data_4102925
loop_
_publ_author_name
'Jun Yan'
'Jing Gao'
'De-Liang Long'
'Haralampos N. Miras'
'Leroy Cronin'

_publ_section_title
;
 Self-Assembly of a Nanosized, Saddle-Shaped, Solution-Stable
 Polyoxometalate Anion Built from Pentagonal Building Blocks:
 [H34W119Se8Fe2O420]54-
;
_journal_name_full 'Journal of the American Chemical Society'
_journal_page_first 11410
_journal_page_last 11411
_journal_paper_doi 10.1021/ja104043s
_journal_volume 132
_journal_year 2010
_chemical_formula_moiety '44(K +), 10(Na +), (H34 W119 Se8 Fe2 O440 54-), 220(H2 O)'
_chemical_formula_sum 'Fe2 H474 K44 Na10 O640 Se8 W119'
_chemical_formula_weight 35289.62
_chemical_name_systematic
;
 ?
;
_space_group_IT_number 2
_symmetry_cell_setting triclinic
_symmetry_space_group_name_Hall '-P 1'
_symmetry_space_group_name_H-M 'P -1'
_atom_sites_solution_hydrogens none
_atom_sites_solution_primary direct
_atom_sites_solution_secondary difmap
_audit_creation_method SHELXL-97
_cell_angle_alpha 94.990(2)
_cell_angle_beta 94.485(2)
_cell_angle_gamma 109.091(2)
_cell_formula_units_Z 2
_cell_length_a 24.8548(3)
_cell_length_b 33.1678(4)
_cell_length_c 40.1311(4)
_cell_measurement_reflns_used 113413
_cell_measurement_temperature 150(2)
_cell_measurement_theta_max 64.4
_cell_measurement_theta_min 2.92
_cell_volume 30944.7(7)
_computing_cell_refinement
;
CrysAlisPro, Oxford Diffraction Ltd.,
Version 1.171.33.41 (release 06-05-2009 CrysAlis171 .NET)
(compiled May  6 2009,17:20:42)
;
_computing_data_collection
;
CrysAlisPro, Oxford Diffraction Ltd.,
Version 1.171.33.41 (release 06-05-2009 CrysAlis171 .NET)
(compiled May  6 2009,17:20:42)
;
_computing_data_reduction
;
CrysAlisPro, Oxford Diffraction Ltd.,
Version 1.171.33.41 (release 06-05-2009 CrysAlis171 .NET)
(compiled May  6 2009,17:20:42)
;
_computing_structure_refinement 'SHELXL-97 (Sheldrick, 2008)'
_diffrn_ambient_temperature 150(2)
_diffrn_detector_area_resol_mean 10.4383
_diffrn_measured_fraction_theta_full 0.979
_diffrn_measured_fraction_theta_max 0.979
_diffrn_measurement_device_type 'Xcalibur, Atlas, Gemini ultra'
_diffrn_measurement_method '\w & \p scans'
_diffrn_radiation_monochromator graphite
_diffrn_radiation_source 'fine-focus sealed tube'
_diffrn_radiation_type CuK\a
_diffrn_radiation_wavelength 1.54184
_diffrn_reflns_av_R_equivalents 0.0760
_diffrn_reflns_av_sigmaI/netI 0.0582
_diffrn_reflns_limit_h_max 27
_diffrn_reflns_limit_h_min -29
_diffrn_reflns_limit_k_max 38
_diffrn_reflns_limit_k_min -37
_diffrn_reflns_limit_l_max 46
_diffrn_reflns_limit_l_min -46
_diffrn_reflns_number 289879
_diffrn_reflns_theta_full 64.54
_diffrn_reflns_theta_max 64.54
_diffrn_reflns_theta_min 2.92
_diffrn_standards_decay_% none
_exptl_absorpt_coefficient_mu 44.367
_exptl_absorpt_correction_T_max 0.128
_exptl_absorpt_correction_T_min 0.010
_exptl_absorpt_correction_type analytical
_exptl_absorpt_process_details
;
CrysAlisPro, Oxford Diffraction Ltd.,
Version 1.171.33.41 (release 06-05-2009 CrysAlis171 .NET)
(compiled May  6 2009,17:20:42)
Analytical numeric absorption correction using a multifaceted crystal
            model based on expressions derived by R.C. Clark & J.S. Reid.
(Clark, R. C. & Reid, J. S. (1995). Acta Cryst. A51, 887-897)
;
_exptl_crystal_colour colourless
_exptl_crystal_density_diffrn 3.787
_exptl_crystal_density_meas ?
_exptl_crystal_density_method 'not measured'
_exptl_crystal_description block
_exptl_crystal_F_000 31340
_exptl_crystal_size_max 0.22
_exptl_crystal_size_mid 0.18
_exptl_crystal_size_min 0.13
_refine_diff_density_max 5.43
_refine_diff_density_min -2.26
_refine_diff_density_rms 0.44
_refine_ls_extinction_coef none
_refine_ls_extinction_method none
_refine_ls_goodness_of_fit_ref 0.980
_refine_ls_hydrogen_treatment none
_refine_ls_matrix_type full
_refine_ls_number_parameters 5848
_refine_ls_number_reflns 101947
_refine_ls_number_restraints 0
_refine_ls_restrained_S_all 0.980
_refine_ls_R_factor_all 0.0915
_refine_ls_R_factor_gt 0.0669
_refine_ls_shift/su_max 0.002
_refine_ls_shift/su_mean 0.000
_refine_ls_structure_factor_coef Fsqd
_refine_ls_weighting_details 'calc w=1/[\s^2^(Fo^2^)+(0.1417P)^2^+0.0000P] where P=(Fo^2^+2Fc^2^)/3'
_refine_ls_weighting_scheme calc
_refine_ls_wR_factor_gt 0.1775
_refine_ls_wR_factor_ref 0.1998
_reflns_number_gt 71639
_reflns_number_total 101947
_reflns_threshold_expression >2\s(I)
_cod_data_source_file ja104043s_si_001.cif
_cod_data_source_block jy4143c
_cod_depositor_comments
;
The following automatic conversions were performed:

'_exptl_crystal_density_meas' value 'none' was changed to '?' - the
value is perceived as not measured.

Automatic conversion script
Id: cif_fix_values 3008 2015-01-20 13:52:24Z robertas 
;
_cod_original_cell_volume 30944.7(6)
_cod_original_formula_sum 'H474 Fe2 K44 Na10 O640 Se8 W119'
_cod_database_code 4102925

loop_
_symmetry_equiv_pos_as_xyz
'x, y, z'
'-x, -y, -z'

loop_
_atom_site_label
_atom_site_type_symbol
_atom_site_fract_x
_atom_site_fract_y
_atom_site_fract_z
_atom_site_U_iso_or_equiv
_atom_site_adp_type
_atom_site_occupancy
_atom_site_symmetry_multiplicity
_atom_site_calc_flag
_atom_site_refinement_flags
W1 W 0.95783(5) 0.32131(4) 0.10969(2) 0.0448(2) Uani 0.97 1 d P
W1' W 0.9455(18) 0.3291(13) 0.1079(11) 0.046(12) Uiso 0.03 1 d P
W2 W 1.03951(5) 0.39693(4) 0.19129(2) 0.0461(2) Uani 0.97 1 d P
W2' W 1.0275(18) 0.4058(13) 0.1925(11) 0.047(12) Uiso 0.03 1 d P
W3 W 0.85493(4) 0.21766(3) 0.14075(2) 0.04835(18) Uani 1 1 d .
W4 W 0.65381(6) 0.01892(3) 0.31055(3) 0.0499(2) Uani 0.95 1 d P
W4' W 0.6350(12) 0.0236(8) 0.3085(7) 0.056(7) Uiso 0.05 1 d P
W5 W 1.08176(4) 0.27190(3) 0.11162(2) 0.05042(18) Uani 1 1 d .
W6 W 0.97853(4) 0.33603(3) 0.26727(2) 0.04967(18) Uani 1 1 d .
W7 W 0.83591(4) 0.19917(3) 0.36103(2) 0.05209(19) Uani 1 1 d .
W8 W 0.92500(5) 0.30846(3) 0.18801(2) 0.0465(2) Uani 0.96 1 d P
W8' W 0.9439(16) 0.3020(11) 0.1898(9) 0.063(10) Uiso 0.04 1 d P
W9 W 0.73090(5) 0.09669(3) 0.39198(2) 0.0490(2) Uani 0.95 1 d P
W9' W 0.7112(12) 0.1044(8) 0.3919(6) 0.060(6) Uiso 0.05 1 d P
W10 W 0.99544(4) 0.42244(3) 0.06178(2) 0.04730(18) Uani 0.95 1 d P
W10' W 0.4404(10) 0.0997(8) 0.1122(7) 0.063(5) Uiso 0.05 1 d P
W11 W 0.76149(6) 0.44050(3) 0.31638(4) 0.0526(2) Uani 0.95 1 d P
W11' W 0.7439(10) 0.4325(7) 0.3030(6) 0.050(6) Uiso 0.05 1 d P
W12 W 1.15871(4) 0.34212(3) 0.18727(2) 0.05264(19) Uani 1 1 d .
W13 W 0.73389(6) 0.12210(3) 0.31325(3) 0.0488(3) Uani 0.95 1 d P
W13' W 0.7494(13) 0.1165(10) 0.3146(8) 0.061(9) Uiso 0.05 1 d P
W14 W 0.76563(4) 0.34140(3) 0.31981(2) 0.04907(18) Uani 1 1 d .
W15 W 0.71532(4) 0.07910(3) 0.23460(2) 0.05163(19) Uani 1 1 d .
W16 W 1.07139(4) 0.49302(3) 0.13756(2) 0.05231(19) Uani 1 1 d .
W17 W 0.60280(4) 0.24807(3) 0.40278(2) 0.0552(2) Uani 1 1 d .
W18 W 1.15527(4) 0.32365(3) 0.04228(2) 0.05210(19) Uani 1 1 d .
W19 W 1.27003(4) 0.43022(3) 0.15765(2) 0.0574(2) Uani 1 1 d .
W20 W 0.60326(8) 0.09186(6) 0.13332(5) 0.0630(4) Uani 0.57 1 d P
W20' W 0.65563(13) 0.14498(9) 0.09982(8) 0.0731(6) Uani 0.43 1 d P
W21 W 0.62524(4) 0.20456(3) 0.17694(2) 0.04971(18) Uani 1 1 d .
W22 W 1.12661(4) 0.32680(3) -0.04273(2) 0.0569(2) Uani 1 1 d .
W23 W 1.06613(4) 0.45120(3) 0.28112(2) 0.0549(2) Uani 1 1 d .
W24 W 0.69496(4) 0.33800(3) 0.09243(2) 0.0560(2) Uani 1 1 d .
W25 W 1.10541(4) 0.40181(3) 0.01544(2) 0.05123(19) Uani 1 1 d .
W26 W 0.45335(4) 0.09894(3) 0.24856(3) 0.0580(2) Uani 1 1 d .
W27 W 0.60452(4) 0.03407(3) 0.43916(2) 0.0539(2) Uani 1 1 d .
W28 W 1.22336(4) 0.51118(3) 0.13250(2) 0.0569(2) Uani 1 1 d .
W29 W 1.22043(5) 0.46822(3) 0.30357(3) 0.0593(2) Uani 0.96 1 d P
W29' W 1.2023(10) 0.4091(7) 0.2728(6) 0.052(5) Uiso 0.04 1 d P
W30 W 0.91650(8) 0.39933(5) 0.36556(4) 0.0592(4) Uani 0.60 1 d P
W30' W 0.86105(15) 0.34641(10) 0.39921(9) 0.0796(8) Uani 0.40 1 d P
W31 W 0.83883(4) 0.23649(3) 0.05155(2) 0.05406(19) Uani 1 1 d .
W32 W 0.56855(12) 0.25323(8) 0.12132(6) 0.0538(5) Uani 0.90 1 d P
W32' W 0.5768(9) 0.2654(7) 0.1323(5) 0.053(4) Uani 0.10 1 d P
W33 W 0.86513(4) 0.26874(3) -0.03244(2) 0.0582(2) Uani 1 1 d .
W34 W 0.86340(9) 0.38961(7) 0.27347(5) 0.0481(4) Uani 0.80 1 d P
W34' W 0.8804(4) 0.3975(3) 0.2850(2) 0.0558(19) Uani 0.20 1 d P
W35 W 0.48292(6) 0.16842(5) 0.17706(4) 0.0537(3) Uani 0.90 1 d P
W35' W 0.4893(6) 0.1826(5) 0.1908(3) 0.053(3) Uani 0.10 1 d P
W36 W 0.84925(4) 0.48601(3) 0.24664(2) 0.0552(2) Uani 1 1 d .
W37 W 0.97683(5) 0.29939(3) -0.08121(2) 0.0595(2) Uani 1 1 d .
W38 W 0.58645(5) -0.01804(3) 0.22010(3) 0.0584(2) Uani 1 1 d .
W39 W 1.05785(5) 0.21134(3) 0.03113(3) 0.0554(2) Uani 0.90 1 d P
W39' W 1.0812(7) 0.2182(6) -0.0104(4) 0.067(3) Uani 0.10 1 d P
W40 W 0.80479(5) 0.20066(3) 0.44976(2) 0.0576(2) Uani 1 1 d .
W41 W 0.84991(6) 0.04186(4) 0.39233(3) 0.0605(3) Uani 0.95 1 d P
W41' W 0.8339(14) 0.0489(10) 0.3927(8) 0.069(9) Uiso 0.05 1 d P
W42 W 0.63592(5) 0.48536(3) 0.31037(3) 0.0611(2) Uani 1 1 d .
W43 W 0.56869(5) 0.46138(3) 0.44504(3) 0.0633(2) Uani 1 1 d .
W44 W 0.77810(5) -0.03006(3) 0.31675(3) 0.0659(3) Uani 1 1 d .
W45 W 0.67336(6) 0.35585(4) 0.37174(3) 0.0534(2) Uani 0.95 1 d P
W45' W 0.6543(8) 0.3449(6) 0.3596(5) 0.039(5) Uiso 0.05 1 d P
W46 W 0.77367(5) 0.17122(3) 0.53371(3) 0.0623(2) Uani 1 1 d .
W47 W 0.70169(5) 0.58096(3) 0.27428(3) 0.0657(2) Uani 1 1 d .
W48 W 0.36884(5) 0.22522(3) 0.17689(3) 0.0629(2) Uani 1 1 d .
W49 W 0.95661(4) 0.37376(3) -0.02258(2) 0.0538(2) Uani 1 1 d .
W50 W 0.82259(5) 0.58975(3) 0.41526(3) 0.0647(2) Uani 1 1 d .
W51 W 1.30018(5) 0.60148(3) 0.24477(3) 0.0679(3) Uani 1 1 d .
W52 W 0.45127(5) 0.30620(3) 0.12662(3) 0.0608(2) Uani 1 1 d .
W53 W 0.95221(5) 0.58928(3) 0.28995(3) 0.0626(2) Uani 1 1 d .
W54 W 0.48633(5) 0.26310(3) 0.44695(3) 0.0627(2) Uani 1 1 d .
W55 W 0.67845(5) -0.02433(3) 0.48725(3) 0.0617(2) Uani 1 1 d .
W56 W 0.82365(5) 0.58704(3) 0.23661(3) 0.0638(2) Uani 1 1 d .
W57 W 0.78494(5) 0.41895(3) 0.44984(3) 0.0669(3) Uani 1 1 d .
W58 W 0.55274(5) 0.40542(3) 0.36130(3) 0.0601(2) Uani 1 1 d .
W59 W 0.72716(7) 0.25827(5) 0.36087(4) 0.0501(3) Uani 0.80 1 d P
W59' W 0.7481(3) 0.26750(18) 0.37366(15) 0.0438(12) Uani 0.20 1 d P
W60 W 0.59517(9) 0.12743(6) 0.22425(5) 0.0493(4) Uani 0.80 1 d P
W60' W 0.5893(4) 0.1137(3) 0.2129(2) 0.0538(17) Uani 0.20 1 d P
W61 W 0.66076(5) 0.07550(3) 0.52358(2) 0.0591(2) Uani 1 1 d .
W62 W 0.69994(6) -0.13175(3) 0.34734(3) 0.0718(3) Uani 1 1 d .
W63 W 0.66621(5) 0.31315(4) -0.00050(3) 0.0632(2) Uani 1 1 d .
W64 W 0.38191(5) 0.27678(4) 0.04102(3) 0.0669(3) Uani 1 1 d .
W65 W 0.49557(5) 0.38065(4) 0.06701(3) 0.0661(3) Uani 1 1 d .
W66 W 1.27263(5) 0.41068(3) 0.24679(3) 0.0594(2) Uani 0.96 1 d P
W66' W 1.3343(10) 0.4542(7) 0.2400(6) 0.052(5) Uiso 0.04 1 d P
W67 W 0.72833(6) 0.25916(6) 0.13699(5) 0.0516(3) Uani 0.80 1 d P
W67' W 0.7230(2) 0.24400(18) 0.12432(14) 0.0396(11) Uani 0.20 1 d P
W68 W 0.86814(6) 0.49638(4) 0.39844(4) 0.0614(2) Uani 0.95 1 d P
W68' W 0.8507(16) 0.4924(11) 0.3838(10) 0.086(10) Uiso 0.05 1 d P
W69 W 0.80771(5) -0.02314(4) 0.46157(3) 0.0667(3) Uani 1 1 d .
W70 W 0.70085(5) 0.58547(3) 0.36598(3) 0.0642(2) Uani 1 1 d .
W71 W 0.91078(5) 0.17275(4) 0.50460(3) 0.0681(3) Uani 1 1 d .
W72 W 1.35145(5) 0.53609(4) 0.18362(3) 0.0657(2) Uani 1 1 d .
W73 W 0.62448(5) 0.27625(3) 0.49530(3) 0.0618(2) Uani 1 1 d .
W74 W 0.69627(5) 0.47272(3) 0.49126(3) 0.0637(2) Uani 1 1 d .
W75 W 0.45596(5) -0.13101(3) 0.30697(3) 0.0680(3) Uani 1 1 d .
W76 W 0.95449(5) 0.59649(4) 0.37625(3) 0.0670(2) Uani 1 1 d .
W77 W 1.17319(5) 0.55588(3) 0.27743(3) 0.0617(2) Uani 1 1 d .
W78 W 1.17289(5) 0.57499(3) 0.19428(3) 0.0607(2) Uani 1 1 d .
W79 W 0.91782(5) 0.18559(3) -0.00236(3) 0.0577(2) Uani 0.90 1 d P
W79' W 0.9424(7) 0.1931(5) -0.0453(3) 0.072(3) Uani 0.10 1 d P
W80 W 1.02784(5) 0.21403(3) -0.05327(3) 0.0589(2) Uani 0.90 1 d P
W80' W 0.9714(5) 0.1933(3) 0.0403(3) 0.064(2) Uani 0.10 1 d P
W81 W 0.46375(5) 0.35332(3) 0.42056(3) 0.0650(2) Uani 1 1 d .
W82 W 0.57193(6) 0.44418(3) 0.52898(3) 0.0698(3) Uani 1 1 d .
W83 W 0.82011(6) 0.67864(3) 0.37768(3) 0.0728(3) Uani 1 1 d .
W84 W 0.48082(5) -0.12334(3) 0.22388(3) 0.0691(3) Uani 1 1 d .
W85 W 0.56046(5) 0.21610(4) -0.02645(3) 0.0707(3) Uani 1 1 d .
W86 W 0.30051(5) 0.07413(4) 0.25557(3) 0.0719(3) Uani 1 1 d .
W87 W 1.35069(5) 0.51636(4) 0.27360(3) 0.0691(3) Uani 1 1 d .
W88 W 0.94922(6) 0.68193(3) 0.33568(3) 0.0732(3) Uani 1 1 d .
W89 W 0.52351(5) 0.16147(5) 0.04504(4) 0.0692(3) Uani 0.95 1 d P
W89' W 0.5263(11) 0.1784(9) 0.0582(8) 0.069(6) Uiso 0.05 1 d P
W90 W 0.56783(6) -0.13632(3) 0.37058(3) 0.0681(3) Uani 1 1 d .
W91 W 0.46062(6) 0.33706(4) 0.50402(3) 0.0719(3) Uani 1 1 d .
W92 W 0.62325(6) -0.11634(4) 0.20036(3) 0.0742(3) Uani 1 1 d .
W93 W 0.72117(5) 0.37726(3) 0.52089(3) 0.0672(3) Uani 1 1 d .
W94 W 0.79475(5) -0.00808(4) 0.54645(3) 0.0714(3) Uani 1 1 d .
W95 W 0.59480(6) 0.34561(4) 0.55520(3) 0.0725(3) Uani 1 1 d .
W96 W 0.92877(5) 0.07909(4) 0.47295(3) 0.0714(3) Uani 1 1 d .
W97 W 0.34816(5) -0.00376(3) 0.20595(3) 0.0708(3) Uani 1 1 d .
W98 W 0.26073(5) 0.14866(4) 0.21410(4) 0.0770(3) Uani 1 1 d .
W99 W 0.85120(8) 0.23747(6) 0.23570(4) 0.0515(4) Uani 0.50 1 d P
W99' W 0.80615(7) 0.19408(5) 0.26569(4) 0.0461(3) Uani 0.50 1 d P
W100 W 0.81579(6) 0.67622(3) 0.28519(3) 0.0725(3) Uani 1 1 d .
W101 W 0.44589(6) 0.08216(4) 0.09699(4) 0.0754(3) Uani 1 1 d .
W102 W 0.40819(5) 0.28068(5) -0.04212(3) 0.0792(3) Uani 1 1 d .
W103 W 0.51710(5) 0.38847(5) -0.01642(3) 0.0775(3) Uani 1 1 d .
W104 W 0.58246(7) -0.22213(4) 0.32129(3) 0.0816(4) Uani 1 1 d .
W105 W 0.41491(5) 0.19482(4) -0.00128(3) 0.0702(3) Uani 1 1 d .
W106 W 0.91566(5) 0.09579(4) 0.55694(3) 0.0749(3) Uani 1 1 d .
W107 W 0.55742(5) 0.30434(5) -0.06354(3) 0.0774(3) Uani 1 1 d .
W108 W 0.46823(7) -0.21733(3) 0.25820(3) 0.0807(3) Uani 1 1 d .
W109 W 0.60877(7) -0.21266(4) 0.23212(4) 0.0852(4) Uani 1 1 d .
W110 W 0.72658(6) -0.12449(4) 0.25896(3) 0.0784(3) Uani 1 1 d .
W111 W 0.17114(6) 0.04320(5) 0.20458(5) 0.0935(4) Uani 1 1 d .
W112 W 0.16867(6) 0.03756(5) 0.11170(5) 0.0960(4) Uani 1 1 d .
W113 W 0.21583(6) -0.03917(4) 0.15825(5) 0.0947(4) Uani 1 1 d .
W114 W 0.25250(5) 0.14534(4) 0.12205(4) 0.0758(3) Uani 1 1 d .
W115 W 0.29525(6) 0.07112(4) 0.07624(3) 0.0789(3) Uani 1 1 d .
W116 W 0.33857(6) -0.00894(4) 0.11951(4) 0.0818(3) Uani 1 1 d .
W117 W 0.77545(5) 0.09169(4) 0.58355(3) 0.0681(3) Uani 1 1 d .
W118 W 0.63130(5) 0.40163(4) 0.04368(3) 0.0655(3) Uani 1 1 d .
W119 W 0.53223(4) -0.03860(3) 0.36350(2) 0.0568(2) Uani 1 1 d .
Se1 Se 0.59906(11) -0.11313(7) 0.28699(6) 0.0627(5) Uani 1 1 d .
Se2 Se 0.78801(10) 0.07724(7) 0.48710(6) 0.0586(5) Uani 1 1 d .
Se3 Se 0.31753(11) 0.07998(8) 0.16636(7) 0.0672(6) Uani 1 1 d .
Se4 Se 0.82096(10) 0.57372(7) 0.32567(6) 0.0581(5) Uani 1 1 d .
Se5 Se 0.52950(10) 0.29191(8) 0.02997(6) 0.0598(5) Uani 1 1 d .
Se6 Se 1.00498(9) 0.29618(6) 0.01553(5) 0.0504(4) Uani 1 1 d .
Se7 Se 1.20470(9) 0.48234(7) 0.21634(5) 0.0534(4) Uani 1 1 d .
Se8 Se 0.60247(10) 0.36630(7) 0.46109(6) 0.0568(5) Uani 1 1 d .
Fe1 Fe 0.72877(13) 0.16271(9) 0.18011(7) 0.0477(6) Uani 1 1 d .
Fe2 Fe 0.86554(13) 0.29611(9) 0.32030(7) 0.0487(6) Uani 1 1 d .
K1 K 1.11157(19) 0.39327(13) 0.11315(11) 0.0550(9) Uani 1 1 d .
K2 K 0.4108(2) 0.18760(16) 0.09538(13) 0.0653(11) Uani 1 1 d .
K3 K 0.8398(2) 0.34942(17) 0.04129(13) 0.0657(11) Uani 1 1 d .
K4 K 0.7050(2) 0.47541(15) 0.39485(12) 0.0621(10) Uani 1 1 d .
K5 K 0.6898(2) -0.02357(15) 0.38981(13) 0.0634(11) Uani 1 1 d .
K6 K 1.0179(2) 0.51858(17) 0.21942(13) 0.0682(11) Uani 1 1 d .
K7 K 0.6450(2) 0.15643(16) 0.45822(13) 0.0684(12) Uani 1 1 d .
K8 K 0.4744(2) -0.01467(17) 0.28002(14) 0.0697(12) Uani 1 1 d .
K9 K 1.2099(2) 0.23636(19) 0.06509(16) 0.0764(14) Uani 1 1 d .
K10 K 0.5009(3) -0.08844(18) 0.45015(15) 0.0758(13) Uani 1 1 d .
K11 K 0.9722(3) 0.4979(2) 0.32796(17) 0.0877(16) Uani 1 1 d .
K12 K 0.6845(3) 0.2200(2) 0.03678(19) 0.0915(17) Uani 1 1 d .
K13 K 0.4848(3) 0.0196(2) 0.17024(19) 0.0966(18) Uani 1 1 d .
K14 K 1.1268(2) 0.53363(17) 0.05114(13) 0.0683(11) Uani 1 1 d .
K15 K 0.7650(4) 0.2995(3) 0.4612(2) 0.102(2) Uani 1 1 d .
K16 K 1.1351(4) 0.3520(3) 0.2795(2) 0.072(2) Uani 0.60 1 d P
K17 K 0.9370(5) 0.1620(4) 0.4142(2) 0.089(3) Uani 0.60 1 d P
K18 K 0.5599(5) 0.1170(4) 0.3458(3) 0.096(3) Uiso 0.70 1 d P
K18' K 0.5688(16) 0.0931(12) 0.3559(10) 0.096(9) Uiso 0.20 1 d P
K19 K 0.2675(5) 0.2804(4) 0.2295(3) 0.106(3) Uiso 0.70 1 d P
K20 K 0.4208(5) 0.4557(4) 0.3920(3) 0.103(3) Uiso 0.70 1 d P
K21 K 0.7553(5) -0.0196(4) 0.2237(3) 0.104(3) Uiso 0.70 1 d P
K22 K 0.3183(7) 0.3440(6) 0.0935(4) 0.084(4) Uiso 0.40 1 d P
K22' K 0.3352(8) 0.3620(6) 0.0828(5) 0.087(4) Uiso 0.40 1 d P
K23 K 0.9476(6) 0.1719(5) 0.0893(4) 0.076(3) Uiso 0.40 1 d P
K24 K 0.8628(5) 0.4149(4) 0.1527(3) 0.073(2) Uiso 0.50 1 d P
K24' K 0.8984(15) 0.4178(11) 0.1452(9) 0.085(7) Uiso 0.20 1 d P
K25 K 0.6069(7) 0.3865(5) 0.1404(4) 0.097(4) Uiso 0.50 1 d P
K26 K 0.6957(5) 0.4721(3) 0.2285(3) 0.071(2) Uiso 0.50 1 d P
K27 K 0.4121(5) 0.1953(3) 0.2622(3) 0.069(2) Uiso 0.50 1 d P
K28 K 0.4997(5) 0.2821(3) 0.3500(3) 0.071(2) Uiso 0.50 1 d P
K29 K 0.6626(19) 0.5933(14) 0.4642(11) 0.108(11) Uiso 0.20 1 d P
K30' K 0.5701(15) 0.5861(11) 0.4300(9) 0.086(8) Uiso 0.20 1 d P
K30 K 0.5430(9) 0.5810(6) 0.4096(5) 0.098(5) Uiso 0.40 1 d P
K31 K 0.503(2) 0.5057(16) -0.0436(12) 0.117(12) Uiso 0.20 1 d P
K32 K 0.8794(7) 0.5437(5) 0.5012(4) 0.087(4) Uiso 0.40 1 d P
K33 K 1.0589(8) 0.6060(6) 0.1214(5) 0.094(4) Uiso 0.40 1 d P
K34 K 0.4712(8) 0.0366(6) 0.4756(5) 0.092(4) Uiso 0.40 1 d P
K35 K 0.9357(7) 0.1959(5) 0.2155(4) 0.082(3) Uiso 0.40 1 d P
K35' K 0.9005(13) 0.1609(10) 0.2891(8) 0.080(7) Uiso 0.20 1 d P
K35" K 0.952(3) 0.1539(19) 0.3060(15) 0.109(14) Uiso 0.15 1 d P
K36 K 0.9375(8) 0.5022(6) 0.0226(5) 0.090(4) Uiso 0.40 1 d P
K37 K 0.3606(15) 0.3566(11) 0.1864(9) 0.091(8) Uiso 0.20 1 d P
K38 K 0.8759(9) -0.0761(7) 0.3774(6) 0.108(5) Uiso 0.40 1 d P
K39 K 0.3718(11) -0.0701(9) 0.3787(7) 0.100(6) Uiso 0.30 1 d P
K40 K 1.1072(19) 0.6412(14) 0.3421(11) 0.109(11) Uiso 0.20 1 d P
K41 K 0.3885(14) 0.0562(10) -0.0067(8) 0.084(7) Uiso 0.20 1 d P
K41' K 0.9286(14) 0.2968(10) 0.5306(9) 0.084(7) Uiso 0.20 1 d P
K42 K 1.236(2) 0.6212(15) 0.3811(12) 0.115(12) Uiso 0.20 1 d P
K43 K 1.2718(17) 0.4463(13) 0.0588(10) 0.098(9) Uiso 0.20 1 d P
K44 K 1.3785(18) 0.5560(13) 0.0945(11) 0.103(10) Uiso 0.20 1 d P
K45 K 0.6856(15) 0.4281(11) -0.0417(9) 0.091(8) Uiso 0.20 1 d P
K46 K 0.4232(17) -0.2381(13) 0.3543(11) 0.101(10) Uiso 0.20 1 d P
Na1 Na 0.8430(8) 0.5772(6) 0.1371(5) 0.066(4) Uiso 0.50 1 d P
Na2 Na 0.3981(7) 0.1355(5) 0.4262(5) 0.063(4) Uiso 0.50 1 d P
Na3 Na 0.5769(8) 0.1864(6) 0.3099(5) 0.064(4) Uiso 0.50 1 d P
Na4 Na 0.7712(9) 0.3783(6) 0.1863(5) 0.075(5) Uiso 0.50 1 d P
Na5 Na 0.7748(8) 0.5047(6) 0.0670(5) 0.064(4) Uiso 0.50 1 d P
Na6 Na 0.3249(9) 0.0663(6) 0.3565(5) 0.073(4) Uiso 0.50 1 d P
Na7 Na 0.5713(11) -0.3437(8) 0.3291(7) 0.043(5) Uiso 0.25 1 d P
Na8 Na 0.2671(15) -0.1759(11) 0.1910(9) 0.074(8) Uiso 0.30 1 d P
Na9 Na 0.9803(16) 0.4881(12) 0.5700(10) 0.083(9) Uiso 0.30 1 d P
Na10 Na 0.418(3) -0.192(2) 0.1239(18) 0.098(16) Uiso 0.20 1 d P
Na11 Na 0.8414(16) -0.1250(12) 0.4141(10) 0.082(9) Uiso 0.30 1 d P
Na12 Na 0.6277(16) -0.3199(12) 0.1874(10) 0.080(8) Uiso 0.30 1 d P
Na13 Na 1.463(3) 0.414(2) 0.1647(16) 0.091(15) Uiso 0.20 1 d P
Na14 Na 0.8220(16) 0.6755(11) 0.1326(10) 0.051(8) Uiso 0.20 1 d P
Na15 Na 0.578(2) 0.0189(15) 0.0339(12) 0.103(12) Uiso 0.30 1 d P
O1 O 1.1726(7) 0.3349(5) -0.0728(4) 0.067(4) Uani 1 1 d .
O2 O 1.0410(9) 0.1848(6) -0.0864(4) 0.077(4) Uani 1 1 d .
O3 O 0.9732(7) 0.2982(6) -0.1244(4) 0.066(4) Uani 1 1 d .
O4 O 1.0569(7) 0.3257(5) -0.0668(4) 0.068(4) Uani 1 1 d .
O5 O 1.0921(8) 0.2668(5) -0.0467(4) 0.070(4) Uani 1 1 d .
O6 O 0.9866(8) 0.2463(5) -0.0750(4) 0.065(4) Uani 1 1 d .
O7 O 0.8976(7) 0.2729(5) -0.0745(4) 0.066(4) Uani 1 1 d .
O8 O 0.9659(7) 0.3525(5) -0.0677(3) 0.062(3) Uani 1 1 d .
O9 O 1.1361(7) 0.3838(5) -0.0259(4) 0.064(4) Uani 1 1 d .
O10 O 0.9576(11) 0.1773(6) -0.0427(5) 0.077(5) Uani 1 1 d .
O11 O 1.1752(7) 0.3253(5) -0.0046(3) 0.060(3) Uani 1 1 d .
O12 O 1.0630(11) 0.1966(7) -0.0164(6) 0.074(6) Uani 1 1 d .
O13 O 0.9394(6) 0.4180(4) -0.0315(3) 0.057(3) Uani 1 1 d .
O14 O 0.7941(7) 0.2486(6) -0.0473(4) 0.070(4) Uani 1 1 d .
O15 O 0.8653(8) 0.1362(6) -0.0065(5) 0.078(5) Uani 1 1 d .
O16 O 1.0911(8) 0.1795(5) 0.0477(4) 0.072(4) Uani 1 1 d .
O17 O 1.2208(7) 0.3280(5) 0.0611(4) 0.064(4) Uani 1 1 d .
O18 O 1.1397(7) 0.4563(5) 0.0197(4) 0.060(3) Uani 1 1 d .
O19 O 0.8805(6) 0.3295(5) -0.0296(3) 0.058(3) Uani 1 1 d .
O20 O 0.8855(6) 0.2175(4) -0.0305(4) 0.057(3) Uani 1 1 d .
O21 O 0.9798(8) 0.1724(5) 0.0212(4) 0.067(4) Uani 1 1 d .
O22 O 1.1226(6) 0.2623(4) 0.0296(4) 0.058(3) Uani 1 1 d .
O23 O 1.1605(6) 0.3820(4) 0.0401(3) 0.053(3) Uani 1 1 d .
O24 O 1.0374(6) 0.3943(5) -0.0149(3) 0.057(3) Uani 1 1 d .
O25 O 0.9059(7) 0.2125(5) 0.0355(4) 0.063(3) Uani 1 1 d .
O26 O 0.8635(7) 0.2711(5) 0.0137(4) 0.061(3) Uani 1 1 d .
O27 O 0.9543(6) 0.3756(4) 0.0245(3) 0.054(3) Uani 1 1 d .
O28 O 1.0371(7) 0.2397(4) 0.0692(4) 0.061(3) Uani 1 1 d .
O29 O 1.0623(6) 0.3947(4) 0.0494(4) 0.058(3) Uani 1 1 d .
O30 O 1.1098(6) 0.3167(4) 0.0760(4) 0.057(3) Uani 1 1 d .
O31 O 1.0043(6) 0.2456(4) 0.0010(3) 0.053(3) Uani 1 1 d .
O32 O 1.0723(6) 0.3245(4) 0.0072(3) 0.053(3) Uani 1 1 d .
O33 O 0.9679(6) 0.3056(5) -0.0186(3) 0.054(3) Uani 1 1 d .
O34 O 1.4195(7) 0.5645(6) 0.1752(4) 0.075(4) Uani 1 1 d .
O35 O 1.3491(9) 0.6501(6) 0.2568(5) 0.086(5) Uani 1 1 d .
O36 O 1.4177(8) 0.5364(7) 0.2951(5) 0.084(5) Uani 1 1 d .
O37 O 1.3279(8) 0.5795(5) 0.2074(4) 0.071(4) Uani 1 1 d .
O38 O 1.3633(7) 0.5206(6) 0.2275(4) 0.072(4) Uani 1 1 d .
O39 O 1.3271(6) 0.5661(5) 0.2707(4) 0.062(3) Uani 1 1 d .
O40 O 1.3005(7) 0.5051(6) 0.3052(4) 0.094(7) Uani 1 1 d .
O41 O 1.2477(7) 0.5997(4) 0.2774(4) 0.066(4) Uani 1 1 d .
O42 O 1.2478(8) 0.6154(5) 0.2151(4) 0.076(4) Uani 1 1 d .
O43 O 1.3063(6) 0.5415(5) 0.1454(4) 0.066(4) Uani 1 1 d .
O44 O 1.3422(6) 0.4805(5) 0.1642(4) 0.065(4) Uani 1 1 d .
O45 O 1.3411(8) 0.4570(6) 0.2647(5) 0.074(4) Uiso 1 1 d .
O46 O 1.2945(7) 0.3951(6) 0.1339(4) 0.072(4) Uani 1 1 d .
O47 O 1.2178(8) 0.5250(6) 0.0924(5) 0.075(4) Uani 1 1 d .
O48 O 1.1473(7) 0.6114(5) 0.1756(4) 0.068(4) Uani 1 1 d .
O49 O 1.1484(8) 0.5795(5) 0.3095(4) 0.075(4) Uani 1 1 d .
O50 O 1.2139(7) 0.4626(5) 0.3463(4) 0.069(4) Uani 1 1 d .
O51 O 1.2948(7) 0.3677(6) 0.2533(5) 0.075(4) Uani 1 1 d .
O52 O 1.2455(6) 0.4210(5) 0.2898(4) 0.065(4) Uani 1 1 d .
O53 O 1.2123(7) 0.5239(5) 0.3003(4) 0.065(4) Uani 1 1 d .
O54 O 1.1482(7) 0.5788(5) 0.2392(4) 0.062(3) Uani 1 1 d .
O55 O 1.2124(7) 0.5582(5) 0.1601(4) 0.064(4) Uani 1 1 d .
O56 O 1.2447(6) 0.4601(5) 0.1235(3) 0.057(3) Uani 1 1 d .
O57 O 1.2931(6) 0.4219(5) 0.2026(4) 0.065(4) Uani 1 1 d .
O58 O 1.1973(6) 0.3982(5) 0.1644(4) 0.057(3) Uani 1 1 d .
O59 O 1.1966(6) 0.3862(5) 0.2271(4) 0.058(3) Uani 1 1 d .
O60 O 1.1493(7) 0.4427(5) 0.2829(4) 0.063(3) Uani 1 1 d .
O61 O 1.1137(6) 0.5033(4) 0.2643(4) 0.059(3) Uani 1 1 d .
O62 O 1.1123(7) 0.5226(4) 0.1820(4) 0.062(3) Uani 1 1 d .
O63 O 1.1517(6) 0.4798(4) 0.1381(4) 0.055(3) Uani 1 1 d .
O64 O 1.2494(6) 0.4742(5) 0.2475(4) 0.062(4) Uani 1 1 d .
O65 O 1.2501(6) 0.4895(4) 0.1857(4) 0.059(3) Uani 1 1 d .
O66 O 1.2126(6) 0.5351(5) 0.2285(4) 0.061(3) Uani 1 1 d .
O67 O 1.1360(7) 0.2509(5) 0.1095(4) 0.070(4) Uani 1 1 d .
O68 O 1.2135(7) 0.3226(6) 0.1844(4) 0.068(4) Uani 1 1 d .
O69 O 1.0377(6) 0.2394(5) 0.1380(3) 0.057(3) Uani 1 1 d .
O70 O 1.1130(6) 0.3055(5) 0.2096(4) 0.058(3) Uani 1 1 d .
O71 O 1.0914(6) 0.3729(5) 0.1853(3) 0.056(3) Uani 1 1 d .
O72 O 1.0186(6) 0.3069(4) 0.1110(4) 0.056(3) Uani 1 1 d .
O73 O 1.0970(7) 0.5372(4) 0.1154(4) 0.057(3) Uani 1 1 d .
O74 O 1.0197(6) 0.4631(4) 0.0356(3) 0.053(3) Uani 1 1 d .
O75 O 0.9346(7) 0.4292(5) 0.0737(4) 0.059(3) Uani 1 1 d .
O76 O 1.0048(7) 0.4950(5) 0.1462(4) 0.060(3) Uani 1 1 d .
O77 O 0.9834(6) 0.3707(4) 0.0925(3) 0.050(3) Uani 1 1 d .
O78 O 1.0544(6) 0.4352(4) 0.1614(3) 0.047(3) Uani 1 1 d .
O79 O 1.0497(6) 0.4514(5) 0.0982(3) 0.055(3) Uani 1 1 d .
O80 O 1.1227(6) 0.3220(4) 0.1435(3) 0.053(3) Uani 1 1 d .
O81 O 1.0808(8) 0.4677(5) 0.3242(4) 0.074(4) Uani 1 1 d .
O82 O 1.0687(6) 0.4295(4) 0.2299(3) 0.053(3) Uani 1 1 d .
O83 O 0.9763(6) 0.3512(4) 0.1597(3) 0.047(3) Uani 1 1 d .
O84 O 0.9146(5) 0.2855(4) 0.0750(3) 0.046(3) Uani 1 1 d .
O85 O 0.7884(7) 0.1906(5) 0.0281(4) 0.067(4) Uani 1 1 d .
O86 O 0.7989(6) 0.2683(6) 0.0622(4) 0.064(4) Uani 1 1 d .
O87 O 0.8457(6) 0.2124(4) 0.0936(3) 0.049(3) Uani 1 1 d .
O88 O 0.9128(5) 0.2794(4) 0.1398(3) 0.049(3) Uani 1 1 d .
O89 O 0.9896(6) 0.3534(4) 0.2184(3) 0.053(3) Uani 1 1 d .
O90 O 1.0327(6) 0.3904(4) 0.2841(3) 0.051(3) Uani 1 1 d .
O91 O 0.9226(7) 0.3751(4) 0.2620(4) 0.059(3) Uani 1 1 d .
O92 O 1.0260(7) 0.3072(5) 0.2673(4) 0.066(4) Uani 1 1 d .
O93 O 0.8749(6) 0.3332(4) 0.1862(4) 0.056(3) Uani 1 1 d .
O94 O 0.9935(6) 0.2754(4) 0.1895(4) 0.056(3) Uani 1 1 d .
O95 O 0.7993(5) 0.2557(4) 0.1341(3) 0.050(3) Uani 1 1 d .
O96 O 0.9055(7) 0.1939(5) 0.1451(4) 0.062(3) Uani 1 1 d .
O97 O 0.9175(6) 0.2946(4) 0.2349(3) 0.051(3) Uani 1 1 d .
O98 O 0.8712(6) 0.2490(4) 0.1866(3) 0.054(3) Uani 1 1 d .
O99 O 0.9421(7) 0.3178(5) 0.3026(4) 0.060(3) Uani 1 1 d .
O100 O 0.7941(6) 0.1759(4) 0.1521(3) 0.055(3) Uani 1 1 d .
O101 O 1.0043(7) 0.4645(4) 0.2705(4) 0.063(3) Uani 1 1 d .
O102 O 0.9662(6) 0.4229(5) 0.1997(3) 0.055(3) Uani 1 1 d .
O103 O 0.8771(6) 0.3395(4) 0.1127(3) 0.052(3) Uani 1 1 d .
O104 O 0.8151(6) 0.3679(4) 0.2376(4) 0.055(3) Uani 1 1 d .
O105 O 0.8827(6) 0.4476(4) 0.2684(3) 0.053(3) Uani 1 1 d .
O106 O 0.8379(6) 0.3404(4) 0.2990(3) 0.048(3) Uani 1 1 d .
O107 O 0.9124(7) 0.4144(5) 0.3242(4) 0.061(3) Uani 1 1 d .
O108 O 0.7999(6) 0.3964(4) 0.3017(4) 0.055(3) Uani 1 1 d .
O109 O 0.7977(7) 0.4736(5) 0.2876(4) 0.058(3) Uani 1 1 d .
O110 O 0.7952(7) 0.4464(5) 0.2203(4) 0.064(4) Uani 1 1 d .
O111 O 0.9007(7) 0.5042(5) 0.2205(4) 0.060(3) Uani 1 1 d .
O112 O 0.8138(7) 0.5309(5) 0.2446(4) 0.061(3) Uani 1 1 d .
O113 O 0.9035(7) 0.5347(5) 0.2865(4) 0.063(4) Uani 1 1 d .
O114 O 1.0053(8) 0.5865(6) 0.2671(4) 0.076(4) Uani 1 1 d .
O115 O 0.8317(8) 0.5859(6) 0.1940(4) 0.073(4) Uani 1 1 d .
O116 O 0.9016(7) 0.6027(5) 0.2585(4) 0.069(4) Uani 1 1 d .
O117 O 0.9857(7) 0.5868(5) 0.3346(5) 0.071(4) Uani 1 1 d .
O118 O 0.9778(7) 0.6525(5) 0.3039(4) 0.070(4) Uani 1 1 d .
O119 O 0.8300(9) 0.6464(5) 0.2456(4) 0.077(5) Uani 1 1 d .
O120 O 0.7411(7) 0.5740(4) 0.2359(4) 0.060(3) Uani 1 1 d .
O121 O 0.6354(9) 0.5752(6) 0.2556(5) 0.079(5) Uani 1 1 d .
O122 O 0.8191(9) 0.7243(5) 0.2716(6) 0.089(6) Uani 1 1 d .
O123 O 0.9984(9) 0.7332(6) 0.3401(6) 0.091(6) Uani 1 1 d .
O124 O 0.8944(9) 0.6845(5) 0.3016(5) 0.080(5) Uani 1 1 d .
O125 O 0.8948(8) 0.6851(5) 0.3671(5) 0.073(4) Uani 1 1 d .
O126 O 0.8030(9) 0.6819(6) 0.3307(5) 0.080(5) Uani 1 1 d .
O127 O 0.8260(11) 0.7290(6) 0.3961(6) 0.100(7) Uani 1 1 d .
O128 O 0.8337(7) 0.6516(6) 0.4148(4) 0.072(4) Uani 1 1 d .
O129 O 0.7411(8) 0.6477(6) 0.3785(5) 0.077(5) Uani 1 1 d .
O130 O 0.7372(8) 0.6428(5) 0.2742(5) 0.076(5) Uani 1 1 d .
O131 O 0.9804(8) 0.6559(6) 0.3701(4) 0.074(4) Uani 1 1 d .
O132 O 1.0082(8) 0.5963(6) 0.4058(5) 0.077(4) Uani 1 1 d .
O133 O 0.9004(8) 0.6068(6) 0.4038(4) 0.075(4) Uani 1 1 d .
O134 O 0.8326(8) 0.5885(6) 0.4584(5) 0.081(5) Uani 1 1 d .
O135 O 0.7426(7) 0.5807(5) 0.4071(4) 0.068(4) Uani 1 1 d .
O136 O 0.6357(9) 0.5835(6) 0.3785(5) 0.078(5) Uani 1 1 d .
O137 O 0.6946(8) 0.5975(6) 0.3206(4) 0.073(4) Uani 1 1 d .
O138 O 0.6906(8) 0.5289(5) 0.3493(4) 0.069(4) Uani 1 1 d .
O139 O 0.6940(7) 0.5257(5) 0.2853(4) 0.060(3) Uani 1 1 d .
O140 O 0.8155(7) 0.5353(5) 0.3974(4) 0.061(3) Uani 1 1 d .
O141 O 0.9067(7) 0.5379(5) 0.3679(4) 0.067(4) Uani 1 1 d .
O142 O 0.8004(7) 0.5998(5) 0.3585(4) 0.065(4) Uani 1 1 d .
O143 O 0.8920(7) 0.6033(5) 0.3303(4) 0.066(4) Uani 1 1 d .
O144 O 0.7998(6) 0.5978(5) 0.2932(4) 0.061(3) Uani 1 1 d .
O145 O 0.9095(8) 0.5250(8) 0.4357(5) 0.088(5) Uani 1 1 d .
O146 O 0.8069(7) 0.4644(5) 0.3546(4) 0.064(4) Uani 1 1 d .
O147 O 0.9031(8) 0.4604(7) 0.3870(5) 0.084(5) Uani 1 1 d .
O148 O 0.8080(6) 0.4597(5) 0.4187(4) 0.062(3) Uani 1 1 d .
O149 O 0.8302(8) 0.4523(6) 0.4851(5) 0.077(4) Uani 1 1 d .
O150 O 0.7181(7) 0.4459(5) 0.4561(4) 0.064(4) Uani 1 1 d .
O151 O 0.7239(8) 0.3865(5) 0.4059(4) 0.069(4) Uani 1 1 d .
O152 O 0.8235(9) 0.3856(6) 0.4390(5) 0.085(5) Uani 1 1 d .
O153 O 0.7346(7) 0.3765(4) 0.4747(3) 0.061(3) Uani 1 1 d .
O154 O 0.7536(9) 0.5182(6) 0.5049(5) 0.080(5) Uani 1 1 d .
O155 O 0.6483(8) 0.4940(5) 0.4638(4) 0.067(4) Uani 1 1 d .
O156 O 0.7122(8) 0.4320(5) 0.5197(4) 0.070(4) Uani 1 1 d .
O157 O 0.6477(8) 0.4781(5) 0.5274(4) 0.074(4) Uani 1 1 d .
O158 O 0.5541(9) 0.4711(6) 0.5626(4) 0.081(5) Uani 1 1 d .
O159 O 0.7874(8) 0.3900(6) 0.5419(5) 0.079(5) Uani 1 1 d .
O160 O 0.6743(10) 0.3686(5) 0.5580(4) 0.086(6) Uani 1 1 d .
O161 O 0.5506(8) 0.4697(5) 0.4916(4) 0.075(4) Uani 1 1 d .
O162 O 0.5010(8) 0.3957(6) 0.5154(5) 0.077(5) Uani 1 1 d .
O163 O 0.5960(9) 0.4031(5) 0.5511(4) 0.080(5) Uani 1 1 d .
O164 O 0.5867(10) 0.3417(7) 0.5977(5) 0.091(6) Uani 1 1 d .
O165 O 0.4057(9) 0.3293(6) 0.5276(5) 0.083(5) Uani 1 1 d .
O166 O 0.5199(8) 0.3279(5) 0.5332(5) 0.077(5) Uani 1 1 d .
O167 O 0.6027(7) 0.2932(5) 0.5401(4) 0.064(4) Uani 1 1 d .
O168 O 0.4472(8) 0.2811(6) 0.4829(5) 0.077(5) Uani 1 1 d .
O169 O 0.4295(8) 0.3478(6) 0.4633(5) 0.079(5) Uani 1 1 d .
O170 O 0.4998(7) 0.4125(5) 0.4389(4) 0.064(4) Uani 1 1 d .
O171 O 0.4063(7) 0.3551(5) 0.3953(5) 0.074(4) Uani 1 1 d .
O172 O 0.4492(7) 0.2924(5) 0.4179(4) 0.067(4) Uani 1 1 d .
O173 O 0.4438(8) 0.2115(6) 0.4383(5) 0.076(4) Uani 1 1 d .
O174 O 0.5434(8) 0.2619(5) 0.4813(4) 0.068(4) Uani 1 1 d .
O175 O 0.6324(8) 0.2288(5) 0.5029(5) 0.076(4) Uani 1 1 d .
O176 O 0.6990(7) 0.3152(5) 0.5146(4) 0.066(4) Uani 1 1 d .
O177 O 0.5381(7) 0.2662(5) 0.4160(4) 0.067(4) Uani 1 1 d .
O178 O 0.6388(7) 0.2819(5) 0.4527(4) 0.062(3) Uani 1 1 d .
O179 O 0.5213(7) 0.3598(4) 0.3922(4) 0.059(3) Uani 1 1 d .
O180 O 0.5916(7) 0.4367(4) 0.4094(4) 0.064(4) Uani 1 1 d .
O181 O 0.6060(8) 0.4162(5) 0.4773(4) 0.065(4) Uani 1 1 d .
O182 O 0.6239(7) 0.3496(5) 0.4975(4) 0.064(4) Uani 1 1 d .
O183 O 0.5307(6) 0.3401(5) 0.4599(4) 0.058(3) Uani 1 1 d .
O184 O 0.4950(8) 0.4239(6) 0.3613(4) 0.074(4) Uani 1 1 d .
O185 O 0.6306(6) 0.3894(4) 0.3674(4) 0.059(3) Uani 1 1 d .
O186 O 0.6312(6) 0.3130(4) 0.3924(4) 0.052(3) Uani 1 1 d .
O187 O 0.6027(6) 0.4533(5) 0.3446(4) 0.063(4) Uani 1 1 d .
O188 O 0.5873(9) 0.5130(6) 0.3063(5) 0.081(5) Uani 1 1 d .
O189 O 0.6121(9) 0.4456(5) 0.2755(4) 0.079(5) Uani 1 1 d .
O190 O 0.7030(7) 0.4594(5) 0.3232(4) 0.065(4) Uani 1 1 d .
O191 O 0.5327(10) 0.3682(6) 0.3245(5) 0.088(5) Uani 1 1 d .
O192 O 0.5471(8) 0.5005(5) 0.4293(5) 0.078(5) Uani 1 1 d .
O193 O 0.6148(7) 0.3194(5) 0.3260(4) 0.066(4) Uani 1 1 d .
O194 O 0.7030(9) 0.4049(5) 0.2712(5) 0.078(5) Uani 1 1 d .
O195 O 0.7162(6) 0.3161(4) 0.3557(3) 0.054(3) Uani 1 1 d .
O196 O 0.7253(6) 0.3833(4) 0.3354(4) 0.053(3) Uani 1 1 d .
O197 O 0.6814(6) 0.2538(5) 0.3955(3) 0.055(3) Uani 1 1 d .
O198 O 0.5729(6) 0.2320(5) 0.3613(4) 0.065(4) Uani 1 1 d .
O199 O 0.5864(7) 0.1999(5) 0.4204(4) 0.061(3) Uani 1 1 d .
O200 O 0.6737(7) 0.2307(4) 0.3281(3) 0.056(3) Uani 1 1 d .
O201 O 0.7608(6) 0.2188(4) 0.3665(3) 0.052(3) Uani 1 1 d .
O202 O 0.7971(7) 0.3011(5) 0.4000(4) 0.068(4) Uani 1 1 d .
O203 O 0.7853(5) 0.2904(4) 0.3328(3) 0.050(3) Uani 1 1 d .
O204 O 0.7186(6) 0.3162(4) 0.2855(3) 0.050(3) Uani 1 1 d .
O205 O 0.8277(6) 0.3763(4) 0.3645(3) 0.052(3) Uani 1 1 d .
O206 O 0.9058(8) 0.3402(6) 0.3584(5) 0.082(5) Uani 1 1 d .
O207 O 0.8711(6) 0.2515(5) 0.3496(3) 0.057(3) Uani 1 1 d .
O208 O 0.8885(7) 0.1757(5) 0.3574(4) 0.067(4) Uani 1 1 d .
O209 O 0.7959(6) 0.1784(4) 0.3152(3) 0.057(3) Uani 1 1 d .
O210 O 0.8418(6) 0.2070(4) 0.4088(4) 0.054(3) Uani 1 1 d .
O211 O 0.7710(5) 0.1397(4) 0.3610(4) 0.051(3) Uani 1 1 d .
O212 O 0.7435(7) 0.2132(5) 0.4378(4) 0.065(4) Uani 1 1 d .
O213 O 0.8498(8) 0.2497(6) 0.4726(4) 0.072(4) Uani 1 1 d .
O214 O 0.7685(6) 0.1720(4) 0.4872(3) 0.055(3) Uani 1 1 d .
O215 O 0.8655(7) 0.1699(5) 0.4670(4) 0.062(4) Uani 1 1 d .
O216 O 0.7661(6) 0.1367(4) 0.4261(4) 0.054(3) Uani 1 1 d .
O217 O 0.7748(8) 0.2210(6) 0.5478(4) 0.077(4) Uani 1 1 d .
O218 O 0.9593(8) 0.2236(6) 0.5092(4) 0.074(4) Uani 1 1 d .
O219 O 0.8523(8) 0.1800(6) 0.5318(4) 0.071(4) Uani 1 1 d .
O220 O 0.7819(8) 0.1485(6) 0.5757(4) 0.075(4) Uani 1 1 d .
O221 O 0.9293(12) 0.1504(5) 0.5459(4) 0.108(9) Uani 1 1 d .
O222 O 0.8549(8) 0.1074(6) 0.5783(4) 0.073(4) Uani 1 1 d .
O223 O 0.7758(9) 0.0933(6) 0.6266(4) 0.081(5) Uani 1 1 d .
O224 O 0.9654(9) 0.0986(7) 0.5900(5) 0.091(6) Uani 1 1 d .
O225 O 0.7708(9) 0.0343(6) 0.5700(4) 0.076(5) Uani 1 1 d .
O226 O 0.8665(7) 0.0356(6) 0.5513(4) 0.073(4) Uani 1 1 d .
O227 O 0.8024(9) -0.0396(6) 0.5773(4) 0.085(6) Uani 1 1 d .
O228 O 0.7186(8) -0.0358(6) 0.5279(5) 0.078(5) Uani 1 1 d .
O229 O 0.8157(8) -0.0349(7) 0.5090(5) 0.083(5) Uani 1 1 d .
O230 O 0.7265(7) -0.0503(5) 0.4636(4) 0.067(4) Uani 1 1 d .
O231 O 0.9454(10) 0.0756(7) 0.5188(4) 0.091(7) Uani 1 1 d .
O232 O 0.8816(9) 0.0211(7) 0.4737(5) 0.084(5) Uani 1 1 d .
O233 O 0.8263(8) -0.0646(6) 0.4425(5) 0.078(5) Uani 1 1 d .
O234 O 0.9864(9) 0.0727(6) 0.4561(5) 0.084(5) Uani 1 1 d .
O235 O 0.9513(7) 0.1400(6) 0.4811(4) 0.074(4) Uani 1 1 d .
O236 O 0.7965(7) 0.0058(5) 0.4266(4) 0.064(4) Uani 1 1 d .
O237 O 0.8798(8) 0.0803(6) 0.4352(5) 0.075(4) Uani 1 1 d .
O238 O 0.6977(7) 0.0788(5) 0.5693(4) 0.065(4) Uani 1 1 d .
O239 O 0.6626(7) 0.0191(5) 0.5164(4) 0.062(4) Uani 1 1 d .
O240 O 0.6147(7) -0.0672(5) 0.4838(4) 0.065(4) Uani 1 1 d .
O241 O 0.5901(7) 0.0669(5) 0.5321(4) 0.064(4) Uani 1 1 d .
O242 O 0.6921(7) 0.1377(5) 0.5305(4) 0.061(3) Uani 1 1 d .
O243 O 0.6680(7) 0.0044(4) 0.4526(4) 0.060(3) Uani 1 1 d .
O244 O 0.6550(6) 0.0761(4) 0.4766(4) 0.058(3) Uani 1 1 d .
O245 O 0.5569(7) 0.0043(5) 0.4655(4) 0.060(3) Uani 1 1 d .
O246 O 0.7731(7) 0.0251(5) 0.4953(4) 0.064(4) Uani 1 1 d .
O247 O 0.8574(7) 0.0963(6) 0.5014(4) 0.070(4) Uani 1 1 d .
O248 O 0.7603(7) 0.0963(5) 0.5206(4) 0.064(4) Uani 1 1 d .
O249 O 0.5700(7) 0.0679(4) 0.4256(4) 0.060(3) Uani 1 1 d .
O250 O 0.6716(7) 0.0617(4) 0.4089(3) 0.055(3) Uani 1 1 d .
O251 O 0.5828(7) -0.0100(5) 0.4024(4) 0.061(3) Uani 1 1 d .
O252 O 0.6725(6) 0.1364(5) 0.3886(4) 0.057(3) Uani 1 1 d .
O253 O 0.7773(7) 0.0662(5) 0.3919(4) 0.062(3) Uani 1 1 d .
O254 O 0.8983(8) 0.0160(6) 0.3953(4) 0.074(4) Uani 1 1 d .
O255 O 0.6950(6) 0.0750(4) 0.3417(4) 0.053(3) Uani 1 1 d .
O256 O 0.6802(6) 0.1424(4) 0.3135(4) 0.057(3) Uani 1 1 d .
O257 O 0.8082(6) 0.0950(5) 0.3137(3) 0.055(3) Uani 1 1 d .
O258 O 0.7496(6) 0.1317(4) 0.2661(3) 0.053(3) Uani 1 1 d .
O259 O 0.6972(6) 0.0663(4) 0.2833(3) 0.052(3) Uani 1 1 d .
O260 O 0.5895(6) 0.0530(4) 0.3002(4) 0.057(3) Uani 1 1 d .
O261 O 0.6186(6) -0.0105(4) 0.2723(3) 0.054(3) Uani 1 1 d .
O262 O 0.6067(6) -0.0054(4) 0.3400(4) 0.055(3) Uani 1 1 d .
O263 O 0.5032(6) -0.0001(4) 0.3542(4) 0.061(3) Uani 1 1 d .
O264 O 0.4793(7) -0.0726(5) 0.3851(4) 0.063(4) Uani 1 1 d .
O265 O 0.5055(6) -0.0743(4) 0.3185(4) 0.060(3) Uani 1 1 d .
O266 O 0.5830(7) -0.0806(4) 0.3634(4) 0.064(4) Uani 1 1 d .
O267 O 0.5459(8) -0.1392(6) 0.4091(5) 0.082(5) Uani 1 1 d .
O268 O 0.4989(8) -0.1488(5) 0.3419(5) 0.074(4) Uani 1 1 d .
O269 O 0.3955(8) -0.1305(5) 0.3241(5) 0.079(5) Uani 1 1 d .
O270 O 0.4396(8) -0.1176(5) 0.2617(4) 0.073(4) Uani 1 1 d .
O271 O 0.4303(8) -0.1905(5) 0.2867(5) 0.081(5) Uani 1 1 d .
O272 O 0.5569(9) -0.1984(5) 0.3582(5) 0.077(5) Uani 1 1 d .
O273 O 0.6573(9) -0.1945(5) 0.3408(5) 0.075(5) Uani 1 1 d .
O274 O 0.6468(9) -0.1303(5) 0.3795(4) 0.077(5) Uani 1 1 d .
O275 O 0.7582(9) -0.1326(6) 0.3711(5) 0.082(5) Uani 1 1 d .
O276 O 0.7164(8) -0.0762(5) 0.3396(4) 0.067(4) Uani 1 1 d .
O277 O 0.7961(7) -0.0005(6) 0.3610(4) 0.070(4) Uani 1 1 d .
O278 O 0.7062(7) -0.0037(5) 0.3179(4) 0.063(3) Uani 1 1 d .
O279 O 0.8271(9) -0.0556(7) 0.3202(5) 0.089(6) Uani 1 1 d .
O280 O 0.7314(8) -0.0689(5) 0.2778(4) 0.069(4) Uani 1 1 d .
O281 O 0.8112(8) 0.0115(5) 0.2945(4) 0.070(4) Uani 1 1 d .
O282 O 0.5684(11) -0.2746(6) 0.3298(6) 0.100(7) Uani 1 1 d .
O283 O 0.6101(9) -0.2215(5) 0.2785(5) 0.084(5) Uani 1 1 d .
O284 O 0.5132(11) -0.2255(5) 0.2965(5) 0.098(7) Uani 1 1 d .
O285 O 0.6085(14) -0.2606(7) 0.2113(6) 0.115(9) Uani 1 1 d .
O286 O 0.4168(11) -0.2676(6) 0.2458(6) 0.101(7) Uani 1 1 d .
O287 O 0.5940(10) -0.1790(3) 0.1969(3) 0.085(6) Uani 1 1 d .
O288 O 0.4476(8) -0.1852(5) 0.2245(4) 0.071(4) Uani 1 1 d .
O289 O 0.5312(10) -0.2182(5) 0.2339(5) 0.089(6) Uani 1 1 d .
O290 O 0.4360(9) -0.1184(6) 0.1912(5) 0.082(5) Uani 1 1 d .
O291 O 0.5416(9) -0.1339(5) 0.2022(4) 0.079(5) Uani 1 1 d .
O292 O 0.5301(7) -0.0668(4) 0.2372(4) 0.064(4) Uani 1 1 d .
O293 O 0.6267(10) -0.1094(6) 0.1571(5) 0.085(5) Uani 1 1 d .
O294 O 0.6314(7) -0.0638(5) 0.2206(4) 0.065(4) Uani 1 1 d .
O295 O 0.6940(7) -0.0870(5) 0.2247(4) 0.069(4) Uiso 1 1 d .
O296 O 0.7967(10) -0.1193(6) 0.2542(5) 0.088(6) Uani 1 1 d .
O297 O 0.6865(6) -0.1836(4) 0.2495(5) 0.071(5) Uani 1 1 d .
O298 O 0.7189(8) -0.1428(5) 0.3021(5) 0.077(5) Uani 1 1 d .
O299 O 0.6079(8) -0.1439(4) 0.3176(4) 0.067(4) Uani 1 1 d .
O300 O 0.6267(8) -0.1365(4) 0.2563(4) 0.072(4) Uani 1 1 d .
O301 O 0.5276(7) -0.1388(4) 0.2737(4) 0.065(4) Uani 1 1 d .
O302 O 0.5666(8) -0.0335(5) 0.1765(4) 0.075(4) Uani 1 1 d .
O303 O 0.5442(7) 0.0139(5) 0.2293(4) 0.066(4) Uani 1 1 d .
O304 O 0.6602(6) 0.0250(4) 0.2177(3) 0.050(3) Uani 1 1 d .
O305 O 0.7740(7) 0.0635(5) 0.2373(4) 0.063(4) Uani 1 1 d .
O306 O 0.6375(6) 0.0962(4) 0.2381(3) 0.053(3) Uani 1 1 d .
O307 O 0.7267(6) 0.1089(5) 0.1993(3) 0.058(3) Uani 1 1 d .
O308 O 0.7822(6) 0.1955(4) 0.2211(4) 0.056(3) Uani 1 1 d .
O309 O 0.6547(6) 0.1633(4) 0.1996(4) 0.054(3) Uani 1 1 d .
O310 O 0.6071(7) 0.1649(4) 0.2602(4) 0.060(3) Uani 1 1 d .
O311 O 0.5795(8) 0.0872(5) 0.1745(4) 0.072(4) Uani 1 1 d .
O312 O 0.5210(6) 0.0940(4) 0.2297(3) 0.050(3) Uani 1 1 d .
O313 O 0.4887(7) 0.1481(5) 0.2745(5) 0.072(4) Uani 1 1 d .
O314 O 0.4488(8) 0.0610(5) 0.2771(4) 0.069(4) Uani 1 1 d .
O315 O 0.4047(7) 0.0471(5) 0.2095(4) 0.071(4) Uani 1 1 d .
O316 O 0.3763(6) 0.1025(5) 0.2487(4) 0.062(3) Uani 1 1 d .
O317 O 0.4509(6) 0.1338(5) 0.2071(4) 0.059(3) Uani 1 1 d .
O318 O 0.5601(6) 0.1621(4) 0.1941(3) 0.051(3) Uani 1 1 d .
O319 O 0.3733(8) -0.0341(5) 0.2307(5) 0.074(4) Uani 1 1 d .
O320 O 0.3070(8) 0.0712(6) 0.2983(6) 0.085(6) Uani 1 1 d .
O321 O 0.3086(8) 0.0220(6) 0.2362(5) 0.082(5) Uani 1 1 d .
O322 O 0.2677(9) -0.0450(6) 0.1906(6) 0.100(7) Uani 1 1 d .
O323 O 0.2189(9) 0.0478(7) 0.2459(6) 0.095(6) Uani 1 1 d .
O324 O 0.1972(9) -0.0071(7) 0.1884(6) 0.106(8) Uani 1 1 d .
O325 O 0.1040(9) 0.0226(9) 0.2170(8) 0.122(10) Uani 1 1 d .
O326 O 0.1650(9) -0.0894(8) 0.1531(7) 0.112(8) Uani 1 1 d .
O327 O 0.1564(8) 0.0477(8) 0.1579(6) 0.099(7) Uani 1 1 d .
O328 O 0.1897(9) -0.0088(8) 0.1253(6) 0.099(6) Uani 1 1 d .
O329 O 0.1026(10) 0.0151(9) 0.0919(8) 0.126(10) Uani 1 1 d .
O330 O 0.1805(9) 0.0951(7) 0.1102(7) 0.108(8) Uani 1 1 d .
O331 O 0.3647(8) -0.0245(5) 0.1631(5) 0.080(5) Uani 1 1 d .
O332 O 0.2632(10) -0.0473(6) 0.1250(5) 0.095(6) Uani 1 1 d .
O333 O 0.4035(8) 0.0432(5) 0.1285(5) 0.073(4) Uani 1 1 d .
O334 O 0.3015(9) 0.0182(6) 0.0900(5) 0.090(6) Uani 1 1 d .
O335 O 0.3593(10) -0.0408(6) 0.0922(6) 0.094(6) Uani 1 1 d .
O336 O 0.2104(9) 0.0397(6) 0.0762(6) 0.099(7) Uani 1 1 d .
O337 O 0.2995(10) 0.0649(7) 0.0338(5) 0.098(6) Uani 1 1 d .
O338 O 0.2768(8) 0.1220(5) 0.0811(5) 0.080(5) Uani 1 1 d .
O339 O 0.2284(8) 0.1844(7) 0.1076(6) 0.092(6) Uani 1 1 d .
O340 O 0.2335(7) 0.1449(6) 0.1664(5) 0.080(5) Uani 1 1 d .
O341 O 0.2403(8) 0.1907(8) 0.2301(6) 0.097(7) Uani 1 1 d .
O342 O 0.1866(7) 0.1006(7) 0.2139(7) 0.097(7) Uani 1 1 d .
O343 O 0.3274(7) 0.1745(5) 0.1380(5) 0.069(4) Uani 1 1 d .
O344 O 0.3347(7) 0.1753(5) 0.2035(5) 0.069(4) Uani 1 1 d .
O345 O 0.3699(8) 0.0977(6) 0.0950(5) 0.080(5) Uani 1 1 d .
O346 O 0.2861(8) 0.1278(6) 0.2537(5) 0.075(4) Uani 1 1 d .
O347 O 0.2720(7) 0.0809(6) 0.1332(4) 0.075(4) Uani 1 1 d .
O348 O 0.2767(7) 0.0837(6) 0.1974(5) 0.074(4) Uani 1 1 d .
O349 O 0.3029(9) 0.0251(5) 0.1624(5) 0.089(6) Uani 1 1 d .
O350 O 0.4213(11) 0.0442(7) 0.0597(6) 0.100(6) Uani 1 1 d .
O351 O 0.5102(11) 0.0752(7) 0.1097(5) 0.091(6) Uani 1 1 d .
O352 O 0.4682(7) 0.1315(5) 0.1407(4) 0.071(4) Uani 1 1 d .
O353 O 0.4732(7) 0.1309(5) 0.0744(4) 0.069(4) Uani 1 1 d .
O354 O 0.4337(6) 0.1956(5) 0.1679(4) 0.064(4) Uani 1 1 d .
O355 O 0.3119(10) 0.2436(7) 0.1775(5) 0.089(5) Uani 1 1 d .
O356 O 0.4006(7) 0.2569(5) 0.1423(4) 0.061(3) Uani 1 1 d .
O357 O 0.5499(6) 0.2127(5) 0.1591(4) 0.056(3) Uani 1 1 d .
O359 O 0.5103(7) 0.2192(6) 0.2238(4) 0.070(4) Uani 1 1 d .
O360 O 0.6004(6) 0.1544(4) 0.1326(3) 0.053(3) Uani 1 1 d .
O361 O 0.4944(9) 0.1218(7) 0.0101(5) 0.087(5) Uani 1 1 d .
O362 O 0.4593(7) 0.1900(6) 0.0356(4) 0.069(4) Uani 1 1 d .
O363 O 0.5462(8) 0.2107(6) 0.0883(4) 0.070(4) Uani 1 1 d .
O364 O 0.5650(6) 0.2091(5) 0.0199(4) 0.065(4) Uani 1 1 d .
O365 O 0.3720(9) 0.1426(7) -0.0144(6) 0.094(6) Uani 1 1 d .
O366 O 0.4795(7) 0.2003(6) -0.0268(4) 0.074(4) Uani 1 1 d .
O367 O 0.3899(8) 0.2225(7) -0.0392(4) 0.078(5) Uani 1 1 d .
O368 O 0.5559(8) 0.2483(8) -0.0639(4) 0.087(5) Uani 1 1 d .
O369 O 0.3621(9) 0.2818(9) -0.0768(5) 0.101(7) Uani 1 1 d .
O370 O 0.4760(8) 0.2824(7) -0.0608(4) 0.079(5) Uani 1 1 d .
O371 O 0.5613(10) 0.3111(9) -0.1054(5) 0.100(7) Uani 1 1 d .
O372 O 0.4488(8) 0.3405(8) -0.0287(4) 0.084(5) Uani 1 1 d .
O373 O 0.5550(7) 0.3575(7) -0.0435(5) 0.081(5) Uani 1 1 d .
O374 O 0.5084(8) 0.4258(7) -0.0419(5) 0.085(5) Uani 1 1 d .
O375 O 0.4897(8) 0.4031(8) 0.0230(5) 0.091(6) Uani 1 1 d .
O376 O 0.5926(7) 0.4172(7) 0.0061(4) 0.078(5) Uani 1 1 d .
O377 O 0.6339(8) 0.3191(7) -0.0466(5) 0.082(5) Uani 1 1 d .
O378 O 0.3629(8) 0.2830(7) -0.0065(5) 0.088(6) Uani 1 1 d .
O379 O 0.7373(7) 0.3267(6) -0.0061(5) 0.077(5) Uani 1 1 d .
O380 O 0.5684(9) 0.1701(7) -0.0449(5) 0.088(5) Uani 1 1 d .
O381 O 0.6893(8) 0.4468(6) 0.0533(5) 0.079(5) Uani 1 1 d .
O382 O 0.4704(8) 0.4141(6) 0.0912(5) 0.079(5) Uani 1 1 d .
O383 O 0.3180(7) 0.2759(6) 0.0540(5) 0.074(4) Uani 1 1 d .
O384 O 0.6571(7) 0.3687(6) 0.0124(4) 0.072(4) Uani 1 1 d .
O385 O 0.6408(7) 0.2538(6) -0.0182(4) 0.071(4) Uani 1 1 d .
O386 O 0.5754(7) 0.4141(5) 0.0705(4) 0.069(4) Uani 1 1 d .
O387 O 0.4260(8) 0.3364(6) 0.0479(4) 0.073(5) Uani 1 1 d .
O388 O 0.3667(7) 0.2162(7) 0.0239(4) 0.084(5) Uani 1 1 d .
O389 O 0.4221(6) 0.2698(5) 0.0782(4) 0.063(4) Uani 1 1 d .
O390 O 0.5044(6) 0.3434(4) 0.0966(4) 0.054(3) Uani 1 1 d .
O391 O 0.6449(6) 0.3674(5) 0.0762(4) 0.058(3) Uani 1 1 d .
O392 O 0.7575(7) 0.3670(5) 0.0775(4) 0.062(4) Uani 1 1 d .
O393 O 0.6635(7) 0.3022(5) 0.0425(4) 0.065(4) Uani 1 1 d .
O394 O 0.5382(7) 0.3456(5) 0.0292(4) 0.064(4) Uani 1 1 d .
O395 O 0.5621(6) 0.2847(5) -0.0051(3) 0.057(3) Uani 1 1 d .
O396 O 0.4605(6) 0.2713(6) 0.0116(4) 0.064(4) Uani 1 1 d .
O397 O 0.6136(6) 0.2948(5) 0.1003(4) 0.058(3) Uani 1 1 d .
O398 O 0.5038(7) 0.2654(5) 0.1226(4) 0.065(4) Uani 1 1 d .
O399 O 0.4032(7) 0.3344(6) 0.1230(4) 0.070(4) Uani 1 1 d .
O400 O 0.4934(7) 0.3334(5) 0.1631(4) 0.068(4) Uani 1 1 d .
O401 O 0.5985(8) 0.3039(5) 0.1666(4) 0.071(4) Uani 1 1 d .
O402 O 0.6420(6) 0.2436(4) 0.2101(4) 0.056(3) Uani 1 1 d .
O403 O 0.7462(7) 0.3023(5) 0.1691(4) 0.063(4) Uani 1 1 d .
O404 O 0.6420(6) 0.2429(4) 0.1405(4) 0.055(3) Uani 1 1 d .
O405 O 0.7177(6) 0.2889(4) 0.1015(4) 0.052(3) Uani 1 1 d .
O406 O 0.7058(8) 0.3615(5) 0.1342(4) 0.068(4) Uani 1 1 d .
O407 O 0.7057(6) 0.2130(4) 0.1663(3) 0.051(3) Uani 1 1 d .
O408 O 0.6843(8) 0.1231(6) 0.1391(5) 0.083(5) Uani 1 1 d .
O409 O 0.6947(8) 0.2013(5) 0.0995(5) 0.075(4) Uani 1 1 d .
O410 O 0.5859(8) 0.1506(7) 0.0580(6) 0.091(6) Uani 1 1 d .
O411 O 0.8397(7) 0.2518(4) 0.2805(4) 0.059(3) Uani 1 1 d .
O412 O 0.8773(8) 0.0795(6) 0.3656(5) 0.075(4) Uani 1 1 d .
O413 O 0.7227(4) 0.2150(3) 0.2706(2) 0.032(2) Uani 1 1 d .
O414 O 0.7875(5) 0.2792(3) 0.2278(2) 0.034(2) Uani 1 1 d .
O415 O 0.4127(7) 0.2565(5) 0.2103(4) 0.065(4) Uani 1 1 d .
O417 O 0.7411(5) 0.1319(4) 0.0819(3) 0.042(2) Uani 1 1 d .
O418 O 0.9126(5) 0.3016(3) 0.4204(3) 0.036(2) Uani 1 1 d .
O419 O 0.5921(14) 0.3558(10) 0.2739(7) 0.065(7) Uani 0.50 1 d P
O420 O 0.5354(13) 0.3008(9) 0.2178(7) 0.058(7) Uani 0.50 1 d P
O500 O 0.6511(7) 0.0404(5) 0.1445(4) 0.069(4) Uiso 1 1 d .
O501 O 1.0081(8) 0.3888(6) 0.3569(5) 0.080(4) Uiso 1 1 d .
O503 O 0.2704(7) 0.2924(6) 0.1282(5) 0.073(4) Uiso 1 1 d .
O505 O 0.4881(7) 0.0634(5) 0.3826(4) 0.066(4) Uiso 1 1 d .
O506 O 0.9102(8) 0.4790(6) 0.1165(5) 0.076(4) Uiso 1 1 d .
O507 O 0.5934(11) 0.2460(9) 0.2797(7) 0.089(6) Uiso 0.80 1 d P
O508 O 0.6927(11) 0.3446(8) 0.2147(7) 0.087(6) Uiso 0.80 1 d P
O509 O 0.498(2) 0.5132(15) 0.3522(12) 0.077(11) Uiso 0.40 1 d P
O510 O 0.9414(16) -0.0177(12) 0.5257(10) 0.062(8) Uiso 0.40 1 d P
O511 O 1.1711(19) 0.5360(14) 0.3750(12) 0.076(10) Uiso 0.40 1 d P
O512 O 0.910(2) 0.0922(16) -0.0758(13) 0.083(12) Uiso 0.40 1 d P
O513 O 0.8750(17) 0.1794(13) -0.1056(10) 0.066(9) Uiso 0.40 1 d P
O520 O 0.8620(11) 0.5653(8) 0.0800(7) 0.087(6) Uiso 0.80 1 d P
O521 O 0.8934(10) 0.5301(8) 0.1532(6) 0.082(6) Uiso 0.80 1 d P
O522 O 0.9519(13) 0.5374(10) 0.0869(8) 0.091(8) Uiso 0.70 1 d P
O523 O 1.0086(12) 0.5853(9) 0.1831(8) 0.086(7) Uiso 0.70 1 d P
O525 O 0.3758(11) -0.0366(9) 0.3161(7) 0.079(6) Uiso 0.70 1 d P
O526 O 0.4238(13) 0.0195(10) 0.4111(8) 0.092(8) Uiso 0.70 1 d P
O527 O 0.580(3) -0.337(2) 0.389(2) 0.062(16) Uiso 0.20 1 d P
O528 O 0.402(2) -0.3148(15) 0.3230(13) 0.081(11) Uiso 0.40 1 d P
O529 O 0.4424(18) -0.2218(13) 0.4243(11) 0.071(10) Uiso 0.40 1 d P
O530 O 0.4796(13) 0.1272(9) 0.4074(8) 0.061(7) Uiso 0.50 1 d P
O531 O 0.3470(12) 0.0596(9) 0.4153(7) 0.055(6) Uiso 0.50 1 d P
O532 O 0.4358(16) 0.1410(12) 0.4864(10) 0.061(8) Uiso 0.40 1 d P
O533 O 0.973(2) 0.6114(17) 0.4800(14) 0.088(13) Uiso 0.40 1 d P
O534 O 0.910(2) 0.2857(17) 0.6001(14) 0.068(12) Uiso 0.30 1 d P
O536 O 0.4077(9) 0.0512(7) 0.3418(6) 0.093(5) Uiso 1 1 d .
O537 O 0.682(2) -0.1506(17) 0.4462(14) 0.090(13) Uiso 0.40 1 d P
O538 O 0.7165(18) -0.2455(14) 0.2911(11) 0.071(10) Uiso 0.40 1 d P
O539 O 1.1734(15) 0.2148(11) 0.1670(9) 0.055(7) Uiso 0.40 1 d P
O540 O 0.5824(10) 0.5610(7) 0.5091(6) 0.094(6) Uiso 1 1 d .
O541 O 0.4050(19) 0.3666(14) 0.3109(11) 0.074(10) Uiso 0.40 1 d P
O542 O 0.240(2) 0.0866(16) 0.3638(13) 0.083(12) Uiso 0.40 1 d P
O543 O 0.374(3) 0.1391(19) 0.3665(16) 0.076(14) Uiso 0.30 1 d P
O544 O 0.306(2) 0.1459(18) 0.4365(15) 0.070(13) Uiso 0.30 1 d P
O545 O 0.356(2) 0.5050(15) 0.3755(12) 0.080(11) Uiso 0.40 1 d P
O546 O 0.335(2) 0.4244(17) 0.4331(14) 0.090(13) Uiso 0.40 1 d P
O547 O 0.471(2) 0.2174(16) 0.5329(13) 0.085(12) Uiso 0.40 1 d P
O548 O 1.4323(17) 0.4589(13) 0.2145(10) 0.065(9) Uiso 0.40 1 d P
O550 O 0.5398(14) 0.1269(11) 0.4838(9) 0.069(8) Uiso 0.50 1 d P
O551 O 0.850(4) 0.495(3) 0.559(2) 0.09(2) Uiso 0.25 1 d P
O552 O 0.727(2) 0.4757(17) 0.5876(14) 0.089(13) Uiso 0.40 1 d P
O553 O 0.5000 0.0000 0.0000 0.100(14) Uiso 0.60 2 d SP
O554 O 1.239(2) 0.1734(17) 0.0229(14) 0.068(12) Uiso 0.30 1 d P
O555 O 1.029(2) 0.2202(15) 0.5882(12) 0.079(11) Uiso 0.40 1 d P
O558 O 0.512(2) -0.1123(15) 0.1272(13) 0.081(11) Uiso 0.40 1 d P
O559 O 0.345(2) 0.3967(15) 0.0646(12) 0.079(11) Uiso 0.40 1 d P
O560 O 0.3333(19) -0.2113(14) 0.1786(11) 0.072(10) Uiso 0.40 1 d P
O561 O 0.330(2) -0.1210(16) 0.1595(13) 0.083(12) Uiso 0.40 1 d P
O562 O 0.317(3) -0.144(2) 0.2440(16) 0.079(15) Uiso 0.30 1 d P
O563 O 1.129(2) 0.6226(16) 0.4109(13) 0.082(11) Uiso 0.40 1 d P
O564 O 0.103(2) 0.1193(16) 0.1606(13) 0.063(11) Uiso 0.30 1 d P
O565 O 0.730(3) 0.138(2) 0.6770(16) 0.079(15) Uiso 0.30 1 d P
O566 O 0.787(3) -0.163(2) 0.4424(16) 0.079(15) Uiso 0.30 1 d P
O567 O 0.468(2) -0.3657(16) 0.3243(14) 0.064(11) Uiso 0.30 1 d P
O568 O 0.398(2) -0.1569(15) 0.4327(13) 0.059(11) Uiso 0.30 1 d P
O569 O 0.260(3) -0.005(2) 0.3510(16) 0.077(14) Uiso 0.30 1 d P
O570 O 0.804(2) 0.4355(14) 0.1529(12) 0.054(10) Uiso 0.30 1 d P
O571 O 1.119(3) 0.355(2) 0.3485(17) 0.080(15) Uiso 0.30 1 d P
O572 O 0.427(2) 0.1760(17) -0.0965(14) 0.067(12) Uiso 0.30 1 d P
O573 O 0.442(2) 0.5823(16) 0.3725(13) 0.061(11) Uiso 0.30 1 d P
O574 O 1.318(2) 0.5964(18) 0.3462(14) 0.069(12) Uiso 0.30 1 d P
O575 O 1.136(3) 0.662(2) 0.2560(17) 0.081(15) Uiso 0.30 1 d P
O576 O 0.709(2) -0.2460(18) 0.3777(15) 0.070(13) Uiso 0.30 1 d P
O577 O 1.198(3) 0.292(2) 0.2905(18) 0.089(17) Uiso 0.30 1 d P
O578 O 1.104(2) 0.6823(18) 0.1753(14) 0.069(12) Uiso 0.30 1 d P
O579 O 0.938(2) 0.4697(15) 0.6255(12) 0.078(11) Uiso 0.40 1 d P
O580 O 0.910(2) 0.6474(16) 0.1477(13) 0.084(12) Uiso 0.40 1 d P
O581 O 0.7734(19) 0.6110(14) 0.1258(11) 0.073(10) Uiso 0.40 1 d P
O582 O 0.718(2) 0.5494(18) 0.0575(14) 0.069(12) Uiso 0.30 1 d P
O583 O 0.760(3) 0.512(2) 0.1248(16) 0.077(14) Uiso 0.30 1 d P
O584 O 0.571(2) -0.3392(16) 0.2656(13) 0.061(11) Uiso 0.30 1 d P
O585 O 0.9980(17) 0.5573(13) 0.5347(10) 0.082(9) Uiso 0.50 1 d P
O586 O 0.8308(16) 0.5835(12) 0.5176(10) 0.078(9) Uiso 0.50 1 d P
O587 O 0.796(3) 0.0568(18) -0.0508(15) 0.098(16) Uiso 0.50 1 d P
O588 O 0.313(3) 0.3251(19) 0.5704(15) 0.100(15) Uiso 0.40 1 d P
O589 O 1.115(2) 0.2254(17) 0.2199(14) 0.091(13) Uiso 0.40 1 d P
O590 O 1.0211(17) 0.1747(12) 0.1835(10) 0.045(8) Uiso 0.30 1 d P
O591 O 0.853(3) 0.113(2) 0.1905(17) 0.082(15) Uiso 0.30 1 d P
O592 O 0.488(3) -0.2345(19) 0.1627(16) 0.076(14) Uiso 0.30 1 d P
O593 O 1.108(2) 0.4361(18) 0.3799(14) 0.093(14) Uiso 0.40 1 d P
O594 O 0.366(3) 0.385(2) 0.0033(17) 0.081(15) Uiso 0.30 1 d P
O595 O 0.768(4) 0.622(3) 0.514(3) 0.08(2) Uiso 0.20 1 d P
O596 O 0.809(3) 0.692(2) 0.1880(18) 0.086(16) Uiso 0.30 1 d P
O597 O 0.811(5) 0.053(3) -0.057(3) 0.11(3) Uiso 0.30 1 d P
O598 O 0.460(4) 0.289(3) 0.282(3) 0.08(2) Uiso 0.20 1 d P
O599 O 1.3169(16) 0.6397(12) 0.1513(10) 0.081(9) Uiso 0.50 1 d P
O600 O 0.8651(13) 0.1794(10) 0.2637(8) 0.064(7) Uiso 0.50 1 d P
O601 O 0.8206(15) 0.4583(11) 0.0887(9) 0.073(8) Uiso 0.50 1 d P
O602 O 0.8391(15) 0.4223(11) 0.0116(9) 0.071(8) Uiso 0.50 1 d P
O603 O 0.7809(16) 0.4836(12) 0.0098(10) 0.078(9) Uiso 0.50 1 d P
O604 O 1.0391(14) 0.2998(10) 0.5609(9) 0.068(7) Uiso 0.50 1 d P
O605 O 0.3089(14) 0.0689(10) -0.0258(8) 0.067(7) Uiso 0.50 1 d P
O606 O 0.827(2) 0.3719(18) -0.0778(14) 0.069(12) Uiso 0.30 1 d P
O607 O 0.685(3) 0.2489(19) -0.0874(15) 0.073(13) Uiso 0.30 1 d P
O608 O 0.382(3) -0.119(2) 0.0866(17) 0.082(15) Uiso 0.30 1 d P
O609 O 1.031(3) 0.224(2) 0.2653(19) 0.058(15) Uiso 0.20 1 d P
O610 O 0.509(2) 0.1472(15) 0.3435(12) 0.058(10) Uiso 0.30 1 d P
O611 O 0.6700(14) -0.3177(10) 0.3310(8) 0.065(7) Uiso 0.50 1 d P
O612 O 0.5480(15) -0.4165(11) 0.3097(9) 0.071(8) Uiso 0.50 1 d P
O613 O 0.8978(15) 0.2070(11) 0.2392(9) 0.057(8) Uiso 0.40 1 d P
O614 O 0.6138(17) 0.0958(13) 0.0807(10) 0.082(9) Uiso 0.50 1 d P
O615 O 0.9153(15) 0.3895(11) 0.4177(9) 0.071(8) Uiso 0.50 1 d P
O616 O 0.9078(15) 0.2007(11) 0.6065(9) 0.073(8) Uiso 0.50 1 d P

loop_
_atom_site_aniso_label
_atom_site_aniso_U_11
_atom_site_aniso_U_22
_atom_site_aniso_U_33
_atom_site_aniso_U_23
_atom_site_aniso_U_13
_atom_site_aniso_U_12
W1 0.0482(6) 0.0485(5) 0.0412(5) 0.0102(4) 0.0119(4) 0.0179(5)
W2 0.0507(6) 0.0477(5) 0.0419(5) 0.0092(4) 0.0126(4) 0.0168(5)
W3 0.0523(4) 0.0492(4) 0.0452(4) 0.0090(3) 0.0135(3) 0.0167(3)
W4 0.0618(7) 0.0455(5) 0.0484(6) 0.0119(4) 0.0186(5) 0.0218(5)
W5 0.0561(5) 0.0550(4) 0.0451(4) 0.0105(3) 0.0130(4) 0.0227(4)
W6 0.0553(5) 0.0550(4) 0.0422(4) 0.0113(3) 0.0143(4) 0.0199(4)
W7 0.0590(5) 0.0518(4) 0.0494(5) 0.0129(4) 0.0134(4) 0.0206(4)
W8 0.0494(5) 0.0507(5) 0.0411(5) 0.0097(4) 0.0127(4) 0.0164(5)
W9 0.0580(6) 0.0505(5) 0.0456(5) 0.0141(4) 0.0162(4) 0.0233(5)
W10 0.0536(5) 0.0504(4) 0.0420(4) 0.0126(3) 0.0125(4) 0.0195(4)
W11 0.0613(6) 0.0510(5) 0.0518(6) 0.0129(5) 0.0196(6) 0.0228(5)
W12 0.0559(5) 0.0574(4) 0.0469(5) 0.0110(4) 0.0098(4) 0.0200(4)
W13 0.0604(7) 0.0470(5) 0.0437(6) 0.0117(4) 0.0148(5) 0.0210(5)
W14 0.0573(5) 0.0487(4) 0.0450(4) 0.0092(3) 0.0150(4) 0.0199(4)
W15 0.0631(5) 0.0521(4) 0.0459(4) 0.0121(3) 0.0171(4) 0.0236(4)
W16 0.0607(5) 0.0508(4) 0.0476(5) 0.0115(4) 0.0136(4) 0.0185(4)
W17 0.0637(5) 0.0536(4) 0.0522(5) 0.0118(4) 0.0195(4) 0.0204(4)
W18 0.0552(5) 0.0601(5) 0.0466(5) 0.0130(4) 0.0154(4) 0.0231(4)
W19 0.0542(5) 0.0673(5) 0.0513(5) 0.0113(4) 0.0132(4) 0.0188(4)
W20 0.0668(10) 0.0699(10) 0.0560(9) 0.0098(8) 0.0128(8) 0.0260(8)
W20' 0.0749(16) 0.0706(14) 0.0738(16) 0.0097(12) 0.0086(13) 0.0243(12)
W21 0.0534(5) 0.0509(4) 0.0483(4) 0.0111(4) 0.0133(4) 0.0193(4)
W22 0.0640(5) 0.0655(5) 0.0463(5) 0.0124(4) 0.0191(4) 0.0243(4)
W23 0.0623(5) 0.0551(4) 0.0475(5) 0.0079(4) 0.0148(4) 0.0176(4)
W24 0.0592(5) 0.0606(5) 0.0548(5) 0.0187(4) 0.0164(4) 0.0238(4)
W25 0.0557(5) 0.0551(4) 0.0458(4) 0.0129(4) 0.0144(4) 0.0188(4)
W26 0.0610(5) 0.0587(5) 0.0590(5) 0.0175(4) 0.0190(4) 0.0212(4)
W27 0.0637(5) 0.0557(4) 0.0496(5) 0.0159(4) 0.0192(4) 0.0248(4)
W28 0.0576(5) 0.0596(5) 0.0514(5) 0.0138(4) 0.0132(4) 0.0135(4)
W29 0.0615(6) 0.0648(5) 0.0468(5) 0.0083(4) 0.0079(4) 0.0140(4)
W30 0.0697(10) 0.0630(8) 0.0511(8) 0.0102(7) 0.0149(7) 0.0280(8)
W30' 0.085(2) 0.0758(17) 0.081(2) 0.0076(14) 0.0187(16) 0.0292(15)
W31 0.0541(5) 0.0603(5) 0.0468(5) 0.0101(4) 0.0107(4) 0.0159(4)
W32 0.0517(9) 0.0613(11) 0.0528(12) 0.0177(8) 0.0124(8) 0.0206(8)
W32' 0.042(8) 0.067(11) 0.060(12) 0.028(8) 0.021(8) 0.022(8)
W33 0.0602(5) 0.0673(5) 0.0443(5) 0.0103(4) 0.0076(4) 0.0162(4)
W34 0.0558(11) 0.0489(9) 0.0440(11) 0.0096(8) 0.0153(7) 0.0203(8)
W34' 0.069(5) 0.053(4) 0.048(5) 0.009(3) 0.025(3) 0.020(4)
W35 0.0533(6) 0.0574(8) 0.0553(9) 0.0177(6) 0.0139(7) 0.0206(6)
W35' 0.066(7) 0.060(7) 0.038(6) 0.010(5) 0.027(6) 0.024(6)
W36 0.0641(5) 0.0539(4) 0.0522(5) 0.0139(4) 0.0181(4) 0.0214(4)
W37 0.0696(6) 0.0687(5) 0.0418(5) 0.0094(4) 0.0121(4) 0.0233(5)
W38 0.0708(6) 0.0518(4) 0.0543(5) 0.0102(4) 0.0158(4) 0.0197(4)
W39 0.0677(6) 0.0554(5) 0.0480(5) 0.0085(4) 0.0143(4) 0.0250(5)
W39' 0.071(8) 0.081(9) 0.061(7) 0.013(7) 0.018(6) 0.038(7)
W40 0.0685(6) 0.0589(5) 0.0494(5) 0.0125(4) 0.0139(4) 0.0237(4)
W41 0.0676(7) 0.0698(7) 0.0579(7) 0.0192(5) 0.0200(5) 0.0359(6)
W42 0.0682(6) 0.0606(5) 0.0608(6) 0.0160(4) 0.0176(5) 0.0257(4)
W43 0.0784(6) 0.0596(5) 0.0608(6) 0.0107(4) 0.0244(5) 0.0302(5)
W44 0.0817(7) 0.0635(5) 0.0656(6) 0.0150(5) 0.0274(5) 0.0358(5)
W45 0.0633(6) 0.0519(5) 0.0523(6) 0.0132(5) 0.0217(6) 0.0241(5)
W46 0.0753(6) 0.0687(5) 0.0474(5) 0.0123(4) 0.0157(4) 0.0270(5)
W47 0.0763(6) 0.0646(5) 0.0677(6) 0.0220(5) 0.0224(5) 0.0322(5)
W48 0.0647(6) 0.0686(5) 0.0636(6) 0.0202(5) 0.0211(5) 0.0275(5)
W49 0.0598(5) 0.0613(5) 0.0444(4) 0.0133(4) 0.0106(4) 0.0229(4)
W50 0.0753(6) 0.0592(5) 0.0585(6) 0.0040(4) 0.0205(5) 0.0189(5)
W51 0.0717(6) 0.0600(5) 0.0588(6) 0.0080(4) 0.0105(5) 0.0033(5)
W52 0.0633(6) 0.0677(5) 0.0578(5) 0.0184(4) 0.0157(4) 0.0260(5)
W53 0.0687(6) 0.0567(5) 0.0627(6) 0.0093(4) 0.0226(5) 0.0174(4)
W54 0.0702(6) 0.0577(5) 0.0641(6) 0.0125(4) 0.0280(5) 0.0208(4)
W55 0.0730(6) 0.0642(5) 0.0590(5) 0.0237(4) 0.0210(5) 0.0309(5)
W56 0.0812(7) 0.0593(5) 0.0606(6) 0.0199(4) 0.0246(5) 0.0299(5)
W57 0.0828(7) 0.0626(5) 0.0630(6) 0.0149(5) 0.0175(5) 0.0307(5)
W58 0.0650(6) 0.0603(5) 0.0601(6) 0.0128(4) 0.0192(4) 0.0238(4)
W59 0.0591(9) 0.0487(7) 0.0478(9) 0.0115(6) 0.0173(6) 0.0214(7)
W59' 0.050(3) 0.044(3) 0.034(3) 0.003(2) 0.006(2) 0.011(2)
W60 0.0547(8) 0.0486(9) 0.0473(11) 0.0123(7) 0.0126(8) 0.0177(8)
W60' 0.056(3) 0.055(4) 0.051(5) 0.014(3) 0.012(3) 0.016(3)
W61 0.0677(6) 0.0683(5) 0.0498(5) 0.0171(4) 0.0193(4) 0.0288(5)
W62 0.1004(8) 0.0604(5) 0.0724(7) 0.0205(5) 0.0311(6) 0.0430(6)
W63 0.0599(5) 0.0829(6) 0.0541(5) 0.0204(5) 0.0173(4) 0.0282(5)
W64 0.0590(6) 0.0929(7) 0.0561(6) 0.0166(5) 0.0138(4) 0.0317(5)
W65 0.0704(6) 0.0766(6) 0.0665(6) 0.0289(5) 0.0231(5) 0.0368(5)
W66 0.0581(5) 0.0687(6) 0.0510(5) 0.0105(4) 0.0064(4) 0.0200(5)
W67 0.0506(7) 0.0562(9) 0.0516(9) 0.0159(7) 0.0128(7) 0.0190(7)
W67' 0.047(2) 0.042(3) 0.030(3) 0.0020(19) 0.012(2) 0.015(2)
W68 0.0641(7) 0.0641(6) 0.0587(7) 0.0086(5) 0.0183(6) 0.0221(5)
W69 0.0790(7) 0.0745(6) 0.0645(6) 0.0265(5) 0.0221(5) 0.0424(5)
W70 0.0738(6) 0.0588(5) 0.0668(6) 0.0105(4) 0.0259(5) 0.0268(5)
W71 0.0694(6) 0.0795(6) 0.0575(6) 0.0166(5) 0.0105(5) 0.0250(5)
W72 0.0580(5) 0.0747(6) 0.0569(6) 0.0145(5) 0.0128(4) 0.0089(5)
W73 0.0822(7) 0.0581(5) 0.0504(5) 0.0127(4) 0.0217(5) 0.0258(5)
W74 0.0817(7) 0.0556(5) 0.0541(5) 0.0051(4) 0.0174(5) 0.0217(5)
W75 0.0807(7) 0.0536(5) 0.0678(6) 0.0110(4) 0.0256(5) 0.0151(5)
W76 0.0660(6) 0.0658(5) 0.0622(6) 0.0035(5) 0.0166(5) 0.0115(5)
W77 0.0730(6) 0.0522(4) 0.0541(5) 0.0050(4) 0.0146(4) 0.0120(4)
W78 0.0718(6) 0.0513(4) 0.0558(5) 0.0105(4) 0.0130(4) 0.0139(4)
W79 0.0696(6) 0.0541(5) 0.0473(5) 0.0043(4) 0.0137(5) 0.0165(5)
W79' 0.099(10) 0.059(7) 0.059(7) 0.012(6) 0.017(6) 0.023(6)
W80 0.0732(7) 0.0605(5) 0.0456(5) 0.0053(4) 0.0162(5) 0.0239(5)
W80' 0.074(6) 0.064(5) 0.052(5) 0.008(5) 0.011(5) 0.017(5)
W81 0.0673(6) 0.0656(5) 0.0689(6) 0.0157(5) 0.0267(5) 0.0251(5)
W82 0.0959(8) 0.0626(5) 0.0588(6) 0.0079(4) 0.0300(5) 0.0324(5)
W83 0.0879(8) 0.0552(5) 0.0766(7) 0.0054(5) 0.0298(6) 0.0218(5)
W84 0.0835(7) 0.0531(5) 0.0646(6) 0.0078(4) 0.0205(5) 0.0117(5)
W85 0.0674(6) 0.0921(7) 0.0526(6) 0.0045(5) 0.0150(5) 0.0262(6)
W86 0.0642(6) 0.0788(6) 0.0813(7) 0.0338(6) 0.0262(5) 0.0253(5)
W87 0.0629(6) 0.0784(6) 0.0554(6) 0.0092(5) 0.0056(5) 0.0096(5)
W88 0.0804(7) 0.0557(5) 0.0789(7) 0.0052(5) 0.0276(6) 0.0130(5)
W89 0.0614(7) 0.0811(8) 0.0668(7) 0.0084(7) 0.0148(5) 0.0248(6)
W90 0.0935(8) 0.0535(5) 0.0674(6) 0.0189(4) 0.0317(6) 0.0300(5)
W91 0.0875(7) 0.0671(6) 0.0708(7) 0.0161(5) 0.0404(6) 0.0302(5)
W92 0.1044(9) 0.0588(5) 0.0654(6) 0.0081(5) 0.0287(6) 0.0312(6)
W93 0.0905(7) 0.0627(5) 0.0481(5) 0.0096(4) 0.0102(5) 0.0242(5)
W94 0.0824(7) 0.0834(7) 0.0636(6) 0.0321(5) 0.0186(5) 0.0401(6)
W95 0.1079(9) 0.0657(6) 0.0508(5) 0.0123(4) 0.0275(6) 0.0330(6)
W96 0.0719(7) 0.0895(7) 0.0652(6) 0.0224(5) 0.0162(5) 0.0386(6)
W97 0.0721(6) 0.0595(5) 0.0775(7) 0.0194(5) 0.0074(5) 0.0151(5)
W98 0.0684(6) 0.0852(7) 0.0930(8) 0.0405(7) 0.0325(6) 0.0342(6)
W99 0.0579(10) 0.0519(8) 0.0452(9) 0.0101(7) 0.0133(7) 0.0166(7)
W99' 0.0547(9) 0.0448(7) 0.0390(8) 0.0093(6) 0.0135(7) 0.0141(7)
W100 0.0911(8) 0.0579(5) 0.0792(7) 0.0210(5) 0.0336(6) 0.0305(5)
W101 0.0813(8) 0.0703(6) 0.0764(8) 0.0143(6) 0.0059(6) 0.0274(6)
W102 0.0677(7) 0.1230(10) 0.0549(6) 0.0211(6) 0.0111(5) 0.0394(7)
W103 0.0767(7) 0.1063(9) 0.0694(7) 0.0427(6) 0.0243(6) 0.0457(7)
W104 0.1226(10) 0.0525(5) 0.0817(8) 0.0190(5) 0.0372(7) 0.0372(6)
W105 0.0620(6) 0.0907(7) 0.0550(6) 0.0042(5) 0.0092(5) 0.0224(5)
W106 0.0768(7) 0.0962(8) 0.0612(6) 0.0250(6) 0.0113(5) 0.0372(6)
W107 0.0717(7) 0.1187(10) 0.0512(6) 0.0240(6) 0.0171(5) 0.0388(7)
W108 0.1078(9) 0.0485(5) 0.0797(8) 0.0075(5) 0.0296(7) 0.0136(5)
W109 0.1291(11) 0.0574(5) 0.0778(8) 0.0080(5) 0.0352(7) 0.0377(7)
W110 0.1083(9) 0.0682(6) 0.0746(7) 0.0120(5) 0.0337(7) 0.0450(6)
W111 0.0617(7) 0.0995(9) 0.1225(12) 0.0540(9) 0.0194(7) 0.0188(6)
W112 0.0708(7) 0.0873(8) 0.1139(11) 0.0341(8) -0.0117(7) 0.0047(6)
W113 0.0807(8) 0.0701(7) 0.1149(11) 0.0295(7) -0.0082(8) 0.0004(6)
W114 0.0624(6) 0.0778(7) 0.0869(8) 0.0300(6) 0.0046(5) 0.0188(5)
W115 0.0795(7) 0.0698(6) 0.0759(7) 0.0140(5) -0.0075(6) 0.0119(5)
W116 0.0958(9) 0.0586(5) 0.0781(8) 0.0089(5) -0.0046(6) 0.0116(6)
W117 0.0773(7) 0.0858(7) 0.0491(5) 0.0217(5) 0.0160(5) 0.0328(6)
W118 0.0678(6) 0.0738(6) 0.0663(6) 0.0305(5) 0.0206(5) 0.0304(5)
W119 0.0689(6) 0.0515(4) 0.0555(5) 0.0146(4) 0.0223(4) 0.0220(4)
Se1 0.0841(15) 0.0481(10) 0.0615(13) 0.0109(9) 0.0263(11) 0.0247(10)
Se2 0.0673(13) 0.0680(12) 0.0511(11) 0.0196(10) 0.0178(10) 0.0312(10)
Se3 0.0621(13) 0.0631(12) 0.0737(15) 0.0203(11) 0.0093(11) 0.0141(10)
Se4 0.0666(13) 0.0548(10) 0.0564(12) 0.0109(9) 0.0198(10) 0.0209(9)
Se5 0.0597(12) 0.0733(13) 0.0534(12) 0.0175(10) 0.0174(9) 0.0269(10)
Se6 0.0565(11) 0.0550(10) 0.0428(10) 0.0104(8) 0.0119(8) 0.0204(9)
Se7 0.0540(11) 0.0541(10) 0.0485(11) 0.0094(8) 0.0101(8) 0.0115(8)
Se8 0.0691(13) 0.0537(10) 0.0517(11) 0.0104(9) 0.0198(10) 0.0221(9)
Fe1 0.0516(16) 0.0485(14) 0.0432(15) 0.0100(12) 0.0121(12) 0.0143(12)
Fe2 0.0564(16) 0.0490(14) 0.0421(15) 0.0094(12) 0.0140(12) 0.0167(13)
K1 0.062(2) 0.056(2) 0.050(2) 0.0109(17) 0.0093(18) 0.0226(18)
K2 0.074(3) 0.066(2) 0.061(3) 0.014(2) 0.020(2) 0.025(2)
K3 0.064(3) 0.076(3) 0.061(3) 0.012(2) 0.016(2) 0.025(2)
K4 0.066(3) 0.065(2) 0.060(3) 0.018(2) 0.018(2) 0.024(2)
K5 0.075(3) 0.058(2) 0.065(3) 0.015(2) 0.021(2) 0.028(2)
K6 0.070(3) 0.075(3) 0.063(3) 0.009(2) 0.018(2) 0.026(2)
K7 0.083(3) 0.066(2) 0.065(3) 0.014(2) 0.021(2) 0.032(2)
K8 0.080(3) 0.068(3) 0.067(3) 0.015(2) 0.014(2) 0.029(2)
K9 0.063(3) 0.086(3) 0.094(4) 0.033(3) 0.020(3) 0.035(3)
K10 0.086(4) 0.078(3) 0.075(3) 0.019(3) 0.026(3) 0.037(3)
K11 0.110(5) 0.077(3) 0.081(4) 0.016(3) 0.029(3) 0.033(3)
K12 0.085(4) 0.104(4) 0.091(4) 0.032(4) 0.016(3) 0.033(3)
K13 0.097(4) 0.098(4) 0.093(4) 0.026(4) 0.013(4) 0.026(4)
K14 0.070(3) 0.077(3) 0.065(3) 0.017(2) 0.011(2) 0.031(2)
K15 0.123(6) 0.098(4) 0.099(5) 0.026(4) 0.044(4) 0.045(4)
K16 0.062(5) 0.082(5) 0.062(5) -0.001(4) 0.014(4) 0.010(4)
K17 0.117(8) 0.106(7) 0.060(5) 0.028(5) 0.006(5) 0.057(6)
O1 0.071(9) 0.076(9) 0.056(9) 0.015(7) 0.020(7) 0.022(8)
O2 0.096(12) 0.078(10) 0.058(9) 0.006(8) 0.020(9) 0.028(9)
O3 0.069(9) 0.084(10) 0.045(8) 0.016(7) 0.016(7) 0.021(8)
O4 0.079(10) 0.074(9) 0.058(9) 0.023(7) 0.020(8) 0.029(8)
O5 0.091(11) 0.063(8) 0.065(9) 0.005(7) 0.028(8) 0.034(8)
O6 0.090(11) 0.058(8) 0.041(7) 0.004(6) 0.009(7) 0.016(7)
O7 0.061(9) 0.078(9) 0.051(8) 0.010(7) 0.008(7) 0.013(7)
O8 0.078(10) 0.070(8) 0.037(7) 0.018(6) 0.006(6) 0.022(7)
O9 0.084(10) 0.057(8) 0.048(8) 0.002(6) 0.018(7) 0.018(7)
O10 0.117(17) 0.053(10) 0.054(10) 0.004(8) 0.010(10) 0.022(10)
O11 0.079(10) 0.079(9) 0.033(6) 0.011(6) 0.023(6) 0.035(8)
O12 0.083(15) 0.068(12) 0.082(14) 0.012(12) 0.035(11) 0.034(11)
O13 0.066(8) 0.057(7) 0.048(7) 0.015(6) 0.005(6) 0.019(6)
O14 0.073(10) 0.083(10) 0.057(9) 0.013(8) 0.007(7) 0.028(8)
O15 0.088(12) 0.067(9) 0.077(11) 0.013(8) 0.027(9) 0.017(8)
O16 0.084(11) 0.060(8) 0.072(10) 0.006(7) 0.018(8) 0.023(8)
O17 0.064(9) 0.066(8) 0.070(10) 0.020(7) 0.027(7) 0.025(7)
O18 0.076(9) 0.062(8) 0.056(8) 0.022(6) 0.014(7) 0.034(7)
O19 0.057(8) 0.082(9) 0.033(6) 0.010(6) -0.002(5) 0.021(7)
O20 0.056(8) 0.051(7) 0.055(8) 0.009(6) 0.001(6) 0.008(6)
O21 0.103(12) 0.056(7) 0.051(8) -0.002(7) 0.012(8) 0.041(8)
O22 0.067(8) 0.058(7) 0.061(8) 0.023(6) 0.023(7) 0.031(7)
O23 0.051(7) 0.055(7) 0.051(7) 0.007(6) 0.013(6) 0.015(6)
O24 0.063(8) 0.066(8) 0.043(7) 0.017(6) 0.007(6) 0.021(7)
O25 0.071(9) 0.069(8) 0.046(8) -0.001(6) 0.008(7) 0.023(7)
O26 0.074(9) 0.075(9) 0.046(7) 0.026(7) 0.025(7) 0.034(8)
O27 0.057(8) 0.060(7) 0.048(7) 0.010(6) 0.005(6) 0.025(6)
O28 0.069(9) 0.053(7) 0.064(9) 0.011(6) 0.002(7) 0.027(7)
O29 0.062(8) 0.054(7) 0.065(9) 0.011(6) 0.017(7) 0.027(6)
O30 0.067(8) 0.055(7) 0.055(8) 0.014(6) 0.019(6) 0.025(6)
O31 0.066(8) 0.056(7) 0.043(7) 0.010(6) 0.013(6) 0.024(6)
O32 0.060(8) 0.059(7) 0.049(7) 0.019(6) 0.023(6) 0.024(6)
O33 0.062(8) 0.062(7) 0.041(7) 0.013(6) 0.014(6) 0.020(6)
O34 0.054(8) 0.093(11) 0.069(10) 0.026(9) 0.022(7) 0.006(8)
O35 0.096(13) 0.087(12) 0.066(10) 0.029(9) 0.036(9) 0.008(10)
O36 0.078(11) 0.094(12) 0.062(10) 0.010(9) 0.011(8) 0.004(9)
O37 0.079(10) 0.065(9) 0.059(9) 0.015(7) 0.015(8) 0.008(8)
O38 0.066(9) 0.081(10) 0.062(9) 0.015(8) 0.008(7) 0.015(8)
O39 0.061(8) 0.063(8) 0.052(8) 0.009(6) 0.003(6) 0.007(7)
O40 0.072(10) 0.094(12) 0.056(9) -0.039(8) 0.041(8) -0.048(9)
O41 0.079(10) 0.047(7) 0.054(8) 0.002(6) -0.004(7) 0.001(7)
O42 0.088(11) 0.054(8) 0.070(10) 0.016(7) 0.015(9) 0.000(8)
O43 0.050(8) 0.083(10) 0.060(9) 0.025(8) 0.019(7) 0.010(7)
O44 0.046(7) 0.068(8) 0.072(10) 0.022(7) 0.002(7) 0.004(6)
O46 0.072(10) 0.078(10) 0.070(10) 0.010(8) 0.024(8) 0.028(8)
O47 0.078(11) 0.070(9) 0.071(10) 0.027(8) 0.007(8) 0.011(8)
O48 0.083(10) 0.058(8) 0.062(9) 0.019(7) 0.021(8) 0.018(7)
O49 0.087(11) 0.068(9) 0.065(10) -0.001(8) 0.016(8) 0.021(8)
O50 0.069(9) 0.069(9) 0.063(9) 0.010(7) 0.011(7) 0.015(7)
O51 0.060(9) 0.104(13) 0.072(10) 0.018(9) 0.011(8) 0.040(9)
O52 0.053(8) 0.070(9) 0.061(9) 0.009(7) -0.007(7) 0.009(7)
O53 0.080(10) 0.055(7) 0.055(8) 0.010(6) 0.016(7) 0.014(7)
O54 0.078(10) 0.053(7) 0.049(8) -0.002(6) 0.009(7) 0.014(7)
O55 0.060(8) 0.061(8) 0.071(10) 0.012(7) 0.009(7) 0.020(7)
O56 0.065(8) 0.068(8) 0.039(7) 0.007(6) 0.021(6) 0.021(7)
O57 0.044(7) 0.077(9) 0.069(10) 0.018(8) 0.003(6) 0.014(7)
O58 0.053(7) 0.068(8) 0.053(8) 0.014(6) 0.012(6) 0.020(6)
O59 0.052(7) 0.069(8) 0.050(8) 0.002(6) 0.008(6) 0.019(6)
O60 0.073(9) 0.063(8) 0.053(8) 0.013(6) 0.010(7) 0.022(7)
O61 0.066(8) 0.038(6) 0.058(8) 0.008(6) 0.011(7) -0.006(6)
O62 0.068(9) 0.049(7) 0.056(8) 0.005(6) 0.004(7) 0.003(6)
O63 0.055(7) 0.059(7) 0.059(8) 0.018(6) 0.021(6) 0.023(6)
O64 0.058(8) 0.070(8) 0.065(9) 0.025(7) 0.022(7) 0.021(7)
O65 0.058(8) 0.051(7) 0.065(9) 0.016(6) 0.017(7) 0.011(6)
O66 0.062(8) 0.067(8) 0.048(8) 0.012(6) 0.014(6) 0.011(7)
O67 0.068(9) 0.073(9) 0.074(10) 0.023(8) 0.018(8) 0.024(8)
O68 0.076(10) 0.084(10) 0.044(8) 0.019(7) 0.002(7) 0.025(8)
O69 0.063(8) 0.070(8) 0.036(6) 0.003(6) 0.012(6) 0.019(7)
O70 0.055(8) 0.066(8) 0.054(8) 0.017(6) 0.008(6) 0.021(6)
O71 0.064(8) 0.065(8) 0.035(6) 0.012(6) 0.004(6) 0.016(6)
O72 0.063(8) 0.046(6) 0.051(7) 0.007(6) 0.001(6) 0.009(6)
O73 0.074(9) 0.047(6) 0.055(8) 0.013(6) 0.013(7) 0.022(6)
O74 0.063(8) 0.049(6) 0.050(7) 0.009(6) 0.014(6) 0.020(6)
O75 0.069(9) 0.065(8) 0.049(7) 0.012(6) 0.013(6) 0.028(7)
O76 0.074(9) 0.063(8) 0.054(8) 0.020(6) 0.018(7) 0.032(7)
O77 0.050(7) 0.059(7) 0.047(7) 0.007(6) 0.014(5) 0.024(6)
O78 0.060(7) 0.050(6) 0.031(6) 0.004(5) 0.010(5) 0.016(6)
O79 0.066(8) 0.064(7) 0.039(7) 0.012(6) 0.022(6) 0.022(7)
O80 0.053(7) 0.058(7) 0.048(7) 0.006(6) -0.011(6) 0.022(6)
O81 0.094(12) 0.068(9) 0.057(9) 0.007(7) 0.023(8) 0.020(8)
O82 0.065(8) 0.054(7) 0.043(7) 0.009(6) 0.013(6) 0.020(6)
O83 0.057(7) 0.038(5) 0.045(7) 0.006(5) 0.022(6) 0.011(5)
O84 0.047(7) 0.043(6) 0.048(7) 0.009(5) 0.011(5) 0.013(5)
O85 0.057(8) 0.070(9) 0.059(9) 0.012(7) 0.007(7) -0.002(7)
O86 0.048(7) 0.088(10) 0.060(9) 0.026(8) 0.015(6) 0.022(7)
O87 0.056(7) 0.039(5) 0.047(7) 0.013(5) 0.010(6) 0.005(5)
O88 0.051(7) 0.045(6) 0.051(7) 0.017(5) 0.021(6) 0.010(5)
O89 0.062(8) 0.050(6) 0.051(7) 0.014(6) 0.030(6) 0.018(6)
O90 0.049(7) 0.057(7) 0.050(7) 0.007(6) 0.009(6) 0.022(6)
O91 0.079(9) 0.057(7) 0.056(8) 0.021(6) 0.029(7) 0.036(7)
O92 0.073(10) 0.065(8) 0.060(9) 0.008(7) 0.013(7) 0.024(7)
O93 0.062(8) 0.054(7) 0.051(8) 0.009(6) 0.015(6) 0.015(6)
O94 0.058(8) 0.052(7) 0.064(9) 0.004(6) 0.011(6) 0.024(6)
O95 0.049(7) 0.052(6) 0.049(7) 0.015(5) 0.004(5) 0.015(5)
O96 0.067(9) 0.079(9) 0.050(8) 0.016(7) 0.009(7) 0.035(8)
O97 0.051(7) 0.058(7) 0.038(6) 0.005(5) 0.014(5) 0.007(6)
O98 0.061(8) 0.054(7) 0.042(7) 0.010(5) 0.021(6) 0.007(6)
O99 0.071(9) 0.075(9) 0.045(7) 0.017(6) 0.014(6) 0.033(7)
O100 0.066(8) 0.051(7) 0.050(7) -0.003(6) 0.019(6) 0.021(6)
O101 0.069(9) 0.050(7) 0.070(9) 0.007(6) 0.019(7) 0.019(6)
O102 0.055(8) 0.066(8) 0.048(7) 0.005(6) 0.012(6) 0.024(6)
O103 0.053(7) 0.062(7) 0.045(7) 0.007(6) 0.006(6) 0.023(6)
O104 0.054(7) 0.059(7) 0.053(8) 0.006(6) 0.014(6) 0.019(6)
O105 0.062(8) 0.063(7) 0.048(7) 0.012(6) 0.015(6) 0.034(7)
O106 0.055(7) 0.039(5) 0.045(7) 0.013(5) 0.010(5) 0.007(5)
O107 0.065(9) 0.060(8) 0.053(8) 0.003(6) -0.003(7) 0.016(7)
O108 0.070(9) 0.050(6) 0.054(8) 0.017(6) 0.029(7) 0.026(6)
O109 0.073(9) 0.062(8) 0.047(7) 0.009(6) 0.022(7) 0.028(7)
O110 0.072(9) 0.072(9) 0.051(8) 0.010(7) 0.000(7) 0.032(8)
O111 0.066(9) 0.069(8) 0.060(8) 0.021(7) 0.020(7) 0.036(7)
O112 0.063(8) 0.059(7) 0.062(9) 0.011(7) 0.027(7) 0.014(6)
O113 0.072(9) 0.054(7) 0.066(9) 0.013(7) 0.020(7) 0.020(7)
O114 0.083(11) 0.082(10) 0.066(10) 0.022(8) 0.023(8) 0.026(9)
O115 0.091(12) 0.081(10) 0.063(9) 0.025(8) 0.037(9) 0.041(9)
O116 0.072(10) 0.055(7) 0.080(11) 0.016(7) 0.034(8) 0.011(7)
O117 0.064(9) 0.057(8) 0.076(11) 0.002(7) 0.008(8) 0.000(7)
O118 0.080(10) 0.059(8) 0.065(9) 0.005(7) 0.029(8) 0.013(7)
O119 0.106(13) 0.065(9) 0.067(10) 0.024(8) 0.040(9) 0.027(9)
O120 0.076(9) 0.055(7) 0.060(8) 0.021(6) 0.021(7) 0.031(7)
O121 0.100(13) 0.072(9) 0.080(11) 0.033(9) 0.031(10) 0.039(9)
O122 0.096(13) 0.059(9) 0.124(17) 0.028(10) 0.054(12) 0.028(9)
O123 0.087(13) 0.063(9) 0.124(17) 0.010(10) 0.037(12) 0.020(9)
O124 0.099(13) 0.064(9) 0.091(13) 0.025(9) 0.048(10) 0.033(9)
O125 0.075(10) 0.062(8) 0.077(11) 0.010(8) 0.033(9) 0.010(7)
O126 0.106(14) 0.071(10) 0.074(11) 0.016(8) 0.027(10) 0.038(10)
O127 0.132(18) 0.067(10) 0.100(15) 0.001(10) 0.057(14) 0.024(11)
O128 0.070(10) 0.073(9) 0.070(10) 0.001(8) 0.015(8) 0.020(8)
O129 0.082(11) 0.074(10) 0.091(12) 0.026(9) 0.043(10) 0.036(9)
O130 0.089(12) 0.057(8) 0.095(13) 0.018(8) 0.025(10) 0.034(8)
O131 0.093(12) 0.072(9) 0.054(9) -0.008(7) 0.010(8) 0.028(9)
O132 0.069(10) 0.075(10) 0.078(11) -0.011(8) 0.011(8) 0.016(8)
O133 0.085(11) 0.074(10) 0.055(9) 0.008(7) 0.014(8) 0.014(8)
O134 0.088(12) 0.082(11) 0.068(11) -0.005(8) -0.005(9) 0.027(9)
O135 0.073(10) 0.065(8) 0.066(9) -0.008(7) 0.033(8) 0.022(7)
O136 0.108(14) 0.071(9) 0.073(11) 0.017(8) 0.037(10) 0.046(10)
O137 0.082(11) 0.090(11) 0.055(9) 0.028(8) 0.016(8) 0.032(9)
O138 0.095(12) 0.056(8) 0.055(8) 0.009(6) 0.017(8) 0.021(8)
O139 0.073(9) 0.066(8) 0.055(8) 0.024(7) 0.034(7) 0.030(7)
O140 0.074(9) 0.053(7) 0.059(8) 0.009(6) 0.017(7) 0.021(7)
O141 0.078(10) 0.057(8) 0.061(9) 0.006(7) 0.026(8) 0.011(7)
O142 0.077(10) 0.054(7) 0.058(9) 0.003(6) 0.018(7) 0.014(7)
O143 0.070(9) 0.066(8) 0.060(9) 0.003(7) 0.024(7) 0.017(7)
O144 0.063(8) 0.061(8) 0.066(9) 0.019(7) 0.022(7) 0.026(7)
O145 0.072(11) 0.118(15) 0.071(11) 0.017(11) 0.005(9) 0.029(11)
O146 0.072(9) 0.071(9) 0.050(8) -0.001(7) 0.010(7) 0.027(8)
O147 0.068(10) 0.125(15) 0.085(12) 0.022(11) 0.031(9) 0.058(11)
O148 0.060(8) 0.062(8) 0.067(9) 0.011(7) 0.022(7) 0.022(7)
O149 0.082(11) 0.077(10) 0.065(10) 0.012(8) 0.006(8) 0.018(9)
O150 0.074(10) 0.065(8) 0.054(8) 0.004(7) 0.006(7) 0.028(7)
O151 0.084(11) 0.069(9) 0.057(9) 0.014(7) 0.028(8) 0.025(8)
O152 0.097(13) 0.067(9) 0.099(14) 0.009(9) 0.004(11) 0.038(9)
O153 0.080(10) 0.050(7) 0.043(7) 0.012(6) 0.009(7) 0.006(7)
O154 0.107(14) 0.070(9) 0.068(10) 0.015(8) 0.003(9) 0.037(10)
O155 0.100(12) 0.056(7) 0.053(8) 0.007(6) 0.018(8) 0.033(8)
O156 0.094(12) 0.061(8) 0.053(8) 0.005(7) 0.005(8) 0.024(8)
O157 0.103(13) 0.062(8) 0.063(9) -0.006(7) 0.012(9) 0.040(9)
O158 0.114(14) 0.071(10) 0.063(10) 0.008(8) 0.036(10) 0.034(10)
O159 0.091(12) 0.081(11) 0.065(10) 0.018(8) 0.016(9) 0.027(9)
O160 0.150(18) 0.060(8) 0.041(8) -0.005(6) -0.008(9) 0.032(10)
O161 0.097(12) 0.069(9) 0.061(9) 0.006(7) 0.032(9) 0.028(9)
O162 0.099(13) 0.073(9) 0.070(10) 0.015(8) 0.045(9) 0.035(9)
O163 0.120(15) 0.061(9) 0.061(10) 0.003(7) 0.023(10) 0.033(9)
O164 0.130(17) 0.088(12) 0.059(10) 0.012(9) 0.047(11) 0.036(12)
O165 0.112(14) 0.076(10) 0.081(12) 0.008(9) 0.039(11) 0.050(10)
O166 0.093(12) 0.063(9) 0.084(12) 0.016(8) 0.041(10) 0.028(8)
O167 0.091(11) 0.053(7) 0.050(8) 0.001(6) 0.022(7) 0.024(7)
O168 0.092(12) 0.067(9) 0.076(11) 0.023(8) 0.029(9) 0.024(9)
O169 0.087(12) 0.084(11) 0.082(12) 0.032(9) 0.049(10) 0.036(9)
O170 0.071(9) 0.065(8) 0.065(9) 0.016(7) 0.025(7) 0.029(7)
O171 0.067(9) 0.073(9) 0.097(13) 0.027(9) 0.037(9) 0.035(8)
O172 0.072(10) 0.061(8) 0.075(10) 0.006(7) 0.020(8) 0.027(7)
O173 0.081(11) 0.076(10) 0.082(11) 0.020(9) 0.029(9) 0.035(9)
O174 0.097(12) 0.057(7) 0.054(8) 0.018(6) 0.041(8) 0.021(8)
O175 0.096(12) 0.055(8) 0.078(11) 0.014(8) 0.021(9) 0.022(8)
O176 0.085(10) 0.073(9) 0.048(8) 0.014(7) 0.018(7) 0.034(8)
O177 0.073(10) 0.064(8) 0.065(9) 0.013(7) 0.014(8) 0.022(7)
O178 0.066(9) 0.056(7) 0.066(9) 0.008(7) 0.018(7) 0.019(7)
O179 0.077(9) 0.044(6) 0.056(8) 0.002(6) 0.015(7) 0.020(6)
O180 0.077(10) 0.050(7) 0.068(9) 0.008(6) 0.014(8) 0.026(7)
O181 0.092(11) 0.051(7) 0.051(8) 0.003(6) 0.029(8) 0.018(7)
O182 0.085(10) 0.059(8) 0.054(8) -0.006(6) 0.016(7) 0.033(8)
O183 0.055(8) 0.069(8) 0.051(8) 0.014(6) 0.020(6) 0.018(6)
O184 0.081(11) 0.096(12) 0.060(9) 0.024(8) 0.017(8) 0.044(10)
O185 0.062(8) 0.056(7) 0.066(9) 0.020(7) 0.028(7) 0.022(6)
O186 0.054(7) 0.046(6) 0.059(8) 0.008(6) 0.016(6) 0.016(6)
O187 0.058(8) 0.063(8) 0.075(10) 0.032(7) 0.023(7) 0.022(7)
O188 0.115(14) 0.066(9) 0.076(11) 0.016(8) 0.022(10) 0.042(10)
O189 0.114(14) 0.066(9) 0.050(8) 0.016(7) 0.006(9) 0.017(9)
O190 0.079(10) 0.067(8) 0.055(8) 0.014(7) 0.017(7) 0.028(8)
O191 0.120(16) 0.078(11) 0.059(10) 0.016(8) 0.018(10) 0.019(11)
O192 0.096(12) 0.062(9) 0.086(12) 0.020(8) 0.034(10) 0.033(9)
O193 0.069(9) 0.066(8) 0.055(8) -0.008(7) 0.006(7) 0.015(7)
O194 0.110(14) 0.066(9) 0.067(10) 0.018(8) 0.018(9) 0.037(9)
O195 0.065(8) 0.055(7) 0.046(7) 0.009(6) 0.017(6) 0.024(6)
O196 0.063(8) 0.046(6) 0.056(8) 0.015(6) 0.021(6) 0.023(6)
O197 0.062(8) 0.063(7) 0.048(7) 0.008(6) 0.014(6) 0.028(6)
O198 0.055(8) 0.069(8) 0.071(10) 0.002(7) 0.014(7) 0.021(7)
O199 0.081(10) 0.056(7) 0.053(8) 0.011(6) 0.019(7) 0.030(7)
O200 0.074(9) 0.048(6) 0.046(7) 0.013(6) 0.020(6) 0.015(6)
O201 0.054(7) 0.055(7) 0.048(7) 0.016(6) 0.015(6) 0.015(6)
O202 0.065(9) 0.072(9) 0.058(9) -0.011(7) 0.004(7) 0.014(7)
O203 0.045(7) 0.057(7) 0.050(7) 0.009(6) 0.014(5) 0.017(6)
O204 0.063(8) 0.051(6) 0.037(6) 0.005(5) 0.013(5) 0.019(6)
O205 0.056(7) 0.060(7) 0.044(7) 0.006(6) 0.013(6) 0.023(6)
O206 0.088(12) 0.082(11) 0.079(12) -0.020(9) -0.001(9) 0.045(10)
O207 0.065(8) 0.070(8) 0.043(7) 0.012(6) 0.007(6) 0.029(7)
O208 0.082(10) 0.072(9) 0.061(9) 0.026(7) 0.025(8) 0.039(8)
O209 0.056(8) 0.053(7) 0.047(7) 0.007(6) 0.004(6) -0.001(6)
O210 0.059(8) 0.053(7) 0.055(8) 0.014(6) 0.012(6) 0.021(6)
O211 0.048(7) 0.045(6) 0.060(8) 0.023(6) 0.021(6) 0.006(5)
O212 0.085(10) 0.068(8) 0.053(8) 0.019(7) 0.029(7) 0.032(8)
O213 0.089(11) 0.076(10) 0.052(8) 0.010(7) 0.012(8) 0.027(9)
O214 0.068(8) 0.063(7) 0.047(7) 0.027(6) 0.026(6) 0.029(7)
O215 0.074(9) 0.068(8) 0.057(8) 0.021(7) 0.021(7) 0.035(7)
O216 0.060(8) 0.051(7) 0.054(8) 0.016(6) 0.018(6) 0.017(6)
O217 0.080(11) 0.084(11) 0.063(10) -0.001(8) -0.006(8) 0.028(9)
O218 0.073(10) 0.090(11) 0.059(9) 0.023(8) 0.011(8) 0.021(9)
O219 0.087(11) 0.078(10) 0.053(9) 0.006(7) 0.012(8) 0.033(9)
O220 0.078(11) 0.091(11) 0.057(9) 0.026(8) 0.021(8) 0.024(9)
O221 0.20(2) 0.057(8) 0.038(8) 0.014(7) -0.048(11) 0.013(11)
O222 0.079(11) 0.095(12) 0.051(8) 0.012(8) 0.012(7) 0.033(9)
O223 0.113(14) 0.091(12) 0.049(9) 0.020(8) 0.013(9) 0.043(11)
O224 0.103(14) 0.103(14) 0.072(12) 0.038(11) 0.007(10) 0.035(11)
O225 0.102(13) 0.092(11) 0.052(9) 0.024(8) 0.029(8) 0.049(10)
O226 0.070(10) 0.093(11) 0.068(10) 0.017(9) 0.006(8) 0.041(9)
O227 0.131(16) 0.097(12) 0.059(10) 0.043(9) 0.025(10) 0.071(12)
O228 0.088(12) 0.105(13) 0.073(11) 0.040(10) 0.035(9) 0.063(11)
O229 0.087(12) 0.112(14) 0.073(11) 0.047(10) 0.030(9) 0.053(11)
O230 0.076(10) 0.067(8) 0.072(10) 0.020(7) 0.018(8) 0.039(8)
O231 0.137(16) 0.148(17) 0.046(8) 0.048(10) 0.034(9) 0.112(15)
O232 0.090(12) 0.113(14) 0.077(11) 0.033(10) 0.015(9) 0.064(11)
O233 0.087(12) 0.080(10) 0.084(12) 0.020(9) 0.020(9) 0.047(9)
O234 0.087(12) 0.086(11) 0.089(13) 0.012(10) 0.020(10) 0.038(10)
O235 0.056(9) 0.103(12) 0.068(10) 0.017(9) 0.012(7) 0.029(8)
O236 0.066(9) 0.067(8) 0.070(10) 0.022(7) 0.018(7) 0.030(7)
O237 0.077(10) 0.075(10) 0.088(12) 0.028(9) 0.040(9) 0.034(8)
O238 0.079(10) 0.075(9) 0.045(7) 0.023(7) 0.028(7) 0.023(8)
O239 0.076(9) 0.064(8) 0.055(8) 0.022(7) 0.034(7) 0.024(7)
O240 0.070(9) 0.067(8) 0.067(9) 0.025(7) 0.020(7) 0.029(7)
O241 0.069(9) 0.067(8) 0.066(9) 0.023(7) 0.029(7) 0.025(7)
O242 0.075(9) 0.065(8) 0.049(8) 0.018(6) 0.029(7) 0.022(7)
O243 0.078(9) 0.054(7) 0.063(9) 0.011(6) 0.026(7) 0.035(7)
O244 0.065(8) 0.058(7) 0.055(8) 0.013(6) 0.027(7) 0.019(6)
O245 0.075(9) 0.057(7) 0.060(8) 0.020(6) 0.034(7) 0.027(7)
O246 0.073(9) 0.064(8) 0.071(10) 0.030(7) 0.021(7) 0.035(7)
O247 0.058(9) 0.083(10) 0.076(10) 0.031(8) 0.013(7) 0.028(8)
O248 0.075(10) 0.083(10) 0.042(7) 0.020(7) 0.019(7) 0.031(8)
O249 0.077(9) 0.050(7) 0.060(8) 0.016(6) 0.029(7) 0.022(7)
O250 0.080(9) 0.046(6) 0.041(7) 0.011(5) 0.025(6) 0.019(6)
O251 0.079(10) 0.055(7) 0.052(8) 0.013(6) 0.022(7) 0.023(7)
O252 0.068(9) 0.061(7) 0.054(8) 0.015(6) 0.012(6) 0.033(7)
O253 0.064(9) 0.077(9) 0.054(8) 0.016(7) 0.013(7) 0.031(7)
O254 0.080(11) 0.087(11) 0.064(10) 0.015(8) 0.018(8) 0.039(9)
O255 0.057(7) 0.052(7) 0.059(8) 0.027(6) 0.020(6) 0.021(6)
O256 0.061(8) 0.054(7) 0.056(8) 0.011(6) 0.014(6) 0.017(6)
O257 0.058(8) 0.066(8) 0.047(7) 0.010(6) 0.017(6) 0.028(6)
O258 0.063(8) 0.050(7) 0.045(7) 0.007(5) 0.013(6) 0.015(6)
O259 0.060(8) 0.041(6) 0.054(7) 0.008(5) 0.021(6) 0.012(5)
O260 0.066(8) 0.047(6) 0.064(8) 0.010(6) 0.012(7) 0.025(6)
O261 0.066(8) 0.050(6) 0.049(7) 0.005(6) 0.023(6) 0.022(6)
O262 0.069(8) 0.052(7) 0.051(7) 0.011(6) 0.024(6) 0.023(6)
O263 0.063(8) 0.050(7) 0.070(9) 0.014(6) 0.022(7) 0.015(6)
O264 0.071(9) 0.058(7) 0.059(9) 0.007(6) 0.026(7) 0.015(7)
O265 0.062(8) 0.050(7) 0.064(9) 0.005(6) 0.016(7) 0.011(6)
O266 0.071(9) 0.043(6) 0.083(11) 0.005(6) 0.031(8) 0.023(6)
O267 0.089(12) 0.067(9) 0.105(14) 0.035(9) 0.046(11) 0.034(9)
O268 0.089(11) 0.048(7) 0.094(12) 0.022(8) 0.035(10) 0.024(7)
O269 0.094(12) 0.060(8) 0.070(11) 0.001(8) 0.026(9) 0.008(8)
O270 0.080(11) 0.060(8) 0.066(10) 0.007(7) 0.015(8) 0.003(8)
O271 0.083(11) 0.064(9) 0.095(13) 0.026(9) 0.041(10) 0.014(8)
O272 0.118(14) 0.045(7) 0.073(10) 0.013(7) 0.040(10) 0.025(8)
O273 0.111(13) 0.047(7) 0.074(10) 0.019(7) 0.017(9) 0.031(8)
O274 0.125(14) 0.064(8) 0.078(10) 0.034(8) 0.047(10) 0.065(10)
O275 0.106(14) 0.074(10) 0.086(12) 0.018(9) 0.023(10) 0.051(10)
O276 0.098(12) 0.070(9) 0.054(8) 0.019(7) 0.025(8) 0.048(9)
O277 0.075(10) 0.080(10) 0.060(9) 0.003(8) 0.029(8) 0.028(8)
O278 0.078(10) 0.064(8) 0.051(8) 0.012(6) 0.016(7) 0.027(7)
O279 0.110(15) 0.098(13) 0.091(13) 0.040(11) 0.055(11) 0.062(12)
O280 0.101(12) 0.064(8) 0.053(8) -0.001(7) 0.019(8) 0.042(9)
O281 0.079(10) 0.067(9) 0.070(10) 0.012(8) 0.021(8) 0.029(8)
O282 0.15(2) 0.059(9) 0.103(15) 0.026(10) 0.041(14) 0.040(11)
O283 0.109(14) 0.046(7) 0.099(13) 0.012(8) 0.029(11) 0.024(8)
O284 0.155(19) 0.046(8) 0.094(13) 0.022(8) 0.068(14) 0.020(10)
O285 0.20(3) 0.076(12) 0.084(14) 0.015(10) 0.042(16) 0.067(15)
O286 0.145(19) 0.055(9) 0.089(14) 0.007(9) 0.037(13) 0.010(11)
O287 0.187(19) 0.013(4) 0.028(6) -0.001(4) 0.008(8) -0.001(7)
O288 0.086(11) 0.058(8) 0.065(10) 0.007(7) 0.016(8) 0.019(8)
O289 0.142(18) 0.045(7) 0.079(12) 0.007(7) 0.028(11) 0.025(9)
O290 0.105(14) 0.071(10) 0.065(10) 0.000(8) 0.028(9) 0.022(9)
O291 0.118(15) 0.061(9) 0.060(10) 0.005(7) 0.026(9) 0.030(9)
O292 0.076(10) 0.042(6) 0.071(9) 0.019(6) 0.021(8) 0.009(6)
O293 0.115(15) 0.070(10) 0.072(11) 0.008(8) 0.033(10) 0.028(10)
O294 0.087(11) 0.051(7) 0.060(9) 0.002(6) 0.017(8) 0.023(7)
O296 0.133(17) 0.076(10) 0.084(12) 0.016(9) 0.043(12) 0.066(12)
O297 0.050(7) 0.025(5) 0.147(16) 0.023(7) 0.013(8) 0.020(5)
O298 0.098(12) 0.067(9) 0.088(12) 0.021(8) 0.040(10) 0.048(9)
O299 0.097(11) 0.044(7) 0.064(9) 0.017(6) 0.019(8) 0.025(7)
O300 0.105(13) 0.040(6) 0.072(10) -0.003(6) 0.029(9) 0.027(7)
O301 0.082(10) 0.047(7) 0.075(10) 0.018(7) 0.038(8) 0.025(7)
O302 0.082(11) 0.068(9) 0.055(9) -0.001(7) 0.000(8) 0.004(8)
O303 0.070(9) 0.057(8) 0.074(10) 0.009(7) 0.026(8) 0.020(7)
O304 0.052(7) 0.046(6) 0.050(7) 0.008(5) 0.009(6) 0.015(5)
O305 0.083(10) 0.057(7) 0.050(8) 0.005(6) 0.007(7) 0.024(7)
O306 0.052(7) 0.056(7) 0.054(8) 0.014(6) 0.014(6) 0.019(6)
O307 0.067(9) 0.061(7) 0.044(7) 0.011(6) 0.019(6) 0.017(7)
O308 0.058(8) 0.047(6) 0.051(8) 0.001(6) 0.013(6) 0.002(6)
O309 0.059(8) 0.048(6) 0.057(8) 0.019(6) 0.025(6) 0.015(6)
O310 0.077(9) 0.051(7) 0.058(8) 0.017(6) 0.022(7) 0.023(7)
O311 0.080(11) 0.063(8) 0.067(10) -0.004(7) 0.026(8) 0.015(8)
O312 0.051(7) 0.050(6) 0.051(7) 0.006(5) 0.013(6) 0.021(6)
O313 0.073(10) 0.071(9) 0.079(11) 0.021(8) 0.016(8) 0.029(8)
O314 0.094(12) 0.058(8) 0.063(9) 0.016(7) 0.019(8) 0.031(8)
O315 0.069(10) 0.066(9) 0.073(10) 0.016(8) 0.006(8) 0.012(7)
O316 0.055(8) 0.066(8) 0.066(9) 0.025(7) 0.022(7) 0.016(6)
O317 0.053(8) 0.057(7) 0.068(9) 0.020(7) 0.015(7) 0.015(6)
O318 0.050(7) 0.052(6) 0.054(7) 0.017(6) 0.018(6) 0.016(6)
O319 0.089(11) 0.050(7) 0.084(11) 0.022(8) 0.014(9) 0.021(7)
O320 0.074(11) 0.079(10) 0.123(16) 0.050(11) 0.050(11) 0.038(9)
O321 0.069(10) 0.082(11) 0.097(14) 0.035(10) 0.009(9) 0.021(9)
O322 0.093(13) 0.064(10) 0.112(16) 0.036(10) -0.010(12) -0.018(9)
O323 0.082(12) 0.092(13) 0.108(16) 0.053(12) 0.018(11) 0.014(10)
O324 0.096(14) 0.077(11) 0.116(17) 0.046(12) -0.030(12) -0.007(10)
O325 0.062(11) 0.126(18) 0.19(3) 0.090(19) 0.031(14) 0.021(11)
O326 0.080(13) 0.092(14) 0.15(2) 0.022(14) -0.025(13) 0.013(11)
O327 0.062(10) 0.116(16) 0.119(17) 0.042(14) 0.004(11) 0.025(10)
O328 0.089(14) 0.103(15) 0.091(14) 0.025(12) -0.008(11) 0.016(11)
O329 0.081(14) 0.118(18) 0.15(2) 0.047(17) -0.012(14) -0.013(13)
O330 0.076(12) 0.085(12) 0.15(2) 0.043(13) -0.026(13) 0.015(10)
O331 0.093(12) 0.056(8) 0.084(12) 0.005(8) 0.000(10) 0.018(8)
O332 0.120(16) 0.069(10) 0.079(12) 0.006(9) -0.020(12) 0.014(10)
O333 0.077(10) 0.052(8) 0.076(11) 0.010(7) -0.002(8) 0.004(7)
O334 0.099(13) 0.060(9) 0.091(13) 0.028(9) -0.021(11) 0.004(9)
O335 0.104(15) 0.063(10) 0.099(15) 0.010(9) 0.002(12) 0.007(10)
O336 0.102(14) 0.074(11) 0.092(14) 0.029(10) -0.027(11) -0.005(10)
O337 0.117(16) 0.078(11) 0.076(12) 0.014(9) -0.019(11) 0.010(11)
O338 0.092(12) 0.065(9) 0.078(11) 0.026(8) -0.022(9) 0.022(8)
O339 0.070(11) 0.084(12) 0.128(18) 0.038(12) 0.005(11) 0.027(9)
O340 0.065(9) 0.084(11) 0.102(13) 0.045(10) 0.020(9) 0.029(8)
O341 0.077(12) 0.122(16) 0.123(17) 0.064(14) 0.056(12) 0.054(12)
O342 0.043(8) 0.103(14) 0.15(2) 0.034(14) 0.009(10) 0.029(9)
O343 0.066(9) 0.063(8) 0.079(11) 0.012(8) 0.006(8) 0.021(7)
O344 0.065(9) 0.070(9) 0.083(11) 0.036(8) 0.033(8) 0.025(7)
O345 0.070(10) 0.079(10) 0.090(12) 0.030(9) -0.009(9) 0.025(8)
O346 0.083(11) 0.081(10) 0.079(11) 0.028(9) 0.027(9) 0.044(9)
O347 0.059(9) 0.081(10) 0.069(10) 0.017(8) -0.002(8) 0.000(8)
O348 0.053(8) 0.077(10) 0.100(13) 0.030(9) 0.023(8) 0.024(7)
O349 0.103(14) 0.057(9) 0.096(14) 0.025(9) -0.013(11) 0.014(9)
O350 0.131(18) 0.080(12) 0.099(15) 0.015(11) 0.016(13) 0.047(13)
O351 0.144(18) 0.094(12) 0.058(10) 0.014(9) 0.017(11) 0.067(13)
O352 0.076(10) 0.060(8) 0.077(11) 0.026(8) 0.005(8) 0.019(7)
O353 0.073(10) 0.071(9) 0.065(10) 0.012(7) 0.016(8) 0.025(8)
O354 0.059(8) 0.076(9) 0.072(10) 0.031(8) 0.026(7) 0.033(7)
O355 0.112(15) 0.087(12) 0.085(13) 0.036(10) 0.032(11) 0.046(11)
O356 0.067(9) 0.068(8) 0.055(8) 0.023(7) 0.018(7) 0.027(7)
O357 0.054(7) 0.062(7) 0.057(8) 0.018(6) 0.018(6) 0.022(6)
O359 0.072(10) 0.077(10) 0.063(9) 0.017(8) 0.011(8) 0.027(8)
O360 0.075(9) 0.045(6) 0.045(7) 0.010(5) 0.012(6) 0.025(6)
O361 0.091(13) 0.092(12) 0.076(12) -0.006(10) 0.022(10) 0.029(10)
O362 0.058(9) 0.082(10) 0.063(9) 0.002(8) 0.014(7) 0.019(8)
O363 0.081(11) 0.084(10) 0.060(9) 0.021(8) 0.024(8) 0.040(9)
O364 0.058(8) 0.084(10) 0.044(7) -0.001(7) 0.014(6) 0.014(7)
O365 0.074(12) 0.103(14) 0.087(13) -0.005(11) 0.024(10) 0.006(10)
O366 0.062(9) 0.105(13) 0.050(8) 0.006(8) 0.005(7) 0.022(9)
O367 0.071(10) 0.119(14) 0.047(8) 0.008(9) 0.015(7) 0.033(10)
O368 0.079(11) 0.135(17) 0.049(9) 0.003(10) 0.015(8) 0.038(11)
O369 0.078(12) 0.18(2) 0.058(10) 0.037(12) 0.007(9) 0.051(14)
O370 0.079(11) 0.108(13) 0.057(9) 0.013(9) 0.018(8) 0.037(10)
O371 0.100(15) 0.15(2) 0.072(12) 0.035(13) 0.034(11) 0.056(14)
O372 0.083(12) 0.138(17) 0.052(9) 0.029(10) 0.022(8) 0.058(12)
O373 0.061(9) 0.110(14) 0.068(10) 0.038(10) 0.014(8) 0.015(9)
O374 0.081(11) 0.122(15) 0.070(11) 0.038(11) 0.023(9) 0.049(11)
O375 0.086(12) 0.138(17) 0.078(12) 0.063(12) 0.017(9) 0.061(12)
O376 0.075(10) 0.119(14) 0.060(9) 0.054(10) 0.034(8) 0.041(10)
O377 0.073(11) 0.114(14) 0.072(11) 0.038(10) 0.026(9) 0.038(10)
O378 0.069(10) 0.119(15) 0.087(13) 0.044(12) 0.015(9) 0.037(10)
O379 0.062(9) 0.097(12) 0.079(11) 0.026(9) 0.024(8) 0.025(9)
O380 0.099(13) 0.090(12) 0.064(11) -0.011(9) 0.031(10) 0.016(10)
O381 0.080(11) 0.085(11) 0.087(12) 0.038(10) 0.025(9) 0.039(9)
O382 0.079(11) 0.082(11) 0.089(12) 0.027(9) 0.028(9) 0.035(9)
O383 0.061(9) 0.083(10) 0.087(12) 0.023(9) 0.021(8) 0.030(8)
O384 0.071(10) 0.096(11) 0.071(10) 0.041(9) 0.024(8) 0.044(9)
O385 0.075(10) 0.081(10) 0.063(9) 0.014(8) 0.017(8) 0.030(8)
O386 0.070(9) 0.068(9) 0.071(10) 0.028(8) 0.014(8) 0.020(7)
O387 0.089(11) 0.096(11) 0.065(9) 0.036(9) 0.032(8) 0.061(10)
O388 0.055(9) 0.127(16) 0.055(9) 0.001(9) -0.005(7) 0.015(9)
O389 0.059(8) 0.079(9) 0.059(9) 0.014(7) 0.026(7) 0.028(7)
O390 0.055(7) 0.059(7) 0.054(8) 0.015(6) 0.013(6) 0.025(6)
O391 0.062(8) 0.071(8) 0.053(8) 0.022(7) 0.018(6) 0.032(7)
O392 0.070(9) 0.064(8) 0.064(9) 0.028(7) 0.017(7) 0.032(7)
O393 0.058(8) 0.070(9) 0.072(10) 0.020(7) 0.018(7) 0.023(7)
O394 0.078(10) 0.069(8) 0.056(8) 0.025(7) 0.031(7) 0.032(8)
O395 0.055(8) 0.084(9) 0.041(7) 0.019(6) 0.016(6) 0.030(7)
O396 0.043(7) 0.089(10) 0.054(8) 0.017(7) 0.003(6) 0.015(7)
O397 0.043(7) 0.069(8) 0.067(9) 0.019(7) 0.015(6) 0.020(6)
O398 0.077(10) 0.068(8) 0.056(8) 0.019(7) 0.010(7) 0.030(8)
O399 0.068(9) 0.078(10) 0.068(10) 0.018(8) 0.025(8) 0.026(8)
O400 0.074(10) 0.057(8) 0.074(10) 0.011(7) 0.020(8) 0.019(7)
O401 0.082(11) 0.068(9) 0.064(9) 0.019(7) 0.004(8) 0.023(8)
O402 0.060(8) 0.047(6) 0.063(8) 0.006(6) 0.010(6) 0.019(6)
O403 0.086(10) 0.063(8) 0.056(8) 0.024(7) 0.025(7) 0.038(8)
O404 0.061(8) 0.053(7) 0.059(8) 0.017(6) 0.021(6) 0.023(6)
O405 0.048(7) 0.054(7) 0.054(8) 0.005(6) 0.010(6) 0.016(6)
O406 0.086(11) 0.074(9) 0.050(8) 0.008(7) 0.019(7) 0.033(8)
O407 0.067(8) 0.037(5) 0.053(7) 0.011(5) 0.026(6) 0.017(5)
O408 0.078(11) 0.088(11) 0.082(12) -0.035(9) -0.014(9) 0.042(10)
O409 0.084(11) 0.062(9) 0.078(11) 0.001(8) 0.000(9) 0.028(8)
O410 0.071(11) 0.104(14) 0.104(15) 0.012(12) 0.019(10) 0.033(10)
O411 0.070(9) 0.050(7) 0.053(8) 0.009(6) 0.007(7) 0.014(6)
O412 0.082(11) 0.081(10) 0.069(10) 0.009(8) 0.015(8) 0.035(9)
O413 0.026(5) 0.042(5) 0.021(5) -0.006(4) 0.011(4) 0.001(4)
O414 0.065(7) 0.018(4) 0.014(4) 0.004(3) -0.004(4) 0.009(4)
O415 0.070(9) 0.061(8) 0.070(9) 0.026(7) 0.036(8) 0.021(7)
O417 0.037(6) 0.043(5) 0.039(6) -0.010(5) 0.015(5) 0.006(4)
O418 0.040(6) 0.036(5) 0.033(5) 0.012(4) 0.004(4) 0.011(4)
O419 0.08(2) 0.063(16) 0.049(16) -0.006(13) -0.013(14) 0.026(15)
O420 0.074(18) 0.061(15) 0.048(15) 0.002(12) 0.003(13) 0.039(14)

loop_
_atom_type_symbol
_atom_type_description
_atom_type_scat_dispersion_real
_atom_type_scat_dispersion_imag
_atom_type_scat_source
W W -5.4734 5.5774 'International Tables Vol C Tables 4.2.6.8 and 6.1.1.4'
Se Se -0.7943 1.1372 'International Tables Vol C Tables 4.2.6.8 and 6.1.1.4'
Fe Fe -1.1336 3.1974 'International Tables Vol C Tables 4.2.6.8 and 6.1.1.4'
K K 0.3868 1.0657 'International Tables Vol C Tables 4.2.6.8 and 6.1.1.4'
Na Na 0.1353 0.1239 'International Tables Vol C Tables 4.2.6.8 and 6.1.1.4'
O O 0.0492 0.0322 'International Tables Vol C Tables 4.2.6.8 and 6.1.1.4'
H H 0.0000 0.0000 'International Tables Vol C Tables 4.2.6.8 and 6.1.1.4'

loop_
_geom_angle_atom_site_label_1
_geom_angle_atom_site_label_2
_geom_angle_atom_site_label_3
_geom_angle
_geom_angle_site_symmetry_1
_geom_angle_site_symmetry_3
O72 W1 O84 101.2(6) . .
O72 W1 O77 99.9(6) . .
O84 W1 O77 103.1(6) . .
O72 W1 O88 98.8(6) . .
O84 W1 O88 87.0(5) . .
O77 W1 O88 156.6(5) . .
O72 W1 O83 94.0(6) . .
O84 W1 O83 155.3(5) . .
O77 W1 O83 93.3(5) . .
O88 W1 O83 71.3(5) . .
O72 W1 O103 175.1(6) . .
O84 W1 O103 81.8(5) . .
O77 W1 O103 83.1(5) . .
O88 W1 O103 77.4(5) . .
O83 W1 O103 82.0(5) . .
O72 W1 K1 51.8(4) . .
O84 W1 K1 127.6(4) . .
O77 W1 K1 53.1(4) . .
O88 W1 K1 134.8(4) . .
O83 W1 K1 77.1(3) . .
O103 W1 K1 129.2(4) . .
O72 W1 K24' 141.9(7) . .
O84 W1 K24' 115.5(6) . .
O77 W1 K24' 63.3(6) . .
O88 W1 K24' 93.3(6) . .
O83 W1 K24' 56.1(6) . .
O103 W1 K24' 36.5(6) . .
K1 W1 K24' 95.2(5) . .
O77 W1' O84 110(3) . .
O77 W1' O103 103(2) . .
O84 W1' O103 95(2) . .
O77 W1' O83 97(2) . .
O84 W1' O83 150(2) . .
O103 W1' O83 92.0(19) . .
O77 W1' O88 164(3) . .
O84 W1' O88 82.8(17) . .
O103 W1' O88 84.3(18) . .
O83 W1' O88 68.4(14) . .
O77 W1' O72 89(2) . .
O84 W1' O72 85.4(18) . .
O103 W1' O72 167(3) . .
O83 W1' O72 81.6(15) . .
O88 W1' O72 82.6(15) . .
O77 W1' K24' 75.8(16) . .
O84 W1' K24' 133.9(19) . .
O103 W1' K24' 42.0(11) . .
O83 W1' K24' 65.0(12) . .
O88 W1' K24' 102.4(16) . .
O72 W1' K24' 140.5(18) . .
O77 W1' K3 75.8(15) . .
O84 W1' K3 66.0(13) . .
O103 W1' K3 50.1(11) . .
O83 W1' K3 136.5(16) . .
O88 W1' K3 118.7(16) . .
O72 W1' K3 139.9(18) . .
K24' W1' K3 71.8(9) . .
O77 W1' K1 45.4(13) . .
O84 W1' K1 118.0(18) . .
O103 W1' K1 139.4(18) . .
O83 W1' K1 72.4(12) . .
O88 W1' K1 121.1(15) . .
O72 W1' K1 49.2(9) . .
K24' W1' K1 98.6(11) . .
K3 W1' K1 120.1(11) . .
O71 W2 O82 100.8(6) . .
O71 W2 O78 101.3(6) . .
O82 W2 O78 102.4(6) . .
O71 W2 O89 98.3(6) . .
O82 W2 O89 87.0(6) . .
O78 W2 O89 156.1(6) . .
O71 W2 O83 94.9(6) . .
O82 W2 O83 154.1(6) . .
O78 W2 O83 94.4(5) . .
O89 W2 O83 70.3(5) . .
O71 W2 O102 175.2(6) . .
O82 W2 O102 81.0(6) . .
O78 W2 O102 82.5(5) . .
O89 W2 O102 77.4(5) . .
O83 W2 O102 81.8(5) . .
O71 W2 K1 54.3(4) . .
O82 W2 K1 127.5(5) . .
O78 W2 K1 52.0(4) . .
O89 W2 K1 136.4(4) . .
O83 W2 K1 78.4(3) . .
O102 W2 K1 127.8(4) . .
O71 W2 K24' 144.1(7) . .
O82 W2 K24' 114.2(7) . .
O78 W2 K24' 64.6(6) . .
O89 W2 K24' 91.5(6) . .
O83 W2 K24' 56.2(6) . .
O102 W2 K24' 35.3(6) . .
K1 W2 K24' 95.7(5) . .
O78 W2' O82 109(2) . .
O78 W2' O102 101(2) . .
O82 W2' O102 98(2) . .
O78 W2' O89 161(3) . .
O82 W2' O89 86.3(18) . .
O102 W2' O89 87.1(18) . .
O78 W2' O83 95(2) . .
O82 W2' O83 152(2) . .
O102 W2' O83 92.3(19) . .
O89 W2' O83 67.8(14) . .
O78 W2' O71 87.4(19) . .
O82 W2' O71 85.6(18) . .
O102 W2' O71 169(2) . .
O89 W2' O71 82.9(15) . .
O83 W2' O71 80.3(15) . .
O78 W2' K24' 76.0(15) . .
O82 W2' K24' 135(2) . .
O102 W2' K24' 39.5(11) . .
O89 W2' K24' 101.4(16) . .
O83 W2' K24' 64.9(12) . .
O71 W2' K24' 139.4(18) . .
O78 W2' K6 75.7(14) . .
O82 W2' K6 68.0(14) . .
O102 W2' K6 48.6(11) . .
O89 W2' K6 121.2(17) . .
O83 W2' K6 134.9(16) . .
O71 W2' K6 141.2(16) . .
K24' W2' K6 70.1(9) . .
O78 W2' K1 42.7(12) . .
O82 W2' K1 116.6(18) . .
O102 W2' K1 135.2(18) . .
O89 W2' K1 121.1(16) . .
O83 W2' K1 71.3(12) . .
O71 W2' K1 49.5(9) . .
K24' W2' K1 97.5(11) . .
K6 W2' K1 117.7(10) . .
O96 W3 O100 99.8(7) . .
O96 W3 O87 97.4(6) . .
O100 W3 O87 105.4(6) . .
O96 W3 O98 96.7(7) . .
O100 W3 O98 92.2(6) . .
O87 W3 O98 155.2(5) . .
O96 W3 O88 95.4(7) . .
O100 W3 O88 158.5(5) . .
O87 W3 O88 87.5(5) . .
O98 W3 O88 70.9(5) . .
O96 W3 O95 172.4(7) . .
O100 W3 O95 87.8(5) . .
O87 W3 O95 81.4(5) . .
O98 W3 O95 82.0(6) . .
O88 W3 O95 77.1(5) . .
O96 W3 K35 46.9(6) . .
O100 W3 K35 85.2(5) . .
O87 W3 K35 144.2(5) . .
O98 W3 K35 52.9(5) . .
O88 W3 K35 94.3(4) . .
O95 W3 K35 133.8(4) . .
O96 W3 K23 38.8(5) . .
O100 W3 K23 111.8(4) . .
O87 W3 K23 58.7(5) . .
O98 W3 K23 130.5(5) . .
O88 W3 K23 89.6(4) . .
O95 W3 K23 138.6(4) . .
K35 W3 K23 85.5(3) . .
W4' W4 O278 171(3) . .
W4' W4 O261 76(3) . .
O278 W4 O261 100.8(7) . .
W4' W4 O262 74(3) . .
O278 W4 O262 99.5(7) . .
O261 W4 O262 102.5(7) . .
W4' W4 O259 89(3) . .
O278 W4 O259 98.6(6) . .
O261 W4 O259 87.4(6) . .
O262 W4 O259 157.4(5) . .
W4' W4 O255 91(3) . .
O278 W4 O255 95.7(6) . .
O261 W4 O255 153.5(5) . .
O262 W4 O255 95.1(6) . .
O259 W4 O255 69.6(5) . .
W4' W4 O260 13(3) . .
O278 W4 O260 176.0(6) . .
O261 W4 O260 80.7(6) . .
O262 W4 O260 83.8(6) . .
O259 W4 O260 77.7(5) . .
O255 W4 O260 81.7(5) . .
W4' W4 K5 123(3) . .
O278 W4 K5 53.0(5) . .
O261 W4 K5 127.7(4) . .
O262 W4 K5 51.9(5) . .
O259 W4 K5 135.1(4) . .
O255 W4 K5 78.8(3) . .
O260 W4 K5 128.9(4) . .
W4' W4 K18' 39(3) . .
O278 W4 K18' 143.4(7) . .
O261 W4 K18' 114.2(7) . .
O262 W4 K18' 63.8(7) . .
O259 W4 K18' 93.6(6) . .
O255 W4 K18' 56.8(7) . .
O260 W4 K18' 36.5(7) . .
K5 W4 K18' 94.9(5) . .
W4 W4' O261 86(3) . .
W4 W4' O262 89(3) . .
O261 W4' O262 107.7(16) . .
W4 W4' O260 163(4) . .
O261 W4' O260 99.7(15) . .
O262 W4' O260 104.3(16) . .
W4 W4' O259 76(3) . .
O261 W4' O259 86.6(13) . .
O262 W4' O259 158.2(17) . .
O260 W4' O259 88.9(13) . .
W4 W4' O255 75(3) . .
O261 W4' O255 150.2(17) . .
O262 W4' O255 94.6(13) . .
O260 W4' O255 93.4(13) . .
O259 W4' O255 66.9(9) . .
W4 W4' O278 7(2) . .
O261 W4' O278 83.6(13) . .
O262 W4' O278 83.4(12) . .
O260 W4' O278 169.9(17) . .
O259 W4' O278 81.8(11) . .
O255 W4' O278 79.4(10) . .
W4 W4' K18' 136(3) . .
O261 W4' K18' 137.5(15) . .
O262 W4' K18' 76.2(12) . .
O260 W4' K18' 41.3(10) . .
O259 W4' K18' 104.7(12) . .
O255 W4' K18' 66.2(10) . .
O278 W4' K18' 137.9(12) . .
W4 W4' K8 146(3) . .
O261 W4' K8 69.0(10) . .
O262 W4' K8 77.6(10) . .
O260 W4' K8 49.8(8) . .
O259 W4' K8 123.7(11) . .
O255 W4' K8 136.9(12) . .
O278 W4' K8 139.6(11) . .
K18' W4' K8 70.8(8) . .
W4 W4' K5 51(3) . .
O261 W4' K5 114.3(12) . .
O262 W4' K5 41.1(8) . .
O260 W4' K5 136.5(13) . .
O259 W4' K5 118.2(10) . .
O255 W4' K5 70.5(7) . .
O278 W4' K5 47.6(6) . .
K18' W4' K5 96.4(8) . .
K8 W4' K5 118.1(7) . .
O67 W5 O69 102.5(7) . .
O67 W5 O80 97.5(7) . .
O69 W5 O80 100.3(6) . .
O67 W5 O28 95.6(7) . .
O69 W5 O28 95.3(6) . .
O80 W5 O28 156.9(5) . .
O67 W5 O30 96.1(6) . .
O69 W5 O30 160.7(6) . .
O80 W5 O30 82.2(6) . .
O28 W5 O30 77.5(6) . .
O67 W5 O72 172.0(6) . .
O69 W5 O72 85.4(6) . .
O80 W5 O72 79.4(5) . .
O28 W5 O72 85.1(5) . .
O30 W5 O72 76.2(5) . .
O67 W5 K23 102.4(6) . .
O69 W5 K23 49.9(5) . .
O80 W5 K23 147.0(5) . .
O28 W5 K23 45.4(5) . .
O30 W5 K23 120.9(5) . .
O72 W5 K23 83.8(4) . .
O67 W5 K1 121.0(6) . .
O69 W5 K1 124.3(5) . .
O80 W5 K1 45.2(4) . .
O28 W5 K1 111.7(4) . .
O30 W5 K1 46.1(4) . .
O72 W5 K1 51.8(3) . .
K23 W5 K1 134.3(2) . .
O92 W6 O99 100.2(7) . .
O92 W6 O90 97.2(7) . .
O99 W6 O90 104.3(7) . .
O92 W6 O97 96.9(7) . .
O99 W6 O97 92.7(6) . .
O90 W6 O97 155.6(5) . .
O92 W6 O89 95.4(6) . .
O99 W6 O89 158.5(6) . .
O90 W6 O89 88.1(6) . .
O97 W6 O89 70.7(5) . .
O92 W6 O91 173.5(6) . .
O99 W6 O91 86.3(6) . .
O90 W6 O91 81.4(6) . .
O97 W6 O91 82.4(6) . .
O89 W6 O91 78.2(5) . .
O92 W6 W8' 87.4(9) . .
O99 W6 W8' 129.6(8) . .
O90 W6 W8' 124.3(7) . .
O97 W6 W8' 36.9(7) . .
O89 W6 W8' 36.3(7) . .
O91 W6 W8' 88.2(8) . .
O92 W6 K16 38.6(6) . .
O99 W6 K16 113.4(5) . .
O90 W6 K16 59.0(4) . .
O97 W6 K16 129.4(4) . .
O89 W6 K16 87.9(4) . .
O91 W6 K16 138.6(4) . .
W8' W6 K16 103.3(7) . .
O208 W7 O207 101.4(7) . .
O208 W7 O210 97.4(7) . .
O207 W7 O210 104.8(6) . .
O208 W7 O209 96.9(7) . .
O207 W7 O209 91.8(6) . .
O210 W7 O209 155.4(6) . .
O208 W7 O211 92.9(7) . .
O207 W7 O211 158.3(6) . .
O210 W7 O211 89.2(6) . .
O209 W7 O211 70.1(5) . .
O208 W7 O201 171.2(6) . .
O207 W7 O201 87.3(6) . .
O210 W7 O201 81.7(5) . .
O209 W7 O201 81.1(6) . .
O211 W7 O201 78.3(5) . .
O208 W7 W13' 87.6(8) . .
O207 W7 W13' 128.4(7) . .
O210 W7 W13' 124.4(7) . .
O209 W7 W13' 36.6(7) . .
O211 W7 W13' 35.2(7) . .
O201 W7 W13' 85.7(7) . .
O208 W7 K35' 45.2(7) . .
O207 W7 K35' 84.7(7) . .
O210 W7 K35' 142.6(6) . .
O209 W7 K35' 55.6(7) . .
O211 W7 K35' 94.2(6) . .
O201 W7 K35' 135.5(6) . .
W13' W7 K35' 66.2(8) . .
O208 W7 K17 39.3(5) . .
O207 W7 K17 111.2(5) . .
O210 W7 K17 58.2(4) . .
O209 W7 K17 132.1(5) . .
O211 W7 K17 90.1(4) . .
O201 W7 K17 138.5(4) . .
W13' W7 K17 107.4(6) . .
K35' W7 K17 84.5(5) . .
W8' W8 O93 173(4) . .
W8' W8 O98 89(3) . .
O93 W8 O98 97.0(6) . .
W8' W8 O97 81(3) . .
O93 W8 O97 96.4(6) . .
O98 W8 O97 71.6(5) . .
W8' W8 O89 72(3) . .
O93 W8 O89 100.7(6) . .
O98 W8 O89 141.0(5) . .
O97 W8 O89 72.2(5) . .
W8' W8 O88 85(3) . .
O93 W8 O88 100.7(6) . .
O98 W8 O88 71.8(5) . .
O97 W8 O88 141.1(5) . .
O89 W8 O88 136.7(5) . .
W8' W8 O83 86(3) . .
O93 W8 O83 92.0(6) . .
O98 W8 O83 143.8(5) . .
O97 W8 O83 142.2(5) . .
O89 W8 O83 70.0(5) . .
O88 W8 O83 72.1(5) . .
W8' W8 O94 8(4) . .
O93 W8 O94 178.9(6) . .
O98 W8 O94 83.5(6) . .
O97 W8 O94 84.8(5) . .
O89 W8 O94 79.4(5) . .
O88 W8 O94 78.6(5) . .
O83 W8 O94 87.0(5) . .
W8' W8 K35 47(3) . .
O93 W8 K35 137.0(5) . .
O98 W8 K35 44.3(5) . .
O97 W8 K35 58.7(5) . .
O89 W8 K35 103.1(4) . .
O88 W8 K35 85.7(4) . .
O83 W8 K35 129.8(4) . .
O94 W8 K35 43.9(4) . .
W8 W8' O94 170(5) . .
W8 W8' O89 91(4) . .
O94 W8' O89 98.5(18) . .
W8 W8' O97 82(4) . .
O94 W8' O97 102.5(18) . .
O89 W8' O97 74.3(13) . .
W8 W8' O98 75(3) . .
O94 W8' O98 98.0(17) . .
O89 W8' O98 143(2) . .
O97 W8' O98 70.1(13) . .
W8 W8' O88 79(3) . .
O94 W8' O88 92.4(17) . .
O89 W8' O88 141.6(19) . .
O97 W8' O88 139(2) . .
O98 W8' O88 69.7(12) . .
W8 W8' O83 78(3) . .
O94 W8' O83 103.2(18) . .
O89 W8' O83 71.1(12) . .
O97 W8' O83 139.3(19) . .
O98 W8' O83 135.4(19) . .
O88 W8' O83 70.6(12) . .
W8 W8' O93 5(3) . .
O94 W8' O93 175(2) . .
O89 W8' O93 85.9(15) . .
O97 W8' O93 80.2(14) . .
O98 W8' O93 79.2(14) . .
O88 W8' O93 83.0(14) . .
O83 W8' O93 76.6(13) . .
W8 W8' W6 96(4) . .
O94 W8' W6 92.5(14) . .
O89 W8' W6 40.3(8) . .
O97 W8' W6 36.7(7) . .
O98 W8' W6 106.5(14) . .
O88 W8' W6 174.2(18) . .
O83 W8' W6 111.2(13) . .
O93 W8' W6 92.0(12) . .
W8 W8' K35 126(4) . .
O94 W8' K35 49.5(10) . .
O89 W8' K35 119.4(15) . .
O97 W8' K35 68.0(10) . .
O98 W8' K35 53.9(9) . .
O88 W8' K35 95.5(12) . .
O83 W8' K35 150.0(16) . .
O93 W8' K35 129.4(14) . .
W6 W8' K35 85.3(8) . .
W9' W9 O253 170(2) . .
W9' W9 O216 86(2) . .
O253 W9 O216 100.1(7) . .
W9' W9 O250 70(2) . .
O253 W9 O250 100.6(7) . .
O216 W9 O250 103.9(6) . .
W9' W9 O211 90(2) . .
O253 W9 O211 97.9(6) . .
O216 W9 O211 87.3(6) . .
O250 W9 O211 156.2(6) . .
W9' W9 O255 82(2) . .
O253 W9 O255 94.9(6) . .
O216 W9 O255 154.1(5) . .
O250 W9 O255 93.8(6) . .
O211 W9 O255 69.7(5) . .
W9' W9 O252 12(2) . .
O253 W9 O252 176.3(6) . .
O216 W9 O252 81.8(6) . .
O250 W9 O252 81.8(6) . .
O211 W9 O252 79.0(5) . .
O255 W9 O252 82.2(5) . .
W9' W9 K5 117(2) . .
O253 W9 K5 52.8(5) . .
O216 W9 K5 128.0(4) . .
O250 W9 K5 52.9(4) . .
O211 W9 K5 134.0(4) . .
O255 W9 K5 77.8(3) . .
O252 W9 K5 128.2(4) . .
W9' W9 K18' 29(2) . .
O253 W9 K18' 142.8(8) . .
O216 W9 K18' 115.7(7) . .
O250 W9 K18' 62.3(7) . .
O211 W9 K18' 93.9(7) . .
O255 W9 K18' 56.8(7) . .
O252 W9 K18' 36.4(7) . .
K5 W9 K18' 94.5(5) . .
W9 W9' O252 164(3) . .
W9 W9' O250 89(2) . .
O252 W9' O250 106.6(17) . .
W9 W9' O216 74(2) . .
O252 W9' O216 99.3(15) . .
O250 W9' O216 105.3(14) . .
W9 W9' O255 81(2) . .
O252 W9' O255 98.7(13) . .
O250 W9' O255 96.8(13) . .
O216 W9' O255 146.0(17) . .
W9 W9' O211 73(2) . .
O252 W9' O211 91.9(13) . .
O250 W9' O211 157.9(18) . .
O216 W9' O211 82.9(11) . .
O255 W9' O211 67.9(9) . .
W9 W9' O253 7.4(17) . .
O252 W9' O253 170.8(16) . .
O250 W9' O253 82.5(13) . .
O216 W9' O253 78.8(12) . .
O255 W9' O253 78.9(11) . .
O211 W9' O253 79.0(11) . .
W9 W9' K18' 146(3) . .
O252 W9' K18' 44.0(11) . .
O250 W9' K18' 78.6(13) . .
O216 W9' K18' 140.2(15) . .
O255 W9' K18' 68.9(10) . .
O211 W9' K18' 108.5(12) . .
O253 W9' K18' 140.1(12) . .
W9 W9' K7 136(3) . .
O252 W9' K7 49.1(9) . .
O250 W9' K7 78.3(11) . .
O216 W9' K7 69.1(9) . .
O255 W9' K7 142.0(12) . .
O211 W9' K7 123.6(10) . .
O253 W9' K7 136.2(10) . .
K18' W9' K7 73.2(8) . .
W9 W9' K5 55(2) . .
O252 W9' K5 140.0(13) . .
O250 W9' K5 41.5(9) . .
O216 W9' K5 111.2(11) . .
O255 W9' K5 70.0(7) . .
O211 W9' K5 116.4(11) . .
O253 W9' K5 47.7(6) . .
K18' W9' K5 97.8(8) . .
K7 W9' K5 119.0(6) . .
O75 W10 O74 102.9(6) . .
O75 W10 O79 102.7(7) . .
O74 W10 O79 94.5(6) . .
O75 W10 O27 94.3(7) . .
O74 W10 O27 96.0(6) . .
O79 W10 O27 157.5(6) . .
O75 W10 O77 89.4(6) . .
O74 W10 O77 167.6(5) . .
O79 W10 O77 81.1(5) . .
O27 W10 O77 84.5(5) . .
O75 W10 O29 163.6(6) . .
O74 W10 O29 92.0(6) . .
O79 W10 O29 82.6(6) . .
O27 W10 O29 77.2(5) . .
O77 W10 O29 75.9(5) . .
O75 W10 K36 60.0(5) . .
O74 W10 K36 43.5(5) . .
O79 W10 K36 108.9(5) . .
O27 W10 K36 92.3(4) . .
O77 W10 K36 149.0(4) . .
O29 W10 K36 133.5(5) . .
O75 W10 K3 50.0(5) . .
O74 W10 K3 116.1(5) . .
O79 W10 K3 141.4(4) . .
O27 W10 K3 46.8(4) . .
O77 W10 K3 73.1(4) . .
O29 W10 K3 117.1(4) . .
K36 W10 K3 82.2(3) . .
O75 W10 K1 129.5(5) . .
O74 W10 K1 116.4(5) . .
O79 W10 K1 46.8(4) . .
O27 W10 K1 110.7(4) . .
O77 W10 K1 52.5(3) . .
O29 W10 K1 44.9(4) . .
K36 W10 K1 152.5(3) . .
K3 W10 K1 124.43(10) . .
O75 W10 K14 115.8(5) . .
O74 W10 K14 35.8(5) . .
O79 W10 K14 59.5(4) . .
O27 W10 K14 125.2(4) . .
O77 W10 K14 136.2(4) . .
O29 W10 K14 80.4(4) . .
K36 W10 K14 69.1(3) . .
K3 W10 K14 150.50(10) . .
K1 W10 K14 84.93(9) . .
W101 W10' O352 144(2) . .
W101 W10' O345 98(2) . .
O352 W10' O345 116.9(19) . .
W101 W10' O353 70.1(16) . .
O352 W10' O353 101.0(15) . .
O345 W10' O353 89.2(12) . .
W101 W10' O333 77.9(17) . .
O352 W10' O333 109.4(15) . .
O345 W10' O333 88.1(12) . .
O353 W10' O333 147.2(17) . .
W101 W10' O351 50.4(14) . .
O352 W10' O351 94.7(14) . .
O345 W10' O351 148.4(18) . .
O353 W10' O351 83.7(12) . .
O333 W10' O351 81.7(12) . .
W101 W10' W35 152.0(19) . .
O352 W10' W35 8.4(9) . .
O345 W10' W35 109.4(13) . .
O353 W10' W35 105.3(11) . .
O333 W10' W35 106.4(11) . .
O351 W10' W35 102.2(10) . .
W101 W10' K2 123.0(17) . .
O352 W10' K2 74.7(11) . .
O345 W10' K2 57.4(8) . .
O353 W10' K2 60.0(7) . .
O333 W10' K2 140.0(12) . .
O351 W10' K2 138.3(11) . .
W35 W10' K2 71.7(6) . .
W101 W10' K13 80.0(14) . .
O352 W10' K13 83.5(10) . .
O345 W10' K13 129.3(11) . .
O353 W10' K13 134.5(11) . .
O333 W10' K13 41.6(7) . .
O351 W10' K13 50.9(7) . .
W35 W10' K13 85.6(5) . .
K2 W10' K13 156.6(9) . .
W11' W11 O109 80(2) . .
W11' W11 O146 176(2) . .
O109 W11 O146 100.9(7) . .
W11' W11 O190 76(2) . .
O109 W11 O190 103.0(7) . .
O146 W11 O190 99.6(7) . .
W11' W11 O196 88(2) . .
O109 W11 O196 155.6(6) . .
O146 W11 O196 92.7(7) . .
O190 W11 O196 94.4(6) . .
W11' W11 O108 85.6(19) . .
O109 W11 O108 89.1(6) . .
O146 W11 O108 98.1(7) . .
O190 W11 O108 156.1(7) . .
O196 W11 O108 68.9(5) . .
W11' W11 O194 7.5(19) . .
O109 W11 O194 83.9(7) . .
O146 W11 O194 174.4(7) . .
O190 W11 O194 81.8(7) . .
O196 W11 O194 81.8(6) . .
O108 W11 O194 79.1(6) . .
W11' W11 K4 119(2) . .
O109 W11 K4 126.9(5) . .
O146 W11 K4 57.7(5) . .
O190 W11 K4 46.8(5) . .
O196 W11 K4 77.5(4) . .
O108 W11 K4 137.6(4) . .
O194 W11 K4 121.4(5) . .
W11' W11 K26 37.2(19) . .
O109 W11 K26 51.0(5) . .
O146 W11 K26 141.6(5) . .
O190 W11 K26 68.5(5) . .
O196 W11 K26 123.7(4) . .
O108 W11 K26 105.8(4) . .
O194 W11 K26 44.0(4) . .
K4 W11 K26 114.23(17) . .
W11 W11' O194 169(3) . .
W11 W11' O190 83(2) . .
O194 W11' O190 104.6(15) . .
W11 W11' O109 79(2) . .
O194 W11' O109 106.2(16) . .
O190 W11' O109 104.2(13) . .
W11 W11' O108 76.7(19) . .
O194 W11' O108 94.0(13) . .
O190 W11' O108 154.2(16) . .
O109 W11' O108 87.2(11) . .
W11 W11' O196 75(2) . .
O194 W11' O196 96.8(13) . .
O190 W11' O196 93.0(12) . .
O109 W11' O196 146.4(15) . .
O108 W11' O196 66.7(8) . .
W11 W11' O146 2.9(16) . .
O194 W11' O146 171.2(14) . .
O190 W11' O146 79.9(12) . .
O109 W11' O146 79.7(11) . .
O108 W11' O146 79.5(9) . .
O196 W11' O146 75.2(10) . .
W11 W11' K26 137(2) . .
O194 W11' K26 52.9(9) . .
O190 W11' K26 83.4(9) . .
O109 W11' K26 65.4(9) . .
O108 W11' K26 122.4(10) . .
O196 W11' K26 146.6(11) . .
O146 W11' K26 135.8(9) . .
W11 W11' K4 53.6(19) . .
O194 W11' K4 130.1(13) . .
O190 W11' K4 34.9(8) . .
O109 W11' K4 111.0(11) . .
O108 W11' K4 119.4(10) . .
O196 W11' K4 68.6(7) . .
O146 W11' K4 50.8(6) . .
K26 W11' K4 117.5(6) . .
O68 W12 O70 102.3(7) . .
O68 W12 O80 97.4(7) . .
O70 W12 O80 100.3(7) . .
O68 W12 O59 95.9(7) . .
O70 W12 O59 96.0(7) . .
O80 W12 O59 156.2(6) . .
O68 W12 O58 95.5(7) . .
O70 W12 O58 161.6(6) . .
O80 W12 O58 81.7(6) . .
O59 W12 O58 77.4(6) . .
O68 W12 O71 172.2(6) . .
O70 W12 O71 85.2(6) . .
O80 W12 O71 78.9(5) . .
O59 W12 O71 85.4(5) . .
O58 W12 O71 77.2(5) . .
O68 W12 K16 107.1(5) . .
O70 W12 K16 50.3(5) . .
O80 W12 K16 144.6(5) . .
O59 W12 K16 45.9(4) . .
O58 W12 K16 119.8(4) . .
O71 W12 K16 79.4(4) . .
O68 W12 K1 119.5(5) . .
O70 W12 K1 125.4(5) . .
O80 W12 K1 44.7(4) . .
O59 W12 K1 111.6(4) . .
O58 W12 K1 45.5(4) . .
O71 W12 K1 53.2(3) . .
K16 W12 K1 131.08(17) . .
O256 W13 O209 95.5(7) . .
O256 W13 O258 96.2(6) . .
O209 W13 O258 72.6(6) . .
O256 W13 O259 102.0(6) . .
O209 W13 O259 141.1(6) . .
O258 W13 O259 71.2(5) . .
O256 W13 O211 101.6(6) . .
O209 W13 O211 71.8(5) . .
O258 W13 O211 141.4(5) . .
O259 W13 O211 135.8(5) . .
O256 W13 O255 92.7(6) . .
O209 W13 O255 143.3(6) . .
O258 W13 O255 141.8(6) . .
O259 W13 O255 70.6(6) . .
O211 W13 O255 71.5(5) . .
O256 W13 O257 179.0(7) . .
O209 W13 O257 84.0(6) . .
O258 W13 O257 84.5(5) . .
O259 W13 O257 78.9(5) . .
O211 W13 O257 77.5(5) . .
O255 W13 O257 87.2(5) . .
O256 W13 K35' 136.9(6) . .
O209 W13 K35' 45.4(6) . .
O258 W13 K35' 59.8(6) . .
O259 W13 K35' 102.5(6) . .
O211 W13 K35' 84.4(6) . .
O255 W13 K35' 128.8(5) . .
O257 W13 K35' 43.0(5) . .
O257 W13' O211 92.8(15) . .
O257 W13' O209 97.6(16) . .
O211 W13' O209 73.5(12) . .
O257 W13' O259 91.8(15) . .
O211 W13' O259 144.0(19) . .
O209 W13' O259 140.9(18) . .
O257 W13' O255 101.7(15) . .
O211 W13' O255 73.4(13) . .
O209 W13' O255 142.2(19) . .
O259 W13' O255 70.7(12) . .
O257 W13' O258 96.5(16) . .
O211 W13' O258 144.3(18) . .
O209 W13' O258 71.1(12) . .
O259 W13' O258 70.2(12) . .
O255 W13' O258 137.1(17) . .
O257 W13' O256 178(2) . .
O211 W13' O256 89.2(14) . .
O209 W13' O256 81.7(13) . .
O259 W13' O256 87.3(13) . .
O255 W13' O256 80.1(12) . .
O258 W13' O256 81.1(12) . .
O257 W13' W7 87.8(12) . .
O211 W13' W7 39.2(7) . .
O209 W13' W7 36.1(7) . .
O259 W13' W7 176.7(16) . .
O255 W13' W7 112.5(13) . .
O258 W13' W7 106.7(13) . .
O256 W13' W7 93.0(11) . .
O257 W13' K35' 47.4(10) . .
O211 W13' K35' 95.0(12) . .
O209 W13' K35' 53.6(10) . .
O259 W13' K35' 113.9(14) . .
O255 W13' K35' 147.4(14) . .
O258 W13' K35' 67.5(10) . .
O256 W13' K35' 131.1(13) . .
W7 W13' K35' 63.6(7) . .
O204 W14 O108 96.8(6) . .
O204 W14 O203 97.6(6) . .
O108 W14 O203 140.8(5) . .
O204 W14 O195 98.4(6) . .
O108 W14 O195 141.0(5) . .
O203 W14 O195 71.8(5) . .
O204 W14 O196 97.2(6) . .
O108 W14 O196 70.8(5) . .
O203 W14 O196 142.3(5) . .
O195 W14 O196 71.8(5) . .
O204 W14 O106 96.5(6) . .
O108 W14 O106 71.2(5) . .
O203 W14 O106 71.1(5) . .
O195 W14 O106 141.4(5) . .
O196 W14 O106 140.8(5) . .
O204 W14 O205 178.4(5) . .
O108 W14 O205 81.7(6) . .
O203 W14 O205 83.9(5) . .
O195 W14 O205 82.5(5) . .
O196 W14 O205 81.8(5) . .
O106 W14 O205 83.6(5) . .
O305 W15 O307 101.2(7) . .
O305 W15 O304 98.0(6) . .
O307 W15 O304 105.3(6) . .
O305 W15 O258 95.5(7) . .
O307 W15 O258 91.5(6) . .
O304 W15 O258 155.9(6) . .
O305 W15 O259 93.6(6) . .
O307 W15 O259 157.5(6) . .
O304 W15 O259 89.0(5) . .
O258 W15 O259 70.2(5) . .
O305 W15 O306 172.0(6) . .
O307 W15 O306 86.6(6) . .
O304 W15 O306 81.4(5) . .
O258 W15 O306 82.5(6) . .
O259 W15 O306 78.4(5) . .
O305 W15 K21 39.5(5) . .
O307 W15 K21 113.0(5) . .
O304 W15 K21 58.7(4) . .
O258 W15 K21 130.3(4) . .
O259 W15 K21 89.1(4) . .
O306 W15 K21 138.4(4) . .
O76 W16 O73 102.5(6) . .
O76 W16 O79 100.7(7) . .
O73 W16 O79 94.8(6) . .
O76 W16 O62 95.5(7) . .
O73 W16 O62 96.0(6) . .
O79 W16 O62 158.1(6) . .
O76 W16 O78 89.1(6) . .
O73 W16 O78 168.2(6) . .
O79 W16 O78 80.6(5) . .
O62 W16 O78 85.0(5) . .
O76 W16 O63 164.2(5) . .
O73 W16 O63 92.4(6) . .
O79 W16 O63 83.0(6) . .
O62 W16 O63 77.5(6) . .
O78 W16 O63 76.3(5) . .
O76 W16 K6 49.0(5) . .
O73 W16 K6 114.0(5) . .
O79 W16 K6 140.7(4) . .
O62 W16 K6 48.1(5) . .
O78 W16 K6 75.3(3) . .
O63 W16 K6 119.8(4) . .
O76 W16 K1 127.7(5) . .
O73 W16 K1 118.1(5) . .
O79 W16 K1 47.6(4) . .
O62 W16 K1 110.5(5) . .
O78 W16 K1 51.2(3) . .
O63 W16 K1 45.5(4) . .
K6 W16 K1 125.63(10) . .
O76 W16 K33 69.7(5) . .
O73 W16 K33 35.7(5) . .
O79 W16 K33 114.0(5) . .
O62 W16 K33 85.4(5) . .
O78 W16 K33 155.7(4) . .
O63 W16 K33 123.0(4) . .
K6 W16 K33 81.7(3) . .
K1 W16 K33 152.6(3) . .
O76 W16 K14 117.3(4) . .
O73 W16 K14 33.9(5) . .
O79 W16 K14 62.8(4) . .
O62 W16 K14 121.7(4) . .
O78 W16 K14 137.4(3) . .
O63 W16 K14 78.1(4) . .
K6 W16 K14 147.29(11) . .
K1 W16 K14 86.79(10) . .
K33 W16 K14 65.8(3) . .
O198 W17 O199 103.3(7) . .
O198 W17 O197 97.3(6) . .
O199 W17 O197 97.3(6) . .
O198 W17 O177 93.5(7) . .
O199 W17 O177 99.0(7) . .
O197 W17 O177 157.8(6) . .
O198 W17 O186 89.6(7) . .
O199 W17 O186 167.1(7) . .
O197 W17 O186 81.3(5) . .
O177 W17 O186 79.4(6) . .
O198 W17 O178 167.3(6) . .
O199 W17 O178 88.4(6) . .
O197 W17 O178 85.7(6) . .
O177 W17 O178 79.7(6) . .
O186 W17 O178 78.7(5) . .
O198 W17 K28 48.5(5) . .
O199 W17 K28 125.3(6) . .
O197 W17 K28 127.6(4) . .
O177 W17 K28 50.6(5) . .
O186 W17 K28 63.5(4) . .
O178 W17 K28 120.4(4) . .
O17 W18 O30 104.7(7) . .
O17 W18 O23 103.1(7) . .
O30 W18 O23 93.9(6) . .
O17 W18 O22 100.9(7) . .
O30 W18 O22 87.5(6) . .
O23 W18 O22 154.7(6) . .
O17 W18 O11 97.3(7) . .
O30 W18 O11 157.6(7) . .
O23 W18 O11 84.6(6) . .
O22 W18 O11 84.6(6) . .
O17 W18 O32 168.9(6) . .
O30 W18 O32 85.6(5) . .
O23 W18 O32 71.7(5) . .
O22 W18 O32 83.3(5) . .
O11 W18 O32 72.6(5) . .
O17 W18 K9 51.4(5) . .
O30 W18 K9 92.5(4) . .
O23 W18 K9 154.5(4) . .
O22 W18 K9 50.2(4) . .
O11 W18 K9 98.4(4) . .
O32 W18 K9 133.5(3) . .
O17 W18 K1 98.2(5) . .
O30 W18 K1 40.2(4) . .
O23 W18 K1 56.3(4) . .
O22 W18 K1 127.4(4) . .
O11 W18 K1 140.3(4) . .
O32 W18 K1 87.1(3) . .
K9 W18 K1 119.75(12) . .
O17 W18 K43 64.8(7) . .
O30 W18 K43 108.0(7) . .
O23 W18 K43 38.7(7) . .
O22 W18 K43 160.8(7) . .
O11 W18 K43 84.7(7) . .
O32 W18 K43 108.6(6) . .
K9 W18 K43 116.0(5) . .
K1 W18 K43 69.6(6) . .
O46 W19 O58 104.7(8) . .
O46 W19 O57 101.4(8) . .
O58 W19 O57 86.8(6) . .
O46 W19 O56 102.2(7) . .
O58 W19 O56 94.0(6) . .
O57 W19 O56 155.4(7) . .
O46 W19 O44 97.8(8) . .
O58 W19 O44 157.1(7) . .
O57 W19 O44 84.4(6) . .
O56 W19 O44 85.4(6) . .
O46 W19 O65 168.6(7) . .
O58 W19 O65 85.7(6) . .
O57 W19 O65 83.4(6) . .
O56 W19 O65 72.1(5) . .
O44 W19 O65 72.3(6) . .
O46 W19 K1 98.5(6) . .
O58 W19 K1 39.8(4) . .
O57 W19 K1 126.3(4) . .
O56 W19 K1 56.4(4) . .
O44 W19 K1 140.9(4) . .
O65 W19 K1 86.5(4) . .
O46 W19 K37 49.7(8) . 1_655
O58 W19 K37 102.2(7) . 1_655
O57 W19 K37 51.9(7) . 1_655
O56 W19 K37 150.2(7) . 1_655
O44 W19 K37 88.9(7) . 1_655
O65 W19 K37 133.4(6) . 1_655
K1 W19 K37 128.1(5) . 1_655
O46 W19 K43 65.3(8) . .
O58 W19 K43 108.3(7) . .
O57 W19 K43 161.6(7) . .
O56 W19 K43 37.4(7) . .
O44 W19 K43 85.0(7) . .
O65 W19 K43 107.5(6) . .
K1 W19 K43 70.2(6) . .
K37 W19 K43 113.0(8) 1_655 .
O311 W20 O408 107.8(8) . .
O311 W20 O360 93.3(6) . .
O408 W20 O360 81.2(7) . .
O311 W20 O614 168.3(12) . .
O408 W20 O614 82.9(12) . .
O360 W20 O614 83.6(11) . .
O311 W20 O351 90.2(8) . .
O408 W20 O351 155.2(8) . .
O360 W20 O351 80.9(6) . .
O614 W20 O351 78.1(11) . .
O311 W20 W20' 140.8(5) . .
O408 W20 W20' 52.7(7) . .
O360 W20 W20' 53.6(4) . .
O614 W20 W20' 43.2(11) . .
O351 W20 W20' 102.6(5) . .
O311 W20 O500 88.1(7) . .
O408 W20 O500 73.1(7) . .
O360 W20 O500 153.4(6) . .
O614 W20 O500 99.8(11) . .
O351 W20 O500 125.7(6) . .
W20' W20 O500 112.2(4) . .
O311 W20 K13 43.5(6) . .
O408 W20 K13 145.1(7) . .
O360 W20 K13 114.1(4) . .
O614 W20 K13 128.1(11) . .
O351 W20 K13 59.1(5) . .
W20' W20 K13 161.03(15) . .
O500 W20 K13 84.7(4) . .
O614 W20' O409 152.5(15) . .
O614 W20' O408 94.9(14) . .
O409 W20' O408 110.9(8) . .
O614 W20' O360 98.0(14) . .
O409 W20' O360 95.3(7) . .
O408 W20' O360 81.4(6) . .
O614 W20' O410 68.8(14) . .
O409 W20' O410 88.9(8) . .
O408 W20' O410 156.3(8) . .
O360 W20' O410 84.0(6) . .
O614 W20' W20 60.6(14) . .
O409 W20' W20 144.7(6) . .
O408 W20' W20 51.0(6) . .
O360 W20' W20 55.6(3) . .
O410 W20' W20 105.4(5) . .
O614 W20' O417 90.3(14) . .
O409 W20' O417 86.5(6) . .
O408 W20' O417 76.9(6) . .
O360 W20' O417 157.3(5) . .
O410 W20' O417 118.7(6) . .
W20 W20' O417 112.8(3) . .
O614 W20' W67' 169.0(13) . .
O409 W20' W67' 18.3(6) . .
O408 W20' W67' 96.0(5) . .
O360 W20' W67' 82.5(4) . .
O410 W20' W67' 100.4(6) . .
W20 W20' W67' 126.80(16) . .
O417 W20' W67' 93.3(3) . .
O614 W20' K12 108.7(13) . .
O409 W20' K12 43.7(6) . .
O408 W20' K12 148.7(6) . .
O360 W20' K12 114.1(4) . .
O410 W20' K12 54.9(5) . .
W20 W20' K12 160.11(16) . .
O417 W20' K12 82.5(3) . .
W67' W20' K12 61.55(16) . .
O402 W21 O318 98.1(6) . .
O402 W21 O404 97.6(6) . .
O318 W21 O404 140.7(6) . .
O402 W21 O309 97.2(6) . .
O318 W21 O309 71.6(5) . .
O404 W21 O309 140.9(5) . .
O402 W21 O407 97.3(6) . .
O318 W21 O407 140.7(5) . .
O404 W21 O407 71.7(5) . .
O309 W21 O407 70.7(5) . .
O402 W21 O357 96.0(6) . .
O318 W21 O357 70.7(5) . .
O404 W21 O357 72.0(5) . .
O309 W21 O357 141.4(5) . .
O407 W21 O357 142.6(5) . .
O402 W21 O360 177.6(6) . .
O318 W21 O360 81.6(5) . .
O404 W21 O360 81.2(5) . .
O309 W21 O360 84.9(5) . .
O407 W21 O360 84.3(5) . .
O357 W21 O360 81.7(5) . .
O1 W22 O5 103.9(7) . .
O1 W22 O9 101.2(7) . .
O5 W22 O9 154.7(7) . .
O1 W22 O11 101.3(7) . .
O5 W22 O11 90.4(7) . .
O9 W22 O11 87.7(7) . .
O1 W22 O4 102.7(7) . .
O5 W22 O4 84.9(7) . .
O9 W22 O4 86.6(7) . .
O11 W22 O4 155.9(6) . .
O1 W22 O32 170.6(7) . .
O5 W22 O32 83.3(6) . .
O9 W22 O32 72.1(5) . .
O11 W22 O32 72.2(5) . .
O4 W22 O32 83.8(6) . .
O81 W23 O101 102.4(8) . .
O81 W23 O90 96.8(7) . .
O101 W23 O90 101.1(6) . .
O81 W23 O61 99.8(7) . .
O101 W23 O61 90.3(7) . .
O90 W23 O61 157.3(6) . .
O81 W23 O82 165.8(7) . .
O101 W23 O82 91.6(6) . .
O90 W23 O82 82.9(5) . .
O61 W23 O82 77.2(6) . .
O81 W23 O60 87.8(7) . .
O101 W23 O60 165.3(6) . .
O90 W23 O60 88.0(5) . .
O61 W23 O60 77.4(6) . .
O82 W23 O60 78.0(6) . .
O81 W23 K11 58.2(6) . .
O101 W23 K11 44.2(5) . .
O90 W23 K11 103.0(4) . .
O61 W23 K11 98.9(5) . .
O82 W23 K11 135.7(4) . .
O60 W23 K11 145.1(4) . .
O81 W23 K6 121.8(6) . .
O101 W23 K6 42.3(5) . .
O90 W23 K6 128.3(4) . .
O61 W23 K6 52.4(5) . .
O82 W23 K6 67.4(4) . .
O60 W23 K6 123.2(4) . .
K11 W23 K6 75.44(13) . .
O392 W24 O406 101.7(8) . .
O392 W24 O391 100.2(6) . .
O406 W24 O391 96.0(7) . .
O392 W24 O405 96.7(6) . .
O406 W24 O405 96.4(7) . .
O391 W24 O405 156.5(6) . .
O392 W24 O397 167.6(7) . .
O406 W24 O397 90.7(7) . .
O391 W24 O397 78.7(6) . .
O405 W24 O397 81.3(5) . .
O392 W24 O393 89.8(7) . .
O406 W24 O393 168.2(7) . .
O391 W24 O393 79.6(6) . .
O405 W24 O393 84.2(6) . .
O397 W24 O393 77.8(6) . .
O392 W24 K25 124.1(6) . .
O406 W24 K25 49.3(6) . .
O391 W24 K25 51.5(5) . .
O405 W24 K25 128.3(5) . .
O397 W24 K25 64.9(5) . .
O393 W24 K25 121.9(5) . .
O18 W25 O29 103.2(7) . .
O18 W25 O24 102.8(6) . .
O29 W25 O24 88.7(6) . .
O18 W25 O23 102.2(6) . .
O29 W25 O23 90.8(6) . .
O24 W25 O23 154.4(6) . .
O18 W25 O9 100.5(7) . .
O29 W25 O9 156.2(6) . .
O24 W25 O9 84.6(7) . .
O23 W25 O9 85.6(6) . .
O18 W25 O32 170.4(6) . .
O29 W25 O32 84.3(5) . .
O24 W25 O32 83.3(5) . .
O23 W25 O32 71.3(5) . .
O9 W25 O32 72.3(5) . .
O18 W25 K1 95.1(5) . .
O29 W25 K1 37.6(5) . .
O24 W25 K1 126.2(4) . .
O23 W25 K1 56.3(4) . .
O9 W25 K1 141.2(5) . .
O32 W25 K1 87.2(3) . .
O18 W25 K36 48.2(5) . 2_765
O29 W25 K36 98.6(5) . 2_765
O24 W25 K36 54.6(5) . 2_765
O23 W25 K36 150.2(5) . 2_765
O9 W25 K36 96.0(5) . 2_765
O32 W25 K36 137.5(4) . 2_765
K1 W25 K36 120.4(3) . 2_765
O18 W25 K43 63.1(7) . .
O29 W25 K43 106.0(8) . .
O24 W25 K43 161.3(7) . .
O23 W25 K43 39.8(7) . .
O9 W25 K43 86.1(8) . .
O32 W25 K43 109.2(6) . .
K1 W25 K43 69.7(6) . .
K36 W25 K43 110.5(6) 2_765 .
O314 W26 O313 102.1(8) . .
O314 W26 O312 96.4(7) . .
O313 W26 O312 96.5(7) . .
O314 W26 O316 99.3(7) . .
O313 W26 O316 95.9(7) . .
O312 W26 O316 157.5(6) . .
O314 W26 O317 168.6(7) . .
O313 W26 O317 89.3(7) . .
O312 W26 O317 81.7(5) . .
O316 W26 O317 79.7(6) . .
O314 W26 O315 89.4(7) . .
O313 W26 O315 167.9(7) . .
O312 W26 O315 85.7(6) . .
O316 W26 O315 78.4(7) . .
O317 W26 O315 79.2(6) . .
O314 W26 K27 125.6(6) . .
O313 W26 K27 50.0(5) . .
O312 W26 K27 127.9(4) . .
O316 W26 K27 51.6(5) . .
O317 W26 K27 62.6(4) . .
O315 W26 K27 119.8(5) . .
O249 W27 O245 102.2(7) . .
O249 W27 O251 101.2(7) . .
O245 W27 O251 95.1(7) . .
O249 W27 O244 95.5(7) . .
O245 W27 O244 94.8(7) . .
O251 W27 O244 158.3(6) . .
O249 W27 O250 89.1(6) . .
O245 W27 O250 168.6(6) . .
O251 W27 O250 81.3(6) . .
O244 W27 O250 85.2(5) . .
O249 W27 O243 164.7(6) . .
O245 W27 O243 92.1(6) . .
O251 W27 O243 82.7(6) . .
O244 W27 O243 77.6(6) . .
O250 W27 O243 76.8(5) . .
O249 W27 K34 60.2(5) . .
O245 W27 K34 42.4(5) . .
O251 W27 K34 107.9(6) . .
O244 W27 K34 92.4(5) . .
O250 W27 K34 148.9(4) . .
O243 W27 K34 132.9(5) . .
O249 W27 K5 128.9(5) . .
O245 W27 K5 117.5(4) . .
O251 W27 K5 47.4(5) . .
O244 W27 K5 110.9(4) . .
O250 W27 K5 52.5(3) . .
O243 W27 K5 45.0(4) . .
K34 W27 K5 152.1(3) . .
O249 W27 K7 49.8(5) . .
O245 W27 K7 114.6(5) . .
O251 W27 K7 140.9(4) . .
O244 W27 K7 47.9(4) . .
O250 W27 K7 73.7(3) . .
O243 W27 K7 118.9(4) . .
K34 W27 K7 81.8(3) . .
K5 W27 K7 125.11(11) . .
O249 W27 K10 115.9(5) . .
O245 W27 K10 37.1(5) . .
O251 W27 K10 59.3(4) . .
O244 W27 K10 124.5(4) . .
O250 W27 K10 135.7(4) . .
O243 W27 K10 78.9(4) . .
K34 W27 K10 69.4(3) . .
K5 W27 K10 84.39(10) . .
K7 W27 K10 150.40(11) . .
O47 W28 O63 104.2(7) . .
O47 W28 O55 103.3(8) . .
O63 W28 O55 87.4(6) . .
O47 W28 O56 100.1(8) . .
O63 W28 O56 92.0(6) . .
O55 W28 O56 156.0(6) . .
O47 W28 O43 99.0(7) . .
O63 W28 O43 156.7(6) . .
O55 W28 O43 85.8(7) . .
O56 W28 O43 85.3(7) . .
O47 W28 O65 167.6(7) . .
O63 W28 O65 85.3(6) . .
O55 W28 O65 84.8(6) . .
O56 W28 O65 71.2(5) . .
O43 W28 O65 71.9(5) . .
O47 W28 K1 96.7(6) . .
O63 W28 K1 38.0(4) . .
O55 W28 K1 125.3(5) . .
O56 W28 K1 56.2(4) . .
O43 W28 K1 140.4(5) . .
O65 W28 K1 85.9(3) . .
O47 W28 K43 61.7(8) . .
O63 W28 K43 106.8(7) . .
O55 W28 K43 161.0(7) . .
O56 W28 K43 39.1(7) . .
O43 W28 K43 85.5(8) . .
O65 W28 K43 108.3(6) . .
K1 W28 K43 70.7(6) . .
O47 W28 K44 66.4(8) . .
O63 W28 K44 162.6(8) . .
O55 W28 K44 108.7(7) . .
O56 W28 K44 76.0(7) . .
O43 W28 K44 36.7(7) . .
O65 W28 K44 102.2(7) . .
K1 W28 K44 126.0(6) . .
K43 W28 K44 56.0(8) . .
O50 W29 O60 104.6(7) . .
O50 W29 O52 101.4(7) . .
O60 W29 O52 94.1(7) . .
O50 W29 O53 102.0(7) . .
O60 W29 O53 89.9(7) . .
O52 W29 O53 154.4(7) . .
O50 W29 O40 101.7(8) . .
O60 W29 O40 152.9(8) . .
O52 W29 O40 86.8(8) . .
O53 W29 O40 78.5(9) . .
O50 W29 W29' 113.6(8) . .
O60 W29 W29' 61.8(8) . .
O52 W29 W29' 32.8(7) . .
O53 W29 W29' 138.5(8) . .
O40 W29 W29' 112.5(8) . .
O50 W29 O64 167.6(7) . .
O60 W29 O64 85.7(6) . .
O52 W29 O64 70.5(6) . .
O53 W29 O64 84.7(6) . .
O40 W29 O64 69.0(6) . .
W29' W29 O64 64.8(7) . .
O50 W29 K16 90.8(6) . .
O60 W29 K16 49.1(5) . .
O52 W29 K16 50.3(5) . .
O53 W29 K16 139.0(5) . .
O40 W29 K16 137.0(7) . .
W29' W29 K16 28.5(6) . .
O64 W29 K16 90.9(4) . .
O52 W29' O59 121.5(19) . .
O52 W29' O60 114.2(18) . .
O59 W29' O60 115.5(12) . .
O52 W29' W66 66.4(14) . .
O59 W29' W66 55.7(8) . .
O60 W29' W66 142.0(12) . .
O52 W29' W29 64.1(13) . .
O59 W29' W29 141.4(13) . .
O60 W29' W29 51.1(7) . .
W66 W29' W29 109.5(10) . .
O52 W29' K16 122.1(17) . .
O59 W29' K16 87.8(10) . .
O60 W29' K16 88.5(10) . .
W66 W29' K16 124.7(11) . .
W29 W29' K16 123.3(11) . .
O52 W29' O64 81.0(14) . .
O59 W29' O64 79.1(10) . .
O60 W29' O64 80.2(9) . .
W66 W29' O64 62.0(7) . .
W29 W29' O64 63.5(7) . .
K16 W29' O64 156.9(12) . .
O107 W30 O206 103.9(8) . .
O107 W30 O205 92.3(6) . .
O206 W30 O205 82.1(7) . .
O107 W30 O615 170.2(10) . .
O206 W30 O615 84.5(11) . .
O205 W30 O615 83.8(10) . .
O107 W30 O147 90.6(7) . .
O206 W30 O147 158.0(8) . .
O205 W30 O147 80.9(6) . .
O615 W30 O147 79.9(10) . .
O107 W30 W30' 139.5(5) . .
O206 W30 W30' 55.9(6) . .
O205 W30 W30' 53.3(4) . .
O615 W30 W30' 42.3(9) . .
O147 W30 W30' 102.4(5) . .
O107 W30 O501 89.4(7) . .
O206 W30 O501 70.0(7) . .
O205 W30 O501 151.6(6) . .
O615 W30 O501 98.3(10) . .
O147 W30 O501 127.4(7) . .
W30' W30 O501 110.9(4) . .
O107 W30 K11 44.6(5) . .
O206 W30 K11 141.7(6) . .
O205 W30 K11 114.5(4) . .
O615 W30 K11 129.6(9) . .
O147 W30 K11 59.3(5) . .
W30' W30 K11 161.12(14) . .
O501 W30 K11 86.0(5) . .
O615 W30' O202 152.7(13) . .
O615 W30' O205 97.9(12) . .
O202 W30' O205 97.2(7) . .
O615 W30' O206 91.8(13) . .
O202 W30' O206 113.4(8) . .
O205 W30' O206 78.2(6) . .
O615 W30' O152 71.9(13) . .
O202 W30' O152 87.3(7) . .
O205 W30' O152 84.0(6) . .
O206 W30' O152 154.0(7) . .
O615 W30' O418 88.4(11) . .
O202 W30' O418 86.1(6) . .
O205 W30' O418 157.7(5) . .
O206 W30' O418 80.2(6) . .
O152 W30' O418 118.3(5) . .
O615 W30' W30 59.6(12) . .
O202 W30' W30 146.0(6) . .
O205 W30' W30 54.5(4) . .
O206 W30' W30 48.5(5) . .
O152 W30' W30 105.6(5) . .
O418 W30' W30 113.1(3) . .
O615 W30' W59' 171.2(12) . .
O202 W30' W59' 19.7(5) . .
O205 W30' W59' 83.3(4) . .
O206 W30' W59' 97.0(6) . .
O152 W30' W59' 99.6(5) . .
O418 W30' W59' 93.7(3) . .
W30 W30' W59' 126.78(17) . .
O615 W30' K15 110.3(12) . .
O202 W30' K15 42.4(5) . .
O205 W30' K15 115.0(4) . .
O206 W30' K15 151.2(6) . .
O152 W30' K15 54.5(5) . .
O418 W30' K15 82.2(3) . .
W30 W30' K15 159.90(17) . .
W59' W30' K15 61.61(19) . .
O86 W31 O85 103.7(8) . .
O86 W31 O87 100.6(6) . .
O85 W31 O87 98.3(6) . .
O86 W31 O26 88.8(6) . .
O85 W31 O26 98.5(7) . .
O87 W31 O26 158.2(6) . .
O86 W31 O84 90.2(6) . .
O85 W31 O84 165.8(7) . .
O87 W31 O84 81.9(5) . .
O26 W31 O84 78.4(6) . .
O86 W31 O25 164.6(7) . .
O85 W31 O25 87.8(7) . .
O87 W31 O25 87.6(6) . .
O26 W31 O25 79.3(6) . .
O84 W31 O25 78.0(5) . .
O86 W31 K12 47.5(6) . .
O85 W31 K12 56.2(6) . .
O87 W31 K12 103.2(4) . .
O26 W31 K12 97.6(4) . .
O84 W31 K12 137.7(3) . .
O25 W31 K12 143.3(4) . .
O86 W31 K3 42.3(5) . .
O85 W31 K3 122.4(6) . .
O87 W31 K3 127.2(4) . .
O26 W31 K3 51.4(4) . .
O84 W31 K3 66.4(3) . .
O25 W31 K3 122.7(4) . .
K12 W31 K3 78.24(14) . .
W32' W32 O363 174(3) . .
W32' W32 O398 85(3) . .
O363 W32 O398 99.6(8) . .
W32' W32 O397 83(3) . .
O363 W32 O397 100.0(7) . .
O398 W32 O397 104.5(6) . .
W32' W32 O404 76(3) . .
O363 W32 O404 97.8(7) . .
O398 W32 O404 156.7(6) . .
O397 W32 O404 87.6(6) . .
W32' W32 O357 82(3) . .
O363 W32 O357 94.1(7) . .
O398 W32 O357 93.3(6) . .
O397 W32 O357 155.0(6) . .
O404 W32 O357 70.0(5) . .
W32' W32 O401 3(3) . .
O363 W32 O401 175.3(6) . .
O398 W32 O401 82.6(7) . .
O397 W32 O401 83.4(7) . .
O404 W32 O401 78.9(6) . .
O357 W32 O401 81.5(6) . .
W32' W32 W89' 176(3) . .
O363 W32 W89' 2.8(7) . .
O398 W32 W89' 98.2(7) . .
O397 W32 W89' 98.0(7) . .
O404 W32 W89' 99.8(6) . .
O357 W32 W89' 96.7(6) . .
O401 W32 W89' 178.1(6) . .
W32' W32 K2 125(3) . .
O363 W32 K2 57.7(6) . .
O398 W32 K2 46.6(5) . .
O397 W32 K2 127.4(5) . .
O404 W32 K2 137.8(4) . .
O357 W32 K2 77.7(4) . .
O401 W32 K2 122.7(5) . .
W89' W32 K2 57.4(5) . .
W32 W32' O401 176(3) . .
W32 W32' O397 80(3) . .
O401 W32' O397 101.2(13) . .
W32 W32' O398 77(3) . .
O401 W32' O398 99.1(13) . .
O397 W32' O398 102.4(12) . .
W32 W32' O404 88(3) . .
O401 W32' O404 95.1(12) . .
O397 W32' O404 89.0(11) . .
O398 W32' O404 159.6(14) . .
W32 W32' O357 83(3) . .
O401 W32' O357 96.6(12) . .
O397 W32' O357 154.6(13) . .
O398 W32' O357 92.5(11) . .
O404 W32' O357 71.3(9) . .
W32 W32' O363 5(2) . .
O401 W32' O363 176.7(15) . .
O397 W32' O363 81.9(10) . .
O398 W32' O363 81.1(10) . .
O404 W32' O363 83.9(9) . .
O357 W32' O363 80.2(9) . .
W32 W32' K25 130(3) . .
O401 W32' K25 48.4(8) . .
O397 W32' K25 62.1(8) . .
O398 W32' K25 80.9(9) . .
O404 W32' K25 119.5(9) . .
O357 W32' K25 141.7(9) . .
O363 W32' K25 134.7(9) . .
O14 W33 O26 102.4(7) . .
O14 W33 O19 102.3(7) . .
O26 W33 O19 90.2(6) . .
O14 W33 O7 99.5(7) . .
O26 W33 O7 157.9(7) . .
O19 W33 O7 87.1(7) . .
O14 W33 O20 102.7(7) . .
O26 W33 O20 87.5(6) . .
O19 W33 O20 154.8(6) . .
O7 W33 O20 85.7(7) . .
O14 W33 O33 170.4(6) . .
O26 W33 O33 84.8(6) . .
O19 W33 O33 71.1(5) . .
O7 W33 O33 73.6(6) . .
O20 W33 O33 83.7(5) . .
O14 W33 K3 92.8(6) . .
O26 W33 K3 43.7(4) . .
O19 W33 K3 50.3(4) . .
O7 W33 K3 137.4(5) . .
O20 W33 K3 131.0(4) . .
O33 W33 K3 88.1(3) . .
W34' W34 O104 176.8(14) . .
W34' W34 O91 77.9(13) . .
O104 W34 O91 100.6(7) . .
W34' W34 O105 78.1(12) . .
O104 W34 O105 99.6(6) . .
O91 W34 O105 105.3(6) . .
W34' W34 O106 85.4(12) . .
O104 W34 O106 97.5(6) . .
O91 W34 O106 91.6(6) . .
O105 W34 O106 153.2(6) . .
W34' W34 O108 89.8(12) . .
O104 W34 O108 92.4(6) . .
O91 W34 O108 159.6(6) . .
O105 W34 O108 87.7(5) . .
O106 W34 O108 71.0(5) . .
W34' W34 O107 12.7(12) . .
O104 W34 O107 170.3(6) . .
O91 W34 O107 87.4(7) . .
O105 W34 O107 83.4(6) . .
O106 W34 O107 76.6(5) . .
O108 W34 O107 78.5(6) . .
W34' W34 K11 31.5(11) . .
O104 W34 K11 146.2(5) . .
O91 W34 K11 89.8(5) . .
O105 W34 K11 46.6(4) . .
O106 W34 K11 114.4(4) . .
O108 W34 K11 87.9(4) . .
O107 W34 K11 38.0(4) . .
W34 W34' O107 163.0(16) . .
W34 W34' O91 83.2(13) . .
O107 W34' O91 109.2(9) . .
W34 W34' O105 83.8(13) . .
O107 W34' O105 102.7(8) . .
O91 W34' O105 107.7(8) . .
W34 W34' O106 77.8(12) . .
O107 W34' O106 90.0(8) . .
O91 W34' O106 91.1(7) . .
O105 W34' O106 151.9(8) . .
W34 W34' O108 74.5(12) . .
O107 W34' O108 90.1(8) . .
O91 W34' O108 152.4(9) . .
O105 W34' O108 86.2(7) . .
O106 W34' O108 68.7(6) . .
W34 W34' O104 2.4(10) . .
O107 W34' O104 165.2(9) . .
O91 W34' O104 82.1(7) . .
O105 W34' O104 82.1(7) . .
O106 W34' O104 80.0(6) . .
O108 W34' O104 76.2(6) . .
W34 W34' K11 143.6(13) . .
O107 W34' K11 45.2(6) . .
O91 W34' K11 107.3(7) . .
O105 W34' K11 59.8(5) . .
O106 W34' K11 134.8(5) . .
O108 W34' K11 100.2(5) . .
O104 W34' K11 141.9(5) . .
W35' W35 O352 178.3(15) . .
W35' W35 O354 80.2(13) . .
O352 W35 O354 100.7(8) . .
W35' W35 O317 80.2(12) . .
O352 W35 O317 100.9(7) . .
O354 W35 O317 104.1(6) . .
W35' W35 O357 84.8(12) . .
O352 W35 O357 93.7(7) . .
O354 W35 O357 94.2(6) . .
O317 W35 O357 153.9(6) . .
W35' W35 O318 82.1(13) . .
O352 W35 O318 96.6(7) . .
O354 W35 O318 156.8(7) . .
O317 W35 O318 87.6(6) . .
O357 W35 O318 69.2(5) . .
W35' W35 O359 3.2(13) . .
O352 W35 O359 175.1(7) . .
O354 W35 O359 81.9(7) . .
O317 W35 O359 82.5(7) . .
O357 W35 O359 81.9(6) . .
O318 W35 O359 79.9(6) . .
W35' W35 W10' 174.7(13) . .
O352 W35 W10' 6.9(7) . .
O354 W35 W10' 95.7(7) . .
O317 W35 W10' 97.6(7) . .
O357 W35 W10' 98.9(6) . .
O318 W35 W10' 102.6(6) . .
O359 W35 W10' 177.5(6) . .
W35' W35 K2 121.4(12) . .
O352 W35 K2 58.9(5) . .
O354 W35 K2 46.5(5) . .
O317 W35 K2 127.9(5) . .
O357 W35 K2 78.1(4) . .
O318 W35 K2 137.8(4) . .
O359 W35 K2 121.8(4) . .
W10' W35 K2 56.3(4) . .
W35' W35 K27 40.2(12) . .
O352 W35 K27 141.4(6) . .
O354 W35 K27 69.1(5) . .
O317 W35 K27 50.5(5) . .
O357 W35 K27 123.3(4) . .
O318 W35 K27 105.8(4) . .
O359 W35 K27 43.4(5) . .
W10' W35 K27 135.1(5) . .
K2 W35 K27 114.38(16) . .
W35 W35' O359 175.5(18) . .
W35 W35' O354 78.2(14) . .
O359 W35' O354 104.0(10) . .
W35 W35' O317 78.4(13) . .
O359 W35' O317 104.7(10) . .
O354 W35' O317 103.1(10) . .
W35 W35' O318 79.4(12) . .
O359 W35' O318 97.4(10) . .
O354 W35' O318 153.1(9) . .
O317 W35' O318 86.8(8) . .
W35 W35' O357 76.8(11) . .
O359 W35' O357 99.1(10) . .
O354 W35' O357 92.3(8) . .
O317 W35' O357 147.4(10) . .
O318 W35' O357 68.0(6) . .
W35 W35' O352 1.2(11) . .
O359 W35' O352 174.3(11) . .
O354 W35' O352 78.9(9) . .
O317 W35' O352 79.2(8) . .
O318 W35' O352 78.5(7) . .
O357 W35' O352 75.7(7) . .
W35 W35' K27 133.0(14) . .
O359 W35' K27 51.4(7) . .
O354 W35' K27 83.3(7) . .
O317 W35' K27 64.3(6) . .
O318 W35' K27 123.3(6) . .
O357 W35' K27 147.2(7) . .
O352 W35' K27 134.2(7) . .
O111 W36 O110 102.8(8) . .
O111 W36 O105 97.5(6) . .
O110 W36 O105 97.1(6) . .
O111 W36 O112 98.8(6) . .
O110 W36 O112 96.1(7) . .
O105 W36 O112 156.1(6) . .
O111 W36 O109 167.4(7) . .
O110 W36 O109 89.8(7) . .
O105 W36 O109 80.8(5) . .
O112 W36 O109 79.4(5) . .
O111 W36 O113 88.5(7) . .
O110 W36 O113 168.3(7) . .
O105 W36 O113 84.0(6) . .
O112 W36 O113 79.1(6) . .
O109 W36 O113 78.9(6) . .
O111 W36 K26 125.8(5) . .
O110 W36 K26 49.9(5) . .
O105 W36 K26 127.6(5) . .
O112 W36 K26 52.0(5) . .
O109 W36 K26 62.8(4) . .
O113 W36 K26 120.7(4) . .
O3 W37 O6 101.8(7) . .
O3 W37 O8 102.4(7) . .
O6 W37 O8 155.8(6) . .
O3 W37 O4 103.2(7) . .
O6 W37 O4 87.0(7) . .
O8 W37 O4 89.4(7) . .
O3 W37 O7 102.2(7) . .
O6 W37 O7 87.4(7) . .
O8 W37 O7 85.6(7) . .
O4 W37 O7 154.6(6) . .
O3 W37 K33 62.4(6) . 2_765
O6 W37 K33 163.3(5) . 2_765
O8 W37 K33 40.1(5) . 2_765
O4 W37 K33 101.4(5) . 2_765
O7 W37 K33 90.7(6) . 2_765
O303 W38 O302 101.7(9) . .
O303 W38 O304 101.7(6) . .
O302 W38 O304 98.0(7) . .
O303 W38 O292 89.6(7) . .
O302 W38 O292 99.2(7) . .
O304 W38 O292 157.1(6) . .
O303 W38 O261 90.7(7) . .
O302 W38 O261 167.2(7) . .
O304 W38 O261 82.5(5) . .
O292 W38 O261 77.4(6) . .
O303 W38 O294 165.3(7) . .
O302 W38 O294 89.1(8) . .
O304 W38 O294 86.5(6) . .
O292 W38 O294 78.7(6) . .
O261 W38 O294 78.2(5) . .
O303 W38 K13 44.9(6) . .
O302 W38 K13 56.9(6) . .
O304 W38 K13 103.7(4) . .
O292 W38 K13 98.4(5) . .
O261 W38 K13 135.6(4) . .
O294 W38 K13 145.2(5) . .
O303 W38 K8 42.4(5) . .
O302 W38 K8 121.1(6) . .
O304 W38 K8 128.2(4) . .
O292 W38 K8 51.8(5) . .
O261 W38 K8 66.6(4) . .
O294 W38 K8 123.2(4) . .
K13 W38 K8 76.17(14) . .
O16 W39 W39' 105.5(7) . .
O16 W39 O28 104.6(7) . .
W39' W39 O28 143.6(6) . .
O16 W39 O22 100.2(7) . .
W39' W39 O22 65.7(7) . .
O28 W39 O22 89.4(6) . .
O16 W39 O21 101.6(7) . .
W39' W39 O21 102.8(7) . .
O28 W39 O21 90.4(6) . .
O22 W39 O21 157.4(6) . .
O16 W39 O12 98.8(9) . .
W39' W39 O12 21.6(6) . .
O28 W39 O12 156.5(8) . .
O22 W39 O12 86.9(8) . .
O21 W39 O12 84.3(9) . .
O16 W39 W80' 111.9(7) . .
W39' W39 W80' 123.5(6) . .
O28 W39 W80' 60.5(6) . .
O22 W39 W80' 140.0(5) . .
O21 W39 W80' 30.3(5) . .
O12 W39 W80' 110.0(8) . .
O16 W39 O31 170.2(7) . .
W39' W39 O31 70.0(5) . .
O28 W39 O31 82.8(5) . .
O22 W39 O31 86.0(5) . .
O21 W39 O31 71.6(5) . .
O12 W39 O31 73.8(7) . .
W80' W39 O31 65.9(4) . .
O16 W39 K9 50.0(6) . .
W39' W39 K9 88.3(5) . .
O28 W39 K9 95.9(5) . .
O22 W39 K9 50.6(4) . .
O21 W39 K9 151.6(4) . .
O12 W39 K9 99.6(7) . .
W80' W39 K9 148.1(3) . .
O31 W39 K9 136.6(4) . .
O16 W39 K23 86.7(6) . .
W39' W39 K23 153.1(6) . .
O28 W39 K23 48.0(5) . .
O22 W39 K23 136.8(5) . .
O21 W39 K23 50.6(5) . .
O12 W39 K23 134.5(8) . .
W80' W39 K23 31.2(4) . .
O31 W39 K23 94.0(4) . .
K9 W39 K23 117.2(2) . .
O12 W39' W39 90(3) . .
O12 W39' O22 148(3) . .
W39 W39' O22 59.8(6) . .
O12 W39' W80 66(3) . .
W39 W39' W80 124.5(8) . .
O22 W39' W80 138.1(9) . .
O12 W39' O5 117(3) . .
W39 W39' O5 137.6(9) . .
O22 W39' O5 94.2(9) . .
W80 W39' O5 53.2(6) . .
O12 W39' O31 96(3) . .
W39 W39' O31 65.3(5) . .
O22 W39' O31 81.6(7) . .
W80 W39' O31 68.1(5) . .
O5 W39' O31 79.1(7) . .
O12 W39' K9 119(3) . .
W39 W39' K9 65.3(5) . .
O22 W39' K9 41.7(5) . .
W80 W39' K9 169.9(7) . .
O5 W39' K9 118.6(8) . .
O31 W39' K9 118.2(6) . .
O212 W40 O213 101.6(8) . .
O212 W40 O210 101.0(6) . .
O213 W40 O210 96.8(7) . .
O212 W40 O214 90.7(6) . .
O213 W40 O214 99.2(7) . .
O210 W40 O214 157.9(6) . .
O212 W40 O216 91.4(7) . .
O213 W40 O216 166.9(7) . .
O210 W40 O216 81.7(5) . .
O214 W40 O216 79.2(6) . .
O212 W40 O215 165.6(7) . .
O213 W40 O215 89.3(7) . .
O210 W40 O215 86.9(5) . .
O214 W40 O215 78.1(5) . .
O216 W40 O215 77.7(6) . .
O212 W40 K15 45.6(6) . .
O213 W40 K15 56.1(6) . .
O210 W40 K15 102.8(4) . .
O214 W40 K15 98.8(4) . .
O216 W40 K15 137.0(4) . .
O215 W40 K15 144.6(5) . .
O212 W40 K7 42.6(5) . .
O213 W40 K7 121.8(6) . .
O210 W40 K7 128.1(4) . .
O214 W40 K7 52.9(4) . .
O216 W40 K7 67.7(4) . .
O215 W40 K7 123.3(4) . .
K15 W40 K7 77.01(15) . .
W41' W41 O254 173(4) . .
W41' W41 O412 83(4) . .
O254 W41 O412 103.4(8) . .
W41' W41 O277 84(4) . .
O254 W41 O277 95.8(8) . .
O412 W41 O277 98.8(8) . .
W41' W41 O237 82(4) . .
O254 W41 O237 95.9(8) . .
O412 W41 O237 97.2(8) . .
O277 W41 O237 157.4(7) . .
W41' W41 O236 78(4) . .
O254 W41 O236 94.9(7) . .
O412 W41 O236 161.6(7) . .
O277 W41 O236 80.9(7) . .
O237 W41 O236 78.9(7) . .
W41' W41 O253 5(4) . .
O254 W41 O253 170.3(8) . .
O412 W41 O253 85.8(7) . .
O277 W41 O253 79.9(7) . .
O237 W41 O253 85.5(6) . .
O236 W41 O253 76.0(5) . .
W41' W41 K17 77(4) . .
O254 W41 K17 105.6(7) . .
O412 W41 K17 51.2(6) . .
O277 W41 K17 146.2(5) . .
O237 W41 K17 46.0(5) . .
O236 W41 K17 122.0(5) . .
O253 W41 K17 82.2(5) . .
W41' W41 K5 57(4) . .
O254 W41 K5 118.8(7) . .
O412 W41 K5 124.2(6) . .
O277 W41 K5 45.6(5) . .
O237 W41 K5 111.8(5) . .
O236 W41 K5 44.4(4) . .
O253 W41 K5 52.3(4) . .
K17 W41 K5 133.21(19) . .
W41 W41' O253 174(5) . .
W41 W41' O412 79(4) . .
O253 W41' O412 103.9(19) . .
W41 W41' O277 80(4) . .
O253 W41' O277 94.3(17) . .
O412 W41' O277 97.3(17) . .
W41 W41' O237 83(4) . .
O253 W41' O237 101.9(18) . .
O412 W41' O237 96.8(17) . .
O277 W41' O237 155(2) . .
W41 W41' O236 88(4) . .
O253 W41' O236 89.3(16) . .
O412 W41' O236 167(2) . .
O277 W41' O236 81.5(14) . .
O237 W41' O236 80.1(13) . .
W41 W41' O254 5(3) . .
O253 W41' O254 170(2) . .
O412 W41' O254 84.4(15) . .
O277 W41' O254 79.9(14) . .
O237 W41' O254 81.3(13) . .
O236 W41' O254 82.4(13) . .
W41 W41' K5 116(4) . .
O253 W41' K5 57.9(11) . .
O412 W41' K5 138.2(16) . .
O277 W41' K5 52.7(9) . .
O237 W41' K5 122.5(14) . .
O236 W41' K5 50.1(8) . .
O254 W41' K5 112.8(12) . .
W41 W41' K17 95(4) . .
O253 W41' K17 91.5(13) . .
O412 W41' K17 53.8(11) . .
O277 W41' K17 151.0(15) . .
O237 W41' K17 48.0(8) . .
O236 W41' K17 127.0(13) . .
O254 W41' K17 97.2(12) . .
K5 W41' K17 147.5(10) . .
O188 W42 O189 102.4(9) . .
O188 W42 O187 96.6(7) . .
O189 W42 O187 100.3(8) . .
O188 W42 O139 93.8(7) . .
O189 W42 O139 92.8(7) . .
O187 W42 O139 161.1(7) . .
O188 W42 O138 95.5(8) . .
O189 W42 O138 160.2(9) . .
O187 W42 O138 86.0(7) . .
O139 W42 O138 77.4(6) . .
O188 W42 O190 169.8(8) . .
O189 W42 O190 87.8(8) . .
O187 W42 O190 81.6(6) . .
O139 W42 O190 85.4(6) . .
O138 W42 O190 74.4(6) . .
O188 W42 K26 110.7(6) . .
O189 W42 K26 47.8(6) . .
O187 W42 K26 140.8(5) . .
O139 W42 K26 46.3(5) . .
O138 W42 K26 117.4(5) . .
O190 W42 K26 75.9(4) . .
O188 W42 K4 122.2(6) . .
O189 W42 K4 126.7(5) . .
O187 W42 K4 50.9(5) . .
O139 W42 K4 110.3(5) . .
O138 W42 K4 45.3(4) . .
O190 W42 K4 49.3(4) . .
K26 W42 K4 124.12(18) . .
O192 W43 O180 104.4(8) . .
O192 W43 O170 103.1(8) . .
O180 W43 O170 87.5(7) . .
O192 W43 O155 101.7(8) . .
O180 W43 O155 92.1(7) . .
O170 W43 O155 154.5(6) . .
O192 W43 O161 98.3(8) . .
O180 W43 O161 157.3(7) . .
O170 W43 O161 85.6(7) . .
O155 W43 O161 85.0(7) . .
O192 W43 O181 168.6(8) . .
O180 W43 O181 84.9(6) . .
O170 W43 O181 83.6(6) . .
O155 W43 O181 71.0(6) . .
O161 W43 O181 72.8(6) . .
O192 W43 K4 98.1(6) . .
O180 W43 K4 38.7(5) . .
O170 W43 K4 125.8(5) . .
O155 W43 K4 55.4(4) . .
O161 W43 K4 139.5(6) . .
O181 W43 K4 85.0(4) . .
O192 W43 K20 48.6(7) . .
O180 W43 K20 92.6(5) . .
O170 W43 K20 55.2(5) . .
O155 W43 K20 150.1(4) . .
O161 W43 K20 101.0(6) . .
O181 W43 K20 138.9(4) . .
K4 W43 K20 117.47(19) . .
O279 W44 O281 102.2(8) . .
O279 W44 O277 96.4(9) . .
O281 W44 O277 99.7(8) . .
O279 W44 O280 95.0(9) . .
O281 W44 O280 96.1(8) . .
O277 W44 O280 158.1(7) . .
O279 W44 O276 93.9(8) . .
O281 W44 O276 163.3(7) . .
O277 W44 O276 82.9(7) . .
O280 W44 O276 77.7(7) . .
O279 W44 O278 170.6(7) . .
O281 W44 O278 87.1(7) . .
O277 W44 O278 80.6(6) . .
O280 W44 O278 85.2(6) . .
O276 W44 O278 77.0(5) . .
O279 W44 K21 105.4(7) . .
O281 W44 K21 50.2(6) . .
O277 W44 K21 145.6(6) . .
O280 W44 K21 46.1(5) . .
O276 W44 K21 121.0(5) . .
O278 W44 K21 81.4(4) . .
O279 W44 K5 119.3(6) . .
O281 W44 K5 126.0(5) . .
O277 W44 K5 46.3(5) . .
O280 W44 K5 111.9(5) . .
O276 W44 K5 46.0(4) . .
O278 W44 K5 52.6(4) . .
K21 W44 K5 132.77(19) . .
O279 W44 K38 32.1(8) . .
O281 W44 K38 118.9(7) . .
O277 W44 K38 67.2(6) . .
O280 W44 K38 117.4(5) . .
O276 W44 K38 77.5(5) . .
O278 W44 K38 140.9(5) . .
K21 W44 K38 137.5(4) . .
K5 W44 K38 88.5(3) . .
W45' W45 O151 177.9(19) . .
W45' W45 O186 79.0(17) . .
O151 W45 O186 100.3(7) . .
W45' W45 O185 78.6(16) . .
O151 W45 O185 99.7(7) . .
O186 W45 O185 104.0(6) . .
W45' W45 O195 83.4(17) . .
O151 W45 O195 98.5(7) . .
O186 W45 O195 87.5(6) . .
O185 W45 O195 156.3(6) . .
W45' W45 O196 87.8(18) . .
O151 W45 O196 93.5(6) . .
O186 W45 O196 155.7(5) . .
O185 W45 O196 93.2(5) . .
O195 W45 O196 70.6(5) . .
W45' W45 O193 6.1(18) . .
O151 W45 O193 175.5(7) . .
O186 W45 O193 83.8(6) . .
O185 W45 O193 81.1(7) . .
O195 W45 O193 79.6(6) . .
O196 W45 O193 82.0(6) . .
W45' W45 K4 121.9(15) . .
O151 W45 K4 56.9(5) . .
O186 W45 K4 127.4(4) . .
O185 W45 K4 47.6(5) . .
O195 W45 K4 137.8(4) . .
O196 W45 K4 76.9(4) . .
O193 W45 K4 122.0(4) . .
W45 W45' O193 171(2) . .
W45 W45' O185 80.6(18) . .
O193 W45' O185 102.7(13) . .
W45 W45' O186 80.2(18) . .
O193 W45' O186 106.4(13) . .
O185 W45' O186 104.7(12) . .
W45 W45' O195 78.6(16) . .
O193 W45' O195 96.0(12) . .
O185 W45' O195 154.0(14) . .
O186 W45' O195 86.8(9) . .
W45 W45' O196 75.0(17) . .
O193 W45' O196 96.9(12) . .
O185 W45' O196 91.0(9) . .
O186 W45' O196 147.8(12) . .
O195 W45' O196 68.6(7) . .
W45 W45' O151 1.5(14) . .
O193 W45' O151 172.7(13) . .
O185 W45' O151 79.3(10) . .
O186 W45' O151 79.7(10) . .
O195 W45' O151 80.0(9) . .
O196 W45' O151 75.9(8) . .
W45 W45' K28 136(2) . .
O193 W45' K28 52.2(8) . .
O185 W45' K28 83.8(8) . .
O186 W45' K28 65.0(8) . .
O195 W45' K28 122.2(9) . .
O196 W45' K28 146.0(9) . .
O151 W45' K28 135.1(8) . .
O217 W46 O214 102.4(7) . .
O217 W46 O219 101.9(8) . .
O214 W46 O219 86.2(7) . .
O217 W46 O220 100.7(8) . .
O214 W46 O220 156.7(7) . .
O219 W46 O220 86.7(7) . .
O217 W46 O242 102.2(8) . .
O214 W46 O242 90.6(6) . .
O219 W46 O242 155.9(7) . .
O220 W46 O242 86.9(7) . .
O217 W46 O248 170.0(8) . .
O214 W46 O248 84.8(5) . .
O219 W46 O248 85.4(6) . .
O220 W46 O248 72.6(7) . .
O242 W46 O248 70.5(6) . .
O217 W46 K7 92.3(6) . .
O214 W46 K7 44.2(4) . .
O219 W46 K7 130.4(5) . .
O220 W46 K7 137.2(6) . .
O242 W46 K7 50.3(4) . .
O248 W46 K7 88.0(4) . .
O121 W47 O139 103.3(8) . .
O121 W47 O120 101.6(8) . .
O139 W47 O120 92.7(6) . .
O121 W47 O137 101.1(8) . .
O139 W47 O137 88.5(7) . .
O120 W47 O137 156.3(7) . .
O121 W47 O130 98.7(8) . .
O139 W47 O130 157.6(8) . .
O120 W47 O130 87.2(7) . .
O137 W47 O130 82.9(8) . .
O121 W47 O144 169.7(6) . .
O139 W47 O144 85.2(6) . .
O120 W47 O144 71.8(6) . .
O137 W47 O144 84.7(7) . .
O130 W47 O144 73.5(6) . .
O121 W47 K26 91.3(6) . .
O139 W47 K26 42.4(5) . .
O120 W47 K26 55.0(4) . .
O137 W47 K26 130.9(5) . .
O130 W47 K26 142.1(6) . .
O144 W47 K26 91.1(4) . .
O415 W48 O355 100.8(9) . .
O415 W48 O356 99.4(7) . .
O355 W48 O356 94.7(7) . .
O415 W48 O344 93.9(7) . .
O355 W48 O344 95.2(8) . .
O356 W48 O344 161.6(7) . .
O415 W48 O343 163.7(6) . .
O355 W48 O343 94.1(9) . .
O356 W48 O343 85.7(7) . .
O344 W48 O343 78.2(7) . .
O415 W48 O354 88.9(7) . .
O355 W48 O354 170.2(9) . .
O356 W48 O354 82.2(6) . .
O344 W48 O354 85.4(6) . .
O343 W48 O354 76.3(6) . .
O415 W48 K2 127.5(5) . .
O355 W48 K2 120.8(7) . .
O356 W48 K2 50.5(5) . .
O344 W48 K2 111.2(5) . .
O343 W48 K2 46.1(5) . .
O354 W48 K2 50.4(4) . .
O415 W48 K27 50.2(5) . .
O355 W48 K27 112.7(7) . .
O356 W48 K27 141.1(5) . .
O344 W48 K27 45.7(6) . .
O343 W48 K27 117.6(5) . .
O354 W48 K27 74.7(4) . .
K2 W48 K27 123.92(18) . .
O13 W49 O24 104.1(6) . .
O13 W49 O27 102.5(6) . .
O24 W49 O27 88.8(6) . .
O13 W49 O8 99.4(6) . .
O24 W49 O8 86.3(6) . .
O27 W49 O8 158.0(6) . .
O13 W49 O19 100.4(7) . .
O24 W49 O19 155.1(6) . .
O27 W49 O19 89.8(6) . .
O8 W49 O19 85.9(6) . .
O13 W49 O33 169.6(6) . .
O24 W49 O33 83.5(6) . .
O27 W49 O33 84.4(5) . .
O8 W49 O33 73.7(5) . .
O19 W49 O33 71.7(6) . .
O13 W49 K3 89.3(5) . .
O24 W49 K3 130.7(4) . .
O27 W49 K3 42.0(4) . .
O8 W49 K3 138.7(5) . .
O19 W49 K3 52.8(4) . .
O33 W49 K3 90.9(3) . .
O13 W49 K33 62.6(5) . 2_765
O24 W49 K33 97.8(5) . 2_765
O27 W49 K33 164.8(5) . 2_765
O8 W49 K33 36.9(5) . 2_765
O19 W49 K33 89.9(4) . 2_765
O33 W49 K33 109.8(4) . 2_765
K3 W49 K33 129.6(3) . 2_765
O13 W49 K36 51.0(5) . 2_765
O24 W49 K36 53.2(5) . 2_765
O27 W49 K36 97.0(5) . 2_765
O8 W49 K36 97.1(5) . 2_765
O19 W49 K36 151.4(5) . 2_765
O33 W49 K36 136.5(4) . 2_765
K3 W49 K36 118.8(3) . 2_765
K33 W49 K36 76.4(4) 2_765 2_765
O134 W50 O140 103.7(8) . .
O134 W50 O135 102.7(8) . .
O140 W50 O135 94.1(7) . .
O134 W50 O133 102.0(8) . .
O140 W50 O133 86.7(7) . .
O135 W50 O133 154.3(7) . .
O134 W50 O128 99.4(8) . .
O140 W50 O128 156.3(7) . .
O135 W50 O128 86.0(7) . .
O133 W50 O128 83.2(7) . .
O134 W50 O142 170.2(7) . .
O140 W50 O142 84.5(6) . .
O135 W50 O142 70.9(6) . .
O133 W50 O142 83.6(6) . .
O128 W50 O142 73.1(6) . .
O134 W50 K4 96.2(7) . .
O140 W50 K4 40.6(5) . .
O135 W50 K4 56.5(5) . .
O133 W50 K4 127.0(5) . .
O128 W50 K4 141.9(5) . .
O142 W50 K4 86.6(4) . .
O35 W51 O39 102.6(8) . .
O35 W51 O37 104.3(8) . .
O39 W51 O37 88.2(7) . .
O35 W51 O42 101.0(9) . .
O39 W51 O42 156.2(6) . .
O37 W51 O42 89.4(8) . .
O35 W51 O41 100.7(8) . .
O39 W51 O41 86.1(7) . .
O37 W51 O41 155.0(6) . .
O42 W51 O41 86.2(7) . .
O35 W51 O66 169.1(8) . .
O39 W51 O66 84.7(6) . .
O37 W51 O66 83.8(6) . .
O42 W51 O66 71.5(6) . .
O41 W51 O66 71.4(5) . .
O400 W52 O399 100.5(8) . .
O400 W52 O356 102.2(7) . .
O399 W52 O356 96.9(7) . .
O400 W52 O390 93.2(7) . .
O399 W52 O390 92.5(6) . .
O356 W52 O390 160.2(6) . .
O400 W52 O389 163.0(7) . .
O399 W52 O389 94.3(7) . .
O356 W52 O389 84.1(6) . .
O390 W52 O389 77.8(6) . .
O400 W52 O398 89.4(7) . .
O399 W52 O398 170.0(7) . .
O356 W52 O398 81.9(6) . .
O390 W52 O398 85.9(5) . .
O389 W52 O398 75.8(6) . .
O400 W52 Na13 54.0(11) . 1_455
O399 W52 Na13 49.8(11) . 1_455
O356 W52 Na13 119.9(11) . 1_455
O390 W52 Na13 79.3(11) . 1_455
O389 W52 Na13 135.9(10) . 1_455
O398 W52 Na13 138.9(11) . 1_455
O400 W52 K2 127.5(5) . .
O399 W52 K2 122.9(6) . .
O356 W52 K2 49.2(5) . .
O390 W52 K2 111.2(4) . .
O389 W52 K2 46.6(4) . .
O398 W52 K2 49.4(5) . .
Na13 W52 K2 168.5(10) 1_455 .
O400 W52 K25 49.5(6) . .
O399 W52 K25 109.6(6) . .
O356 W52 K25 143.4(5) . .
O390 W52 K25 45.5(5) . .
O389 W52 K25 117.4(5) . .
O398 W52 K25 76.1(5) . .
Na13 W52 K25 66.2(10) 1_455 .
K2 W52 K25 124.3(2) . .
O400 W52 K37 69.7(7) . .
O399 W52 K37 41.5(7) . .
O356 W52 K37 77.2(7) . .
O390 W52 K37 120.4(6) . .
O389 W52 K37 127.3(6) . .
O398 W52 K37 146.2(6) . .
Na13 W52 K37 43.9(11) 1_455 .
K2 W52 K37 124.6(5) . .
K25 W52 K37 106.2(6) . .
O400 W52 K22 118.0(6) . .
O399 W52 K22 17.6(7) . .
O356 W52 K22 91.5(5) . .
O390 W52 K22 92.2(4) . .
O389 W52 K22 77.1(5) . .
O398 W52 K22 152.6(5) . .
Na13 W52 K22 66.8(10) 1_455 .
K2 W52 K22 107.1(3) . .
K25 W52 K22 120.8(3) . .
K37 W52 K22 55.0(6) . .
O114 W53 O113 104.7(8) . .
O114 W53 O116 102.8(8) . .
O113 W53 O116 90.1(7) . .
O114 W53 O117 100.5(8) . .
O113 W53 O117 93.0(7) . .
O116 W53 O117 154.9(7) . .
O114 W53 O118 100.2(8) . .
O113 W53 O118 155.0(7) . .
O116 W53 O118 82.1(7) . .
O117 W53 O118 84.7(7) . .
O114 W53 O143 168.4(8) . .
O113 W53 O143 84.2(6) . .
O116 W53 O143 84.3(6) . .
O117 W53 O143 71.3(7) . .
O118 W53 O143 71.4(6) . .
O114 W53 K11 85.3(6) . .
O113 W53 K11 51.5(5) . .
O116 W53 K11 141.2(5) . .
O117 W53 K11 50.1(5) . .
O118 W53 K11 134.4(5) . .
O143 W53 K11 95.0(4) . .
O114 W53 K40 67.4(9) . .
O113 W53 K40 128.8(8) . .
O116 W53 K40 141.0(8) . .
O117 W53 K40 44.5(8) . .
O118 W53 K40 64.0(8) . .
O143 W53 K40 101.3(8) . .
K11 W53 K40 77.3(6) . .
O173 W54 O177 101.1(8) . .
O173 W54 O174 104.0(8) . .
O177 W54 O174 89.0(7) . .
O173 W54 O172 102.9(8) . .
O177 W54 O172 88.1(7) . .
O174 W54 O172 153.0(7) . .
O173 W54 O168 98.9(8) . .
O177 W54 O168 160.0(7) . .
O174 W54 O168 87.3(7) . .
O172 W54 O168 86.4(7) . .
O173 W54 O183 169.1(7) . .
O177 W54 O183 86.8(6) . .
O174 W54 O183 83.4(6) . .
O172 W54 O183 69.6(6) . .
O168 W54 O183 73.3(6) . .
O173 W54 K28 94.6(7) . .
O177 W54 K28 41.1(5) . .
O174 W54 K28 129.7(5) . .
O172 W54 K28 49.5(5) . .
O168 W54 K28 135.8(5) . .
O183 W54 K28 86.4(4) . .
O240 W55 O243 103.2(7) . .
O240 W55 O239 102.4(7) . .
O243 W55 O239 87.5(6) . .
O240 W55 O230 101.3(7) . .
O243 W55 O230 92.9(6) . .
O239 W55 O230 155.6(7) . .
O240 W55 O228 99.9(8) . .
O243 W55 O228 156.9(8) . .
O239 W55 O228 86.3(7) . .
O230 W55 O228 83.8(7) . .
O240 W55 O246 169.6(6) . .
O243 W55 O246 85.4(6) . .
O239 W55 O246 83.7(6) . .
O230 W55 O246 72.1(6) . .
O228 W55 O246 71.8(7) . .
O240 W55 K5 96.4(5) . .
O243 W55 K5 38.2(4) . .
O239 W55 K5 125.5(4) . .
O230 W55 K5 56.9(5) . .
O228 W55 K5 139.8(5) . .
O246 W55 K5 86.7(4) . .
O240 W55 K34 48.3(6) . 2_656
O243 W55 K34 97.2(5) . 2_656
O239 W55 K34 54.1(5) . 2_656
O230 W55 K34 149.4(6) . 2_656
O228 W55 K34 97.1(5) . 2_656
O246 W55 K34 137.4(5) . 2_656
K5 W55 K34 120.8(3) . 2_656
O115 W56 O112 103.0(7) . .
O115 W56 O119 98.2(7) . .
O112 W56 O119 158.9(7) . .
O115 W56 O116 104.0(8) . .
O112 W56 O116 87.5(7) . .
O119 W56 O116 87.9(8) . .
O115 W56 O120 101.6(8) . .
O112 W56 O120 88.9(6) . .
O119 W56 O120 86.4(7) . .
O116 W56 O120 154.4(7) . .
O115 W56 O144 167.8(6) . .
O112 W56 O144 86.2(6) . .
O119 W56 O144 72.8(6) . .
O116 W56 O144 84.2(6) . .
O120 W56 O144 70.2(6) . .
O115 W56 K26 95.8(7) . .
O112 W56 K26 41.3(5) . .
O119 W56 K26 136.1(6) . .
O116 W56 K26 128.4(5) . .
O120 W56 K26 49.9(4) . .
O144 W56 K26 85.7(4) . .
O152 W57 O149 101.0(9) . .
O152 W57 O148 100.0(8) . .
O149 W57 O148 95.6(8) . .
O152 W57 O153 92.7(8) . .
O149 W57 O153 97.5(7) . .
O148 W57 O153 159.6(7) . .
O152 W57 O150 164.4(8) . .
O149 W57 O150 93.4(8) . .
O148 W57 O150 84.4(6) . .
O153 W57 O150 79.3(6) . .
O152 W57 O151 87.6(8) . .
O149 W57 O151 170.7(7) . .
O148 W57 O151 79.3(6) . .
O153 W57 O151 85.4(6) . .
O150 W57 O151 78.5(6) . .
O152 W57 K4 130.9(7) . .
O149 W57 K4 114.8(6) . .
O148 W57 K4 46.4(5) . .
O153 W57 K4 113.5(5) . .
O150 W57 K4 44.5(4) . .
O151 W57 K4 56.2(4) . .
O152 W57 K15 47.0(7) . .
O149 W57 K15 108.5(6) . .
O148 W57 K15 141.4(5) . .
O153 W57 K15 46.2(5) . .
O150 W57 K15 122.4(5) . .
O151 W57 K15 79.9(4) . .
K4 W57 K15 134.73(16) . .
O184 W58 O191 101.5(10) . .
O184 W58 O187 96.1(7) . .
O191 W58 O187 100.0(8) . .
O184 W58 O179 94.7(7) . .
O191 W58 O179 93.9(7) . .
O187 W58 O179 160.3(7) . .
O184 W58 O180 95.4(7) . .
O191 W58 O180 161.4(8) . .
O187 W58 O180 85.9(7) . .
O179 W58 O180 76.7(6) . .
O184 W58 O185 171.7(8) . .
O191 W58 O185 86.8(9) . .
O187 W58 O185 81.3(5) . .
O179 W58 O185 85.7(6) . .
O180 W58 O185 76.6(6) . .
O184 W58 K4 123.0(7) . .
O191 W58 K4 125.6(8) . .
O187 W58 K4 50.1(5) . .
O179 W58 K4 110.3(5) . .
O180 W58 K4 47.0(5) . .
O185 W58 K4 49.6(4) . .
O184 W58 K28 110.2(7) . .
O191 W58 K28 49.2(6) . .
O187 W58 K28 141.9(5) . .
O179 W58 K28 45.9(4) . .
O180 W58 K28 117.1(4) . .
O185 W58 K28 75.9(4) . .
K4 W58 K28 124.14(17) . .
W59' W59 O200 175.7(7) . .
W59' W59 O201 75.6(7) . .
O200 W59 O201 100.2(6) . .
W59' W59 O197 82.0(7) . .
O200 W59 O197 98.3(7) . .
O201 W59 O197 104.0(6) . .
W59' W59 O203 83.8(7) . .
O200 W59 O203 97.5(6) . .
O201 W59 O203 93.4(5) . .
O197 W59 O203 153.9(6) . .
W59' W59 O195 90.9(7) . .
O200 W59 O195 93.4(6) . .
O201 W59 O195 161.1(6) . .
O197 W59 O195 86.8(6) . .
O203 W59 O195 71.7(5) . .
W59' W59 O202 11.1(7) . .
O200 W59 O202 173.0(6) . .
O201 W59 O202 85.4(6) . .
O197 W59 O202 84.3(6) . .
O203 W59 O202 77.8(6) . .
O195 W59 O202 80.2(6) . .
W59' W59 K15 34.0(6) . .
O200 W59 K15 146.4(5) . .
O201 W59 K15 89.3(5) . .
O197 W59 K15 48.1(5) . .
O203 W59 K15 114.1(4) . .
O195 W59 K15 86.5(4) . .
O202 W59 K15 36.8(4) . .
W59 W59' O202 164.2(10) . .
W59 W59' O201 82.4(7) . .
O202 W59' O201 111.3(8) . .
W59 W59' O197 77.2(7) . .
O202 W59' O197 105.4(8) . .
O201 W59' O197 104.4(6) . .
W59 W59' O203 76.9(6) . .
O202 W59' O203 94.1(8) . .
O201 W59' O203 93.3(6) . .
O197 W59' O203 146.2(6) . .
W59 W59' O195 71.0(6) . .
O202 W59' O195 93.8(8) . .
O201 W59' O195 150.3(7) . .
O197 W59' O195 82.8(6) . .
O203 W59' O195 68.5(5) . .
W59 W59' O200 3.1(5) . .
O202 W59' O200 167.2(8) . .
O201 W59' O200 79.4(6) . .
O197 W59' O200 77.4(6) . .
O203 W59' O200 77.9(5) . .
O195 W59' O200 74.0(5) . .
W59 W59' W30' 145.5(6) . .
O202 W59' W30' 22.3(6) . .
O201 W59' W30' 113.1(5) . .
O197 W59' W30' 123.9(5) . .
O203 W59' W30' 71.9(4) . .
O195 W59' W30' 84.2(4) . .
O200 W59' W30' 147.6(4) . .
W59 W59' K15 139.9(6) . .
O202 W59' K15 44.4(6) . .
O201 W59' K15 109.3(5) . .
O197 W59' K15 62.8(5) . .
O203 W59' K15 137.4(5) . .
O195 W59' K15 99.7(4) . .
O200 W59' K15 140.2(4) . .
W30' W59' K15 66.18(19) . .
W60' W60 O310 174.1(12) . .
W60' W60 O306 79.3(11) . .
O310 W60 O306 100.3(7) . .
W60' W60 O312 76.8(11) . .
O310 W60 O312 97.6(6) . .
O306 W60 O312 103.5(6) . .
W60' W60 O309 89.1(11) . .
O310 W60 O309 96.9(6) . .
O306 W60 O309 94.2(6) . .
O312 W60 O309 154.6(6) . .
W60' W60 O318 88.4(11) . .
O310 W60 O318 93.5(6) . .
O306 W60 O318 160.7(6) . .
O312 W60 O318 87.9(5) . .
O309 W60 O318 70.5(5) . .
W60' W60 O311 12.5(10) . .
O310 W60 O311 172.1(6) . .
O306 W60 O311 86.3(7) . .
O312 W60 O311 84.9(6) . .
O309 W60 O311 78.1(6) . .
O318 W60 O311 79.1(6) . .
W60' W60 K13 28.5(10) . .
O310 W60 K13 145.8(5) . .
O306 W60 K13 88.5(5) . .
O312 W60 K13 48.2(4) . .
O309 W60 K13 115.5(5) . .
O318 W60 K13 87.6(4) . .
O311 W60 K13 37.7(4) . .
W60 W60' O311 163.1(14) . .
W60 W60' O306 81.8(11) . .
O311 W60' O306 107.1(9) . .
W60 W60' O312 84.9(11) . .
O311 W60' O312 105.7(9) . .
O306 W60' O312 105.7(7) . .
W60 W60' O309 74.2(11) . .
O311 W60' O309 90.9(8) . .
O306 W60' O309 92.1(7) . .
O312 W60' O309 150.3(7) . .
W60 W60' O318 75.7(10) . .
O311 W60' O318 91.5(8) . .
O306 W60' O318 153.0(8) . .
O312 W60' O318 87.0(6) . .
O309 W60' O318 67.8(6) . .
W60 W60' O310 4.4(9) . .
O311 W60' O310 166.8(8) . .
O306 W60' O310 81.6(7) . .
O312 W60' O310 80.7(6) . .
O309 W60' O310 78.7(6) . .
O318 W60' O310 77.1(6) . .
W60 W60' K13 146.9(12) . .
O311 W60' K13 45.5(6) . .
O306 W60' K13 106.1(6) . .
O312 W60' K13 62.0(5) . .
O309 W60' K13 135.8(6) . .
O318 W60' K13 100.9(5) . .
O310 W60' K13 142.7(5) . .
O241 W61 O244 102.4(7) . .
O241 W61 O239 102.4(7) . .
O244 W61 O239 88.3(6) . .
O241 W61 O242 100.9(7) . .
O244 W61 O242 90.7(6) . .
O239 W61 O242 156.4(7) . .
O241 W61 O238 100.0(7) . .
O244 W61 O238 157.7(6) . .
O239 W61 O238 87.1(7) . .
O242 W61 O238 84.9(7) . .
O241 W61 O248 169.8(7) . .
O244 W61 O248 85.1(6) . .
O239 W61 O248 84.7(6) . .
O242 W61 O248 71.8(6) . .
O238 W61 O248 72.7(6) . .
O241 W61 K7 89.7(5) . .
O244 W61 K7 42.6(4) . .
O239 W61 K7 130.8(5) . .
O242 W61 K7 53.0(5) . .
O238 W61 K7 137.9(5) . .
O248 W61 K7 91.2(3) . .
O241 W61 K39 62.4(7) . 2_656
O244 W61 K39 164.7(6) . 2_656
O239 W61 K39 95.4(6) . 2_656
O242 W61 K39 91.7(6) . 2_656
O238 W61 K39 37.6(6) . 2_656
O248 W61 K39 109.9(5) . 2_656
K7 W61 K39 131.3(4) . 2_656
O241 W61 K34 50.0(6) . 2_656
O244 W61 K34 96.8(5) . 2_656
O239 W61 K34 52.4(5) . 2_656
O242 W61 K34 150.8(5) . 2_656
O238 W61 K34 97.6(5) . 2_656
O248 W61 K34 136.8(5) . 2_656
K7 W61 K34 119.0(3) . 2_656
K39 W61 K34 74.1(5) 2_656 2_656
O275 W62 O276 104.7(9) . .
O275 W62 O274 103.7(9) . .
O276 W62 O274 95.6(6) . .
O275 W62 O298 101.7(9) . .
O276 W62 O298 86.8(7) . .
O274 W62 O298 152.9(9) . .
O275 W62 O273 98.1(8) . .
O276 W62 O273 156.5(8) . .
O274 W62 O273 84.1(7) . .
O298 W62 O273 83.1(7) . .
O275 W62 O299 168.6(7) . .
O276 W62 O299 86.2(6) . .
O274 W62 O299 71.3(7) . .
O298 W62 O299 82.0(7) . .
O273 W62 O299 71.4(6) . .
O275 W62 K5 98.9(6) . .
O276 W62 K5 40.5(5) . .
O274 W62 K5 57.6(5) . .
O298 W62 K5 126.9(5) . .
O273 W62 K5 140.8(6) . .
O299 W62 K5 87.2(4) . .
O379 W63 O393 104.4(8) . .
O379 W63 O385 99.4(9) . .
O393 W63 O385 93.9(7) . .
O379 W63 O384 103.4(8) . .
O393 W63 O384 89.6(7) . .
O385 W63 O384 155.3(7) . .
O379 W63 O377 99.9(8) . .
O393 W63 O377 155.7(7) . .
O385 W63 O377 82.4(8) . .
O384 W63 O377 84.5(8) . .
O379 W63 O395 167.0(8) . .
O393 W63 O395 85.3(6) . .
O385 W63 O395 70.9(6) . .
O384 W63 O395 85.1(6) . .
O377 W63 O395 70.8(6) . .
O379 W63 K12 85.6(6) . .
O393 W63 K12 51.6(5) . .
O385 W63 K12 49.7(5) . .
O384 W63 K12 141.0(5) . .
O377 W63 K12 131.9(6) . .
O395 W63 K12 94.0(3) . .
O383 W64 O389 104.1(8) . .
O383 W64 O387 102.8(8) . .
O389 W64 O387 88.6(7) . .
O383 W64 O388 102.5(8) . .
O389 W64 O388 89.4(7) . .
O387 W64 O388 154.3(7) . .
O383 W64 O378 96.6(8) . .
O389 W64 O378 159.2(7) . .
O387 W64 O378 88.7(8) . .
O388 W64 O378 84.3(9) . .
O383 W64 O396 168.0(8) . .
O389 W64 O396 86.0(5) . .
O387 W64 O396 83.5(6) . .
O388 W64 O396 70.9(7) . .
O378 W64 O396 73.2(6) . .
O383 W64 K22' 48.1(7) . .
O389 W64 K22' 95.6(6) . .
O387 W64 K22' 55.1(5) . .
O388 W64 K22' 150.5(6) . .
O378 W64 K22' 99.6(7) . .
O396 W64 K22' 138.4(5) . .
O383 W64 K22 39.3(7) . .
O389 W64 K22 90.2(5) . .
O387 W64 K22 65.7(5) . .
O388 W64 K22 139.9(6) . .
O378 W64 K22 107.3(7) . .
O396 W64 K22 149.0(5) . .
K22' W64 K22 12.2(3) . .
O383 W64 K2 98.8(6) . .
O389 W64 K2 36.5(5) . .
O387 W64 K2 124.6(5) . .
O388 W64 K2 54.7(5) . .
O378 W64 K2 138.4(7) . .
O396 W64 K2 85.5(4) . .
K22' W64 K2 119.3(3) . .
K22 W64 K2 109.1(3) . .
O382 W65 O390 102.2(7) . .
O382 W65 O387 101.9(8) . .
O390 W65 O387 87.1(6) . .
O382 W65 O386 100.9(9) . .
O390 W65 O386 95.5(6) . .
O387 W65 O386 156.0(7) . .
O382 W65 O375 99.4(9) . .
O390 W65 O375 157.8(8) . .
O387 W65 O375 83.4(8) . .
O386 W65 O375 85.5(8) . .
O382 W65 O394 169.7(7) . .
O390 W65 O394 86.5(5) . .
O387 W65 O394 83.9(6) . .
O386 W65 O394 72.5(7) . .
O375 W65 O394 72.6(7) . .
O382 W65 K25 89.9(7) . .
O390 W65 K25 45.2(5) . .
O387 W65 K25 132.3(5) . .
O386 W65 K25 55.0(5) . .
O375 W65 K25 140.4(7) . .
O394 W65 K25 92.4(5) . .
O382 W65 K22' 52.9(7) . .
O390 W65 K22' 93.4(5) . .
O387 W65 K22' 49.1(5) . .
O386 W65 K22' 153.6(6) . .
O375 W65 K22' 95.4(6) . .
O394 W65 K22' 132.9(5) . .
K25 W65 K22' 120.1(4) . .
O382 W65 K31 56.5(9) . 2_665
O390 W65 K31 153.5(8) . 2_665
O387 W65 K31 111.1(8) . 2_665
O386 W65 K31 75.8(8) . 2_665
O375 W65 K31 48.0(10) . 2_665
O394 W65 K31 113.6(8) . 2_665
K25 W65 K31 113.7(7) . 2_665
K22' W65 K31 85.3(7) . 2_665
O51 W66 W66' 107.3(9) . .
O51 W66 O59 105.0(8) . .
W66' W66 O59 136.3(9) . .
O51 W66 O57 102.3(8) . .
W66' W66 O57 57.8(9) . .
O59 W66 O57 87.2(6) . .
O51 W66 O45 99.8(8) . .
W66' W66 O45 30.4(9) . .
O59 W66 O45 155.3(7) . .
O57 W66 O45 88.0(7) . .
O51 W66 O52 101.0(8) . .
W66' W66 O52 111.8(9) . .
O59 W66 O52 89.7(6) . .
O57 W66 O52 156.4(7) . .
O45 W66 O52 85.0(7) . .
O51 W66 W29' 111.2(8) . .
W66' W66 W29' 131.6(9) . .
O59 W66 W29' 56.9(8) . .
O57 W66 W29' 135.6(7) . .
O45 W66 W29' 113.1(8) . .
O52 W66 W29' 33.0(8) . .
O51 W66 O64 170.0(8) . .
W66' W66 O64 70.6(8) . .
O59 W66 O64 82.0(6) . .
O57 W66 O64 84.9(6) . .
O45 W66 O64 73.4(6) . .
O52 W66 O64 71.5(6) . .
W29' W66 O64 66.3(7) . .
O51 W66 K16 88.1(6) . .
W66' W66 K16 159.4(8) . .
O59 W66 K16 46.4(5) . .
O57 W66 K16 133.4(5) . .
O45 W66 K16 135.3(6) . .
O52 W66 K16 50.4(5) . .
W29' W66 K16 27.9(6) . .
O64 W66 K16 91.8(4) . .
O51 W66 K37 52.3(8) . 1_655
W66' W66 K37 75.0(9) . 1_655
O59 W66 K37 103.7(7) . 1_655
O57 W66 K37 50.3(7) . 1_655
O45 W66 K37 91.8(8) . 1_655
O52 W66 K37 152.3(7) . 1_655
W29' W66 K37 153.3(8) . 1_655
O64 W66 K37 133.7(6) . 1_655
K16 W66 K37 125.6(5) . 1_655
O45 W66' W66 82.1(18) . .
O45 W66' O57 146(2) . .
W66 W66' O57 64.7(9) . .
O45 W66' O38 105(2) . .
W66 W66' O38 143.8(13) . .
O57 W66' O38 105.8(13) . .
O45 W66' W87 56.4(15) . .
W66 W66' W87 115.4(12) . .
O57 W66' W87 143.7(13) . .
O38 W66' W87 50.7(7) . .
O45 W66' O64 86.9(18) . .
W66 W66' O64 65.7(8) . .
O57 W66' O64 85.2(11) . .
O38 W66' O64 79.0(9) . .
W87 W66' O64 65.0(7) . .
O45 W66' K37 118.8(18) . 1_655
W66 W66' K37 79.4(9) . 1_655
O57 W66' K37 51.4(9) . 1_655
O38 W66' K37 123.7(11) . 1_655
W87 W66' K37 161.4(10) . 1_655
O64 W66' K37 133.5(10) . 1_655
W67' W67 O403 175.7(8) . .
W67' W67 O95 78.9(7) . .
O403 W67 O95 98.8(7) . .
W67' W67 O405 79.7(7) . .
O403 W67 O405 97.4(6) . .
O95 W67 O405 103.9(6) . .
W67' W67 O407 87.3(6) . .
O403 W67 O407 96.6(6) . .
O95 W67 O407 94.2(5) . .
O405 W67 O407 155.2(6) . .
W67' W67 O404 89.9(7) . .
O403 W67 O404 93.2(7) . .
O95 W67 O404 162.2(5) . .
O405 W67 O404 87.5(5) . .
O407 W67 O404 71.3(5) . .
W67' W67 O409 12.0(7) . .
O403 W67 O409 172.1(7) . .
O95 W67 O409 87.7(6) . .
O405 W67 O409 85.2(6) . .
O407 W67 O409 78.5(6) . .
O404 W67 O409 79.5(6) . .
W67' W67 K12 30.9(5) . .
O403 W67 K12 146.3(4) . .
O95 W67 K12 90.8(4) . .
O405 W67 K12 48.9(4) . .
O407 W67 K12 115.0(4) . .
O404 W67 K12 86.4(4) . .
O409 W67 K12 37.0(5) . .
W67 W67' O409 163.1(10) . .
W67 W67' O95 80.2(7) . .
O409 W67' O95 111.8(8) . .
W67 W67' O405 79.9(7) . .
O409 W67' O405 107.3(8) . .
O95 W67' O405 104.2(6) . .
W67 W67' O407 74.1(6) . .
O409 W67' O407 93.1(8) . .
O95 W67' O407 91.8(6) . .
O405 W67' O407 146.5(6) . .
W67 W67' O404 72.4(7) . .
O409 W67' O404 92.7(8) . .
O95 W67' O404 149.3(7) . .
O405 W67' O404 84.6(6) . .
O407 W67' O404 67.8(5) . .
W67 W67' O403 3.2(6) . .
O409 W67' O403 166.1(9) . .
O95 W67' O403 78.6(6) . .
O405 W67' O403 77.8(6) . .
O407 W67' O403 76.9(5) . .
O404 W67' O403 74.7(6) . .
W67 W67' W20' 144.0(6) . .
O409 W67' W20' 21.0(7) . .
O95 W67' W20' 112.9(5) . .
O405 W67' W20' 124.8(5) . .
O407 W67' W20' 72.2(4) . .
O404 W67' W20' 83.4(4) . .
O403 W67' W20' 147.1(4) . .
W67 W67' K12 143.6(6) . .
O409 W67' K12 45.2(7) . .
O95 W67' K12 110.2(5) . .
O405 W67' K12 63.8(5) . .
O407 W67' K12 137.3(5) . .
O404 W67' K12 100.1(5) . .
O403 W67' K12 141.6(4) . .
W20' W67' K12 65.73(17) . .
W68' W68 O147 96(3) . .
W68' W68 O145 159(3) . .
O147 W68 O145 102.7(10) . .
W68' W68 O148 90(3) . .
O147 W68 O148 99.2(8) . .
O145 W68 O148 97.0(8) . .
W68' W68 O141 72(3) . .
O147 W68 O141 93.6(8) . .
O145 W68 O141 96.5(9) . .
O148 W68 O141 158.8(7) . .
W68' W68 O140 67(3) . .
O147 W68 O140 163.3(8) . .
O145 W68 O140 93.3(8) . .
O148 W68 O140 83.6(6) . .
O141 W68 O140 79.4(6) . .
W68' W68 O146 17(3) . .
O147 W68 O146 85.5(8) . .
O145 W68 O146 171.5(8) . .
O148 W68 O146 78.9(7) . .
O141 W68 O146 85.5(7) . .
O140 W68 O146 78.9(6) . .
W68' W68 K4 57(3) . .
O147 W68 K4 128.4(7) . .
O145 W68 K4 115.9(7) . .
O148 W68 K4 45.5(5) . .
O141 W68 K4 113.5(5) . .
O140 W68 K4 44.8(4) . .
O146 W68 K4 56.0(4) . .
W68' W68 K11 76(3) . .
O147 W68 K11 49.8(7) . .
O145 W68 K11 108.4(7) . .
O148 W68 K11 142.9(5) . .
O141 W68 K11 44.2(5) . .
O140 W68 K11 120.2(4) . .
O146 W68 K11 78.8(4) . .
K4 W68 K11 133.04(14) . .
W68 W68' O146 156(4) . .
W68 W68' O141 88(3) . .
O146 W68' O141 111(2) . .
W68 W68' O147 64(3) . .
O146 W68' O147 100(2) . .
O141 W68' O147 90.9(17) . .
W68 W68' O140 94(3) . .
O146 W68' O140 102(2) . .
O141 W68' O140 85.9(15) . .
O147 W68' O140 157(3) . .
W68 W68' O148 70(3) . .
O146 W68' O148 93.1(19) . .
O141 W68' O148 156(2) . .
O147 W68' O148 89.1(16) . .
O140 W68' O148 84.8(15) . .
W68 W68' O145 15(2) . .
O146 W68' O145 169(2) . .
O141 W68' O145 80.4(15) . .
O147 W68' O145 77.3(16) . .
O140 W68' O145 80.1(15) . .
O148 W68' O145 75.9(15) . .
W68 W68' K4 114(3) . .
O146 W68' K4 64.8(13) . .
O141 W68' K4 131.8(16) . .
O147 W68' K4 137.2(16) . .
O140 W68' K4 51.9(10) . .
O148 W68' K4 54.4(9) . .
O145 W68' K4 109.4(13) . .
W68 W68' K11 94(3) . .
O146 W68' K11 89.2(16) . .
O141 W68' K11 46.2(10) . .
O147 W68' K11 53.9(10) . .
O140 W68' K11 131.1(15) . .
O148 W68' K11 142.7(15) . .
O145 W68' K11 97.9(12) . .
K4 W68' K11 152.1(12) . .
O233 W69 O236 103.1(8) . .
O233 W69 O232 101.9(9) . .
O236 W69 O232 88.0(7) . .
O233 W69 O230 102.1(8) . .
O236 W69 O230 93.3(7) . .
O232 W69 O230 155.0(7) . .
O233 W69 O229 99.1(8) . .
O236 W69 O229 157.7(8) . .
O232 W69 O229 84.8(8) . .
O230 W69 O229 84.6(7) . .
O233 W69 O246 169.1(7) . .
O236 W69 O246 86.0(6) . .
O232 W69 O246 84.1(7) . .
O230 W69 O246 71.0(6) . .
O229 W69 O246 72.3(6) . .
O233 W69 K5 97.2(6) . .
O236 W69 K5 38.5(5) . .
O232 W69 K5 126.2(5) . .
O230 W69 K5 56.9(5) . .
O229 W69 K5 140.7(5) . .
O246 W69 K5 86.1(4) . .
O136 W70 O138 104.5(8) . .
O136 W70 O137 103.0(8) . .
O138 W70 O137 87.9(7) . .
O136 W70 O135 102.5(8) . .
O138 W70 O135 91.6(7) . .
O137 W70 O135 153.7(7) . .
O136 W70 O129 97.7(8) . .
O138 W70 O129 157.9(7) . .
O137 W70 O129 87.1(8) . .
O135 W70 O129 83.5(7) . .
O136 W70 O142 167.7(8) . .
O138 W70 O142 85.7(7) . .
O137 W70 O142 83.9(7) . .
O135 W70 O142 69.9(6) . .
O129 W70 O142 72.4(6) . .
O136 W70 K4 98.2(5) . .
O138 W70 K4 38.0(5) . .
O137 W70 K4 125.5(6) . .
O135 W70 K4 55.9(5) . .
O129 W70 K4 138.7(6) . .
O142 W70 K4 85.5(4) . .
O136 W70 K29 54.0(9) . .
O138 W70 K29 111.0(8) . .
O137 W70 K29 152.5(8) . .
O135 W70 K29 49.6(7) . .
O129 W70 K29 82.1(8) . .
O142 W70 K29 116.3(7) . .
K4 W70 K29 77.1(6) . .
O218 W71 O215 104.3(7) . .
O218 W71 O235 102.0(8) . .
O215 W71 O235 91.5(7) . .
O218 W71 O219 101.9(8) . .
O215 W71 O219 90.4(7) . .
O235 W71 O219 154.8(8) . .
O218 W71 O221 102.9(8) . .
O215 W71 O221 152.2(8) . .
O235 W71 O221 88.3(9) . .
O219 W71 O221 78.5(10) . .
O218 W71 O247 169.0(7) . .
O215 W71 O247 84.1(6) . .
O235 W71 O247 70.3(7) . .
O219 W71 O247 84.9(7) . .
O221 W71 O247 69.7(6) . .
O218 W71 K17 88.5(6) . .
O215 W71 K17 49.5(5) . .
O235 W71 K17 48.9(5) . .
O219 W71 K17 139.8(5) . .
O221 W71 K17 137.3(8) . .
O247 W71 K17 91.8(5) . .
O218 W71 K41' 37.2(8) . .
O215 W71 K41' 91.9(7) . .
O235 W71 K41' 138.1(7) . .
O219 W71 K41' 66.9(7) . .
O221 W71 K41' 106.6(7) . .
O247 W71 K41' 151.5(6) . .
K17 W71 K41' 106.9(5) . .
O34 W72 O44 101.9(8) . .
O34 W72 O43 101.6(7) . .
O44 W72 O43 87.9(7) . .
O34 W72 O38 103.6(8) . .
O44 W72 O38 91.0(7) . .
O43 W72 O38 154.4(7) . .
O34 W72 O37 103.0(8) . .
O44 W72 O37 155.1(7) . .
O43 W72 O37 86.7(7) . .
O38 W72 O37 83.6(7) . .
O34 W72 O65 170.3(7) . .
O44 W72 O65 71.5(6) . .
O43 W72 O65 71.4(5) . .
O38 W72 O65 83.9(6) . .
O37 W72 O65 83.7(6) . .
O34 W72 K44 60.4(9) . .
O44 W72 K44 79.2(8) . .
O43 W72 K44 45.6(8) . .
O38 W72 K44 158.3(8) . .
O37 W72 K44 113.2(8) . .
O65 W72 K44 110.6(7) . .
O175 W73 O178 105.3(8) . .
O175 W73 O176 99.5(8) . .
O178 W73 O176 94.7(7) . .
O175 W73 O174 104.7(8) . .
O178 W73 O174 89.7(7) . .
O176 W73 O174 153.3(6) . .
O175 W73 O167 99.2(8) . .
O178 W73 O167 155.6(6) . .
O176 W73 O167 82.0(7) . .
O174 W73 O167 83.1(7) . .
O175 W73 O182 166.9(8) . .
O178 W73 O182 85.0(6) . .
O176 W73 O182 71.1(6) . .
O174 W73 O182 83.1(6) . .
O167 W73 O182 70.9(5) . .
O175 W73 K15 85.2(6) . .
O178 W73 K15 52.2(5) . .
O176 W73 K15 50.8(5) . .
O174 W73 K15 141.8(4) . .
O167 W73 K15 132.4(5) . .
O182 W73 K15 95.2(4) . .
O154 W74 O150 105.6(9) . .
O154 W74 O155 102.3(7) . .
O150 W74 O155 94.6(6) . .
O154 W74 O156 101.1(7) . .
O150 W74 O156 88.6(7) . .
O155 W74 O156 154.6(8) . .
O154 W74 O157 97.6(8) . .
O150 W74 O157 156.1(7) . .
O155 W74 O157 85.9(7) . .
O156 W74 O157 81.2(7) . .
O154 W74 O181 169.3(7) . .
O150 W74 O181 84.4(6) . .
O155 W74 O181 72.6(6) . .
O156 W74 O181 82.7(7) . .
O157 W74 O181 73.0(6) . .
O154 W74 K4 97.7(6) . .
O150 W74 K4 39.7(5) . .
O155 W74 K4 57.7(5) . .
O156 W74 K4 128.2(5) . .
O157 W74 K4 142.8(5) . .
O181 W74 K4 87.5(4) . .
O269 W75 O265 102.7(7) . .
O269 W75 O268 104.1(8) . .
O265 W75 O268 89.1(7) . .
O269 W75 O271 99.4(8) . .
O265 W75 O271 157.8(7) . .
O268 W75 O271 86.3(8) . .
O269 W75 O270 100.9(9) . .
O265 W75 O270 89.4(7) . .
O268 W75 O270 154.7(8) . .
O271 W75 O270 85.6(8) . .
O269 W75 O301 168.8(8) . .
O265 W75 O301 85.0(6) . .
O268 W75 O301 83.9(6) . .
O271 W75 O301 72.9(6) . .
O270 W75 O301 70.8(7) . .
O269 W75 K8 88.7(6) . .
O265 W75 K8 41.6(5) . .
O268 W75 K8 130.6(5) . .
O271 W75 K8 139.1(6) . .
O270 W75 K8 53.5(5) . .
O301 W75 K8 91.9(3) . .
O269 W75 K46 80.0(8) . .
O265 W75 K46 133.2(8) . .
O268 W75 K46 46.3(8) . .
O271 W75 K46 52.1(8) . .
O270 W75 K46 136.6(8) . .
O301 W75 K46 100.7(7) . .
K8 W75 K46 166.0(6) . .
O132 W76 O133 101.8(8) . .
O132 W76 O141 103.8(8) . .
O133 W76 O141 88.4(7) . .
O132 W76 O131 99.5(8) . .
O133 W76 O131 88.9(7) . .
O141 W76 O131 156.6(8) . .
O132 W76 O117 101.5(8) . .
O133 W76 O117 156.7(7) . .
O141 W76 O117 86.7(6) . .
O131 W76 O117 86.6(7) . .
O132 W76 O143 170.6(8) . .
O133 W76 O143 85.3(7) . .
O141 W76 O143 82.4(7) . .
O131 W76 O143 74.3(7) . .
O117 W76 O143 71.5(6) . .
O132 W76 K11 87.9(6) . .
O133 W76 K11 135.8(5) . .
O141 W76 K11 47.5(5) . .
O131 W76 K11 132.4(5) . .
O117 W76 K11 46.0(5) . .
O143 W76 K11 91.3(4) . .
O132 W76 K40 69.2(9) . .
O133 W76 K40 148.2(8) . .
O141 W76 K40 123.1(8) . .
O131 W76 K40 63.9(8) . .
O117 W76 K40 44.5(8) . .
O143 W76 K40 101.6(7) . .
K11 W76 K40 75.6(6) . .
O49 W77 O61 103.5(8) . .
O49 W77 O53 102.7(8) . .
O61 W77 O53 86.6(7) . .
O49 W77 O54 101.9(8) . .
O61 W77 O54 89.8(6) . .
O53 W77 O54 155.3(7) . .
O49 W77 O41 99.3(8) . .
O61 W77 O41 157.1(7) . .
O53 W77 O41 87.0(7) . .
O54 W77 O41 86.8(6) . .
O49 W77 O66 169.6(7) . .
O61 W77 O66 83.7(6) . .
O53 W77 O66 85.0(6) . .
O54 W77 O66 70.3(6) . .
O41 W77 O66 73.8(6) . .
O49 W77 K6 92.3(6) . .
O61 W77 K6 45.0(5) . .
O53 W77 K6 131.7(5) . .
O54 W77 K6 49.1(5) . .
O41 W77 K6 135.9(4) . .
O66 W77 K6 87.7(4) . .
O48 W78 O62 102.6(7) . .
O48 W78 O55 101.9(7) . .
O62 W78 O55 88.5(7) . .
O48 W78 O54 101.3(7) . .
O62 W78 O54 90.0(7) . .
O55 W78 O54 156.5(6) . .
O48 W78 O42 98.4(8) . .
O62 W78 O42 159.1(7) . .
O55 W78 O42 87.2(7) . .
O54 W78 O42 85.8(7) . .
O48 W78 O66 169.3(7) . .
O62 W78 O66 84.9(6) . .
O55 W78 O66 85.7(6) . .
O54 W78 O66 70.8(6) . .
O42 W78 O66 74.3(6) . .
O48 W78 K6 88.6(5) . .
O62 W78 K6 42.5(5) . .
O55 W78 K6 130.8(5) . .
O54 W78 K6 53.4(5) . .
O42 W78 K6 139.1(5) . .
O66 W78 K6 92.0(4) . .
O15 W79 O25 103.6(8) . .
O15 W79 W79' 106.1(8) . .
O25 W79 W79' 144.5(7) . .
O15 W79 O20 103.2(8) . .
O25 W79 O20 93.0(7) . .
W79' W79 O20 61.8(7) . .
O15 W79 O21 99.8(8) . .
O25 W79 O21 91.4(7) . .
W79' W79 O21 102.0(7) . .
O20 W79 O21 154.8(7) . .
O15 W79 O10 99.2(8) . .
O25 W79 O10 157.1(8) . .
W79' W79 O10 21.9(5) . .
O20 W79 O10 83.5(8) . .
O21 W79 O10 83.0(8) . .
O15 W79 W80' 109.8(7) . .
O25 W79 W80' 60.6(6) . .
W79' W79 W80' 124.0(6) . .
O20 W79 W80' 141.4(5) . .
O21 W79 W80' 31.2(5) . .
O10 W79 W80' 109.7(8) . .
O15 W79 O31 167.5(7) . .
O25 W79 O31 84.9(6) . .
W79' W79 O31 69.4(6) . .
O20 W79 O31 85.1(5) . .
O21 W79 O31 70.6(6) . .
O10 W79 O31 72.3(7) . .
W80' W79 O31 66.2(4) . .
O15 W79 K23 87.5(7) . .
O25 W79 K23 48.7(5) . .
W79' W79 K23 150.2(6) . .
O20 W79 K23 141.7(5) . .
O21 W79 K23 48.8(5) . .
O10 W79 K23 131.6(7) . .
W80' W79 K23 27.8(4) . .
O31 W79 K23 91.5(4) . .
O10 W79' W79 88(2) . .
O10 W79' O20 147(2) . .
W79 W79' O20 60.0(6) . .
O10 W79' W80 65(2) . .
W79 W79' W80 123.0(8) . .
O20 W79' W80 138.5(9) . .
O10 W79' O6 115(2) . .
W79 W79' O6 139.5(9) . .
O20 W79' O6 96.5(9) . .
W80 W79' O6 52.8(6) . .
O10 W79' O31 93(2) . .
W79 W79' O31 65.0(5) . .
O20 W79' O31 82.3(7) . .
W80 W79' O31 67.0(5) . .
O6 W79' O31 80.5(7) . .
O2 W80 O10 102.3(9) . .
O2 W80 O12 102.0(9) . .
O10 W80 O12 87.2(10) . .
O2 W80 O6 102.3(8) . .
O10 W80 O6 88.4(9) . .
O12 W80 O6 155.6(8) . .
O2 W80 O5 104.5(8) . .
O10 W80 O5 153.2(8) . .
O12 W80 O5 87.5(9) . .
O6 W80 O5 85.8(7) . .
O2 W80 W39' 112.4(8) . .
O10 W80 W39' 101.6(8) . .
O12 W80 W39' 20.4(6) . .
O6 W80 W39' 140.5(6) . .
O5 W80 W39' 68.2(7) . .
O2 W80 W79' 112.3(8) . .
O10 W80 W79' 21.2(6) . .
O12 W80 W79' 102.6(8) . .
O6 W80 W79' 68.4(6) . .
O5 W80 W79' 138.4(6) . .
W39' W80 W79' 112.3(6) . .
O2 W80 O31 169.8(7) . .
O10 W80 O31 71.0(7) . .
O12 W80 O31 70.5(7) . .
O6 W80 O31 85.4(5) . .
O5 W80 O31 82.5(6) . .
W39' W80 O31 62.9(5) . .
W79' W80 O31 64.0(5) . .
O21 W80' O25 122.6(13) . .
O21 W80' W79 69.7(10) . .
O25 W80' W79 53.6(5) . .
O21 W80' O28 120.4(14) . .
O25 W80' O28 109.2(8) . .
W79 W80' O28 140.0(7) . .
O21 W80' W39 66.0(12) . .
O25 W80' W39 141.0(7) . .
W79 W80' W39 112.3(5) . .
O28 W80' W39 55.2(5) . .
O21 W80' K23 121.0(11) . .
O25 W80' K23 90.0(7) . .
W79 W80' K23 127.0(7) . .
O28 W80' K23 83.4(7) . .
W39 W80' K23 119.3(6) . .
O21 W80' O31 82.6(11) . .
O25 W80' O31 80.8(7) . .
W79 W80' O31 64.1(4) . .
O28 W80' O31 78.4(6) . .
W39 W80' O31 61.8(4) . .
K23 W80' O31 155.5(7) . .
O171 W81 O179 104.4(7) . .
O171 W81 O170 102.1(7) . .
O179 W81 O170 88.9(6) . .
O171 W81 O172 101.4(8) . .
O179 W81 O172 91.3(6) . .
O170 W81 O172 155.7(7) . .
O171 W81 O169 98.6(8) . .
O179 W81 O169 156.8(8) . .
O170 W81 O169 84.2(7) . .
O172 W81 O169 86.2(7) . .
O171 W81 O183 169.1(6) . .
O179 W81 O183 83.8(6) . .
O170 W81 O183 84.9(6) . .
O172 W81 O183 70.9(6) . .
O169 W81 O183 73.6(6) . .
O171 W81 K28 90.9(6) . .
O179 W81 K28 43.5(4) . .
O170 W81 K28 132.4(5) . .
O172 W81 K28 53.2(5) . .
O169 W81 K28 139.3(6) . .
O183 W81 K28 90.3(4) . .
O171 W81 K20 49.1(6) . .
O179 W81 K20 94.6(4) . .
O170 W81 K20 53.6(5) . .
O172 W81 K20 150.4(5) . .
O169 W81 K20 99.0(5) . .
O183 W81 K20 138.5(4) . .
K28 W81 K20 116.5(2) . .
O158 W82 O157 101.3(8) . .
O158 W82 O161 103.0(8) . .
O157 W82 O161 88.6(8) . .
O158 W82 O163 100.5(8) . .
O157 W82 O163 91.1(8) . .
O161 W82 O163 156.2(7) . .
O158 W82 O162 102.1(8) . .
O157 W82 O162 156.5(6) . .
O161 W82 O162 86.9(8) . .
O163 W82 O162 84.0(8) . .
O158 W82 O181 171.1(7) . .
O157 W82 O181 72.0(6) . .
O161 W82 O181 71.5(6) . .
O163 W82 O181 85.8(6) . .
O162 W82 O181 84.7(6) . .
O158 W82 K30 42.9(7) . 2_666
O157 W82 K30 140.5(6) . 2_666
O161 W82 K30 112.1(6) . 2_666
O163 W82 K30 82.6(6) . 2_666
O162 W82 K30 61.7(6) . 2_666
O181 W82 K30 145.3(5) . 2_666
O158 W82 K30' 51.1(9) . 2_666
O157 W82 K30' 152.2(7) . 2_666
O161 W82 K30' 99.7(7) . 2_666
O163 W82 K30' 91.6(8) . 2_666
O162 W82 K30' 51.1(7) . 2_666
O181 W82 K30' 135.7(7) . 2_666
K30 W82 K30' 14.6(5) 2_666 2_666
O127 W83 O128 102.3(10) . .
O127 W83 O125 103.6(9) . .
O128 W83 O125 89.1(8) . .
O127 W83 O129 102.1(9) . .
O128 W83 O129 86.7(8) . .
O125 W83 O129 154.3(7) . .
O127 W83 O126 102.8(10) . .
O128 W83 O126 154.8(7) . .
O125 W83 O126 85.3(8) . .
O129 W83 O126 87.9(9) . .
O290 W84 O292 103.8(8) . .
O290 W84 O291 103.4(8) . .
O292 W84 O291 88.1(7) . .
O290 W84 O270 101.7(8) . .
O292 W84 O270 88.2(7) . .
O291 W84 O270 154.8(8) . .
O290 W84 O288 98.1(8) . .
O292 W84 O288 158.1(7) . .
O291 W84 O288 87.6(7) . .
O270 W84 O288 86.6(7) . .
O290 W84 O301 169.1(7) . .
O292 W84 O301 83.8(6) . .
O291 W84 O301 84.4(7) . .
O270 W84 O301 70.4(7) . .
O288 W84 O301 74.4(6) . .
O290 W84 K8 92.5(6) . .
O292 W84 K8 43.0(5) . .
O291 W84 K8 131.1(5) . .
O270 W84 K8 49.5(5) . .
O288 W84 K8 136.0(5) . .
O301 W84 K8 87.9(3) . .
O380 W85 O364 102.9(9) . .
O380 W85 O366 102.6(9) . .
O364 W85 O366 88.2(7) . .
O380 W85 O368 103.6(9) . .
O364 W85 O368 153.4(8) . .
O366 W85 O368 88.9(8) . .
O380 W85 O385 100.4(9) . .
O364 W85 O385 87.4(7) . .
O366 W85 O385 157.0(8) . .
O368 W85 O385 85.1(8) . .
O380 W85 O395 171.2(7) . .
O364 W85 O395 81.8(6) . .
O366 W85 O395 84.9(7) . .
O368 W85 O395 71.6(7) . .
O385 W85 O395 72.1(6) . .
O380 W85 K12 85.2(8) . .
O364 W85 K12 47.9(5) . .
O366 W85 K12 135.7(5) . .
O368 W85 K12 132.2(6) . .
O385 W85 K12 47.2(5) . .
O395 W85 K12 92.7(4) . .
O320 W86 O316 101.5(8) . .
O320 W86 O321 104.1(8) . .
O316 W86 O321 88.2(7) . .
O320 W86 O323 99.0(9) . .
O316 W86 O323 159.3(8) . .
O321 W86 O323 88.8(9) . .
O320 W86 O346 101.8(8) . .
O316 W86 O346 88.7(7) . .
O321 W86 O346 154.0(8) . .
O323 W86 O346 85.2(9) . .
O320 W86 O348 169.1(7) . .
O316 W86 O348 85.7(6) . .
O321 W86 O348 84.2(7) . .
O323 W86 O348 73.7(7) . .
O346 W86 O348 69.8(7) . .
O320 W86 K27 94.8(7) . .
O316 W86 K27 40.9(5) . .
O321 W86 K27 128.6(6) . .
O323 W86 K27 135.1(6) . .
O346 W86 K27 50.2(6) . .
O348 W86 K27 85.2(4) . .
O36 W87 O40 106.5(9) . .
O36 W87 O45 101.7(9) . .
O40 W87 O45 91.0(9) . .
O36 W87 O38 104.3(8) . .
O40 W87 O38 148.9(8) . .
O45 W87 O38 87.1(8) . .
O36 W87 O39 104.3(9) . .
O40 W87 O39 83.0(9) . .
O45 W87 O39 153.9(7) . .
O38 W87 O39 85.2(7) . .
O36 W87 W66' 113.9(9) . .
O40 W87 W66' 107.4(8) . .
O45 W87 W66' 25.4(7) . .
O38 W87 W66' 63.0(8) . .
O39 W87 W66' 134.7(7) . .
O123 W88 O118 102.8(8) . .
O123 W88 O124 102.3(9) . .
O118 W88 O124 88.8(8) . .
O123 W88 O131 102.0(10) . .
O118 W88 O131 88.4(7) . .
O124 W88 O131 155.5(8) . .
O123 W88 O125 104.3(8) . .
O118 W88 O125 152.8(7) . .
O124 W88 O125 86.8(8) . .
O131 W88 O125 84.7(8) . .
O123 W88 O143 170.4(8) . .
O118 W88 O143 70.9(6) . .
O124 W88 O143 85.1(7) . .
O131 W88 O143 71.1(7) . .
O125 W88 O143 82.0(6) . .
W89' W89 O410 98(2) . .
W89' W89 O361 161(2) . .
O410 W89 O361 100.8(10) . .
W89' W89 O353 79(2) . .
O410 W89 O353 100.5(9) . .
O361 W89 O353 94.4(9) . .
W89' W89 O364 84(2) . .
O410 W89 O364 93.3(9) . .
O361 W89 O364 97.5(8) . .
O353 W89 O364 159.8(7) . .
W89' W89 O362 70(2) . .
O410 W89 O362 165.9(9) . .
O361 W89 O362 92.2(8) . .
O353 W89 O362 83.9(7) . .
O364 W89 O362 79.4(6) . .
W89' W89 O363 10(2) . .
O410 W89 O363 87.5(9) . .
O361 W89 O363 171.3(8) . .
O353 W89 O363 81.0(7) . .
O364 W89 O363 84.9(6) . .
O362 W89 O363 79.9(6) . .
W89' W89 K2 49(2) . .
O410 W89 K2 131.6(8) . .
O361 W89 K2 114.4(7) . .
O353 W89 K2 47.0(5) . .
O364 W89 K2 112.9(5) . .
O362 W89 K2 44.3(4) . .
O363 W89 K2 57.2(5) . .
W89' W89 K12 86(2) . .
O410 W89 K12 47.6(7) . .
O361 W89 K12 108.5(7) . .
O353 W89 K12 142.8(5) . .
O364 W89 K12 46.1(5) . .
O362 W89 K12 122.7(5) . .
O363 W89 K12 79.3(5) . .
K2 W89 K12 134.88(15) . .
W89 W89' O363 165(3) . .
W89 W89' O353 79(2) . .
O363 W89' O353 103.1(18) . .
W89 W89' O410 61(2) . .
O363 W89' O410 103.5(17) . .
O353 W89' O410 92.6(14) . .
W89 W89' O362 91(2) . .
O363 W89' O362 104.6(18) . .
O353 W89' O362 87.6(13) . .
O410 W89' O362 151(2) . .
W89 W89' O364 75(2) . .
O363 W89' O364 105.0(16) . .
O353 W89' O364 152(2) . .
O410 W89' O364 85.1(14) . .
O362 W89' O364 81.2(12) . .
W89 W89' O361 13.4(16) . .
O363 W89' O361 176.9(17) . .
O353 W89' O361 75.0(12) . .
O410 W89' O361 74.4(13) . .
O362 W89' O361 77.8(12) . .
O364 W89' O361 77.1(13) . .
W89 W89' W32 167(3) . .
O363 W89' W32 3.3(8) . .
O353 W89' W32 105.3(14) . .
O410 W89' W32 105.7(13) . .
O362 W89' W32 102.1(12) . .
O364 W89' W32 102.6(11) . .
O361 W89' W32 179.7(14) . .
W89 W89' K2 122(2) . .
O363 W89' K2 70.3(13) . .
O353 W89' K2 58.2(9) . .
O410 W89' K2 145.8(13) . .
O362 W89' K2 53.8(8) . .
O364 W89' K2 129.2(11) . .
O361 W89' K2 110.2(10) . .
W32 W89' K2 69.9(7) . .
W89 W89' K12 83(2) . .
O363 W89' K12 86.3(13) . .
O353 W89' K12 141.3(12) . .
O410 W89' K12 48.8(9) . .
O362 W89' K12 126.8(12) . .
O364 W89' K12 46.0(7) . .
O361 W89' K12 93.8(10) . .
W32 W89' K12 86.0(6) . .
K2 W89' K12 154.2(10) . .
O267 W90 O266 105.1(7) . .
O267 W90 O268 103.3(9) . .
O266 W90 O268 87.0(7) . .
O267 W90 O274 102.3(8) . .
O266 W90 O274 93.7(7) . .
O268 W90 O274 153.3(7) . .
O267 W90 O272 98.9(7) . .
O266 W90 O272 155.8(7) . .
O268 W90 O272 84.1(8) . .
O274 W90 O272 84.4(8) . .
O267 W90 O299 167.9(6) . .
O266 W90 O299 85.2(6) . .
O268 W90 O299 83.3(7) . .
O274 W90 O299 70.2(7) . .
O272 W90 O299 71.4(6) . .
O267 W90 K5 97.7(7) . .
O266 W90 K5 39.0(5) . .
O268 W90 K5 125.7(4) . .
O274 W90 K5 57.5(5) . .
O272 W90 K5 140.9(6) . .
O299 W90 K5 86.3(4) . .
O267 W90 K46 77.9(9) . .
O266 W90 K46 131.9(8) . .
O268 W90 K46 47.1(7) . .
O274 W90 K46 133.3(7) . .
O272 W90 K46 50.3(8) . .
O299 W90 K46 100.1(7) . .
K5 W90 K46 168.9(6) . .
O165 W91 O169 102.3(9) . .
O165 W91 O162 102.1(8) . .
O169 W91 O162 90.6(8) . .
O165 W91 O168 101.9(8) . .
O169 W91 O168 86.5(8) . .
O162 W91 O168 155.9(7) . .
O165 W91 O166 103.7(9) . .
O169 W91 O166 153.9(7) . .
O162 W91 O166 86.0(8) . .
O168 W91 O166 86.2(8) . .
O165 W91 K30' 49.7(8) . 2_666
O169 W91 K30' 104.3(7) . 2_666
O162 W91 K30' 52.6(7) . 2_666
O168 W91 K30' 150.8(7) . 2_666
O166 W91 K30' 94.1(7) . 2_666
O293 W92 O294 104.3(8) . .
O293 W92 O295 109.9(9) . .
O294 W92 O295 64.5(7) . .
O293 W92 O291 100.6(9) . .
O294 W92 O291 90.2(7) . .
O295 W92 O291 144.0(7) . .
O293 W92 O287 99.9(7) . .
O294 W92 O287 152.4(7) . .
O295 W92 O287 118.8(8) . .
O291 W92 O287 72.3(8) . .
O293 W92 O300 168.7(7) . .
O294 W92 O300 85.5(6) . .
O295 W92 O300 68.9(7) . .
O291 W92 O300 84.7(7) . .
O287 W92 O300 72.0(5) . .
O293 W92 K21 90.3(7) . .
O294 W92 K21 50.0(6) . .
O295 W92 K21 27.1(5) . .
O291 W92 K21 140.1(5) . .
O287 W92 K21 143.6(7) . .
O300 W92 K21 91.9(5) . .
O159 W93 O156 102.5(8) . .
O159 W93 O153 103.7(8) . .
O156 W93 O153 89.5(7) . .
O159 W93 O176 100.1(8) . .
O156 W93 O176 157.3(7) . .
O153 W93 O176 87.7(6) . .
O159 W93 O160 100.8(9) . .
O156 W93 O160 88.2(7) . .
O153 W93 O160 155.2(8) . .
O176 W93 O160 85.0(7) . .
O159 W93 O182 170.0(7) . .
O156 W93 O182 84.9(6) . .
O153 W93 O182 82.9(6) . .
O176 W93 O182 72.4(6) . .
O160 W93 O182 72.4(7) . .
O159 W93 K15 86.2(7) . .
O156 W93 K15 136.6(5) . .
O153 W93 K15 47.4(5) . .
O176 W93 K15 47.6(5) . .
O160 W93 K15 132.5(5) . .
O182 W93 K15 93.2(3) . .
O159 W93 K42 51.5(9) . 2_766
O156 W93 K42 101.6(8) . 2_766
O153 W93 K42 154.4(8) . 2_766
O176 W93 K42 90.4(8) . 2_766
O160 W93 K42 49.5(9) . 2_766
O182 W93 K42 120.8(8) . 2_766
K15 W93 K42 116.1(7) . 2_766
O227 W94 O228 102.2(9) . .
O227 W94 O229 101.9(8) . .
O228 W94 O229 87.0(8) . .
O227 W94 O226 103.0(9) . .
O228 W94 O226 154.7(7) . .
O229 W94 O226 89.5(9) . .
O227 W94 O225 102.8(8) . .
O228 W94 O225 88.5(8) . .
O229 W94 O225 155.3(7) . .
O226 W94 O225 84.3(8) . .
O227 W94 O246 169.6(8) . .
O228 W94 O246 69.8(6) . .
O229 W94 O246 71.6(6) . .
O226 W94 O246 85.3(6) . .
O225 W94 O246 84.0(6) . .
O164 W95 O160 99.7(9) . .
O164 W95 O167 103.2(8) . .
O160 W95 O167 86.3(7) . .
O164 W95 O166 105.2(10) . .
O160 W95 O166 154.8(7) . .
O167 W95 O166 91.1(7) . .
O164 W95 O163 102.0(8) . .
O160 W95 O163 85.7(8) . .
O167 W95 O163 154.6(7) . .
O166 W95 O163 86.0(8) . .
O164 W95 O182 169.3(9) . .
O160 W95 O182 70.9(6) . .
O167 W95 O182 71.8(6) . .
O166 W95 O182 84.5(7) . .
O163 W95 O182 82.8(6) . .
O234 W96 O231 102.8(9) . .
O234 W96 O237 103.6(9) . .
O231 W96 O237 153.1(7) . .
O234 W96 O232 101.6(9) . .
O231 W96 O232 82.3(10) . .
O237 W96 O232 87.4(7) . .
O234 W96 O235 101.4(8) . .
O231 W96 O235 91.0(9) . .
O237 W96 O235 89.0(7) . .
O232 W96 O235 157.0(7) . .
O234 W96 O247 172.1(9) . .
O231 W96 O247 73.0(6) . .
O237 W96 O247 81.4(6) . .
O232 W96 O247 84.7(7) . .
O235 W96 O247 72.2(6) . .
O234 W96 K17 86.2(7) . .
O231 W96 K17 139.6(7) . .
O237 W96 K17 48.1(6) . .
O232 W96 K17 135.0(6) . .
O235 W96 K17 48.7(6) . .
O247 W96 K17 92.8(4) . .
O319 W97 O315 105.5(8) . .
O319 W97 O331 99.3(8) . .
O315 W97 O331 94.9(8) . .
O319 W97 O321 102.7(8) . .
O315 W97 O321 88.8(8) . .
O331 W97 O321 155.9(8) . .
O319 W97 O322 100.2(8) . .
O315 W97 O322 154.1(8) . .
O331 W97 O322 83.8(10) . .
O321 W97 O322 82.6(10) . .
O319 W97 O349 167.5(8) . .
O315 W97 O349 84.5(7) . .
O331 W97 O349 72.0(8) . .
O321 W97 O349 84.8(8) . .
O322 W97 O349 70.5(7) . .
O319 W97 K13 85.5(6) . .
O315 W97 K13 52.9(6) . .
O331 W97 K13 50.1(6) . .
O321 W97 K13 141.3(6) . .
O322 W97 K13 133.7(8) . .
O349 W97 K13 95.0(6) . .
O341 W98 O344 103.9(8) . .
O341 W98 O346 103.7(9) . .
O344 W98 O346 94.0(7) . .
O341 W98 O340 99.8(9) . .
O344 W98 O340 88.0(8) . .
O346 W98 O340 155.2(8) . .
O341 W98 O342 98.9(9) . .
O344 W98 O342 156.5(9) . .
O346 W98 O342 85.7(9) . .
O340 W98 O342 82.8(9) . .
O341 W98 O348 170.2(7) . .
O344 W98 O348 85.2(6) . .
O346 W98 O348 71.5(7) . .
O340 W98 O348 84.1(7) . .
O342 W98 O348 72.5(7) . .
O341 W98 K27 93.5(8) . .
O344 W98 K27 43.4(6) . .
O346 W98 K27 55.2(6) . .
O340 W98 K27 131.5(5) . .
O342 W98 K27 140.8(6) . .
O348 W98 K27 90.6(5) . .
O613 W99 O308 101.8(13) . .
O613 W99 O411 104.6(13) . .
O308 W99 O411 100.3(6) . .
O613 W99 W99' 81.7(12) . .
O308 W99 W99' 56.5(4) . .
O411 W99 W99' 55.5(4) . .
O613 W99 O97 93.5(12) . .
O308 W99 O97 156.0(6) . .
O411 W99 O97 93.4(6) . .
W99' W99 O97 145.3(4) . .
O613 W99 O98 91.1(13) . .
O308 W99 O98 93.7(6) . .
O411 W99 O98 156.2(6) . .
W99' W99 O98 146.5(4) . .
O97 W99 O98 67.4(5) . .
O613 W99 O600 38.4(14) . .
O308 W99 O600 80.9(9) . .
O411 W99 O600 77.3(9) . .
W99' W99 O600 43.6(8) . .
O97 W99 O600 121.7(8) . .
O98 W99 O600 124.4(9) . .
O613 W99 O414 177.0(12) . .
O308 W99 O414 77.8(5) . .
O411 W99 O414 78.4(5) . .
W99' W99 O414 100.4(2) . .
O97 W99 O414 86.0(5) . .
O98 W99 O414 86.0(5) . .
O600 W99 O414 143.9(8) . .
O613 W99 K35 21.7(12) . .
O308 W99 K35 102.7(6) . .
O411 W99 K35 125.0(5) . .
W99' W99 K35 100.2(3) . .
O97 W99 K35 84.8(5) . .
O98 W99 K35 69.4(5) . .
O600 W99 K35 58.4(8) . .
O414 W99 K35 155.4(4) . .
O613 W99 K35' 34.8(13) . .
O308 W99 K35' 91.8(7) . .
O411 W99 K35' 73.8(6) . .
W99' W99 K35' 50.2(5) . .
O97 W99 K35' 111.0(6) . .
O98 W99 K35' 125.3(6) . .
O600 W99 K35' 11.0(9) . .
O414 W99 K35' 147.9(5) . .
K35 W99 K35' 56.3(6) . .
O600 W99' O411 100.4(12) . .
O600 W99' O308 103.8(12) . .
O411 W99' O308 101.3(6) . .
O600 W99' W99 79.6(11) . .
O411 W99' W99 57.5(5) . .
O308 W99' W99 55.6(4) . .
O600 W99' O258 95.1(11) . .
O411 W99' O258 155.8(6) . .
O308 W99' O258 92.9(5) . .
W99 W99' O258 144.7(4) . .
O600 W99' O209 93.5(12) . .
O411 W99' O209 92.2(6) . .
O308 W99' O209 155.6(6) . .
W99 W99' O209 146.4(4) . .
O258 W99' O209 68.3(5) . .
O600 W99' O413 177.9(11) . .
O411 W99' O413 79.1(5) . .
O308 W99' O413 78.3(5) . .
W99 W99' O413 101.7(2) . .
O258 W99' O413 84.8(5) . .
O209 W99' O413 84.5(5) . .
O600 W99' O613 35.6(13) . .
O411 W99' O613 81.7(9) . .
O308 W99' O613 78.1(9) . .
W99 W99' O613 44.2(8) . .
O258 W99' O613 120.7(9) . .
O209 W99' O613 124.4(9) . .
O413 W99' O613 145.8(8) . .
O600 W99' K35' 22.1(12) . .
O411 W99' K35' 100.7(8) . .
O308 W99' K35' 124.7(8) . .
W99 W99' K35' 98.2(6) . .
O258 W99' K35' 86.8(7) . .
O209 W99' K35' 71.4(8) . .
O413 W99' K35' 155.9(7) . .
O613 W99' K35' 56.0(10) . .
O600 W99' K35 34.0(11) . .
O411 W99' K35 90.9(5) . .
O308 W99' K35 73.8(5) . .
W99 W99' K35 48.7(2) . .
O258 W99' K35 112.1(4) . .
O209 W99' K35 126.8(5) . .
O413 W99' K35 147.8(3) . .
O613 W99' K35 9.5(9) . .
K35' W99' K35 55.8(7) . .
O122 W100 O126 105.0(9) . .
O122 W100 O130 102.7(9) . .
O126 W100 O130 88.9(9) . .
O122 W100 O119 101.3(9) . .
O126 W100 O119 153.7(7) . .
O130 W100 O119 87.2(8) . .
O122 W100 O124 103.7(9) . .
O126 W100 O124 86.6(8) . .
O130 W100 O124 153.4(6) . .
O119 W100 O124 85.4(8) . .
W10' W101 O351 107.2(16) . .
W10' W101 O350 151.2(17) . .
O351 W101 O350 101.2(10) . .
W10' W101 O353 84.5(16) . .
O351 W101 O353 99.7(9) . .
O350 W101 O353 95.9(9) . .
W10' W101 O333 77.2(16) . .
O351 W101 O333 93.0(9) . .
O350 W101 O333 96.5(9) . .
O353 W101 O333 160.2(7) . .
W10' W101 O345 58.1(16) . .
O351 W101 O345 164.7(8) . .
O350 W101 O345 93.3(9) . .
O353 W101 O345 83.8(7) . .
O333 W101 O345 80.2(7) . .
W10' W101 O352 22.8(16) . .
O351 W101 O352 85.3(8) . .
O350 W101 O352 173.4(8) . .
O353 W101 O352 81.5(7) . .
O333 W101 O352 84.5(6) . .
O345 W101 O352 80.4(7) . .
W10' W101 K2 46.3(15) . .
O351 W101 K2 129.2(7) . .
O350 W101 K2 116.3(7) . .
O353 W101 K2 46.2(5) . .
O333 W101 K2 114.1(5) . .
O345 W101 K2 45.1(5) . .
O352 W101 K2 57.6(4) . .
W10' W101 K13 87.8(15) . .
O351 W101 K13 50.0(7) . .
O350 W101 K13 107.0(7) . .
O353 W101 K13 144.4(5) . .
O333 W101 K13 43.3(5) . .
O345 W101 K13 120.6(5) . .
O352 W101 K13 78.2(4) . .
K2 W101 K13 133.91(15) . .
O369 W102 O367 102.6(11) . .
O369 W102 O370 103.4(9) . .
O367 W102 O370 91.0(8) . .
O369 W102 O378 101.2(9) . .
O367 W102 O378 87.8(8) . .
O370 W102 O378 155.0(8) . .
O369 W102 O372 102.2(11) . .
O367 W102 O372 155.2(7) . .
O370 W102 O372 83.4(8) . .
O378 W102 O372 87.3(9) . .
O369 W102 O396 170.6(8) . .
O367 W102 O396 71.7(7) . .
O370 W102 O396 84.4(6) . .
O378 W102 O396 71.6(6) . .
O372 W102 O396 83.7(6) . .
O374 W103 O375 102.8(8) . .
O374 W103 O372 103.3(9) . .
O375 W103 O372 90.9(9) . .
O374 W103 O376 102.0(9) . .
O375 W103 O376 87.2(8) . .
O372 W103 O376 154.4(7) . .
O374 W103 O373 102.8(8) . .
O375 W103 O373 154.1(7) . .
O372 W103 O373 87.0(8) . .
O376 W103 O373 83.7(8) . .
O282 W104 O273 103.6(10) . .
O282 W104 O272 101.7(9) . .
O273 W104 O272 89.0(9) . .
O282 W104 O284 101.8(10) . .
O273 W104 O284 154.6(6) . .
O272 W104 O284 86.9(9) . .
O282 W104 O283 104.1(9) . .
O273 W104 O283 88.7(9) . .
O272 W104 O283 153.9(6) . .
O284 W104 O283 84.1(9) . .
O282 W104 O299 171.9(9) . .
O273 W104 O299 71.1(6) . .
O272 W104 O299 72.5(6) . .
O284 W104 O299 83.8(6) . .
O283 W104 O299 82.2(6) . .
O365 W105 O362 103.3(10) . .
O365 W105 O388 102.3(9) . .
O362 W105 O388 94.7(7) . .
O365 W105 O366 101.8(9) . .
O362 W105 O366 88.2(7) . .
O388 W105 O366 154.3(9) . .
O365 W105 O367 98.3(10) . .
O362 W105 O367 157.7(8) . .
O388 W105 O367 85.8(8) . .
O366 W105 O367 82.2(7) . .
O365 W105 O396 169.1(9) . .
O362 W105 O396 86.6(6) . .
O388 W105 O396 72.1(7) . .
O366 W105 O396 82.6(7) . .
O367 W105 O396 72.2(7) . .
O365 W105 K2 96.5(8) . .
O362 W105 K2 39.5(5) . .
O388 W105 K2 57.7(6) . .
O366 W105 K2 127.6(5) . .
O367 W105 K2 142.8(5) . .
O396 W105 K2 88.4(4) . .
O224 W106 O221 107.4(9) . .
O224 W106 O231 103.6(9) . .
O221 W106 O231 96.0(10) . .
O224 W106 O222 103.7(9) . .
O221 W106 O222 82.4(11) . .
O231 W106 O222 151.8(8) . .
O224 W106 O226 103.4(9) . .
O221 W106 O226 148.9(8) . .
O231 W106 O226 81.0(9) . .
O222 W106 O226 86.0(8) . .
O371 W107 O368 101.2(10) . .
O371 W107 O377 102.7(9) . .
O368 W107 O377 85.3(9) . .
O371 W107 O373 103.9(10) . .
O368 W107 O373 154.8(7) . .
O377 W107 O373 90.7(9) . .
O371 W107 O370 103.0(9) . .
O368 W107 O370 86.7(9) . .
O377 W107 O370 154.2(7) . .
O373 W107 O370 86.2(8) . .
O371 W107 O395 168.9(8) . .
O368 W107 O395 69.3(6) . .
O377 W107 O395 71.5(6) . .
O373 W107 O395 85.9(6) . .
O370 W107 O395 82.6(6) . .
O286 W108 O271 102.5(10) . .
O286 W108 O289 104.0(9) . .
O271 W108 O289 153.4(7) . .
O286 W108 O284 104.5(10) . .
O271 W108 O284 90.4(9) . .
O289 W108 O284 85.5(9) . .
O286 W108 O288 100.1(10) . .
O271 W108 O288 85.1(8) . .
O289 W108 O288 87.7(8) . .
O284 W108 O288 155.3(7) . .
O285 W109 O289 105.8(12) . .
O285 W109 O297 104.6(11) . .
O289 W109 O297 147.9(7) . .
O285 W109 O283 104.7(9) . .
O289 W109 O283 85.9(9) . .
O297 W109 O283 76.7(9) . .
O285 W109 O287 105.8(9) . .
O289 W109 O287 76.9(9) . .
O297 W109 O287 104.4(7) . .
O283 W109 O287 148.1(7) . .
O285 W109 O300 168.3(10) . .
O289 W109 O300 83.8(7) . .
O297 W109 O300 67.4(6) . .
O283 W109 O300 82.3(6) . .
O287 W109 O300 69.5(5) . .
O296 W110 O297 104.7(7) . .
O296 W110 O298 102.2(9) . .
O297 W110 O298 76.8(8) . .
O296 W110 O280 103.4(8) . .
O297 W110 O280 150.6(7) . .
O298 W110 O280 89.0(7) . .
O296 W110 O295 111.3(7) . .
O297 W110 O295 112.0(7) . .
O298 W110 O295 140.9(6) . .
O280 W110 O295 64.6(7) . .
O296 W110 O300 170.8(8) . .
O297 W110 O300 70.8(5) . .
O298 W110 O300 84.9(7) . .
O280 W110 O300 82.4(6) . .
O295 W110 O300 64.5(6) . .
O296 W110 K21 86.7(6) . .
O297 W110 K21 143.2(6) . .
O298 W110 K21 135.8(5) . .
O280 W110 K21 47.0(5) . .
O295 W110 K21 33.6(5) . .
O300 W110 K21 92.4(4) . .
O325 W111 O342 102.2(12) . .
O325 W111 O327 103.7(11) . .
O342 W111 O327 89.6(11) . .
O325 W111 O323 101.3(11) . .
O342 W111 O323 86.0(10) . .
O327 W111 O323 155.0(8) . .
O325 W111 O324 108.4(11) . .
O342 W111 O324 149.4(8) . .
O327 W111 O324 85.4(10) . .
O323 W111 O324 85.9(9) . .
O329 W112 O336 100.2(13) . .
O329 W112 O330 101.6(12) . .
O336 W112 O330 87.6(11) . .
O329 W112 O328 105.0(12) . .
O336 W112 O328 90.3(10) . .
O330 W112 O328 153.2(9) . .
O329 W112 O327 103.7(13) . .
O336 W112 O327 156.1(8) . .
O330 W112 O327 85.9(12) . .
O328 W112 O327 85.3(10) . .
O326 W113 O324 108.5(12) . .
O326 W113 O322 101.4(9) . .
O324 W113 O322 87.8(11) . .
O326 W113 O332 99.7(12) . .
O324 W113 O332 151.7(9) . .
O322 W113 O332 89.3(10) . .
O326 W113 O328 104.7(10) . .
O324 W113 O328 86.9(10) . .
O322 W113 O328 153.7(8) . .
O332 W113 O328 83.4(10) . .
O326 W113 O349 168.0(10) . .
O324 W113 O349 82.0(9) . .
O322 W113 O349 72.5(6) . .
O332 W113 O349 70.3(8) . .
O328 W113 O349 81.3(8) . .
O339 W114 O343 103.7(8) . .
O339 W114 O340 102.6(10) . .
O343 W114 O340 89.6(8) . .
O339 W114 O338 102.3(9) . .
O343 W114 O338 90.1(8) . .
O340 W114 O338 154.4(7) . .
O339 W114 O330 98.5(9) . .
O343 W114 O330 157.8(7) . .
O340 W114 O330 86.2(10) . .
O338 W114 O330 84.4(10) . .
O339 W114 O347 168.1(9) . .
O343 W114 O347 86.6(6) . .
O340 W114 O347 83.1(7) . .
O338 W114 O347 71.4(6) . .
O330 W114 O347 71.2(7) . .
O339 W114 K2 98.3(7) . .
O343 W114 K2 36.4(6) . .
O340 W114 K2 125.6(6) . .
O338 W114 K2 55.6(5) . .
O330 W114 K2 139.0(9) . .
O347 W114 K2 86.4(4) . .
O337 W115 O345 104.5(10) . .
O337 W115 O338 101.2(9) . .
O345 W115 O338 93.9(8) . .
O337 W115 O334 102.7(10) . .
O345 W115 O334 87.4(7) . .
O338 W115 O334 154.9(9) . .
O337 W115 O336 99.1(10) . .
O345 W115 O336 156.0(9) . .
O338 W115 O336 86.0(9) . .
O334 W115 O336 82.9(8) . .
O337 W115 O347 169.4(9) . .
O345 W115 O347 84.7(8) . .
O338 W115 O347 72.4(7) . .
O334 W115 O347 82.8(8) . .
O336 W115 O347 72.3(8) . .
O337 W115 K2 96.6(7) . .
O345 W115 K2 40.3(5) . .
O338 W115 K2 56.2(6) . .
O334 W115 K2 127.5(6) . .
O336 W115 K2 141.3(7) . .
O347 W115 K2 87.0(4) . .
O335 W116 O334 101.8(10) . .
O335 W116 O333 104.4(9) . .
O334 W116 O333 89.8(7) . .
O335 W116 O332 100.0(10) . .
O334 W116 O332 87.1(8) . .
O333 W116 O332 155.5(9) . .
O335 W116 O331 100.9(9) . .
O334 W116 O331 157.2(9) . .
O333 W116 O331 87.0(7) . .
O332 W116 O331 86.6(8) . .
O335 W116 O349 170.2(8) . .
O334 W116 O349 84.6(9) . .
O333 W116 O349 82.9(7) . .
O332 W116 O349 72.7(8) . .
O331 W116 O349 72.6(7) . .
O335 W116 K13 87.8(8) . .
O334 W116 K13 136.7(6) . .
O333 W116 K13 47.1(5) . .
O332 W116 K13 133.1(6) . .
O331 W116 K13 46.7(6) . .
O349 W116 K13 92.6(5) . .
O223 W117 O238 102.0(8) . .
O223 W117 O220 103.3(8) . .
O238 W117 O220 84.8(7) . .
O223 W117 O225 103.0(8) . .
O238 W117 O225 91.2(8) . .
O220 W117 O225 153.7(7) . .
O223 W117 O222 102.3(9) . .
O238 W117 O222 155.5(6) . .
O220 W117 O222 86.4(8) . .
O225 W117 O222 86.6(8) . .
O223 W117 K39 61.9(8) . 2_656
O238 W117 K39 40.1(6) . 2_656
O220 W117 K39 93.8(6) . 2_656
O225 W117 K39 99.8(7) . 2_656
O222 W117 K39 163.8(6) . 2_656
O381 W118 O384 102.2(9) . .
O381 W118 O391 101.4(7) . .
O384 W118 O391 87.7(6) . .
O381 W118 O376 100.4(8) . .
O384 W118 O376 87.6(7) . .
O391 W118 O376 158.2(8) . .
O381 W118 O386 102.5(8) . .
O384 W118 O386 155.2(8) . .
O391 W118 O386 88.8(6) . .
O376 W118 O386 86.7(7) . .
O381 W118 O394 169.6(6) . .
O384 W118 O394 85.2(7) . .
O391 W118 O394 86.0(6) . .
O376 W118 O394 72.4(7) . .
O386 W118 O394 70.1(6) . .
O381 W118 K45 75.6(8) . .
O384 W118 K45 50.6(7) . .
O391 W118 K45 134.7(7) . .
O376 W118 K45 52.2(7) . .
O386 W118 K45 136.4(7) . .
O394 W118 K45 104.5(6) . .
O381 W118 K25 94.2(7) . .
O384 W118 K25 129.1(5) . .
O391 W118 K25 41.7(5) . .
O376 W118 K25 136.4(5) . .
O386 W118 K25 49.9(5) . .
O394 W118 K25 86.5(4) . .
K45 W118 K25 168.6(6) . .
O263 W119 O264 102.5(7) . .
O263 W119 O251 100.7(7) . .
O264 W119 O251 95.8(7) . .
O263 W119 O265 95.3(7) . .
O264 W119 O265 95.5(7) . .
O251 W119 O265 157.9(6) . .
O263 W119 O262 89.3(6) . .
O264 W119 O262 168.1(6) . .
O251 W119 O262 80.6(6) . .
O265 W119 O262 84.5(6) . .
O263 W119 O266 163.4(6) . .
O264 W119 O266 93.0(6) . .
O251 W119 O266 83.3(6) . .
O265 W119 O266 77.2(6) . .
O262 W119 O266 75.4(5) . .
O263 W119 K8 49.0(6) . .
O264 W119 K8 114.1(6) . .
O251 W119 K8 140.0(4) . .
O265 W119 K8 48.1(4) . .
O262 W119 K8 74.6(4) . .
O266 W119 K8 118.9(5) . .
O263 W119 K5 127.9(5) . .
O264 W119 K5 118.4(5) . .
O251 W119 K5 47.6(5) . .
O265 W119 K5 110.4(4) . .
O262 W119 K5 51.2(4) . .
O266 W119 K5 45.2(4) . .
K8 W119 K5 125.03(11) . .
O263 W119 K39 67.5(6) . .
O264 W119 K39 36.9(7) . .
O251 W119 K39 112.9(6) . .
O265 W119 K39 87.2(6) . .
O262 W119 K39 154.5(5) . .
O266 W119 K39 126.0(5) . .
K8 W119 K39 81.9(4) . .
K5 W119 K39 153.1(4) . .
O263 W119 K10 117.6(5) . .
O264 W119 K10 35.2(6) . .
O251 W119 K10 62.5(4) . .
O265 W119 K10 122.3(4) . .
O262 W119 K10 136.7(4) . .
O266 W119 K10 78.6(4) . .
K8 W119 K10 148.60(13) . .
K5 W119 K10 86.10(11) . .
K39 W119 K10 67.1(4) . .
O300 Se1 O299 97.0(8) . .
O300 Se1 O301 98.4(8) . .
O299 Se1 O301 99.6(8) . .
O247 Se2 O246 99.0(8) . .
O247 Se2 O248 99.8(9) . .
O246 Se2 O248 99.1(7) . .
O348 Se3 O347 98.7(9) . .
O348 Se3 O349 98.3(10) . .
O347 Se3 O349 97.2(9) . .
O143 Se4 O142 98.7(8) . .
O143 Se4 O144 97.7(8) . .
O142 Se4 O144 99.1(7) . .
O396 Se5 O395 97.5(7) . .
O396 Se5 O394 97.8(8) . .
O395 Se5 O394 98.2(7) . .
O33 Se6 O32 98.0(6) . .
O33 Se6 O31 98.7(7) . .
O32 Se6 O31 98.0(6) . .
O64 Se7 O65 97.8(7) . .
O64 Se7 O66 99.8(8) . .
O65 Se7 O66 99.2(7) . .
O181 Se8 O183 99.7(8) . .
O181 Se8 O182 98.0(7) . .
O183 Se8 O182 97.8(8) . .
O307 Fe1 O100 105.7(6) . .
O307 Fe1 O408 84.9(8) . .
O100 Fe1 O408 84.5(7) . .
O307 Fe1 O308 87.8(6) . .
O100 Fe1 O308 90.5(6) . .
O408 Fe1 O308 169.6(6) . .
O307 Fe1 O407 161.3(6) . .
O100 Fe1 O407 92.6(5) . .
O408 Fe1 O407 93.3(7) . .
O308 Fe1 O407 96.0(6) . .
O307 Fe1 O309 92.4(5) . .
O100 Fe1 O309 161.0(5) . .
O408 Fe1 O309 91.9(7) . .
O308 Fe1 O309 95.7(6) . .
O407 Fe1 O309 69.0(5) . .
O206 Fe2 O411 169.2(7) . .
O206 Fe2 O207 88.2(7) . .
O411 Fe2 O207 90.2(6) . .
O206 Fe2 O99 82.1(8) . .
O411 Fe2 O99 88.1(6) . .
O207 Fe2 O99 105.6(6) . .
O206 Fe2 O106 89.0(7) . .
O411 Fe2 O106 95.8(6) . .
O207 Fe2 O106 161.4(6) . .
O99 Fe2 O106 92.2(5) . .
O206 Fe2 O203 94.7(7) . .
O411 Fe2 O203 96.0(6) . .
O207 Fe2 O203 91.4(6) . .
O99 Fe2 O203 162.5(5) . .
O106 Fe2 O203 70.5(5) . .
O29 K1 O63 102.0(4) . .
O29 K1 O58 158.4(4) . .
O63 K1 O58 77.0(4) . .
O29 K1 O30 74.9(4) . .
O63 K1 O30 157.9(4) . .
O58 K1 O30 97.8(4) . .
O29 K1 O80 128.6(4) . .
O63 K1 O80 129.3(4) . .
O58 K1 O80 55.4(4) . .
O30 K1 O80 56.8(4) . .
O29 K1 O79 57.0(4) . .
O63 K1 O79 57.3(4) . .
O58 K1 O79 132.1(5) . .
O30 K1 O79 129.9(4) . .
O80 K1 O79 151.7(4) . .
O29 K1 O78 106.7(4) . .
O63 K1 O78 55.1(4) . .
O58 K1 O78 90.6(4) . .
O30 K1 O78 147.0(4) . .
O80 K1 O78 105.1(4) . .
O79 K1 O78 53.1(3) . .
O29 K1 O72 85.2(4) . .
O63 K1 O72 147.1(4) . .
O58 K1 O72 107.5(4) . .
O30 K1 O72 55.0(4) . .
O80 K1 O72 54.3(4) . .
O79 K1 O72 104.2(4) . .
O78 K1 O72 92.0(4) . .
O29 K1 O77 54.8(4) . .
O63 K1 O77 106.0(4) . .
O58 K1 O77 146.6(4) . .
O30 K1 O77 90.3(4) . .
O80 K1 O77 105.4(4) . .
O79 K1 O77 52.2(4) . .
O78 K1 O77 66.8(4) . .
O72 K1 O77 52.3(4) . .
O29 K1 O71 146.6(4) . .
O63 K1 O71 87.9(4) . .
O58 K1 O71 54.8(4) . .
O30 K1 O71 106.8(4) . .
O80 K1 O71 52.4(4) . .
O79 K1 O71 106.2(4) . .
O78 K1 O71 53.6(4) . .
O72 K1 O71 70.5(4) . .
O77 K1 O71 91.8(4) . .
O29 K1 O56 109.2(4) . .
O63 K1 O56 51.8(4) . .
O58 K1 O56 53.0(4) . .
O30 K1 O56 107.9(4) . .
O80 K1 O56 101.9(4) . .
O79 K1 O56 100.8(4) . .
O78 K1 O56 102.7(4) . .
O72 K1 O56 155.0(4) . .
O77 K1 O56 152.5(4) . .
O71 K1 O56 102.1(4) . .
O29 K1 O23 51.1(4) . .
O63 K1 O23 108.6(4) . .
O58 K1 O23 108.3(4) . .
O30 K1 O23 52.1(4) . .
O80 K1 O23 102.3(4) . .
O79 K1 O23 99.7(4) . .
O78 K1 O23 152.4(3) . .
O72 K1 O23 100.9(4) . .
O77 K1 O23 102.3(4) . .
O71 K1 O23 154.0(4) . .
O56 K1 O23 75.1(3) . .
O343 K2 O362 158.9(5) . .
O343 K2 O389 102.3(4) . .
O362 K2 O389 76.4(5) . .
O343 K2 O345 76.6(6) . .
O362 K2 O345 97.7(6) . .
O389 K2 O345 161.0(5) . .
O343 K2 O354 56.2(5) . .
O362 K2 O354 144.7(5) . .
O389 K2 O354 106.9(5) . .
O345 K2 O354 88.5(5) . .
O343 K2 O398 107.9(5) . .
O362 K2 O398 88.9(5) . .
O389 K2 O398 55.3(4) . .
O345 K2 O398 143.5(5) . .
O354 K2 O398 67.2(4) . .
O343 K2 O353 128.6(5) . .
O362 K2 O353 56.7(5) . .
O389 K2 O353 129.0(5) . .
O345 K2 O353 55.5(5) . .
O354 K2 O353 101.4(5) . .
O398 K2 O353 101.5(5) . .
O343 K2 O356 57.3(5) . .
O362 K2 O356 130.8(5) . .
O389 K2 O356 56.4(4) . .
O345 K2 O356 131.4(5) . .
O354 K2 O356 54.8(4) . .
O398 K2 O356 54.6(5) . .
O353 K2 O356 149.9(5) . .
O343 K2 O363 146.7(5) . .
O362 K2 O363 54.3(5) . .
O389 K2 O363 87.1(4) . .
O345 K2 O363 104.3(5) . .
O354 K2 O363 90.5(4) . .
O398 K2 O363 52.0(5) . .
O353 K2 O363 50.8(5) . .
O356 K2 O363 106.3(5) . .
O343 K2 O352 87.7(5) . .
O362 K2 O352 105.4(5) . .
O389 K2 O352 145.2(5) . .
O345 K2 O352 53.7(4) . .
O354 K2 O352 51.8(4) . .
O398 K2 O352 89.9(4) . .
O353 K2 O352 50.7(5) . .
O356 K2 O352 106.1(5) . .
O363 K2 O352 68.3(4) . .
O343 K2 O338 51.9(5) . .
O362 K2 O338 108.5(5) . .
O389 K2 O338 112.0(4) . .
O345 K2 O338 52.2(4) . .
O354 K2 O338 102.7(5) . .
O398 K2 O338 156.2(5) . .
O353 K2 O338 101.7(5) . .
O356 K2 O338 101.7(5) . .
O363 K2 O338 151.8(5) . .
O352 K2 O338 100.5(4) . .
O343 K2 O388 110.2(5) . .
O362 K2 O388 52.5(5) . .
O389 K2 O388 50.7(5) . .
O345 K2 O388 111.4(5) . .
O354 K2 O388 153.7(5) . .
O398 K2 O388 101.1(5) . .
O353 K2 O388 104.1(5) . .
O356 K2 O388 99.0(5) . .
O363 K2 O388 100.6(4) . .
O352 K2 O388 154.4(5) . .
O338 K2 O388 78.4(4) . .
O86 K3 O392 85.0(4) . .
O86 K3 O602 159.2(8) . .
O392 K3 O602 83.3(8) . .
O86 K3 O27 115.9(4) . .
O392 K3 O27 148.8(5) . .
O602 K3 O27 82.1(8) . .
O86 K3 O379 88.9(5) . .
O392 K3 O379 74.4(5) . .
O602 K3 O379 71.4(8) . .
O27 K3 O379 125.7(5) . .
O86 K3 O26 53.6(4) . .
O392 K3 O26 136.6(5) . .
O602 K3 O26 130.7(8) . .
O27 K3 O26 72.0(4) . .
O379 K3 O26 90.6(5) . .
O86 K3 O75 130.3(4) . .
O392 K3 O75 93.7(5) . .
O602 K3 O75 67.8(8) . .
O27 K3 O75 55.3(4) . .
O379 K3 O75 138.5(5) . .
O26 K3 O75 121.7(4) . .
O86 K3 O103 62.2(4) . .
O392 K3 O103 76.8(4) . .
O602 K3 O103 130.8(8) . .
O27 K3 O103 92.3(4) . .
O379 K3 O103 140.6(5) . .
O26 K3 O103 92.2(4) . .
O75 K3 O103 69.1(4) . .
O86 K3 O19 102.3(5) . .
O392 K3 O19 148.8(4) . .
O602 K3 O19 79.7(8) . .
O27 K3 O19 53.3(4) . .
O379 K3 O19 75.4(4) . .
O26 K3 O19 51.2(4) . .
O75 K3 O19 103.7(4) . .
O103 K3 O19 133.6(4) . .
O86 K3 W31 24.6(3) . .
O392 K3 W31 109.4(3) . .
O602 K3 W31 161.1(8) . .
O27 K3 W31 92.3(3) . .
O379 K3 W31 98.0(4) . .
O26 K3 W31 31.4(2) . .
O75 K3 W31 123.2(3) . .
O103 K3 W31 67.2(3) . .
O19 K3 W31 82.5(3) . .
O86 K3 W10 122.7(3) . .
O392 K3 W10 118.7(4) . .
O602 K3 W10 78.0(7) . .
O27 K3 W10 30.9(3) . .
O379 K3 W10 145.2(4) . .
O26 K3 W10 97.0(3) . .
O75 K3 W10 25.5(3) . .
O103 K3 W10 73.2(3) . .
O19 K3 W10 83.1(3) . .
W31 K3 W10 106.08(12) . .
O86 K3 W1' 67.0(7) . .
O392 K3 W1' 104.9(7) . .
O602 K3 W1' 132.9(10) . .
O27 K3 W1' 67.1(7) . .
O379 K3 W1' 155.7(8) . .
O26 K3 W1' 73.1(7) . .
O75 K3 W1' 65.5(7) . .
O103 K3 W1' 28.2(7) . .
O19 K3 W1' 105.9(7) . .
W31 K3 W1' 58.8(6) . .
W10 K3 W1' 57.0(6) . .
O138 K4 O150 159.4(5) . .
O138 K4 O140 77.3(5) . .
O150 K4 O140 98.0(5) . .
O138 K4 O180 101.5(5) . .
O150 K4 O180 76.1(5) . .
O140 K4 O180 160.3(5) . .
O138 K4 O190 54.4(5) . .
O150 K4 O190 146.1(5) . .
O140 K4 O190 89.0(5) . .
O180 K4 O190 106.4(5) . .
O138 K4 O148 129.1(5) . .
O150 K4 O148 57.8(5) . .
O140 K4 O148 56.0(4) . .
O180 K4 O148 129.4(4) . .
O190 K4 O148 101.7(5) . .
O138 K4 O185 106.2(5) . .
O150 K4 O185 89.3(5) . .
O140 K4 O185 144.5(4) . .
O180 K4 O185 55.1(4) . .
O190 K4 O185 67.3(4) . .
O148 K4 O185 101.6(4) . .
O138 K4 O187 56.6(5) . .
O150 K4 O187 130.2(5) . .
O140 K4 O187 131.7(4) . .
O180 K4 O187 56.1(4) . .
O190 K4 O187 54.0(5) . .
O148 K4 O187 148.8(5) . .
O185 K4 O187 53.6(4) . .
O138 K4 O151 146.4(5) . .
O150 K4 O151 54.2(4) . .
O140 K4 O151 105.1(5) . .
O180 K4 O151 86.9(4) . .
O190 K4 O151 91.9(4) . .
O148 K4 O151 50.6(4) . .
O185 K4 O151 52.6(4) . .
O187 K4 O151 105.9(5) . .
O138 K4 O146 87.4(5) . .
O150 K4 O146 106.1(4) . .
O140 K4 O146 53.4(4) . .
O180 K4 O146 146.2(5) . .
O190 K4 O146 53.0(4) . .
O148 K4 O146 50.0(4) . .
O185 K4 O146 91.1(4) . .
O187 K4 O146 106.4(4) . .
O151 K4 O146 69.3(4) . .
O138 K4 O135 52.7(5) . .
O150 K4 O135 108.5(5) . .
O140 K4 O135 52.8(4) . .
O180 K4 O135 110.7(4) . .
O190 K4 O135 102.1(4) . .
O148 K4 O135 103.2(5) . .
O185 K4 O135 154.6(5) . .
O187 K4 O135 101.3(4) . .
O151 K4 O135 152.7(5) . .
O146 K4 O135 100.7(4) . .
O138 K4 O155 109.5(4) . .
O150 K4 O155 52.6(4) . .
O140 K4 O155 109.3(5) . .
O180 K4 O155 52.1(5) . .
O190 K4 O155 153.3(5) . .
O148 K4 O155 104.7(4) . .
O185 K4 O155 102.7(4) . .
O187 K4 O155 99.8(5) . .
O151 K4 O155 101.3(4) . .
O146 K4 O155 153.7(5) . .
O135 K4 O155 76.1(4) . .
O236 K5 O243 76.6(5) . .
O236 K5 O266 158.3(5) . .
O243 K5 O266 101.6(5) . .
O236 K5 O276 96.5(5) . .
O243 K5 O276 158.6(4) . .
O266 K5 O276 77.2(5) . .
O236 K5 O277 55.5(5) . .
O243 K5 O277 128.6(5) . .
O266 K5 O277 129.7(5) . .
O276 K5 O277 55.8(5) . .
O236 K5 O251 131.4(5) . .
O243 K5 O251 56.7(5) . .
O266 K5 O251 56.8(4) . .
O276 K5 O251 132.0(5) . .
O277 K5 O251 151.4(5) . .
O236 K5 O262 147.3(4) . .
O243 K5 O262 106.0(4) . .
O266 K5 O262 54.3(4) . .
O276 K5 O262 90.8(4) . .
O277 K5 O262 105.3(5) . .
O251 K5 O262 52.7(4) . .
O236 K5 O278 107.5(5) . .
O243 K5 O278 146.3(4) . .
O266 K5 O278 86.1(5) . .
O276 K5 O278 55.0(4) . .
O277 K5 O278 53.9(5) . .
O251 K5 O278 104.8(4) . .
O262 K5 O278 52.6(4) . .
O236 K5 O253 54.7(4) . .
O243 K5 O253 86.1(4) . .
O266 K5 O253 147.0(4) . .
O276 K5 O253 106.7(5) . .
O277 K5 O253 52.8(4) . .
O251 K5 O253 105.3(4) . .
O262 K5 O253 92.7(4) . .
O278 K5 O253 71.3(4) . .
O236 K5 O250 91.1(5) . .
O243 K5 O250 54.7(4) . .
O266 K5 O250 105.7(4) . .
O276 K5 O250 146.5(4) . .
O277 K5 O250 104.7(5) . .
O251 K5 O250 52.5(4) . .
O262 K5 O250 66.8(4) . .
O278 K5 O250 91.6(4) . .
O253 K5 O250 53.1(4) . .
O236 K5 O230 52.5(4) . .
O243 K5 O230 52.1(4) . .
O266 K5 O230 109.0(5) . .
O276 K5 O230 107.6(4) . .
O277 K5 O230 102.0(5) . .
O251 K5 O230 100.3(4) . .
O262 K5 O230 152.5(4) . .
O278 K5 O230 154.8(4) . .
O253 K5 O230 101.0(4) . .
O250 K5 O230 102.9(4) . .
O236 K5 O274 107.6(5) . .
O243 K5 O274 109.4(4) . .
O266 K5 O274 52.0(4) . .
O276 K5 O274 52.9(4) . .
O277 K5 O274 102.5(5) . .
O251 K5 O274 100.5(4) . .
O262 K5 O274 102.2(5) . .
O278 K5 O274 101.2(4) . .
O253 K5 O274 154.2(4) . .
O250 K5 O274 152.5(4) . .
O230 K5 O274 75.0(4) . .
O111 K6 O101 84.7(4) . .
O111 K6 O523 81.0(7) . .
O101 K6 O523 159.3(7) . .
O111 K6 O62 149.5(5) . .
O101 K6 O62 115.1(5) . .
O523 K6 O62 84.3(7) . .
O111 K6 O114 72.1(5) . .
O101 K6 O114 89.6(5) . .
O523 K6 O114 71.8(7) . .
O62 K6 O114 127.7(5) . .
O111 K6 O76 92.7(5) . .
O101 K6 O76 128.5(5) . .
O523 K6 O76 67.4(7) . .
O62 K6 O76 56.8(4) . .
O114 K6 O76 138.2(5) . .
O111 K6 O102 77.7(4) . .
O101 K6 O102 61.6(4) . .
O523 K6 O102 128.6(7) . .
O62 K6 O102 91.1(4) . .
O114 K6 O102 140.0(5) . .
O76 K6 O102 67.6(4) . .
O111 K6 O61 136.6(4) . .
O101 K6 O61 53.2(4) . .
O523 K6 O61 135.5(7) . .
O62 K6 O61 70.3(4) . .
O114 K6 O61 95.3(5) . .
O76 K6 O61 120.1(4) . .
O102 K6 O61 88.9(4) . .
O111 K6 O54 150.1(5) . .
O101 K6 O54 100.7(5) . .
O523 K6 O54 84.8(7) . .
O62 K6 O54 53.0(4) . .
O114 K6 O54 78.5(5) . .
O76 K6 O54 105.9(4) . .
O102 K6 O54 130.8(4) . .
O61 K6 O54 50.7(4) . .
O111 K6 W16 118.9(4) . .
O101 K6 W16 122.2(3) . .
O523 K6 W16 78.1(6) . .
O62 K6 W16 31.1(3) . .
O114 K6 W16 145.8(4) . .
O76 K6 W16 26.5(3) . .
O102 K6 W16 72.6(3) . .
O61 K6 W16 95.1(3) . .
O54 K6 W16 83.3(3) . .
O111 K6 W23 109.5(3) . .
O101 K6 W23 25.1(3) . .
O523 K6 W23 164.7(6) . .
O62 K6 W23 90.9(3) . .
O114 K6 W23 100.3(4) . .
O76 K6 W23 121.5(3) . .
O102 K6 W23 65.8(3) . .
O61 K6 W23 30.3(2) . .
O54 K6 W23 80.7(3) . .
W16 K6 W23 104.97(12) . .
O111 K6 W2' 104.7(7) . .
O101 K6 W2' 65.3(7) . .
O523 K6 W2' 133.1(9) . .
O62 K6 W2' 67.3(7) . .
O114 K6 W2' 154.9(7) . .
O76 K6 W2' 65.9(7) . .
O102 K6 W2' 27.0(7) . .
O61 K6 W2' 69.5(7) . .
O54 K6 W2' 104.2(7) . .
W16 K6 W2' 58.1(6) . .
W23 K6 W2' 56.5(6) . .
O212 K7 O550 159.8(8) . .
O212 K7 O199 85.0(5) . .
O550 K7 O199 81.6(7) . .
O212 K7 O244 115.3(4) . .
O550 K7 O244 83.2(7) . .
O199 K7 O244 149.4(5) . .
O212 K7 O175 89.5(5) . .
O550 K7 O175 71.8(8) . .
O199 K7 O175 70.9(5) . .
O244 K7 O175 128.2(5) . .
O212 K7 O252 62.9(5) . .
O550 K7 O252 128.2(8) . .
O199 K7 O252 78.6(4) . .
O244 K7 O252 90.4(4) . .
O175 K7 O252 140.5(4) . .
O212 K7 O249 129.6(5) . .
O550 K7 O249 66.8(8) . .
O199 K7 O249 94.4(5) . .
O244 K7 O249 55.2(4) . .
O175 K7 O249 137.7(5) . .
O252 K7 O249 67.6(4) . .
O212 K7 O214 53.7(4) . .
O550 K7 O214 133.5(7) . .
O199 K7 O214 136.9(4) . .
O244 K7 O214 70.8(4) . .
O175 K7 O214 94.5(5) . .
O252 K7 O214 90.9(4) . .
O249 K7 O214 120.1(4) . .
O212 K7 O242 102.2(5) . .
O550 K7 O242 82.5(7) . .
O199 K7 O242 149.5(4) . .
O244 K7 O242 52.3(4) . .
O175 K7 O242 79.4(5) . .
O252 K7 O242 131.2(4) . .
O249 K7 O242 102.9(4) . .
O214 K7 O242 51.0(4) . .
O212 K7 W9' 66.4(5) . .
O550 K7 W9' 131.5(8) . .
O199 K7 W9' 103.3(5) . .
O244 K7 W9' 68.4(5) . .
O175 K7 W9' 155.8(5) . .
O252 K7 W9' 24.7(4) . .
O249 K7 W9' 64.8(5) . .
O214 K7 W9' 73.5(5) . .
O242 K7 W9' 106.8(5) . .
O212 K7 W40 25.1(3) . .
O550 K7 W40 163.6(7) . .
O199 K7 W40 110.0(4) . .
O244 K7 W40 91.2(3) . .
O175 K7 W40 100.2(4) . .
O252 K7 W40 67.1(3) . .
O249 K7 W40 122.0(3) . .
O214 K7 W40 30.9(2) . .
O242 K7 W40 81.9(3) . .
W9' K7 W40 58.8(4) . .
O212 K7 W27 122.1(3) . .
O550 K7 W27 77.9(7) . .
O199 K7 W27 119.6(4) . .
O244 K7 W27 30.6(3) . .
O175 K7 W27 146.1(4) . .
O252 K7 W27 71.7(3) . .
O249 K7 W27 25.7(3) . .
O214 K7 W27 95.4(3) . .
O242 K7 W27 81.8(3) . .
W9' K7 W27 57.6(4) . .
W40 K7 W27 104.84(12) . .
O314 K8 O303 85.2(5) . .
O314 K8 O525 81.8(6) . .
O303 K8 O525 160.1(7) . .
O314 K8 O265 150.2(5) . .
O303 K8 O265 114.7(5) . .
O525 K8 O265 83.5(6) . .
O314 K8 O319 72.6(5) . .
O303 K8 O319 89.2(5) . .
O525 K8 O319 72.6(7) . .
O265 K8 O319 126.6(4) . .
O314 K8 O263 94.0(5) . .
O303 K8 O263 129.6(5) . .
O525 K8 O263 66.6(6) . .
O265 K8 O263 56.3(4) . .
O319 K8 O263 138.5(5) . .
O314 K8 O260 77.9(5) . .
O303 K8 O260 61.9(5) . .
O525 K8 O260 128.9(7) . .
O265 K8 O260 91.6(4) . .
O319 K8 O260 140.2(4) . .
O263 K8 O260 68.7(4) . .
O314 K8 O292 137.1(5) . .
O303 K8 O292 53.4(4) . .
O525 K8 O292 134.0(6) . .
O265 K8 O292 69.6(4) . .
O319 K8 O292 94.0(5) . .
O263 K8 O292 119.7(4) . .
O260 K8 O292 89.7(4) . .
O314 K8 O270 150.3(5) . .
O303 K8 O270 100.2(5) . .
O525 K8 O270 84.2(6) . .
O265 K8 O270 51.9(4) . .
O319 K8 O270 78.2(5) . .
O263 K8 O270 104.3(4) . .
O260 K8 O270 130.4(4) . .
O292 K8 O270 49.7(4) . .
O314 K8 W119 119.5(4) . .
O303 K8 W119 122.5(4) . .
O525 K8 W119 77.2(5) . .
O265 K8 W119 31.3(3) . .
O319 K8 W119 145.4(4) . .
O263 K8 W119 25.9(3) . .
O260 K8 W119 73.2(3) . .
O292 K8 W119 94.9(3) . .
O270 K8 W119 82.3(3) . .
O314 K8 W4' 104.3(6) . .
O303 K8 W4' 65.4(6) . .
O525 K8 W4' 132.6(7) . .
O265 K8 W4' 68.2(5) . .
O319 K8 W4' 154.5(6) . .
O263 K8 W4' 66.2(5) . .
O260 K8 W4' 26.4(5) . .
O292 K8 W4' 70.8(5) . .
O270 K8 W4' 104.4(5) . .
W119 K8 W4' 58.7(4) . .
O314 K8 W38 109.9(4) . .
O303 K8 W38 24.9(3) . .
O525 K8 W38 163.8(6) . .
O265 K8 W38 90.5(3) . .
O319 K8 W38 99.6(4) . .
O263 K8 W38 121.9(3) . .
O260 K8 W38 66.1(3) . .
O292 K8 W38 30.7(2) . .
O270 K8 W38 80.3(3) . .
W119 K8 W38 105.02(13) . .
W4' K8 W38 56.9(4) . .
O339 K9 O383 98.7(6) 1_655 1_655
O339 K9 O67 85.1(6) 1_655 .
O383 K9 O67 136.3(6) 1_655 .
O339 K9 O554 76.4(12) 1_655 .
O383 K9 O554 75.0(12) 1_655 .
O67 K9 O554 146.4(12) . .
O339 K9 O22 144.6(5) 1_655 .
O383 K9 O22 116.7(5) 1_655 .
O67 K9 O22 70.1(5) . .
O554 K9 O22 111.0(11) . .
O339 K9 O16 90.6(6) 1_655 .
O383 K9 O16 155.8(6) 1_655 .
O67 K9 O16 66.5(5) . .
O554 K9 O16 85.7(12) . .
O22 K9 O16 56.9(4) . .
O339 K9 O17 141.8(7) 1_655 .
O383 K9 O17 74.2(5) 1_655 .
O67 K9 O17 76.4(5) . .
O554 K9 O17 133.8(11) . .
O22 K9 O17 56.9(4) . .
O16 K9 O17 111.3(5) . .
O339 K9 O503 73.9(6) 1_655 1_655
O383 K9 O503 72.6(6) 1_655 1_655
O67 K9 O503 66.7(5) . 1_655
O554 K9 O503 131.4(11) . 1_655
O22 K9 O503 115.6(5) . 1_655
O16 K9 O503 131.6(5) . 1_655
O17 K9 O503 68.1(5) . 1_655
O339 K9 W39 115.1(5) 1_655 .
O383 K9 W39 144.0(4) 1_655 .
O67 K9 W39 62.7(4) . .
O554 K9 W39 100.2(11) . .
O22 K9 W39 30.9(3) . .
O16 K9 W39 26.2(3) . .
O17 K9 W39 85.7(3) . .
O503 K9 W39 127.0(4) 1_655 .
O339 K9 K22 106.2(6) 1_655 1_655
O383 K9 K22 45.3(5) 1_655 1_655
O67 K9 K22 91.6(5) . 1_655
O554 K9 K22 120.2(11) . 1_655
O22 K9 K22 99.5(4) . 1_655
O16 K9 K22 151.4(4) . 1_655
O17 K9 K22 42.6(4) . 1_655
O503 K9 K22 39.6(4) 1_655 1_655
W39 K9 K22 127.6(3) . 1_655
O339 K9 W18 152.2(6) 1_655 .
O383 K9 W18 96.1(4) 1_655 .
O67 K9 W18 68.1(3) . .
O554 K9 W18 130.4(11) . .
O22 K9 W18 30.8(3) . .
O16 K9 W18 85.3(3) . .
O17 K9 W18 26.4(3) . .
O503 K9 W18 88.4(3) 1_655 .
W39 K9 W18 59.37(8) . .
K22 K9 W18 69.0(3) 1_655 .
O339 K9 W39' 131.3(6) 1_655 .
O383 K9 W39' 119.1(5) 1_655 .
O67 K9 W39' 87.1(4) . .
O554 K9 W39' 84.6(11) . .
O22 K9 W39' 27.8(4) . .
O16 K9 W39' 43.1(4) . .
O17 K9 W39' 81.3(4) . .
O503 K9 W39' 143.2(4) 1_655 .
W39 K9 W39' 26.4(2) . .
K22 K9 W39' 122.0(4) 1_655 .
W18 K9 W39' 57.0(2) . .
O241 K10 O264 90.4(5) 2_656 .
O241 K10 O267 149.8(6) 2_656 .
O264 K10 O267 73.5(5) . .
O241 K10 O568 68.3(11) 2_656 .
O264 K10 O568 82.4(11) . .
O267 K10 O568 84.0(11) . .
O241 K10 O240 131.1(5) 2_656 .
O264 K10 O240 122.9(5) . .
O267 K10 O240 78.5(6) . .
O568 K10 O240 142.4(10) . .
O241 K10 O245 81.0(5) 2_656 .
O264 K10 O245 86.1(5) . .
O267 K10 O245 122.1(5) . .
O568 K10 O245 147.0(10) . .
O240 K10 O245 68.4(5) . .
O241 K10 O550 69.4(7) 2_656 2_656
O264 K10 O550 151.7(7) . 2_656
O267 K10 O550 114.2(7) . 2_656
O568 K10 O550 71.9(12) . 2_656
O240 K10 O550 85.3(7) . 2_656
O245 K10 O550 109.0(7) . 2_656
O241 K10 K34 69.3(5) 2_656 2_656
O264 K10 K34 137.7(5) . 2_656
O267 K10 K34 138.7(6) . 2_656
O568 K10 K34 119.9(11) . 2_656
O240 K10 K34 62.0(5) . 2_656
O245 K10 K34 55.1(4) . 2_656
O550 K10 K34 54.3(7) 2_656 2_656
O241 K10 W119 103.6(3) 2_656 .
O264 K10 W119 21.8(3) . .
O267 K10 W119 70.3(4) . .
O568 K10 W119 103.3(10) . .
O240 K10 W119 101.7(3) . .
O245 K10 W119 71.6(3) . .
O550 K10 W119 172.5(6) 2_656 .
K34 K10 W119 126.7(4) 2_656 .
O241 K10 W27 96.6(3) 2_656 .
O264 K10 W27 71.4(3) . .
O267 K10 W27 102.1(4) . .
O568 K10 W27 149.8(10) . .
O240 K10 W27 67.2(3) . .
O245 K10 W27 21.4(3) . .
O550 K10 W27 128.8(7) 2_656 .
K34 K10 W27 74.5(3) 2_656 .
W119 K10 W27 53.33(7) . .
O241 K10 K39 55.7(5) 2_656 .
O264 K10 K39 36.3(5) . .
O267 K10 K39 101.2(6) . .
O568 K10 K39 62.1(10) . .
O240 K10 K39 154.0(5) . .
O245 K10 K39 91.0(5) . .
O550 K10 K39 117.3(7) 2_656 .
K34 K10 K39 119.4(5) 2_656 .
W119 K10 K39 55.2(4) . .
W27 K10 K39 87.7(4) . .
O241 K10 K34 45.7(4) 2_656 .
O264 K10 K34 82.8(4) . .
O267 K10 K34 149.7(4) . .
O568 K10 K34 111.8(10) . .
O240 K10 K34 99.6(4) . .
O245 K10 K34 35.7(4) . .
O550 K10 K34 95.6(7) 2_656 .
K34 K10 K34 56.2(5) 2_656 .
W119 K10 K34 80.7(3) . .
W27 K10 K34 51.4(2) . .
K39 K10 K34 67.4(4) . .
O579 K11 O107 117.9(11) 2_766 .
O579 K11 O101 109.9(11) 2_766 .
O107 K11 O101 77.6(5) . .
O579 K11 O117 78.3(10) 2_766 .
O107 K11 O117 154.4(6) . .
O101 K11 O117 117.3(5) . .
O579 K11 O141 90.3(11) 2_766 .
O107 K11 O141 103.1(5) . .
O101 K11 O141 157.1(6) . .
O117 K11 O141 54.7(5) . .
O579 K11 O113 134.5(10) 2_766 .
O107 K11 O113 106.1(5) . .
O101 K11 O113 89.5(5) . .
O117 K11 O113 56.4(5) . .
O141 K11 O113 68.2(5) . .
O579 K11 O105 167.3(11) 2_766 .
O107 K11 O105 56.3(4) . .
O101 K11 O105 58.8(4) . .
O117 K11 O105 111.5(5) . .
O141 K11 O105 102.0(5) . .
O113 K11 O105 55.2(4) . .
O579 K11 O147 86.1(11) 2_766 .
O107 K11 O147 59.2(6) . .
O101 K11 O147 136.0(5) . .
O117 K11 O147 105.8(6) . .
O141 K11 O147 53.4(5) . .
O113 K11 O147 108.4(5) . .
O105 K11 O147 98.5(5) . .
O579 K11 O81 59.6(11) 2_766 .
O107 K11 O81 85.2(5) . .
O101 K11 O81 54.2(5) . .
O117 K11 O81 120.4(5) . .
O141 K11 O81 148.4(5) . .
O113 K11 O81 139.3(5) . .
O105 K11 O81 107.7(4) . .
O147 K11 O81 110.8(5) . .
O579 K11 W34' 140.6(10) 2_766 .
O107 K11 W34' 26.4(3) . .
O101 K11 W34' 61.1(4) . .
O117 K11 W34' 141.0(5) . .
O141 K11 W34' 109.9(4) . .
O113 K11 W34' 84.8(4) . .
O105 K11 W34' 30.9(3) . .
O147 K11 W34' 80.4(5) . .
O81 K11 W34' 91.1(4) . .
O579 K11 W30 93.5(10) 2_766 .
O107 K11 W30 27.9(3) . .
O101 K11 W30 98.4(3) . .
O117 K11 W30 144.0(4) . .
O141 K11 W30 90.9(3) . .
O113 K11 W30 124.9(4) . .
O105 K11 W30 83.1(3) . .
O147 K11 W30 38.4(4) . .
O81 K11 W30 82.5(3) . .
W34' K11 W30 54.30(18) . .
O579 K11 W53 106.5(10) 2_766 .
O107 K11 W53 135.1(4) . .
O101 K11 W53 94.2(3) . .
O117 K11 W53 31.5(4) . .
O141 K11 W53 68.9(3) . .
O113 K11 W53 29.1(3) . .
O105 K11 W53 81.4(3) . .
O147 K11 W53 121.1(4) . .
O81 K11 W53 125.4(4) . .
W34' K11 W53 112.2(2) . .
W30 K11 W53 151.2(2) . .
O409 K12 O86 75.7(5) . .
O409 K12 O385 156.1(6) . .
O86 K12 O385 113.6(5) . .
O409 K12 O364 106.4(5) . .
O86 K12 O364 153.5(6) . .
O385 K12 O364 55.2(5) . .
O409 K12 O393 105.3(5) . .
O86 K12 O393 86.0(5) . .
O385 K12 O393 55.7(5) . .
O364 K12 O393 67.8(5) . .
O409 K12 O410 62.7(6) . .
O86 K12 O410 137.8(6) . .
O385 K12 O410 107.5(6) . .
O364 K12 O410 55.0(5) . .
O393 K12 O410 110.5(5) . .
O409 K12 O85 85.3(5) . .
O86 K12 O85 55.0(5) . .
O385 K12 O85 118.2(5) . .
O364 K12 O85 150.5(5) . .
O393 K12 O85 136.2(5) . .
O410 K12 O85 112.1(5) . .
O409 K12 O405 55.8(5) . .
O86 K12 O405 56.9(4) . .
O385 K12 O405 109.3(5) . .
O364 K12 O405 101.6(4) . .
O393 K12 O405 53.8(4) . .
O410 K12 O405 101.1(5) . .
O85 K12 O405 107.2(4) . .
O409 K12 W67' 24.9(4) . .
O86 K12 W67' 60.3(3) . .
O385 K12 W67' 139.9(4) . .
O364 K12 W67' 110.7(4) . .
O393 K12 W67' 84.2(4) . .
O410 K12 W67' 82.3(5) . .
O85 K12 W67' 91.4(4) . .
O405 K12 W67' 31.6(3) . .
O409 K12 W20' 28.0(4) . .
O86 K12 W20' 97.8(3) . .
O385 K12 W20' 148.1(4) . .
O364 K12 W20' 93.8(4) . .
O393 K12 W20' 124.4(4) . .
O410 K12 W20' 40.5(4) . .
O85 K12 W20' 84.1(3) . .
O405 K12 W20' 82.4(3) . .
W67' K12 W20' 52.73(14) . .
O409 K12 W31 78.2(4) . .
O86 K12 W31 26.6(3) . .
O385 K12 W31 120.3(4) . .
O364 K12 W31 175.4(4) . .
O393 K12 W31 111.1(4) . .
O410 K12 W31 128.6(4) . .
O85 K12 W31 28.4(3) . .
O405 K12 W31 80.8(3) . .
W67' K12 W31 73.36(16) . .
W20' K12 W31 90.38(15) . .
O409 K12 W63 133.7(4) . .
O86 K12 W63 91.1(4) . .
O385 K12 W63 30.7(4) . .
O364 K12 W63 68.2(4) . .
O393 K12 W63 28.6(3) . .
O410 K12 W63 122.3(4) . .
O85 K12 W63 122.9(3) . .
O405 K12 W63 79.6(3) . .
W67' K12 W63 111.1(2) . .
W20' K12 W63 151.1(2) . .
W31 K12 W63 108.66(18) . .
O311 K13 O303 77.2(6) . .
O311 K13 O331 155.9(6) . .
O303 K13 O331 115.9(6) . .
O311 K13 O333 103.3(6) . .
O303 K13 O333 156.5(6) . .
O331 K13 O333 56.2(5) . .
O311 K13 O315 106.3(5) . .
O303 K13 O315 89.4(5) . .
O331 K13 O315 56.4(5) . .
O333 K13 O315 67.6(5) . .
O311 K13 O302 85.5(5) . .
O303 K13 O302 55.2(5) . .
O331 K13 O302 118.6(5) . .
O333 K13 O302 148.0(6) . .
O315 K13 O302 139.9(5) . .
O311 K13 O312 56.7(4) . .
O303 K13 O312 58.6(4) . .
O331 K13 O312 111.1(5) . .
O333 K13 O312 101.5(5) . .
O315 K13 O312 55.0(4) . .
O302 K13 O312 108.8(4) . .
O311 K13 O351 59.8(6) . .
O303 K13 O351 136.4(6) . .
O331 K13 O351 106.9(6) . .
O333 K13 O351 53.2(6) . .
O315 K13 O351 108.2(5) . .
O302 K13 O351 110.8(5) . .
O312 K13 O351 99.0(5) . .
O311 K13 W60' 26.7(4) . .
O303 K13 W60' 61.3(4) . .
O331 K13 W60' 140.6(5) . .
O333 K13 W60' 109.1(4) . .
O315 K13 W60' 84.4(4) . .
O302 K13 W60' 92.6(4) . .
O312 K13 W60' 30.8(3) . .
O351 K13 W60' 80.6(5) . .
O311 K13 W20 27.9(4) . .
O303 K13 W20 98.5(4) . .
O331 K13 W20 145.5(4) . .
O333 K13 W20 90.9(4) . .
O315 K13 W20 124.7(4) . .
O302 K13 W20 82.9(4) . .
O312 K13 W20 83.4(3) . .
O351 K13 W20 38.7(5) . .
W60' K13 W20 54.40(18) . .
O311 K13 W97 135.2(4) . .
O303 K13 W97 93.8(4) . .
O331 K13 W97 31.2(4) . .
O333 K13 W97 68.9(4) . .
O315 K13 W97 29.0(3) . .
O302 K13 W97 125.1(4) . .
O312 K13 W97 80.9(3) . .
O351 K13 W97 121.0(5) . .
W60' K13 W97 111.6(3) . .
W20 K13 W97 151.1(2) . .
O311 K13 W38 79.3(4) . .
O303 K13 W38 26.8(3) . .
O331 K13 W38 121.9(4) . .
O333 K13 W38 176.0(4) . .
O315 K13 W38 114.8(4) . .
O302 K13 W38 28.4(3) . .
O312 K13 W38 82.4(3) . .
O351 K13 W38 127.1(5) . .
W60' K13 W38 74.6(2) . .
W20 K13 W38 90.18(17) . .
W97 K13 W38 111.46(18) . .
O73 K14 O13 91.8(4) . 2_765
O73 K14 O47 74.2(5) . .
O13 K14 O47 150.2(5) 2_765 .
O73 K14 O18 120.2(4) . .
O13 K14 O18 132.0(5) 2_765 .
O47 K14 O18 77.0(5) . .
O73 K14 O74 85.2(4) . .
O13 K14 O74 83.2(4) 2_765 .
O47 K14 O74 120.7(5) . .
O18 K14 O74 66.7(4) . .
O73 K14 O606 75.2(11) . 2_765
O13 K14 O606 64.1(11) 2_765 2_765
O47 K14 O606 86.7(11) . 2_765
O18 K14 O606 152.2(11) . 2_765
O74 K14 O606 140.7(11) . 2_765
O73 K14 O602 149.8(7) . 2_765
O13 K14 O602 65.8(7) 2_765 2_765
O47 K14 O602 114.9(7) . 2_765
O18 K14 O602 90.0(7) . 2_765
O74 K14 O602 110.5(7) . 2_765
O606 K14 O602 76.6(13) 2_765 2_765
O73 K14 K36 136.8(5) . 2_765
O13 K14 K36 69.3(4) 2_765 2_765
O47 K14 K36 137.9(5) . 2_765
O18 K14 K36 62.9(4) . 2_765
O74 K14 K36 55.1(4) . 2_765
O606 K14 K36 123.5(11) 2_765 2_765
O602 K14 K36 55.9(7) 2_765 2_765
O73 K14 W16 20.8(3) . .
O13 K14 W16 104.9(3) 2_765 .
O47 K14 W16 70.6(4) . .
O18 K14 W16 99.8(3) . .
O74 K14 W16 71.3(3) . .
O606 K14 W16 95.6(11) 2_765 .
O602 K14 W16 169.8(6) 2_765 .
K36 K14 W16 126.4(4) 2_765 .
O73 K14 W10 70.3(3) . .
O13 K14 W10 98.1(3) 2_765 .
O47 K14 W10 101.5(4) . .
O18 K14 W10 65.8(3) . .
O74 K14 W10 20.9(3) . .
O606 K14 W10 140.6(11) 2_765 .
O602 K14 W10 130.3(7) 2_765 .
K36 K14 W10 74.4(3) 2_765 .
W16 K14 W10 53.12(7) . .
O73 K14 K33 37.8(4) . .
O13 K14 K33 56.5(4) 2_765 .
O47 K14 K33 101.0(5) . .
O18 K14 K33 154.4(4) . .
O74 K14 K33 93.9(4) . .
O606 K14 K33 50.6(11) 2_765 .
O602 K14 K33 113.3(7) 2_765 .
K36 K14 K33 120.6(4) 2_765 .
W16 K14 K33 56.5(3) . .
W10 K14 K33 90.0(3) . .
O73 K14 K45 116.1(6) . 2_765
O13 K14 K45 122.9(6) 2_765 2_765
O47 K14 K45 48.4(6) . 2_765
O18 K14 K45 76.4(6) . 2_765
O74 K14 K45 143.1(6) . 2_765
O606 K14 K45 75.9(11) 2_765 2_765
O602 K14 K45 66.6(8) 2_765 2_765
K36 K14 K45 106.5(6) 2_765 2_765
W16 K14 K45 118.5(5) . 2_765
W10 K14 K45 137.0(5) . 2_765
K33 K14 K45 121.6(5) . 2_765
O202 K15 O212 75.7(5) . .
O202 K15 O176 155.6(6) . .
O212 K15 O176 115.6(5) . .
O202 K15 O153 105.7(5) . .
O212 K15 O153 154.9(6) . .
O176 K15 O153 54.5(4) . .
O202 K15 O178 106.2(6) . .
O212 K15 O178 88.3(5) . .
O176 K15 O178 55.3(5) . .
O153 K15 O178 67.0(4) . .
O202 K15 O152 62.4(6) . .
O212 K15 O152 137.5(6) . .
O176 K15 O152 105.7(6) . .
O153 K15 O152 53.8(5) . .
O178 K15 O152 108.6(5) . .
O202 K15 O213 83.8(5) . .
O212 K15 O213 54.7(5) . .
O176 K15 O213 120.5(5) . .
O153 K15 O213 149.9(6) . .
O178 K15 O213 138.7(5) . .
O152 K15 O213 111.3(6) . .
O202 K15 O197 56.3(5) . .
O212 K15 O197 58.1(4) . .
O176 K15 O197 109.6(5) . .
O153 K15 O197 101.2(4) . .
O178 K15 O197 54.5(4) . .
O152 K15 O197 100.1(5) . .
O213 K15 O197 107.7(5) . .
O202 K15 W59' 25.0(4) . .
O212 K15 W59' 60.7(3) . .
O176 K15 W59' 140.4(5) . .
O153 K15 W59' 110.3(4) . .
O178 K15 W59' 85.2(4) . .
O152 K15 W59' 81.7(5) . .
O213 K15 W59' 90.5(4) . .
O197 K15 W59' 32.0(3) . .
O202 K15 W30' 27.4(4) . .
O212 K15 W30' 97.4(4) . .
O176 K15 W30' 146.4(4) . .
O153 K15 W30' 93.0(3) . .
O178 K15 W30' 124.0(4) . .
O152 K15 W30' 40.7(4) . .
O213 K15 W30' 82.7(4) . .
O197 K15 W30' 82.1(3) . .
W59' K15 W30' 52.22(15) . .
O202 K15 W73 134.3(5) . .
O212 K15 W73 93.0(4) . .
O176 K15 W73 30.9(4) . .
O153 K15 W73 67.7(3) . .
O178 K15 W73 28.3(3) . .
O152 K15 W73 120.5(4) . .
O213 K15 W73 125.4(4) . .
O197 K15 W73 79.9(3) . .
W59' K15 W73 111.8(3) . .
W30' K15 W73 150.2(2) . .
O202 K15 W40 77.7(4) . .
O212 K15 W40 26.6(4) . .
O176 K15 W40 122.5(4) . .
O153 K15 W40 176.3(4) . .
O178 K15 W40 113.5(4) . .
O152 K15 W40 128.2(4) . .
O213 K15 W40 28.2(3) . .
O197 K15 W40 81.7(3) . .
W59' K15 W40 73.32(17) . .
W30' K15 W40 89.65(17) . .
W73 K15 W40 110.83(19) . .
W29' K16 O92 146.9(8) . .
W29' K16 O59 42.7(7) . .
O92 K16 O59 120.0(6) . .
W29' K16 O571 108.2(15) . .
O92 K16 O571 86.7(14) . .
O59 K16 O571 150.6(14) . .
W29' K16 O60 44.3(7) . .
O92 K16 O60 109.0(6) . .
O59 K16 O60 71.3(5) . .
O571 K16 O60 89.5(13) . .
W29' K16 O52 19.6(7) . .
O92 K16 O52 164.5(6) . .
O59 K16 O52 56.2(5) . .
O571 K16 O52 94.7(14) . .
O60 K16 O52 55.7(5) . .
W29' K16 O577 101.9(15) . .
O92 K16 O577 108.0(15) . .
O59 K16 O577 94.0(15) . .
O571 K16 O577 88.3(19) . .
O60 K16 O577 142.8(15) . .
O52 K16 O577 87.5(14) . .
W29' K16 O70 100.1(8) . .
O92 K16 O70 71.6(5) . .
O59 K16 O70 57.4(4) . .
O571 K16 O70 151.3(14) . .
O60 K16 O70 114.9(5) . .
O52 K16 O70 111.2(5) . .
O577 K16 O70 81.2(14) . .
W29' K16 O90 99.1(7) . .
O92 K16 O90 54.8(4) . .
O59 K16 O90 107.9(5) . .
O571 K16 O90 76.4(13) . .
O60 K16 O90 55.5(4) . .
O52 K16 O90 110.5(5) . .
O577 K16 O90 157.0(15) . .
O70 K16 O90 104.2(4) . .
W29' K16 W6 125.4(7) . .
O92 K16 W6 24.7(3) . .
O59 K16 W6 115.1(4) . .
O571 K16 W6 83.7(13) . .
O60 K16 W6 84.4(4) . .
O52 K16 W6 140.1(5) . .
O577 K16 W6 132.1(14) . .
O70 K16 W6 83.9(3) . .
O90 K16 W6 30.4(3) . .
W29' K16 W29 28.3(6) . .
O92 K16 W29 135.2(5) . .
O59 K16 W29 69.2(4) . .
O571 K16 W29 83.3(13) . .
O60 K16 W29 27.8(3) . .
O52 K16 W29 30.5(3) . .
O577 K16 W29 115.2(14) . .
O70 K16 W29 125.3(4) . .
O90 K16 W29 80.4(3) . .
W6 K16 W29 110.6(3) . .
W29' K16 W66 27.4(6) . .
O92 K16 W66 148.8(5) . .
O59 K16 W66 29.0(3) . .
O571 K16 W66 124.1(13) . .
O60 K16 W66 70.5(4) . .
O52 K16 W66 30.9(3) . .
O577 K16 W66 80.2(14) . .
O70 K16 W66 80.4(3) . .
O90 K16 W66 122.6(4) . .
W6 K16 W66 141.0(3) . .
W29 K16 W66 54.78(13) . .
O208 K17 O237 113.8(7) . .
O208 K17 O235 161.0(7) . .
O237 K17 O235 55.2(6) . .
O208 K17 O215 107.8(6) . .
O237 K17 O215 69.1(5) . .
O235 K17 O215 55.1(5) . .
O208 K17 O412 66.6(5) . .
O237 K17 O412 55.9(6) . .
O235 K17 O412 109.3(6) . .
O215 K17 O412 110.6(6) . .
O208 K17 O210 55.0(5) . .
O237 K17 O210 104.6(6) . .
O235 K17 O210 109.9(5) . .
O215 K17 O210 55.3(4) . .
O412 K17 O210 100.2(5) . .
O208 K17 W96 143.0(6) . .
O237 K17 W96 29.4(4) . .
O235 K17 W96 29.9(4) . .
O215 K17 W96 69.3(3) . .
O412 K17 W96 79.7(4) . .
O210 K17 W96 120.7(4) . .
O208 K17 W71 134.6(5) . .
O237 K17 W71 68.7(4) . .
O235 K17 W71 30.7(4) . .
O215 K17 W71 27.8(3) . .
O412 K17 W71 122.9(5) . .
O210 K17 W71 80.0(4) . .
W96 K17 W71 54.59(13) . .
O208 K17 W7 24.6(3) . .
O237 K17 W7 111.3(5) . .
O235 K17 W7 139.0(5) . .
O215 K17 W7 84.0(4) . .
O412 K17 W7 80.3(4) . .
O210 K17 W7 30.5(3) . .
W96 K17 W7 138.0(4) . .
W71 K17 W7 110.2(3) . .
O208 K17 W41' 84.2(7) . .
O237 K17 W41' 31.0(7) . .
O235 K17 W41' 86.2(7) . .
O215 K17 W41' 85.9(7) . .
O412 K17 W41' 27.2(6) . .
O210 K17 W41' 95.5(7) . .
W96 K17 W41' 59.0(5) . .
W71 K17 W41' 95.8(6) . .
W7 K17 W41' 88.3(6) . .
O208 K17 W41 88.2(5) . .
O237 K17 W41 30.0(4) . .
O235 K17 W41 84.4(5) . .
O215 K17 W41 91.0(4) . .
O412 K17 W41 25.9(4) . .
O210 K17 W41 103.3(4) . .
W96 K17 W41 55.68(16) . .
W71 K17 W41 97.7(3) . .
W7 K17 W41 94.7(3) . .
W41' K17 W41 7.8(5) . .
O208 K17 K35" 39.2(8) . .
O237 K17 K35" 112.4(9) . .
O235 K17 K35" 154.9(9) . .
O215 K17 K35" 146.3(9) . .
O412 K17 K35" 57.0(9) . .
O210 K17 K35" 93.9(8) . .
W96 K17 K35" 129.3(8) . .
W71 K17 K35" 173.9(8) . .
W7 K17 K35" 63.7(7) . .
W41' K17 K35" 83.9(10) . .
W41 K17 K35" 82.7(8) . .
K18' K18 O610 145(3) . .
K18' K18 O505 57(2) . .
O610 K18 O505 88.1(16) . .
K18' K18 Na3 157(2) . .
O610 K18 Na3 57.6(16) . .
O505 K18 Na3 145.6(6) . .
K18' K18 O260 62(2) . .
O610 K18 O260 136.8(16) . .
O505 K18 O260 100.0(5) . .
Na3 K18 O260 103.8(6) . .
K18' K18 O252 61(2) . .
O610 K18 O252 130.8(16) . .
O505 K18 O252 100.6(5) . .
Na3 K18 O252 104.1(6) . .
O260 K18 O252 89.6(5) . .
K18' K18 O256 90(2) . .
O610 K18 O256 124.8(16) . .
O505 K18 O256 147.0(6) . .
Na3 K18 O256 67.3(5) . .
O260 K18 O256 58.5(4) . .
O252 K18 O256 58.4(4) . .
K18' K18 O530 91(2) . .
O610 K18 O530 56.5(16) . .
O505 K18 O530 43.8(6) . .
Na3 K18 O530 108.4(7) . .
O260 K18 O530 143.7(7) . .
O252 K18 O530 98.4(7) . .
O256 K18 O530 151.9(7) . .
K18' K18 K8 68(2) . .
O610 K18 K8 107.9(16) . .
O505 K18 K8 71.9(4) . .
Na3 K18 K8 113.6(5) . .
O260 K18 K8 39.2(3) . .
O252 K18 K8 120.9(4) . .
O256 K18 K8 96.3(4) . .
O530 K18 K8 110.1(6) . .
K18' K18 K7 67(2) . .
O610 K18 K7 102.2(16) . .
O505 K18 K7 74.2(4) . .
Na3 K18 K7 112.8(5) . .
O260 K18 K7 120.8(4) . .
O252 K18 K7 38.2(3) . .
O256 K18 K7 94.9(4) . .
O530 K18 K7 60.1(5) . .
K8 K18 K7 133.1(3) . .
K18 K18' O505 102(3) . .
K18 K18' O260 99(3) . .
O505 K18' O260 122.1(17) . .
K18 K18' O252 100(3) . .
O505 K18' O252 123.6(17) . .
O260 K18' O252 104.7(14) . .
K18 K18' O610 23(2) . .
O505 K18' O610 79.1(16) . .
O260 K18' O610 113.7(18) . .
O252 K18' O610 110.8(17) . .
K18 K18' O263 133(3) . .
O505 K18' O263 53.6(9) . .
O260 K18' O263 72.9(10) . .
O252 K18' O263 127.2(14) . .
O610 K18' O263 118.2(17) . .
K18 K18' O249 133(3) . .
O505 K18' O249 54.9(10) . .
O260 K18' O249 127.9(14) . .
O252 K18' O249 72.4(10) . .
O610 K18' O249 115.5(17) . .
O263 K18' O249 70.0(10) . .
K18 K18' O256 73(2) . .
O505 K18' O256 174.6(16) . .
O260 K18' O256 59.1(9) . .
O252 K18' O256 59.1(9) . .
O610 K18' O256 95.6(15) . .
O263 K18' O256 129.6(13) . .
O249 K18' O256 129.3(13) . .
K18 K18' W9' 122(3) . .
O505 K18' W9' 122.6(15) . .
O260 K18' W9' 87.8(11) . .
O252 K18' W9' 25.5(6) . .
O610 K18' W9' 136.1(17) . .
O263 K18' W9' 104.3(12) . .
O249 K18' W9' 67.9(9) . .
O256 K18' W9' 62.1(8) . .
K18 K18' Na3 16.6(18) . .
O505 K18' Na3 118.5(14) . .
O260 K18' Na3 89.0(11) . .
O252 K18' Na3 89.6(11) . .
O610 K18' Na3 39.5(12) . .
O263 K18' Na3 141.6(13) . .
O249 K18' Na3 141.5(13) . .
O256 K18' Na3 56.1(7) . .
W9' K18' Na3 108.6(11) . .
K18 K18' W4' 122(3) . .
O505 K18' W4' 120.9(15) . .
O260 K18' W4' 25.6(6) . .
O252 K18' W4' 88.2(11) . .
O610 K18' W4' 139.1(18) . .
O263 K18' W4' 67.5(9) . .
O249 K18' W4' 104.6(11) . .
O256 K18' W4' 62.7(8) . .
W9' K18' W4' 66.4(9) . .
Na3 K18' W4' 108.7(11) . .
K18 K18' W4 124(3) . .
O505 K18' W4 122.1(14) . .
O260 K18' W4 30.4(5) . .
O252 K18' W4 83.4(10) . .
O610 K18' W4 143.2(17) . .
O263 K18' W4 69.1(8) . .
O249 K18' W4 101.0(10) . .
O256 K18' W4 61.9(7) . .
W9' K18' W4 61.3(7) . .
Na3 K18' W4 110.7(10) . .
W4' K18' W4 5.2(4) . .
O355 K19 O51 128.5(7) . 1_455
O355 K19 O341 67.9(6) . .
O51 K19 O341 159.7(8) 1_455 .
O355 K19 O68 93.2(6) . 1_455
O51 K19 O68 69.0(6) 1_455 1_455
O341 K19 O68 126.6(8) . 1_455
O355 K19 O577 162.2(14) . 1_455
O51 K19 O577 69.3(14) 1_455 1_455
O341 K19 O577 94.5(14) . 1_455
O68 K19 O577 95.5(13) 1_455 1_455
O355 K19 O539 62.6(8) . 1_455
O51 K19 O539 133.3(8) 1_455 1_455
O341 K19 O539 62.0(8) . 1_455
O68 K19 O539 64.9(7) 1_455 1_455
O577 K19 O539 107.6(15) 1_455 1_455
O355 K19 K37 66.7(8) . .
O51 K19 K37 62.0(7) 1_455 .
O341 K19 K37 133.8(8) . .
O68 K19 K37 64.4(7) 1_455 .
O577 K19 K37 131.2(15) 1_455 .
O539 K19 K37 102.9(9) 1_455 .
O545 K20 O184 136.1(12) . .
O545 K20 O158 67.8(12) . 2_666
O184 K20 O158 128.3(8) . 2_666
O545 K20 O546 82.4(15) . .
O184 K20 O546 135.1(12) . .
O158 K20 O546 81.8(12) 2_666 .
O545 K20 O509 80.6(14) . .
O184 K20 O509 63.9(10) . .
O158 K20 O509 84.0(11) 2_666 .
O546 K20 O509 161.0(15) . .
O545 K20 O192 119.4(11) . .
O184 K20 O192 70.1(6) . .
O158 K20 O192 59.8(6) 2_666 .
O546 K20 O192 116.0(12) . .
O509 K20 O192 66.4(10) . .
O545 K20 O171 139.5(12) . .
O184 K20 O171 61.9(5) . .
O158 K20 O171 136.9(7) 2_666 .
O546 K20 O171 73.4(11) . .
O509 K20 O171 125.4(10) . .
O192 K20 O171 100.4(5) . .
O545 K20 O170 159.8(12) . .
O184 K20 O170 61.9(5) . .
O158 K20 O170 93.9(6) 2_666 .
O546 K20 O170 86.7(11) . .
O509 K20 O170 106.8(10) . .
O192 K20 O170 51.5(4) . .
O171 K20 O170 50.7(5) . .
O545 K20 W43 142.1(11) . .
O184 K20 W43 60.8(4) . .
O158 K20 W43 76.7(5) 2_666 .
O546 K20 W43 105.8(11) . .
O509 K20 W43 83.0(9) . .
O192 K20 W43 23.8(3) . .
O171 K20 W43 76.8(4) . .
O170 K20 W43 28.1(3) . .
O545 K20 W81 160.5(11) . .
O184 K20 W81 56.2(4) . .
O158 K20 W81 119.3(5) 2_666 .
O546 K20 W81 80.9(11) . .
O509 K20 W81 117.2(9) . .
O192 K20 W81 77.3(4) . .
O171 K20 W81 23.4(3) . .
O170 K20 W81 27.6(3) . .
W43 K20 W81 53.60(14) . .
O545 K20 K30 77.9(11) . .
O184 K20 K30 92.0(6) . .
O158 K20 K30 41.8(5) 2_666 .
O546 K20 K30 123.5(12) . .
O509 K20 K30 44.0(10) . .
O192 K20 K30 42.9(4) . .
O171 K20 K30 142.6(5) . .
O170 K20 K30 94.3(5) . .
W43 K20 K30 66.6(3) . .
W81 K20 K30 120.0(4) . .
O545 K20 K30' 86.3(11) . .
O184 K20 K30' 90.8(7) . .
O158 K20 K30' 39.0(6) 2_666 .
O546 K20 K30' 118.7(13) . .
O509 K20 K30' 51.9(10) . .
O192 K20 K30' 33.4(5) . .
O171 K20 K30' 133.8(6) . .
O170 K20 K30' 84.1(6) . .
W43 K20 K30' 57.0(4) . .
W81 K20 K30' 110.6(5) . .
K30 K20 K30' 11.0(4) . .
O295 K21 O305 146.3(8) . .
O295 K21 O280 50.1(6) . .
O305 K21 O280 116.4(6) . .
O295 K21 O294 41.6(5) . .
O305 K21 O294 107.3(6) . .
O280 K21 O294 70.1(6) . .
O295 K21 O281 106.2(7) . .
O305 K21 O281 69.8(5) . .
O280 K21 O281 56.1(5) . .
O294 K21 O281 112.4(6) . .
O295 K21 O304 96.2(6) . .
O305 K21 O304 54.6(5) . .
O280 K21 O304 105.7(5) . .
O294 K21 O304 54.6(4) . .
O281 K21 O304 102.7(5) . .
O295 K21 W15 124.3(6) . .
O305 K21 W15 24.1(4) . .
O280 K21 W15 112.8(5) . .
O294 K21 W15 83.6(4) . .
O281 K21 W15 82.7(4) . .
O304 K21 W15 30.6(3) . .
O295 K21 W110 32.7(4) . .
O305 K21 W110 145.7(5) . .
O280 K21 W110 29.5(3) . .
O294 K21 W110 70.0(4) . .
O281 K21 W110 79.7(4) . .
O304 K21 W110 121.1(4) . .
W15 K21 W110 139.3(4) . .
O295 K21 W92 21.9(4) . .
O305 K21 W92 134.0(5) . .
O280 K21 W92 69.0(4) . .
O294 K21 W92 28.0(3) . .
O281 K21 W92 123.7(5) . .
O304 K21 W92 79.5(3) . .
W15 K21 W92 109.9(3) . .
W110 K21 W92 54.63(17) . .
O295 K21 W44 80.1(5) . .
O305 K21 W44 90.8(5) . .
O280 K21 W44 30.0(4) . .
O294 K21 W44 92.0(4) . .
O281 K21 W44 26.1(3) . .
O304 K21 W44 104.8(4) . .
W15 K21 W44 96.3(3) . .
W110 K21 W44 55.86(17) . .
W92 K21 W44 98.1(3) . .
K22' K22 O559 14(2) . .
K22' K22 O503 177(2) . .
O559 K22 O503 166.0(15) . .
K22' K22 O399 97(2) . .
O559 K22 O399 109.3(15) . .
O503 K22 O399 81.8(8) . .
K22' K22 O46 94(2) . 1_455
O559 K22 O46 85.2(15) . 1_455
O503 K22 O46 83.7(8) . 1_455
O399 K22 O46 103.7(9) . 1_455
K22' K22 O17 96(2) . 1_455
O559 K22 O17 85.1(14) . 1_455
O503 K22 O17 85.9(8) . 1_455
O399 K22 O17 161.6(9) . 1_455
O46 K22 O17 88.4(8) 1_455 1_455
K22' K22 O383 98(2) . .
O559 K22 O383 105.7(15) . .
O503 K22 O383 83.8(8) . .
O399 K22 O383 82.6(7) . .
O46 K22 O383 165.1(10) 1_455 .
O17 K22 O383 82.6(7) 1_455 .
K22' K22 O387 56.2(18) . .
O559 K22 O387 69.3(14) . .
O503 K22 O387 124.6(8) . .
O399 K22 O387 61.3(6) . .
O46 K22 O387 141.3(9) 1_455 .
O17 K22 O387 116.7(8) 1_455 .
O383 K22 O387 53.6(6) . .
K22' K22 K9 130(2) . 1_455
O559 K22 K9 126.9(14) . 1_455
O503 K22 K9 53.2(6) . 1_455
O399 K22 K9 108.7(7) . 1_455
O46 K22 K9 119.4(7) 1_455 1_455
O17 K22 K9 52.9(5) 1_455 1_455
O383 K22 K9 45.8(5) . 1_455
O387 K22 K9 99.3(5) . 1_455
K22' K22 W64 82.5(19) . .
O559 K22 W64 93.4(14) . .
O503 K22 W64 99.1(7) . .
O399 K22 W64 66.7(5) . .
O46 K22 W64 169.3(8) 1_455 .
O17 K22 W64 102.1(6) 1_455 .
O383 K22 W64 24.0(4) . .
O387 K22 W64 30.5(4) . .
K9 K22 W64 69.7(3) 1_455 .
K22' K22 K37 119(2) . .
O559 K22 K37 121.8(16) . .
O503 K22 K37 57.9(8) . .
O399 K22 K37 52.1(7) . .
O46 K22 K37 57.1(7) 1_455 .
O17 K22 K37 129.9(9) 1_455 .
O383 K22 K37 121.4(8) . .
O387 K22 K37 112.4(7) . .
K9 K22 K37 110.6(7) 1_455 .
W64 K22 K37 115.7(7) . .
K22' K22 W52 98.2(19) . .
O559 K22 W52 111.9(14) . .
O503 K22 W52 80.8(6) . .
O399 K22 W52 12.4(4) . .
O46 K22 W52 115.7(7) 1_455 .
O17 K22 W52 150.8(7) 1_455 .
O383 K22 W52 70.2(5) . .
O387 K22 W52 54.3(3) . .
K9 K22 W52 98.8(4) 1_455 .
W64 K22 W52 55.1(2) . .
K37 K22 W52 61.9(6) . .
K22 K22' O559 158(3) . .
K22 K22' O46 68.5(19) . 1_455
O559 K22' O46 97(2) . 1_455
K22 K22' O399 66.2(18) . .
O559 K22' O399 133(2) . .
O46 K22' O399 93.6(8) 1_455 .
K22 K22' O17 67.1(18) . 1_455
O559 K22' O17 95(2) . 1_455
O46 K22' O17 80.7(7) 1_455 1_455
O399 K22' O17 131.6(9) . 1_455
K22 K22' O383 65.7(19) . .
O559 K22' O383 124(2) . .
O46 K22' O383 133.6(9) 1_455 .
O399 K22' O383 74.9(7) . .
O17 K22' O383 75.1(6) 1_455 .
K22 K22' O387 111(2) . .
O559 K22' O387 89(2) . .
O46 K22' O387 154.9(9) 1_455 .
O399 K22' O387 65.4(6) . .
O17 K22' O387 123.2(8) 1_455 .
O383 K22' O387 56.8(6) . .
K22 K22' O503 2.2(19) . .
O559 K22' O503 158(2) . .
O46 K22' O503 67.0(6) 1_455 .
O399 K22' O503 65.1(6) . .
O17 K22' O503 68.6(6) 1_455 .
O383 K22' O503 67.4(6) . .
O387 K22' O503 111.9(7) . .
K22 K22' O382 128(2) . .
O559 K22' O382 71(2) . .
O46 K22' O382 105.6(8) 1_455 .
O399 K22' O382 62.2(6) . .
O17 K22' O382 165.3(9) 1_455 .
O383 K22' O382 107.7(7) . .
O387 K22' O382 53.4(6) . .
O503 K22' O382 126.1(7) . .
K22 K22' O594 145(2) . .
O559 K22' O594 42(2) . .
O46 K22' O594 137.3(13) 1_455 .
O399 K22' O594 121.4(12) . .
O17 K22' O594 91.0(12) 1_455 .
O383 K22' O594 82.6(12) . .
O387 K22' O594 57.0(11) . .
O503 K22' O594 146.9(13) . .
O382 K22' O594 75.3(12) . .
K22 K22' W64 85.3(19) . .
O559 K22' W64 111(2) . .
O46 K22' W64 151.9(8) 1_455 .
O399 K22' W64 65.6(5) . .
O17 K22' W64 98.7(6) 1_455 .
O383 K22' W64 26.2(4) . .
O387 K22' W64 30.8(4) . .
O503 K22' W64 86.5(5) . .
O382 K22' W64 82.0(5) . .
O594 K22' W64 70.6(11) . .
K22 K22' K43 120(2) . 1_455
O559 K22' K43 38(2) . 1_455
O46 K22' K43 67.0(8) 1_455 1_455
O399 K22' K43 152.0(10) . 1_455
O17 K22' K43 67.4(8) 1_455 1_455
O383 K22' K43 133.1(9) . 1_455
O387 K22' K43 126.2(9) . 1_455
O503 K22' K43 119.6(9) . 1_455
O382 K22' K43 102.4(8) . 1_455
O594 K22' K43 71.2(12) . 1_455
W64 K22' K43 138.9(8) . 1_455
W80' K23 O96 142.1(7) . .
W80' K23 O28 45.6(5) . .
O96 K23 O28 114.0(7) . .
W80' K23 O21 18.3(4) . .
O96 K23 O21 159.6(7) . .
O28 K23 O21 56.9(5) . .
W80' K23 O25 41.2(5) . .
O96 K23 O25 106.1(6) . .
O28 K23 O25 68.2(5) . .
O21 K23 O25 54.3(5) . .
W80' K23 O69 101.8(6) . .
O96 K23 O69 67.5(6) . .
O28 K23 O69 56.2(5) . .
O21 K23 O69 111.5(6) . .
O25 K23 O69 110.0(6) . .
W80' K23 O87 95.8(6) . .
O96 K23 O87 52.9(4) . .
O28 K23 O87 102.5(5) . .
O21 K23 O87 108.8(6) . .
O25 K23 O87 55.0(4) . .
O69 K23 O87 98.0(5) . .
W80' K23 W39 29.5(4) . .
O96 K23 W39 144.3(6) . .
O28 K23 W39 30.3(3) . .
O21 K23 W39 30.9(4) . .
O25 K23 W39 68.6(4) . .
O69 K23 W39 81.0(4) . .
O87 K23 W39 119.5(5) . .
W80' K23 W3 121.9(6) . .
O96 K23 W3 23.3(3) . .
O28 K23 W3 109.5(5) . .
O21 K23 W3 137.4(5) . .
O25 K23 W3 83.2(4) . .
O69 K23 W3 79.0(4) . .
O87 K23 W3 29.7(3) . .
W39 K23 W3 136.9(4) . .
W80' K23 W79 25.3(4) . .
O96 K23 W79 132.1(5) . .
O28 K23 W79 68.6(4) . .
O21 K23 W79 30.1(4) . .
O25 K23 W79 27.2(3) . .
O69 K23 W79 122.9(5) . .
O87 K23 W79 79.4(4) . .
W39 K23 W79 54.3(2) . .
W3 K23 W79 108.8(3) . .
W80' K23 W5 75.4(5) . .
O96 K23 W5 89.6(5) . .
O28 K23 W5 29.8(3) . .
O21 K23 W5 85.7(5) . .
O25 K23 W5 90.6(5) . .
O69 K23 W5 26.5(3) . .
O87 K23 W5 101.9(4) . .
W39 K23 W5 56.0(2) . .
W3 K23 W5 94.1(3) . .
W79 K23 W5 97.5(3) . .
K24' K24 O570 146(3) . .
K24' K24 O506 61(2) . .
O570 K24 O506 85.5(15) . .
K24' K24 Na4 155(2) . .
O570 K24 Na4 59.2(15) . .
O506 K24 Na4 144.7(7) . .
K24' K24 O102 58(2) . .
O570 K24 O102 136.4(16) . .
O506 K24 O102 98.8(6) . .
Na4 K24 O102 105.6(6) . .
K24' K24 O103 61(2) . .
O570 K24 O103 131.8(16) . .
O506 K24 O103 102.0(6) . .
Na4 K24 O103 103.2(6) . .
O102 K24 O103 89.9(5) . .
K24' K24 O93 86(2) . .
O570 K24 O93 127.8(15) . .
O506 K24 O93 146.6(6) . .
Na4 K24 O93 68.7(5) . .
O102 K24 O93 59.1(4) . .
O103 K24 O93 57.2(4) . .
K24' K24 O601 93(2) . .
O570 K24 O601 56.8(16) . .
O506 K24 O601 42.9(7) . .
Na4 K24 O601 109.1(8) . .
O102 K24 O601 141.8(8) . .
O103 K24 O601 97.5(7) . .
O93 K24 O601 151.2(8) . .
K24' K24 K6 66(2) . .
O570 K24 K6 106.2(15) . .
O506 K24 K6 71.0(5) . .
Na4 K24 K6 114.6(6) . .
O102 K24 K6 38.8(3) . .
O103 K24 K6 121.4(4) . .
O93 K24 K6 96.6(4) . .
O601 K24 K6 109.5(7) . .
K24' K24 K3 69(2) . .
O570 K24 K3 102.4(15) . .
O506 K24 K3 74.6(5) . .
Na4 K24 K3 112.4(6) . .
O102 K24 K3 120.6(4) . .
O103 K24 K3 38.7(3) . .
O93 K24 K3 94.6(4) . .
O601 K24 K3 58.8(6) . .
K6 K24 K3 132.7(3) . .
K24 K24' O506 99(2) . .
K24 K24' O102 105(3) . .
O506 K24' O102 119.8(15) . .
K24 K24' O570 22.5(18) . .
O506 K24' O570 76.7(14) . .
O102 K24' O570 117.0(17) . .
K24 K24' O103 101(2) . .
O506 K24' O103 122.3(15) . .
O102 K24' O103 106.3(12) . .
O570 K24' O103 112.3(16) . .
K24 K24' O76 132(3) . .
O506 K24' O76 51.8(8) . .
O102 K24' O76 71.7(9) . .
O570 K24' O76 115.0(15) . .
O103 K24' O76 127.0(14) . .
K24 K24' O75 129(3) . .
O506 K24' O75 53.1(9) . .
O102 K24' O75 126.1(14) . .
O570 K24' O75 112.2(15) . .
O103 K24' O75 72.5(9) . .
O76 K24' O75 68.7(9) . .
K24 K24' O93 77(2) . .
O506 K24' O93 176.6(16) . .
O102 K24' O93 61.4(8) . .
O570 K24' O93 99.9(15) . .
O103 K24' O93 59.0(7) . .
O76 K24' O93 130.6(12) . .
O75 K24' O93 129.2(12) . .
K24 K24' Na4 18.9(17) . .
O506 K24' Na4 118.1(13) . .
O102 K24' Na4 93.0(11) . .
O570 K24' Na4 41.4(11) . .
O103 K24' Na4 90.1(10) . .
O76 K24' Na4 142.2(12) . .
O75 K24' Na4 140.0(12) . .
O93 K24' Na4 58.6(7) . .
K24 K24' W1' 127(3) . .
O506 K24' W1' 119.0(15) . .
O102 K24' W1' 88.1(11) . .
O570 K24' W1' 140.1(17) . .
O103 K24' W1' 27.8(8) . .
O76 K24' W1' 101.7(12) . .
O75 K24' W1' 66.4(10) . .
O93 K24' W1' 63.7(9) . .
Na4 K24' W1' 112.4(11) . .
K24 K24' W2' 128(3) . .
O506 K24' W2' 118.8(14) . .
O102 K24' W2' 26.3(8) . .
O570 K24' W2' 143.2(17) . .
O103 K24' W2' 88.3(11) . .
O76 K24' W2' 67.3(9) . .
O75 K24' W2' 102.8(12) . .
O93 K24' W2' 63.9(9) . .
Na4 K24' W2' 112.7(11) . .
W1' K24' W2' 64.9(11) . .
K24 K24' W2 130(3) . .
O506 K24' W2 120.1(13) . .
O102 K24' W2 30.5(5) . .
O570 K24' W2 146.8(16) . .
O103 K24' W2 84.0(8) . .
O76 K24' W2 69.1(7) . .
O75 K24' W2 100.1(9) . .
O93 K24' W2 62.7(6) . .
Na4 K24' W2 114.0(9) . .
W1' K24' W2 60.4(8) . .
W2' K24' W2 4.6(7) . .
O390 K25 O406 119.9(7) . .
O390 K25 O391 75.0(6) . .
O406 K25 O391 56.7(5) . .
O390 K25 O401 89.2(6) . .
O406 K25 O401 66.0(6) . .
O391 K25 O401 97.0(6) . .
O390 K25 O400 55.2(5) . .
O406 K25 O400 126.9(7) . .
O391 K25 O400 123.7(7) . .
O401 K25 O400 61.3(6) . .
O390 K25 O386 55.0(5) . .
O406 K25 O386 106.8(7) . .
O391 K25 O386 52.5(5) . .
O401 K25 O386 135.5(7) . .
O400 K25 O386 105.9(6) . .
O390 K25 O397 69.7(5) . .
O406 K25 O397 52.0(5) . .
O391 K25 O397 47.7(4) . .
O401 K25 O397 50.3(5) . .
O400 K25 O397 88.1(5) . .
O386 K25 O397 89.5(6) . .
O390 K25 W24 94.3(5) . .
O406 K25 W24 27.6(4) . .
O391 K25 W24 31.3(3) . .
O401 K25 W24 72.7(5) . .
O400 K25 W24 122.7(6) . .
O386 K25 W24 83.7(5) . .
O397 K25 W24 34.8(3) . .
O390 K25 W32' 70.1(5) . .
O406 K25 W32' 65.5(6) . .
O391 K25 W32' 75.8(5) . .
O401 K25 W32' 25.6(5) . .
O400 K25 W32' 64.6(5) . .
O386 K25 W32' 110.1(6) . .
O397 K25 W32' 28.2(4) . .
W24 K25 W32' 59.3(4) . .
O390 K25 W65 27.2(3) . .
O406 K25 W65 124.6(6) . .
O391 K25 W65 68.7(4) . .
O401 K25 W65 116.0(6) . .
O400 K25 W65 76.1(5) . .
O386 K25 W65 29.9(3) . .
O397 K25 W65 85.5(4) . .
W24 K25 W65 97.2(4) . .
W32' K25 W65 94.5(5) . .
O390 K25 W52 30.7(3) . .
O406 K25 W52 123.6(6) . .
O391 K25 W52 99.6(5) . .
O401 K25 W52 68.0(5) . .
O400 K25 W52 25.4(4) . .
O386 K25 W52 84.7(5) . .
O397 K25 W52 73.8(4) . .
W24 K25 W52 107.4(4) . .
W32' K25 W52 58.9(4) . .
W65 K25 W52 55.1(2) . .
O390 K25 W118 68.7(4) . .
O406 K25 W118 78.6(5) . .
O391 K25 W118 25.6(3) . .
O401 K25 W118 120.7(6) . .
O400 K25 W118 123.9(6) . .
O386 K25 W118 28.3(3) . .
O397 K25 W118 70.4(4) . .
W24 K25 W118 56.1(2) . .
W32' K25 W118 96.9(5) . .
W65 K25 W118 51.9(2) . .
W52 K25 W118 98.9(3) . .
O139 K26 O189 57.8(5) . .
O139 K26 O110 120.1(6) . .
O189 K26 O110 128.2(6) . .
O139 K26 O112 74.8(5) . .
O189 K26 O112 126.4(6) . .
O110 K26 O112 56.6(5) . .
O139 K26 O194 90.3(5) . .
O189 K26 O194 61.5(6) . .
O110 K26 O194 66.9(5) . .
O112 K26 O194 98.2(6) . .
O139 K26 O120 54.5(4) . .
O189 K26 O120 107.7(6) . .
O110 K26 O120 105.9(5) . .
O112 K26 O120 51.6(4) . .
O194 K26 O120 136.2(6) . .
O139 K26 O109 70.4(5) . .
O189 K26 O109 89.3(5) . .
O110 K26 O109 52.2(4) . .
O112 K26 O109 49.4(4) . .
O194 K26 O109 49.9(5) . .
O120 K26 O109 90.3(5) . .
O139 K26 W11' 70.9(5) . .
O189 K26 W11' 64.6(5) . .
O110 K26 W11' 66.9(5) . .
O112 K26 W11' 78.0(5) . .
O194 K26 W11' 25.1(5) . .
O120 K26 W11' 111.2(6) . .
O109 K26 W11' 28.9(4) . .
O139 K26 W36 94.3(4) . .
O189 K26 W36 124.3(5) . .
O110 K26 W36 27.3(3) . .
O112 K26 W36 31.9(3) . .
O194 K26 W36 73.0(5) . .
O120 K26 W36 83.6(4) . .
O109 K26 W36 35.2(3) . .
W11' K26 W36 60.6(4) . .
O139 K26 W42 31.7(3) . .
O189 K26 W42 26.8(4) . .
O110 K26 W42 125.4(4) . .
O112 K26 W42 101.0(4) . .
O194 K26 W42 69.0(4) . .
O120 K26 W42 85.0(4) . .
O109 K26 W42 75.0(3) . .
W11' K26 W42 59.4(4) . .
W36 K26 W42 108.7(3) . .
O139 K26 W47 27.1(3) . .
O189 K26 W47 78.1(4) . .
O110 K26 W47 124.3(5) . .
O112 K26 W47 68.4(4) . .
O194 K26 W47 117.0(5) . .
O120 K26 W47 29.8(3) . .
O109 K26 W47 86.5(3) . .
W11' K26 W47 95.5(4) . .
W36 K26 W47 97.3(3) . .
W42 K26 W47 55.50(16) . .
O139 K26 W56 68.0(4) . .
O189 K26 W56 125.8(5) . .
O110 K26 W56 77.9(4) . .
O112 K26 W56 24.8(3) . .
O194 K26 W56 121.0(5) . .
O120 K26 W56 28.0(3) . .
O109 K26 W56 71.1(3) . .
W11' K26 W56 98.1(4) . .
W36 K26 W56 56.10(16) . .
W42 K26 W56 99.3(2) . .
W47 K26 W56 51.56(14) . .
O344 K27 O313 121.6(6) . .
O344 K27 O316 75.9(5) . .
O313 K27 O316 57.3(5) . .
O344 K27 O359 91.9(6) . .
O313 K27 O359 66.9(5) . .
O316 K27 O359 100.0(5) . .
O344 K27 O598 111.1(19) . .
O313 K27 O598 115.9(19) . .
O316 K27 O598 172.8(19) . .
O359 K27 O598 78(2) . .
O344 K27 O415 55.7(5) . .
O313 K27 O415 129.2(6) . .
O316 K27 O415 125.8(6) . .
O359 K27 O415 62.7(5) . .
O598 K27 O415 59.8(19) . .
O344 K27 O346 54.9(5) . .
O313 K27 O346 106.7(5) . .
O316 K27 O346 51.6(4) . .
O359 K27 O346 138.2(6) . .
O598 K27 O346 133.6(19) . .
O415 K27 O346 106.0(5) . .
O344 K27 O317 71.5(5) . .
O313 K27 O317 52.3(5) . .
O316 K27 O317 49.4(4) . .
O359 K27 O317 51.7(5) . .
O598 K27 O317 130(2) . .
O415 K27 O317 89.9(5) . .
O346 K27 O317 90.5(5) . .
O344 K27 W35' 72.0(5) . .
O313 K27 W35' 66.8(5) . .
O316 K27 W35' 78.8(4) . .
O359 K27 W35' 26.1(4) . .
O598 K27 W35' 101(2) . .
O415 K27 W35' 65.2(4) . .
O346 K27 W35' 112.1(5) . .
O317 K27 W35' 29.6(3) . .
O344 K27 W26 95.2(4) . .
O313 K27 W26 28.2(4) . .
O316 K27 W26 32.0(3) . .
O359 K27 W26 74.1(4) . .
O598 K27 W26 142.2(19) . .
O415 K27 W26 124.6(4) . .
O346 K27 W26 83.6(4) . .
O317 K27 W26 34.8(3) . .
W35' K27 W26 60.8(3) . .
O344 K27 W48 31.2(3) . .
O313 K27 W48 125.8(5) . .
O316 K27 W48 101.4(4) . .
O359 K27 W48 69.9(4) . .
O598 K27 W48 84.6(19) . .
O415 K27 W48 25.4(3) . .
O346 K27 W48 85.1(4) . .
O317 K27 W48 75.6(3) . .
W35' K27 W48 60.0(3) . .
W26 K27 W48 108.9(3) . .
O344 K27 W98 27.2(3) . .
O313 K27 W98 125.5(5) . .
O316 K27 W98 68.8(4) . .
O359 K27 W98 118.7(5) . .
O598 K27 W98 118.2(18) . .
O415 K27 W98 76.2(4) . .
O346 K27 W98 30.0(3) . .
O317 K27 W98 87.2(4) . .
W35' K27 W98 96.6(4) . .
W26 K27 W98 97.7(2) . .
W48 K27 W98 55.47(15) . .
O179 K28 O198 118.7(6) . .
O179 K28 O598 111(2) . .
O198 K28 O598 119(2) . .
O179 K28 O177 74.7(5) . .
O198 K28 O177 56.1(5) . .
O598 K28 O177 174(2) . .
O179 K28 O193 88.9(5) . .
O198 K28 O193 66.9(5) . .
O598 K28 O193 82(2) . .
O177 K28 O193 98.1(6) . .
O179 K28 O191 56.9(5) . .
O198 K28 O191 126.4(7) . .
O598 K28 O191 60(2) . .
O177 K28 O191 125.1(6) . .
O193 K28 O191 59.9(6) . .
O179 K28 O172 53.9(5) . .
O198 K28 O172 106.0(5) . .
O598 K28 O172 131(2) . .
O177 K28 O172 51.7(5) . .
O193 K28 O172 134.7(6) . .
O191 K28 O172 106.6(6) . .
O179 K28 O186 69.6(5) . .
O198 K28 O186 51.3(4) . .
O598 K28 O186 132(2) . .
O177 K28 O186 49.1(4) . .
O193 K28 O186 50.0(4) . .
O191 K28 O186 87.9(6) . .
O172 K28 O186 89.4(5) . .
O179 K28 W45' 70.0(5) . .
O198 K28 W45' 65.9(5) . .
O598 K28 W45' 104(2) . .
O177 K28 W45' 77.5(5) . .
O193 K28 W45' 24.9(4) . .
O191 K28 W45' 63.5(6) . .
O172 K28 W45' 109.9(6) . .
O186 K28 W45' 28.6(4) . .
O179 K28 W17 93.5(4) . .
O198 K28 W17 26.8(3) . .
O598 K28 W17 144.4(19) . .
O177 K28 W17 32.0(3) . .
O193 K28 W17 72.7(4) . .
O191 K28 W17 122.2(6) . .
O172 K28 W17 83.7(4) . .
O186 K28 W17 34.6(2) . .
W45' K28 W17 59.7(3) . .
O179 K28 W58 31.1(3) . .
O198 K28 W58 123.7(5) . .
O598 K28 W58 85(2) . .
O177 K28 W58 100.3(4) . .
O193 K28 W58 67.9(4) . .
O191 K28 W58 26.4(4) . .
O172 K28 W58 83.8(4) . .
O186 K28 W58 74.1(3) . .
W45' K28 W58 58.9(3) . .
W17 K28 W58 107.3(3) . .
O179 K28 W81 27.0(3) . .
O198 K28 W81 124.0(5) . .
O598 K28 W81 116.3(19) . .
O177 K28 W81 68.8(4) . .
O193 K28 W81 115.6(4) . .
O191 K28 W81 77.2(5) . .
O172 K28 W81 29.5(3) . .
O186 K28 W81 86.1(3) . .
W45' K28 W81 94.8(4) . .
W17 K28 W81 97.4(3) . .
W58 K28 W81 54.73(15) . .
K30' K29 O540 78.3(15) . .
K30' K29 O595 165(3) . .
O540 K29 O595 98(2) . .
K30' K29 O588 74.4(17) . 2_666
O540 K29 O588 129.8(19) . 2_666
O595 K29 O588 98(3) . 2_666
K30' K29 O155 99.4(16) . .
O540 K29 O155 73.8(12) . .
O595 K29 O155 93(2) . .
O588 K29 O155 151(2) 2_666 .
K30' K29 O135 102.7(17) . .
O540 K29 O135 151.9(17) . .
O595 K29 O135 87(2) . .
O588 K29 O135 76.0(16) 2_666 .
O155 K29 O135 78.3(11) . .
K30' K29 O136 52.5(12) . .
O540 K29 O136 126.3(16) . .
O595 K29 O136 135(2) . .
O588 K29 O136 61.3(14) 2_666 .
O155 K29 O136 92.5(12) . .
O135 K29 O136 50.5(8) . .
K30' K29 K30 6.4(9) . .
O540 K29 K30 83.8(12) . .
O595 K29 K30 169(2) . .
O588 K29 K30 72.9(15) 2_666 .
O155 K29 K30 97.9(13) . .
O135 K29 K30 96.2(12) . .
O136 K29 K30 46.1(7) . .
K30' K29 W70 76.4(13) . .
O540 K29 W70 146.2(16) . .
O595 K29 W70 112(2) . .
O588 K29 W70 62.9(14) 2_666 .
O155 K29 W70 88.5(10) . .
O135 K29 W70 27.0(5) . .
O136 K29 W70 23.9(5) . .
K30 K29 W70 70.0(9) . .
K30 K30' K29 157(3) . .
K30 K30' O192 90(2) . .
K29 K30' O192 85.3(15) . .
K30 K30' O136 76(2) . .
K29 K30' O136 81.0(15) . .
O192 K30' O136 87.9(11) . .
K30 K30' O165 116(3) . 2_666
K29 K30' O165 78.6(14) . 2_666
O192 K30' O165 146.4(15) . 2_666
O136 K30' O165 117.9(13) . 2_666
K30 K30' O162 102(3) . 2_666
K29 K30' O162 101.6(16) . 2_666
O192 K30' O162 101.6(12) . 2_666
O136 K30' O162 170.3(14) . 2_666
O165 K30' O162 54.3(8) 2_666 2_666
K30 K30' O158 66(2) . 2_666
K29 K30' O158 129.6(17) . 2_666
O192 K30' O158 61.5(9) . 2_666
O136 K30' O158 129.7(14) . 2_666
O165 K30' O158 108.0(12) 2_666 2_666
O162 K30' O158 55.5(8) 2_666 2_666
K30 K30' O527 63(3) . 1_565
K29 K30' O527 113(2) . 1_565
O192 K30' O527 148(2) . 1_565
O136 K30' O527 70.2(17) . 1_565
O165 K30' O527 65.3(16) 2_666 1_565
O162 K30' O527 100.4(17) 2_666 1_565
O158 K30' O527 115.4(18) 2_666 1_565
K30 K30' O540 143(3) . .
K29 K30' O540 54.7(13) . .
O192 K30' O540 69.8(9) . .
O136 K30' O540 130.6(13) . .
O165 K30' O540 76.9(10) 2_666 .
O162 K30' O540 56.1(8) 2_666 .
O158 K30' O540 77.7(9) 2_666 .
O527 K30' O540 142.2(19) 1_565 .
K30 K30' O588 112(3) . 2_666
K29 K30' O588 60.1(16) . 2_666
O192 K30' O588 137.4(16) . 2_666
O136 K30' O588 64.4(13) . 2_666
O165 K30' O588 54.5(12) 2_666 2_666
O162 K30' O588 108.6(15) 2_666 2_666
O158 K30' O588 160.6(16) 2_666 2_666
O527 K30' O588 52.5(18) 1_565 2_666
O540 K30' O588 103.4(15) . 2_666
K30 K30' W91 110(3) . 2_666
K29 K30' W91 90.7(14) . 2_666
O192 K30' W91 128.0(12) . 2_666
O136 K30' W91 142.6(12) . 2_666
O165 K30' W91 25.3(5) 2_666 2_666
O162 K30' W91 29.1(5) 2_666 2_666
O158 K30' W91 83.1(8) 2_666 2_666
O527 K30' W91 79.9(16) 1_565 2_666
O540 K30' W91 66.1(7) . 2_666
O588 K30' W91 79.8(13) 2_666 2_666
K30 K30' W82 81(2) . 2_666
K29 K30' W82 120.1(16) . 2_666
O192 K30' W82 80.0(9) . 2_666
O136 K30' W82 154.2(13) . 2_666
O165 K30' W82 83.0(9) 2_666 2_666
O162 K30' W82 29.9(5) 2_666 2_666
O158 K30' W82 25.6(4) 2_666 2_666
O527 K30' W82 109.9(17) 1_565 2_666
O540 K30' W82 65.8(7) . 2_666
O588 K30' W82 137.3(14) 2_666 2_666
W91 K30' W82 57.8(5) 2_666 2_666
K30' K30 O136 83(2) . .
K30' K30 O527 99(3) . 1_565
O136 K30 O527 75.9(17) . 1_565
K30' K30 O573 154(3) . .
O136 K30 O573 120.5(14) . .
O527 K30 O573 78.8(19) 1_565 .
K30' K30 O158 96(3) . 2_666
O136 K30 O158 146.4(9) . 2_666
O527 K30 O158 136.8(17) 1_565 2_666
O573 K30 O158 70.8(12) . 2_666
K30' K30 O192 70(2) . .
O136 K30 O192 85.5(7) . .
O527 K30 O192 159.5(18) 1_565 .
O573 K30 O192 118.8(13) . .
O158 K30 O192 63.0(7) 2_666 .
K30' K30 O509 136(3) . .
O136 K30 O509 75.8(11) . .
O527 K30 O509 113(2) 1_565 .
O573 K30 O509 65.8(14) . .
O158 K30 O509 82.3(11) 2_666 .
O192 K30 O509 70.1(11) . .
K30' K30 O162 62(2) . 2_666
O136 K30 O162 143.7(9) . 2_666
O527 K30 O162 99.3(17) 1_565 2_666
O573 K30 O162 93.0(12) . 2_666
O158 K30 O162 53.8(6) 2_666 2_666
O192 K30 O162 90.5(7) . 2_666
O509 K30 O162 136.0(12) . 2_666
K30' K30 K29 17(2) . .
O136 K30 K29 66.5(10) . .
O527 K30 K29 96.8(18) 1_565 .
O573 K30 K29 169.9(15) . .
O158 K30 K29 107.8(10) 2_666 .
O192 K30 K29 67.4(9) . .
O509 K30 K29 124.2(13) . .
O162 K30 K29 78.7(9) 2_666 .
K30' K30 W82 84(2) . 2_666
O136 K30 W82 162.2(8) . 2_666
O527 K30 W82 118.4(17) 1_565 2_666
O573 K30 W82 74.8(11) . 2_666
O158 K30 W82 24.3(4) 2_666 2_666
O192 K30 W82 78.5(6) . 2_666
O509 K30 W82 105.5(11) . 2_666
O162 K30 W82 30.5(4) 2_666 2_666
K29 K30 W82 99.7(9) . 2_666
K30' K30 Na7 124(2) . 1_565
O136 K30 Na7 64.4(6) . 1_565
O527 K30 Na7 32.7(17) 1_565 1_565
O573 K30 Na7 65.4(12) . 1_565
O158 K30 Na7 136.2(8) 2_666 1_565
O192 K30 Na7 141.9(8) . 1_565
O509 K30 Na7 79.9(11) . 1_565
O162 K30 Na7 127.6(7) 2_666 1_565
K29 K30 Na7 115.4(10) . 1_565
W82 K30 Na7 133.4(6) 2_666 1_565
K30' K30 K20 114(2) . .
O136 K30 K20 109.9(7) . .
O527 K30 K20 146.7(17) 1_565 .
O573 K30 K20 70.0(11) . .
O158 K30 K20 40.4(5) 2_666 .
O192 K30 K20 48.8(5) . .
O509 K30 K20 43.6(10) . .
O162 K30 K20 93.8(6) 2_666 .
K29 K30 K20 115.8(9) . .
W82 K30 K20 64.7(3) 2_666 .
Na7 K30 K20 118.6(6) 1_565 .
O374 K31 O375 162(2) . 2_665
O374 K31 O382 141.7(19) . 2_665
O375 K31 O382 52.7(9) 2_665 2_665
O374 K31 K31 78.7(17) . 2_665
O375 K31 K31 84.9(18) 2_665 2_665
O382 K31 K31 137(2) 2_665 2_665
O374 K31 W65 167.0(18) . 2_665
O375 K31 W65 29.4(6) 2_665 2_665
O382 K31 W65 25.4(5) 2_665 2_665
K31 K31 W65 114(2) 2_665 2_665
O374 K31 K44 50.7(10) . 2_765
O375 K31 K44 133.9(16) 2_665 2_765
O382 K31 K44 93.8(12) 2_665 2_765
K31 K31 K44 114.4(19) 2_665 2_765
W65 K31 K44 118.0(12) 2_665 2_765
O586 K32 O134 56.3(11) . .
O586 K32 O145 129.9(13) . .
O134 K32 O145 73.7(7) . .
O586 K32 O149 123.1(13) . .
O134 K32 O149 113.0(8) . .
O145 K32 O149 74.3(7) . .
O586 K32 O533 97.0(16) . .
O134 K32 O533 72.1(12) . .
O145 K32 O533 65.0(12) . .
O149 K32 O533 135.7(13) . .
O586 K32 O551 90(2) . .
O134 K32 O551 139.4(18) . .
O145 K32 O551 134.7(18) . .
O149 K32 O551 64.6(18) . .
O533 K32 O551 140(2) . .
O586 K32 O154 51.7(11) . .
O134 K32 O154 70.5(7) . .
O145 K32 O154 114.0(8) . .
O149 K32 O154 71.6(6) . .
O533 K32 O154 140.8(12) . .
O551 K32 O154 70.8(17) . .
O586 K32 O585 121.4(15) . .
O134 K32 O585 134.7(11) . .
O145 K32 O585 92.8(10) . .
O149 K32 O585 103.9(10) . .
O533 K32 O585 63.1(13) . .
O551 K32 O585 79.9(19) . .
O154 K32 O585 149.4(11) . .
O586 K32 Na9 125.0(13) . .
O134 K32 Na9 171.2(9) . .
O145 K32 Na9 104.4(8) . .
O149 K32 Na9 74.2(7) . .
O533 K32 Na9 99.2(12) . .
O551 K32 Na9 47.6(17) . .
O154 K32 Na9 117.6(8) . .
O585 K32 Na9 36.5(9) . .
O73 K33 O8 124.6(8) . 2_765
O73 K33 O523 94.9(8) . .
O8 K33 O523 133.9(9) 2_765 .
O73 K33 O48 67.6(6) . .
O8 K33 O48 142.9(8) 2_765 .
O523 K33 O48 69.5(8) . .
O73 K33 O522 79.8(8) . .
O8 K33 O522 80.1(8) 2_765 .
O523 K33 O522 85.3(10) . .
O48 K33 O522 136.0(9) . .
O73 K33 O578 125.7(12) . .
O8 K33 O578 99.2(12) 2_765 .
O523 K33 O578 69.4(13) . .
O48 K33 O578 58.1(11) . .
O522 K33 O578 144.3(14) . .
O73 K33 O606 69.8(10) . 2_765
O8 K33 O606 73.5(11) 2_765 2_765
O523 K33 O606 150.1(13) . 2_765
O48 K33 O606 80.8(11) . 2_765
O522 K33 O606 115.5(13) . 2_765
O578 K33 O606 98.1(15) . 2_765
O73 K33 W16 21.8(3) . .
O8 K33 W16 139.0(7) 2_765 .
O523 K33 W16 74.0(7) . .
O48 K33 W16 66.4(4) . .
O522 K33 W16 72.4(7) . .
O578 K33 W16 120.9(11) . .
O606 K33 W16 91.4(10) 2_765 .
O73 K33 W37 149.8(7) . 2_765
O8 K33 W37 26.1(4) 2_765 2_765
O523 K33 W37 114.2(8) . 2_765
O48 K33 W37 128.7(6) . 2_765
O522 K33 W37 94.1(7) . 2_765
O578 K33 W37 75.0(11) . 2_765
O606 K33 W37 86.8(10) 2_765 2_765
W16 K33 W37 164.0(5) . 2_765
O73 K33 W49 99.8(6) . 2_765
O8 K33 W49 24.7(4) 2_765 2_765
O523 K33 W49 150.5(8) . 2_765
O48 K33 W49 139.9(7) . 2_765
O522 K33 W49 72.5(7) . 2_765
O578 K33 W49 119.4(12) . 2_765
O606 K33 W49 59.4(10) 2_765 2_765
W16 K33 W49 115.4(5) . 2_765
W37 K33 W49 50.6(2) 2_765 2_765
O73 K33 K14 37.8(4) . .
O8 K33 K14 87.5(6) 2_765 .
O523 K33 K14 131.5(8) . .
O48 K33 K14 92.4(5) . .
O522 K33 K14 77.6(7) . .
O578 K33 K14 138.1(12) . .
O606 K33 K14 44.1(10) 2_765 .
W16 K33 K14 57.6(3) . .
W37 K33 K14 112.1(4) 2_765 .
W49 K33 K14 63.1(3) 2_765 .
O526 K34 O245 95.8(9) . .
O526 K34 O245 133.7(10) . 2_656
O245 K34 O245 94.0(6) . 2_656
O526 K34 O550 105.0(11) . .
O245 K34 O550 97.7(9) . .
O245 K34 O550 118.2(10) 2_656 .
O526 K34 O240 105.4(9) . 2_656
O245 K34 O240 157.3(8) . 2_656
O245 K34 O240 65.5(5) 2_656 2_656
O550 K34 O240 84.7(9) . 2_656
O526 K34 K10 153.9(9) . 2_656
O245 K34 K10 107.7(7) . 2_656
O245 K34 K10 57.2(5) 2_656 2_656
O550 K34 K10 61.5(8) . 2_656
O240 K34 K10 53.7(5) 2_656 2_656
O526 K34 O241 78.1(9) . 2_656
O245 K34 O241 75.1(6) . 2_656
O245 K34 O241 61.2(5) 2_656 2_656
O550 K34 O241 172.6(10) . 2_656
O240 K34 O241 101.1(6) 2_656 2_656
K10 K34 O241 118.3(6) 2_656 2_656
O526 K34 O249 69.9(8) . .
O245 K34 O249 52.9(5) . .
O245 K34 O249 144.5(7) 2_656 .
O550 K34 O249 62.5(8) . .
O240 K34 O249 142.8(7) 2_656 .
K10 K34 O249 115.7(6) 2_656 .
O241 K34 O249 113.2(6) 2_656 .
O526 K34 O239 78.5(9) . 2_656
O245 K34 O239 126.4(7) . 2_656
O245 K34 O239 59.6(6) 2_656 2_656
O550 K34 O239 135.5(9) . 2_656
O240 K34 O239 52.8(5) 2_656 2_656
K10 K34 O239 95.7(6) 2_656 2_656
O241 K34 O239 51.4(5) 2_656 2_656
O249 K34 O239 147.7(8) . 2_656
O526 K34 O241 149.2(10) . .
O245 K34 O241 60.1(6) . .
O245 K34 O241 71.2(6) 2_656 .
O550 K34 O241 63.7(8) . .
O240 K34 O241 101.9(7) 2_656 .
K10 K34 O241 48.4(4) 2_656 .
O241 K34 O241 110.2(6) 2_656 .
O249 K34 O241 79.9(6) . .
O239 K34 O241 130.4(7) 2_656 .
O526 K34 W27 84.6(8) . .
O245 K34 W27 25.9(3) . .
O245 K34 W27 118.3(6) 2_656 .
O550 K34 W27 78.2(8) . .
O240 K34 W27 162.0(7) 2_656 .
K10 K34 W27 111.9(5) 2_656 .
O241 K34 W27 95.5(5) 2_656 .
O249 K34 W27 27.2(3) . .
O239 K34 W27 145.1(6) 2_656 .
O241 K34 W27 65.4(4) . .
O526 K34 K34 126.2(11) . 2_656
O245 K34 K34 48.4(5) . 2_656
O245 K34 K34 45.6(5) 2_656 2_656
O550 K34 K34 116.8(10) . 2_656
O240 K34 K34 110.5(8) 2_656 2_656
K10 K34 K34 79.1(6) 2_656 2_656
O241 K34 K34 56.9(5) 2_656 2_656
O249 K34 K34 100.3(7) . 2_656
O239 K34 K34 92.6(7) 2_656 2_656
O241 K34 K34 53.2(5) . 2_656
W27 K34 K34 73.2(5) . 2_656
O613 K35 O600 26.6(15) . .
O613 K35 O590 168.0(18) . .
O600 K35 O590 146.4(12) . .
O613 K35 O609 92(2) . .
O600 K35 O609 89.9(17) . .
O590 K35 O609 76.6(17) . .
O613 K35 O96 117.8(16) . .
O600 K35 O96 127.7(9) . .
O590 K35 O96 74.2(9) . .
O609 K35 O96 141.7(17) . .
O613 K35 O591 94(2) . .
O600 K35 O591 76.4(16) . .
O590 K35 O591 90.9(16) . .
O609 K35 O591 133.7(19) . .
O96 K35 O591 71.2(14) . .
O613 K35 O94 104.8(15) . .
O600 K35 O94 130.9(9) . .
O590 K35 O94 78.7(9) . .
O609 K35 O94 83.8(15) . .
O96 K35 O94 66.6(6) . .
O591 K35 O94 137.8(15) . .
O613 K35 W99 26.1(13) . .
O600 K35 W99 50.1(7) . .
O590 K35 W99 163.5(10) . .
O609 K35 W99 108.2(15) . .
O96 K35 W99 94.0(5) . .
O591 K35 W99 96.3(14) . .
O94 K35 W99 86.0(5) . .
O613 K35 O98 67.3(14) . .
O600 K35 O98 89.6(8) . .
O590 K35 O98 123.1(10) . .
O609 K35 O98 127.3(15) . .
O96 K35 O98 56.1(5) . .
O591 K35 O98 97.0(13) . .
O94 K35 O98 58.3(5) . .
W99 K35 O98 41.3(3) . .
O613 K35 K35' 49.7(15) . .
O600 K35 K35' 27.8(8) . .
O590 K35 K35' 120.4(11) . .
O609 K35 K35' 68.4(16) . .
O96 K35 K35' 149.2(9) . .
O591 K35 K35' 81.2(15) . .
O94 K35 K35' 139.1(8) . .
W99 K35 K35' 75.6(6) . .
O98 K35 K35' 116.5(8) . .
O613 K35 W8' 81.3(15) . .
O600 K35 W8' 107.8(10) . .
O590 K35 W8' 104.4(11) . .
O609 K35 W8' 98.2(16) . .
O96 K35 W8' 66.3(7) . .
O591 K35 W8' 128.1(14) . .
O94 K35 W8' 27.2(6) . .
W99 K35 W8' 59.6(6) . .
O98 K35 W8' 33.7(6) . .
K35' K35 W8' 126.6(9) . .
O613 K35 W3 92.7(15) . .
O600 K35 W3 107.4(8) . .
O590 K35 W3 99.2(9) . .
O609 K35 W3 149.2(15) . .
O96 K35 W3 25.7(3) . .
O591 K35 W3 76.2(13) . .
O94 K35 W3 65.5(4) . .
W99 K35 W3 68.3(3) . .
O98 K35 W3 31.8(3) . .
K35' K35 W3 134.4(7) . .
W8' K35 W3 52.7(6) . .
K35" K35' O600 158(4) . .
K35" K35' O613 127(3) . .
O600 K35' O613 30.6(15) . .
K35" K35' O208 77(3) . .
O600 K35' O208 116.2(19) . .
O613 K35' O208 131.3(14) . .
K35" K35' O257 101(3) . .
O600 K35' O257 100.8(18) . .
O613 K35' O257 130.2(14) . .
O208 K35' O257 64.8(8) . .
K35" K35' W99' 167(3) . .
O600 K35' W99' 23.7(13) . .
O613 K35' W99' 52.3(9) . .
O208 K35' W99' 94.0(9) . .
O257 K35' W99' 83.9(8) . .
K35" K35' O209 133(3) . .
O600 K35' O209 64.1(16) . .
O613 K35' O209 91.1(12) . .
O208 K35' O209 56.2(7) . .
O257 K35' O209 57.4(7) . .
W99' K35' O209 40.4(5) . .
K35" K35' K35 107(3) . .
O600 K35' K35 52.3(15) . .
O613 K35' K35 25.6(9) . .
O208 K35' K35 151.4(12) . .
O257 K35' K35 138.0(12) . .
W99' K35' K35 75.8(7) . .
O209 K35' K35 115.8(10) . .
K35" K35' W7 103(3) . .
O600 K35' W7 90.3(17) . .
O613 K35' W7 109.6(12) . .
O208 K35' W7 26.1(4) . .
O257 K35' W7 64.7(7) . .
W99' K35' W7 67.9(6) . .
O209 K35' W7 31.9(4) . .
K35 K35' W7 134.4(9) . .
K35" K35' W13' 124(3) . .
O600 K35' W13' 77.9(17) . .
O613 K35' W13' 108.5(13) . .
O208 K35' W13' 63.3(9) . .
O257 K35' W13' 27.5(6) . .
W99' K35' W13' 57.8(7) . .
O209 K35' W13' 31.4(6) . .
K35 K35' W13' 126.6(10) . .
W7 K35' W13' 50.1(6) . .
K35" K35' W99 144(3) . .
O600 K35' W99 16.9(13) . .
O613 K35' W99 22.6(8) . .
O208 K35' W99 112.2(9) . .
O257 K35' W99 114.8(9) . .
W99' K35' W99 31.6(3) . .
O209 K35' W99 68.7(6) . .
K35 K35' W99 48.1(5) . .
W7 K35' W99 88.2(6) . .
W13' K35' W99 89.4(8) . .
K35" K35' W13 129(3) . .
O600 K35' W13 73.2(16) . .
O613 K35' W13 103.8(12) . .
O208 K35' W13 64.6(7) . .
O257 K35' W13 32.7(4) . .
W99' K35' W13 52.7(5) . .
O209 K35' W13 27.3(4) . .
K35 K35' W13 122.8(9) . .
W7 K35' W13 49.0(4) . .
W13' K35' W13 5.2(5) . .
W99 K35' W13 84.3(6) . .
K35' K35" O208 72(3) . .
K35' K35" O600 11.6(18) . .
O208 K35" O600 79.7(16) . .
K35' K35" O609 89(3) . .
O208 K35" O609 122(2) . .
O600 K35" O609 77.7(19) . .
K35' K35" K35 52(2) . .
O208 K35" K35 118.0(17) . .
O600 K35" K35 41.7(10) . .
O609 K35" K35 44.0(15) . .
K35' K35" K17 107(3) . .
O208 K35" K17 35.6(8) . .
O600 K35" K17 115.3(17) . .
O609 K35" K17 128(2) . .
K35 K35" K17 150.9(15) . .
O522 K36 O74 91.9(9) . .
O522 K36 O74 131.4(10) . 2_765
O74 K36 O74 96.1(6) . 2_765
O522 K36 O602 110.2(11) . .
O74 K36 O602 95.7(9) . .
O74 K36 O602 116.4(10) 2_765 .
O522 K36 O18 107.7(9) . 2_765
O74 K36 O18 158.0(8) . 2_765
O74 K36 O18 63.6(5) 2_765 2_765
O602 K36 O18 86.9(8) . 2_765
O522 K36 K14 157.2(9) . 2_765
O74 K36 K14 109.0(6) . 2_765
O74 K36 K14 57.2(5) 2_765 2_765
O602 K36 K14 59.9(8) . 2_765
O18 K36 K14 53.9(4) 2_765 2_765
O522 K36 O75 69.9(8) . .
O74 K36 O75 52.0(5) . .
O74 K36 O75 145.5(7) 2_765 .
O602 K36 O75 62.5(8) . .
O18 K36 O75 144.1(7) 2_765 .
K14 K36 O75 115.7(6) 2_765 .
O522 K36 O13 74.5(8) . 2_765
O74 K36 O13 75.7(5) . 2_765
O74 K36 O13 61.6(5) 2_765 2_765
O602 K36 O13 170.5(9) . 2_765
O18 K36 O13 99.6(6) 2_765 2_765
K14 K36 O13 118.7(6) 2_765 2_765
O75 K36 O13 113.3(6) . 2_765
O522 K36 O24 77.5(8) . 2_765
O74 K36 O24 126.5(7) . 2_765
O74 K36 O24 59.5(5) 2_765 2_765
O602 K36 O24 137.4(9) . 2_765
O18 K36 O24 52.0(5) 2_765 2_765
K14 K36 O24 96.3(5) 2_765 2_765
O75 K36 O24 147.1(7) . 2_765
O13 K36 O24 50.8(4) 2_765 2_765
O522 K36 O13 146.8(9) . .
O74 K36 O13 60.4(5) . .
O74 K36 O13 73.6(5) 2_765 .
O602 K36 O13 59.7(8) . .
O18 K36 O13 103.4(6) 2_765 .
K14 K36 O13 49.5(4) 2_765 .
O75 K36 O13 78.1(5) . .
O13 K36 O13 111.8(6) 2_765 .
O24 K36 O13 132.7(7) 2_765 .
O522 K36 K36 121.5(10) . 2_765
O74 K36 K36 48.4(5) . 2_765
O74 K36 K36 47.7(5) 2_765 2_765
O602 K36 K36 114.1(10) . 2_765
O18 K36 K36 110.8(8) 2_765 2_765
K14 K36 K36 80.5(6) 2_765 2_765
O75 K36 K36 99.3(7) . 2_765
O13 K36 K36 57.2(5) 2_765 2_765
O24 K36 K36 93.4(7) 2_765 2_765
O13 K36 K36 54.6(5) . 2_765
O522 K36 W10 82.4(8) . .
O74 K36 W10 25.7(3) . .
O74 K36 W10 120.0(6) 2_765 .
O602 K36 W10 76.8(7) . .
O18 K36 W10 163.1(7) 2_765 .
K14 K36 W10 112.5(5) 2_765 .
O75 K36 W10 26.5(3) . .
O13 K36 W10 96.1(5) 2_765 .
O24 K36 W10 144.8(6) 2_765 .
O13 K36 W10 64.7(4) . .
K36 K36 W10 72.9(5) 2_765 .
Na13 K37 O399 59.0(15) 1_455 .
Na13 K37 O46 84.9(15) 1_455 1_455
O399 K37 O46 78.7(10) . 1_455
Na13 K37 O503 115.9(18) 1_455 .
O399 K37 O503 61.9(9) . .
O46 K37 O503 61.2(8) 1_455 .
Na13 K37 O57 100.1(16) 1_455 1_455
O399 K37 O57 129.7(12) . 1_455
O46 K37 O57 52.7(7) 1_455 1_455
O503 K37 O57 98.9(10) . 1_455
Na13 K37 O51 130.0(18) 1_455 1_455
O399 K37 O51 170.9(14) . 1_455
O46 K37 O51 99.8(10) 1_455 1_455
O503 K37 O51 109.4(11) . 1_455
O57 K37 O51 51.7(7) 1_455 1_455
Na13 K37 O548 50.7(16) 1_455 1_455
O399 K37 O548 108.6(13) . 1_455
O46 K37 O548 84.3(11) 1_455 1_455
O503 K37 O548 145.1(14) . 1_455
O57 K37 O548 59.8(9) 1_455 1_455
O51 K37 O548 80.0(11) 1_455 1_455
Na13 K37 K19 162.4(17) 1_455 .
O399 K37 K19 123.6(12) . .
O46 K37 K19 112.6(11) 1_455 .
O503 K37 K19 75.8(9) . .
O57 K37 K19 90.3(9) 1_455 .
O51 K37 K19 48.6(7) 1_455 .
O548 K37 K19 127.0(13) 1_455 .
Na13 K37 K22 79.2(15) 1_455 .
O399 K37 K22 41.1(6) . .
O46 K37 K22 41.1(6) 1_455 .
O503 K37 K22 39.0(6) . .
O57 K37 K22 93.6(9) 1_455 .
O51 K37 K22 133.9(11) 1_455 .
O548 K37 K22 110.4(12) 1_455 .
K19 K37 K22 114.5(10) . .
Na13 K37 W66' 91.0(16) 1_455 1_455
O399 K37 W66' 141.8(12) . 1_455
O46 K37 W66' 75.3(8) 1_455 1_455
O503 K37 W66' 124.5(11) . 1_455
O57 K37 W66' 26.0(5) 1_455 1_455
O51 K37 W66' 44.3(6) 1_455 1_455
O548 K37 W66' 41.7(9) 1_455 1_455
K19 K37 W66' 92.3(9) . 1_455
K22 K37 W66' 116.0(9) . 1_455
Na13 K37 W19 91.1(14) 1_455 1_455
O399 K37 W19 102.3(10) . 1_455
O46 K37 W19 24.6(4) 1_455 1_455
O503 K37 W19 79.0(8) . 1_455
O57 K37 W19 28.2(4) 1_455 1_455
O51 K37 W19 77.6(7) 1_455 1_455
O548 K37 W19 70.2(9) 1_455 1_455
K19 K37 W19 104.4(9) . 1_455
K22 K37 W19 65.6(6) . 1_455
W66' K37 W19 51.3(5) 1_455 1_455
Na13 K37 W52 61.8(14) 1_455 .
O399 K37 W52 23.0(4) . .
O46 K37 W52 101.7(10) 1_455 .
O503 K37 W52 73.5(8) . .
O57 K37 W52 151.8(11) 1_455 .
O51 K37 W52 156.5(11) 1_455 .
O548 K37 W52 111.4(12) 1_455 .
K19 K37 W52 113.2(9) . .
K22 K37 W52 63.1(6) . .
W66' K37 W52 152.7(11) 1_455 .
W19 K37 W52 125.2(9) 1_455 .
Na11 K38 O279 133.3(14) . .
Na11 K38 O275 56.8(11) . .
O279 K38 O275 76.5(8) . .
Na11 K38 O254 121.7(13) . .
O279 K38 O254 78.8(8) . .
O275 K38 O254 117.5(9) . .
Na11 K38 O233 50.7(11) . .
O279 K38 O233 117.7(9) . .
O275 K38 O233 71.0(7) . .
O254 K38 O233 71.9(7) . .
Na11 K38 W44 124.7(12) . .
O279 K38 W44 19.2(4) . .
O275 K38 W44 70.6(5) . .
O254 K38 W44 67.6(5) . .
O233 K38 W44 98.8(6) . .
O264 K39 O238 124.3(11) . 2_656
O264 K39 O525 97.2(11) . .
O238 K39 O525 136.5(11) 2_656 .
O264 K39 O526 85.5(10) . .
O238 K39 O526 83.9(10) 2_656 .
O525 K39 O526 87.4(11) . .
O264 K39 O269 65.5(8) . .
O238 K39 O269 136.4(11) 2_656 .
O525 K39 O269 69.1(9) . .
O526 K39 O269 138.8(12) . .
O264 K39 O565 121.7(14) . 2_656
O238 K39 O565 94.4(14) 2_656 2_656
O525 K39 O565 70.7(14) . 2_656
O526 K39 O565 146.2(15) . 2_656
O269 K39 O565 56.8(12) . 2_656
O264 K39 W119 23.3(4) . .
O238 K39 W119 141.1(10) 2_656 .
O525 K39 W119 75.9(8) . .
O526 K39 W119 75.7(8) . .
O269 K39 W119 66.2(6) . .
O565 K39 W119 120.8(13) 2_656 .
O264 K39 W117 148.2(10) . 2_656
O238 K39 W117 25.6(4) 2_656 2_656
O525 K39 W117 114.6(9) . 2_656
O526 K39 W117 95.5(9) . 2_656
O269 K39 W117 124.7(9) . 2_656
O565 K39 W117 72.2(12) 2_656 2_656
W119 K39 W117 166.4(8) . 2_656
O264 K39 W61 99.3(8) . 2_656
O238 K39 W61 25.4(4) 2_656 2_656
O525 K39 W61 154.9(10) . 2_656
O526 K39 W61 75.2(9) . 2_656
O269 K39 W61 135.4(9) . 2_656
O565 K39 W61 115.0(13) 2_656 2_656
W119 K39 W61 115.9(7) . 2_656
W117 K39 W61 51.0(3) 2_656 2_656
O264 K39 K10 37.3(5) . .
O238 K39 K10 87.1(7) 2_656 .
O525 K39 K10 133.6(10) . .
O526 K39 K10 81.5(8) . .
O269 K39 K10 90.7(7) . .
O565 K39 K10 132.2(13) 2_656 .
W119 K39 K10 57.7(4) . .
W117 K39 K10 111.3(6) 2_656 .
W61 K39 K10 62.4(4) 2_656 .
O264 K39 K34 75.3(7) . .
O238 K39 K34 70.2(7) 2_656 .
O525 K39 K34 114.4(9) . .
O526 K39 K34 28.1(7) . .
O269 K39 K34 140.6(9) . .
O565 K39 K34 162.4(14) 2_656 .
W119 K39 K34 76.5(5) . .
W117 K39 K34 90.8(6) 2_656 .
W61 K39 K34 53.0(4) 2_656 .
K10 K39 K34 57.6(4) . .
O264 K39 K8 69.2(6) . .
O238 K39 K8 161.5(9) 2_656 .
O525 K39 K8 28.0(6) . .
O526 K39 K8 84.9(9) . .
O269 K39 K8 58.3(5) . .
O565 K39 K8 86.9(13) 2_656 .
W119 K39 K8 48.2(3) . .
W117 K39 K8 142.6(6) 2_656 .
W61 K39 K8 158.0(7) 2_656 .
K10 K39 K8 105.8(5) . .
K34 K39 K8 105.1(5) . .
O49 K40 O563 96.6(16) . .
O49 K40 O117 96.6(14) . .
O563 K40 O117 93.9(16) . .
O49 K40 O534 161.9(19) . 2_766
O563 K40 O534 68.0(16) . 2_766
O117 K40 O534 93.9(16) . 2_766
O49 K40 K42 59.6(11) . .
O563 K40 K42 51.9(14) . .
O117 K40 K42 129.8(16) . .
O534 K40 K42 102.4(16) 2_766 .
O49 K40 W53 92.4(12) . .
O563 K40 W53 121.3(17) . .
O117 K40 W53 27.5(5) . .
O534 K40 W53 103.6(14) 2_766 .
K42 K40 W53 146.2(15) . .
O49 K40 W76 116.8(14) . .
O563 K40 W76 73.7(13) . .
O117 K40 W76 27.5(6) . .
O534 K40 W76 69.3(13) 2_766 .
K42 K40 W76 121.9(14) . .
W53 K40 W76 51.1(5) . .
O49 K40 K11 66.4(9) . .
O563 K40 K11 83.7(14) . .
O117 K40 K11 33.4(6) . .
O534 K40 K11 118.7(15) 2_766 .
K42 K40 K11 99.9(12) . .
W53 K40 K11 48.2(5) . .
W76 K40 K11 50.6(5) . .
O605 K41 O361 122.5(16) . .
O605 K41 O350 127.4(17) . .
O361 K41 O350 77.1(11) . .
O605 K41 O337 54.3(12) . .
O361 K41 O337 113.9(12) . .
O350 K41 O337 73.1(10) . .
O605 K41 Na15 124.4(18) . 2_655
O361 K41 Na15 102.9(14) . 2_655
O350 K41 Na15 90.2(13) . 2_655
O337 K41 Na15 134.1(15) . 2_655
O605 K41 O365 51.3(11) . .
O361 K41 O365 71.2(9) . .
O350 K41 O365 115.2(13) . .
O337 K41 O365 70.7(9) . .
Na15 K41 O365 150.8(16) 2_655 .
O218 K41' O604 66.0(10) . .
O218 K41' O213 72.1(9) . .
O604 K41' O213 136.3(14) . .
O218 K41' O534 102.3(15) . .
O604 K41' O534 76.9(15) . .
O213 K41' O534 125.3(17) . .
O218 K41' O533 112.8(14) . 2_766
O604 K41' O533 70.3(13) . 2_766
O213 K41' O533 117.5(14) . 2_766
O534 K41' O533 114.5(18) . 2_766
O218 K41' W71 21.1(5) . .
O604 K41' W71 82.4(10) . .
O213 K41' W71 60.9(7) . .
O534 K41' W71 94.1(13) . .
O533 K41' W71 133.3(13) 2_766 .
O218 K41' K15 110.9(10) . .
O604 K41' K15 168.6(13) . .
O213 K41' K15 38.8(5) . .
O534 K41' K15 114.5(14) . .
O533 K41' K15 102.3(11) 2_766 .
W71 K41' K15 97.6(7) . .
O511 K42 O574 88(2) . .
O511 K42 O563 77.4(18) . .
O574 K42 O563 164(2) . .
O511 K42 O160 103.2(17) . 2_766
O574 K42 O160 81.3(17) . 2_766
O563 K42 O160 105.4(18) . 2_766
O511 K42 O159 79.4(16) . 2_766
O574 K42 O159 126.4(19) . 2_766
O563 K42 O159 54.5(13) . 2_766
O160 K42 O159 52.7(9) 2_766 2_766
O511 K42 O49 62.6(14) . .
O574 K42 O49 84.7(17) . .
O563 K42 O49 85.2(15) . .
O160 K42 O49 160.5(17) 2_766 .
O159 K42 O49 130.2(16) 2_766 .
O511 K42 K40 87.8(17) . .
O574 K42 K40 127(2) . .
O563 K42 K40 50.3(14) . .
O160 K42 K40 150.9(18) 2_766 .
O159 K42 K40 104.7(15) 2_766 .
O49 K42 K40 47.0(10) . .
O511 K42 W93 91.7(16) . 2_766
O574 K42 W93 106.8(17) . 2_766
O563 K42 W93 77.5(14) . 2_766
O160 K42 W93 28.5(6) 2_766 2_766
O159 K42 W93 24.3(5) 2_766 2_766
O49 K42 W93 151.8(15) . 2_766
K40 K42 W93 126.5(15) . 2_766
O56 K43 O559 104.8(16) . 1_655
O56 K43 O23 90.6(12) . .
O559 K43 O23 103.0(16) 1_655 .
O56 K43 K22' 92.0(11) . 1_655
O559 K43 K22' 17.6(11) 1_655 1_655
O23 K43 K22' 91.3(10) . 1_655
O56 K43 K44 75.4(11) . .
O559 K43 K44 98.9(16) 1_655 .
O23 K43 K44 156.4(15) . .
K22' K43 K44 107.8(11) 1_655 .
O56 K43 W28 26.3(5) . .
O559 K43 W28 128.2(16) 1_655 .
O23 K43 W28 95.5(10) . .
K22' K43 W28 117.6(10) 1_655 .
K44 K43 W28 63.7(9) . .
O56 K43 W19 25.2(5) . .
O559 K43 W19 79.9(13) 1_655 .
O23 K43 W19 93.3(10) . .
K22' K43 W19 67.0(7) 1_655 .
K44 K43 W19 82.1(10) . .
W28 K43 W19 50.8(5) . .
O56 K43 K45 95.0(12) . 2_765
O559 K43 K45 127.8(16) 1_655 2_765
O23 K43 K45 124.9(13) . 2_765
K22' K43 K45 142.9(12) 1_655 2_765
K44 K43 K45 40.5(9) . 2_765
W28 K43 K45 71.0(8) . 2_765
W19 K43 K45 113.3(11) . 2_765
O56 K43 W25 94.9(11) . .
O559 K43 W25 125.6(16) 1_655 .
O23 K43 W25 25.6(4) . .
K22' K43 W25 116.3(10) 1_655 .
K44 K43 W25 135.2(12) . .
W28 K43 W25 88.3(8) . .
W19 K43 W25 107.5(9) . .
K45 K43 W25 99.3(9) 2_765 .
O56 K43 W18 93.0(11) . .
O559 K43 W18 78.9(13) 1_655 .
O23 K43 W18 24.4(4) . .
K22' K43 W18 67.0(7) 1_655 .
K44 K43 W18 167.4(13) . .
W28 K43 W18 107.8(9) . .
W19 K43 W18 85.3(7) . .
K45 K43 W18 148.4(11) 2_765 .
W25 K43 W18 49.5(5) . .
O56 K43 K22 85.5(10) . 1_655
O559 K43 K22 27.0(11) 1_655 1_655
O23 K43 K22 84.7(9) . 1_655
K22' K43 K22 9.4(3) 1_655 1_655
K44 K43 K22 112.5(11) . 1_655
W28 K43 K22 111.7(9) . 1_655
W19 K43 K22 61.0(6) . 1_655
K45 K43 K22 150.4(12) 2_765 1_655
W25 K43 K22 110.1(9) . 1_655
W18 K43 K22 60.7(6) . 1_655
O56 K43 K1 45.2(7) . .
O559 K43 K1 111.9(14) 1_655 .
O23 K43 K1 45.5(6) . .
K22' K43 K1 94.3(8) 1_655 .
K44 K43 K1 117.4(11) . .
W28 K43 K1 54.2(5) . .
W19 K43 K1 53.8(5) . .
K45 K43 K1 116.2(10) 2_765 .
W25 K43 K1 53.7(5) . .
W18 K43 K1 53.5(5) . .
K22 K43 K1 84.9(7) 1_655 .
K45 K44 O43 104.2(16) 2_765 .
K45 K44 O34 151.3(17) 2_765 .
O43 K44 O34 54.2(9) . .
K45 K44 W72 132.9(16) 2_765 .
O43 K44 W72 28.8(5) . .
O34 K44 W72 27.2(4) . .
K45 K44 K43 75.2(13) 2_765 .
O43 K44 K43 80.0(12) . .
O34 K44 K43 113.9(13) . .
W72 K44 K43 92.3(11) . .
K45 K44 W28 83.7(12) 2_765 .
O43 K44 W28 25.0(5) . .
O34 K44 W28 78.5(9) . .
W72 K44 W28 51.8(5) . .
K43 K44 W28 60.4(9) . .
K45 K44 K31 104.1(15) 2_765 2_765
O43 K44 K31 138.9(14) . 2_765
O34 K44 K31 104.3(11) . 2_765
W72 K44 K31 118.1(11) . 2_765
K43 K44 K31 79.2(11) . 2_765
W28 K44 K31 135.6(12) . 2_765
K44 K45 O603 134.2(17) 2_765 .
K44 K45 O384 133.5(16) 2_765 .
O603 K45 O384 84.6(12) . .
K44 K45 O376 94.4(14) 2_765 .
O603 K45 O376 94.6(13) . .
O384 K45 O376 51.1(7) . .
K44 K45 O373 74.3(12) 2_765 .
O603 K45 O373 138.2(15) . .
O384 K45 O373 59.5(8) . .
O376 K45 O373 47.1(8) . .
K44 K45 O47 76.0(13) 2_765 2_765
O603 K45 O47 80.1(12) . 2_765
O384 K45 O47 146.4(12) . 2_765
O376 K45 O47 159.3(13) . 2_765
O373 K45 O47 141.7(13) . 2_765
K44 K45 O377 102.4(14) 2_765 .
O603 K45 O377 123.4(13) . .
O384 K45 O377 48.7(7) . .
O376 K45 O377 80.2(10) . .
O373 K45 O377 46.8(7) . .
O47 K45 O377 119.4(11) 2_765 .
K44 K45 W118 124.0(14) 2_765 .
O603 K45 W118 75.2(11) . .
O384 K45 W118 28.6(5) . .
O376 K45 W118 29.7(4) . .
O373 K45 W118 63.0(7) . .
O47 K45 W118 155.1(12) 2_765 .
O377 K45 W118 73.8(8) . .
K44 K45 K43 64.4(12) 2_765 2_765
O603 K45 K43 69.9(11) . 2_765
O384 K45 K43 143.4(13) . 2_765
O376 K45 K43 103.8(11) . 2_765
O373 K45 K43 127.2(11) . 2_765
O47 K45 K43 55.5(8) 2_765 2_765
O377 K45 K43 166.2(13) . 2_765
W118 K45 K43 116.2(11) . 2_765
K44 K45 K14 114.8(14) 2_765 2_765
O603 K45 K14 53.6(9) . 2_765
O384 K45 K14 109.2(9) . 2_765
O376 K45 K14 146.5(12) . 2_765
O373 K45 K14 153.8(11) . 2_765
O47 K45 K14 38.8(5) 2_765 2_765
O377 K45 K14 107.3(9) . 2_765
W118 K45 K14 119.6(8) . 2_765
K43 K45 K14 76.8(8) 2_765 2_765
O528 K46 O529 122(2) . .
O528 K46 O268 133.1(19) . .
O529 K46 O268 95.3(15) . .
O528 K46 O272 102.6(17) . .
O529 K46 O272 84.3(14) . .
O268 K46 O272 49.8(8) . .
O528 K46 O271 95.5(17) . .
O529 K46 O271 142.3(17) . .
O268 K46 O271 49.8(8) . .
O272 K46 O271 81.8(11) . .
O528 K46 O284 74.7(15) . .
O529 K46 O284 131.4(17) . .
O268 K46 O284 58.8(9) . .
O272 K46 O284 47.2(8) . .
O271 K46 O284 48.6(8) . .
O528 K46 W90 130.8(17) . .
O529 K46 W90 76.9(13) . .
O268 K46 W90 27.0(5) . .
O272 K46 W90 29.4(5) . .
O271 K46 W90 73.9(9) . .
O284 K46 W90 62.2(8) . .
O528 K46 W75 123.4(17) . .
O529 K46 W75 114.1(15) . .
O268 K46 W75 27.4(5) . .
O272 K46 W75 73.8(9) . .
O271 K46 W75 28.2(5) . .
O284 K46 W75 62.0(7) . .
W90 K46 W75 54.4(5) . .
O115 Na1 O580 85.0(15) . .
O115 Na1 O581 88.7(13) . .
O580 Na1 O581 85.7(17) . .
O115 Na1 O521 84.9(9) . .
O580 Na1 O521 106.3(15) . .
O581 Na1 O521 165.8(15) . .
O115 Na1 O520 174.3(11) . .
O580 Na1 O520 95.0(16) . .
O581 Na1 O520 97.0(14) . .
O521 Na1 O520 89.6(10) . .
O115 Na1 O583 93.8(17) . .
O580 Na1 O583 168(2) . .
O581 Na1 O583 82.7(18) . .
O521 Na1 O583 85.1(16) . .
O520 Na1 O583 87.3(17) . .
O115 Na1 Na5 137.2(9) . .
O580 Na1 Na5 136.7(15) . .
O581 Na1 Na5 86.4(12) . .
O521 Na1 Na5 89.7(8) . .
O520 Na1 Na5 44.1(8) . .
O583 Na1 Na5 43.4(16) . .
O115 Na1 Na14 86.7(9) . .
O580 Na1 Na14 50.4(13) . .
O581 Na1 Na14 35.3(13) . .
O521 Na1 Na14 155.9(11) . .
O520 Na1 Na14 97.7(10) . .
O583 Na1 Na14 118.0(16) . .
Na5 Na1 Na14 111.5(8) . .
O530 Na2 O173 91.6(10) . .
O530 Na2 O531 91.9(12) . .
O173 Na2 O531 176.5(12) . .
O530 Na2 O543 82.7(17) . .
O173 Na2 O543 93.3(16) . .
O531 Na2 O543 87.2(17) . .
O530 Na2 O532 92.7(13) . .
O173 Na2 O532 79.7(11) . .
O531 Na2 O532 100.2(12) . .
O543 Na2 O532 171.5(19) . .
O530 Na2 O544 170.3(17) . .
O173 Na2 O544 88.3(15) . .
O531 Na2 O544 88.2(16) . .
O543 Na2 O544 88(2) . .
O532 Na2 O544 96.8(17) . .
O530 Na2 Na6 86.2(10) . .
O173 Na2 Na6 135.3(9) . .
O531 Na2 Na6 45.0(8) . .
O543 Na2 Na6 42.2(15) . .
O532 Na2 Na6 145.0(11) . .
O544 Na2 Na6 87.1(15) . .
O310 Na3 O507 75.9(9) . .
O310 Na3 O610 130.8(15) . .
O507 Na3 O610 139.6(15) . .
O310 Na3 O200 88.6(8) . .
O507 Na3 O200 74.6(9) . .
O610 Na3 O200 126.8(14) . .
O310 Na3 O313 76.3(8) . .
O507 Na3 O313 91.7(10) . .
O610 Na3 O313 71.3(14) . .
O200 Na3 O313 161.8(10) . .
O310 Na3 O198 160.1(10) . .
O507 Na3 O198 89.7(10) . .
O610 Na3 O198 68.8(13) . .
O200 Na3 O198 74.2(7) . .
O313 Na3 O198 118.4(9) . .
O310 Na3 K18 103.9(7) . .
O507 Na3 K18 178.7(11) . .
O610 Na3 K18 41.4(11) . .
O200 Na3 K18 104.1(7) . .
O313 Na3 K18 89.5(7) . .
O198 Na3 K18 90.2(7) . .
O310 Na3 K18' 99.8(9) . .
O507 Na3 K18' 173.0(11) . .
O610 Na3 K18' 47.3(13) . .
O200 Na3 K18' 99.9(8) . .
O313 Na3 K18' 92.7(9) . .
O198 Na3 K18' 93.0(9) . .
K18 Na3 K18' 5.9(6) . .
O310 Na3 K28 139.7(7) . .
O507 Na3 K28 66.6(8) . .
O610 Na3 K28 76.8(12) . .
O200 Na3 K28 95.1(6) . .
O313 Na3 K28 90.1(6) . .
O198 Na3 K28 36.4(5) . .
K18 Na3 K28 113.9(6) . .
K18' Na3 K28 118.9(8) . .
O310 Na3 K27 96.0(7) . .
O507 Na3 K27 68.6(8) . .
O610 Na3 K27 77.7(12) . .
O200 Na3 K27 140.4(7) . .
O313 Na3 K27 35.1(5) . .
O198 Na3 K27 91.2(6) . .
K18 Na3 K27 112.7(6) . .
K18' Na3 K27 117.8(7) . .
K28 Na3 K27 57.2(3) . .
O508 Na4 O104 77.0(10) . .
O508 Na4 O570 140.6(15) . .
O104 Na4 O570 128.8(15) . .
O508 Na4 O110 94.1(11) . .
O104 Na4 O110 76.0(8) . .
O570 Na4 O110 69.6(13) . .
O508 Na4 O403 74.2(9) . .
O104 Na4 O403 88.1(8) . .
O570 Na4 O403 127.8(15) . .
O110 Na4 O403 162.2(11) . .
O508 Na4 O406 88.7(10) . .
O104 Na4 O406 159.0(11) . .
O570 Na4 O406 71.6(13) . .
O110 Na4 O406 120.9(9) . .
O403 Na4 O406 73.1(8) . .
O508 Na4 K24 178.2(11) . .
O104 Na4 K24 102.5(8) . .
O570 Na4 K24 41.0(11) . .
O110 Na4 K24 87.5(8) . .
O403 Na4 K24 104.0(8) . .
O406 Na4 K24 91.3(8) . .
O508 Na4 K24' 172.0(11) . .
O104 Na4 K24' 97.9(9) . .
O570 Na4 K24' 47.4(12) . .
O110 Na4 K24' 90.6(9) . .
O403 Na4 K24' 99.6(9) . .
O406 Na4 K24' 94.5(9) . .
K24 Na4 K24' 6.4(6) . .
O508 Na4 K26 69.1(8) . .
O104 Na4 K26 97.2(7) . .
O570 Na4 K26 77.6(12) . .
O110 Na4 K26 37.5(5) . .
O403 Na4 K26 140.6(8) . .
O406 Na4 K26 91.8(7) . .
K24 Na4 K26 112.8(6) . .
K24' Na4 K26 118.1(7) . .
O508 Na4 K25 66.8(8) . .
O104 Na4 K25 141.3(8) . .
O570 Na4 K25 78.0(12) . .
O110 Na4 K25 92.8(7) . .
O403 Na4 K25 94.8(7) . .
O406 Na4 K25 36.1(5) . .
K24 Na4 K25 114.0(7) . .
K24' Na4 K25 119.5(7) . .
K26 Na4 K25 57.9(3) . .
O381 Na5 O603 78.5(12) . .
O381 Na5 O601 90.3(11) . .
O603 Na5 O601 94.8(14) . .
O381 Na5 O583 92.6(17) . .
O603 Na5 O583 169.5(19) . .
O601 Na5 O583 79.4(17) . .
O381 Na5 O582 86.1(15) . .
O603 Na5 O582 97.6(17) . .
O601 Na5 O582 166.2(19) . .
O583 Na5 O582 87(2) . .
O381 Na5 O520 178.5(11) . .
O603 Na5 O520 100.7(13) . .
O601 Na5 O520 91.1(12) . .
O583 Na5 O520 88.3(17) . .
O582 Na5 O520 92.7(16) . .
O381 Na5 Na1 136.9(9) . .
O603 Na5 Na1 144.6(12) . .
O601 Na5 Na1 86.8(11) . .
O583 Na5 Na1 44.6(16) . .
O582 Na5 Na1 86.8(15) . .
O520 Na5 Na1 43.9(8) . .
O381 Na5 K36 120.3(8) . .
O603 Na5 K36 54.3(10) . .
O601 Na5 K36 63.2(10) . .
O583 Na5 K36 128.2(16) . .
O582 Na5 K36 129.8(15) . .
O520 Na5 K36 59.9(8) . .
Na1 Na5 K36 96.4(5) . .
O543 Na6 O569 168(2) . .
O543 Na6 O320 90.8(17) . .
O569 Na6 O320 91.8(17) . .
O543 Na6 O536 92.4(17) . .
O569 Na6 O536 99.0(17) . .
O320 Na6 O536 85.3(9) . .
O543 Na6 O531 90.0(18) . .
O569 Na6 O531 88.0(18) . .
O320 Na6 O531 177.0(12) . .
O536 Na6 O531 91.7(11) . .
O543 Na6 O542 85(2) . .
O569 Na6 O542 84(2) . .
O320 Na6 O542 86.7(14) . .
O536 Na6 O542 171.4(16) . .
O531 Na6 O542 96.3(15) . .
O543 Na6 Na2 45.5(16) . .
O569 Na6 Na2 131.4(17) . .
O320 Na6 Na2 136.2(9) . .
O536 Na6 Na2 93.0(9) . .
O531 Na6 Na2 44.5(8) . .
O542 Na6 Na2 90.7(14) . .
O611 Na7 O282 90.4(14) . .
O611 Na7 O612 103.2(15) . .
O282 Na7 O612 157.0(16) . .
O611 Na7 O527 90(2) . .
O282 Na7 O527 90(2) . .
O612 Na7 O527 108(2) . .
O611 Na7 O567 174.9(19) . .
O282 Na7 O567 85.3(16) . .
O612 Na7 O567 80.0(17) . .
O527 Na7 O567 93(2) . .
O611 Na7 O584 85.4(16) . .
O282 Na7 O584 82.6(14) . .
O612 Na7 O584 80.3(16) . .
O527 Na7 O584 171(2) . .
O567 Na7 O584 91.3(19) . .
O611 Na7 K30 103.5(11) . 1_545
O282 Na7 K30 125.9(11) . 1_545
O612 Na7 K30 69.1(11) . 1_545
O527 Na7 K30 39.1(18) . 1_545
O567 Na7 K30 81.3(14) . 1_545
O584 Na7 K30 149.3(14) . 1_545
O562 Na8 O560 94(2) . .
O562 Na8 O561 95(2) . .
O560 Na8 O561 81.9(19) . .
O579 Na9 O585 134(2) . .
O579 Na9 O145 114.8(17) . 2_766
O585 Na9 O145 98.3(15) . 2_766
O579 Na9 K11 38.9(12) . 2_766
O585 Na9 K11 121.8(15) . 2_766
O145 Na9 K11 84.5(9) 2_766 2_766
O579 Na9 K32 114.4(15) . .
O585 Na9 K32 41.0(10) . .
O145 Na9 K32 130.6(12) 2_766 .
K11 Na9 K32 135.7(10) 2_766 .
O607 Na10 O558 147(3) 2_655 .
O607 Na10 O592 115(3) 2_655 .
O558 Na10 O592 93(2) . .
O566 Na11 K38 161(3) . .
O566 Na11 O233 89(2) . .
K38 Na11 O233 80.8(14) . .
O566 Na11 O275 90(2) . .
K38 Na11 O275 73.7(13) . .
O233 Na11 O275 89.2(13) . .
O548 Na13 O399 132(3) . 1_655
O548 Na13 K37 72.8(19) . 1_655
O399 Na13 K37 61.5(15) 1_655 1_655
O548 Na13 O382 138(2) . 1_655
O399 Na13 O382 63.3(14) 1_655 1_655
K37 Na13 O382 118(2) 1_655 1_655
O548 Na13 O400 131(2) . 1_655
O399 Na13 O400 53.7(12) 1_655 1_655
K37 Na13 O400 79.7(17) 1_655 1_655
O382 Na13 O400 90.1(18) 1_655 1_655
O548 Na13 W52 145(2) . 1_655
O399 Na13 W52 27.5(7) 1_655 1_655
K37 Na13 W52 74.4(15) 1_655 1_655
O382 Na13 W52 70.1(14) 1_655 1_655
O400 Na13 W52 27.5(7) 1_655 1_655
O548 Na13 K25 139(2) . 1_655
O399 Na13 K25 83.3(15) 1_655 1_655
K37 Na13 K25 127(2) 1_655 1_655
O382 Na13 K25 70.1(13) 1_655 1_655
O400 Na13 K25 47.5(9) 1_655 1_655
W52 Na13 K25 59.1(9) 1_655 1_655
O548 Na13 K22' 114(2) . 1_655
O399 Na13 K22' 38.9(9) 1_655 1_655
K37 Na13 K22' 69.3(15) 1_655 1_655
O382 Na13 K22' 49.6(10) 1_655 1_655
O400 Na13 K22' 92.1(16) 1_655 1_655
W52 Na13 K22' 64.8(10) 1_655 1_655
K25 Na13 K22' 107.5(15) 1_655 1_655
O548 Na13 K22 111(2) . 1_655
O399 Na13 K22 33.6(8) 1_655 1_655
K37 Na13 K22 59.1(13) 1_655 1_655
O382 Na13 K22 59.0(12) 1_655 1_655
O400 Na13 K22 87.1(15) 1_655 1_655
W52 Na13 K22 60.9(10) 1_655 1_655
K25 Na13 K22 110.5(15) 1_655 1_655
K22' Na13 K22 10.7(3) 1_655 1_655
O581 Na14 O596 100(3) . .
O581 Na14 O1 84.2(19) . 2_765
O596 Na14 O1 171(2) . 2_765
O581 Na14 O580 84(2) . .
O596 Na14 O580 95(2) . .
O1 Na14 O580 92.9(17) 2_765 .
O581 Na14 Na1 41.9(14) . .
O596 Na14 Na1 101(2) . .
O1 Na14 Na1 87.4(11) 2_765 .
O580 Na14 Na1 42.5(12) . .
O553 Na15 O614 122(2) . .
O553 Na15 K41 93.6(18) . 2_655
O614 Na15 K41 144(2) . 2_655
W22 O1 Na14 143.8(13) . 2_765
W22 O4 W37 152.1(9) . .
W22 O5 W80 154.1(10) . .
W22 O5 W39' 133.8(10) . .
W80 O5 W39' 58.7(6) . .
W37 O6 W80 150.1(9) . .
W37 O6 W79' 132.5(10) . .
W80 O6 W79' 58.9(6) . .
W33 O7 W37 127.4(8) . .
W37 O8 W49 126.9(7) . .
W37 O8 K33 113.7(7) . 2_765
W49 O8 K33 118.3(8) . 2_765
W22 O9 W25 125.7(8) . .
W79' O10 W80 94(2) . .
W79' O10 W79 70(2) . .
W80 O10 W79 126.8(10) . .
W22 O11 W18 125.9(8) . .
W39' O12 W80 93(3) . .
W39' O12 W39 68(3) . .
W80 O12 W39 126.3(11) . .
W49 O13 K14 159.1(8) . 2_765
W49 O13 K36 105.2(7) . 2_765
K14 O13 K36 95.6(5) 2_765 2_765
W49 O13 K36 128.6(7) . .
K14 O13 K36 61.2(4) 2_765 .
K36 O13 K36 68.2(6) 2_765 .
W39 O16 K9 103.8(7) . .
W18 O17 K22 172.1(10) . 1_655
W18 O17 K22' 159.9(9) . 1_655
K22 O17 K22' 16.7(4) 1_655 1_655
W18 O17 K9 102.2(7) . .
K22 O17 K9 84.5(6) 1_655 .
K22' O17 K9 96.6(6) 1_655 .
W25 O18 K14 139.1(8) . .
W25 O18 K36 108.1(7) . 2_765
K14 O18 K36 63.1(4) . 2_765
W33 O19 W49 125.7(7) . .
W33 O19 K3 102.0(5) . .
W49 O19 K3 97.7(5) . .
W79 O20 W33 145.3(8) . .
W79 O20 W79' 58.2(6) . .
W33 O20 W79' 140.4(9) . .
W80' O21 W39 83.8(12) . .
W80' O21 W79 79.1(11) . .
W39 O21 W79 124.9(8) . .
W80' O21 K23 40.6(9) . .
W39 O21 K23 98.5(7) . .
W79 O21 K23 101.1(7) . .
W39 O22 W18 145.6(8) . .
W39 O22 W39' 54.5(6) . .
W18 O22 W39' 141.3(8) . .
W39 O22 K9 98.5(5) . .
W18 O22 K9 99.0(6) . .
W39' O22 K9 110.5(6) . .
W18 O23 W25 126.2(7) . .
W18 O23 K43 116.9(9) . .
W25 O23 K43 114.6(9) . .
W18 O23 K1 94.9(5) . .
W25 O23 K1 94.3(5) . .
K43 O23 K1 96.0(9) . .
W49 O24 W25 147.7(8) . .
W49 O24 K36 99.7(6) . 2_765
W25 O24 K36 97.1(6) . 2_765
W79 O25 W80' 65.8(6) . .
W79 O25 W31 135.9(8) . .
W80' O25 W31 157.3(9) . .
W79 O25 K23 104.1(7) . .
W80' O25 K23 48.8(5) . .
W31 O25 K23 110.6(6) . .
W33 O26 W31 144.7(9) . .
W33 O26 K3 111.0(6) . .
W31 O26 K3 97.2(5) . .
W49 O27 W10 130.5(8) . .
W49 O27 K3 111.6(6) . .
W10 O27 K3 102.3(5) . .
W39 O28 W5 131.9(8) . .
W39 O28 W80' 64.3(6) . .
W5 O28 W80' 155.7(9) . .
W39 O28 K23 101.7(6) . .
W5 O28 K23 104.8(7) . .
W80' O28 K23 51.0(5) . .
W25 O29 W10 130.3(7) . .
W25 O29 K1 119.3(7) . .
W10 O29 K1 100.5(5) . .
W18 O30 W5 137.6(7) . .
W18 O30 K1 115.3(6) . .
W5 O30 K1 100.7(5) . .
Se6 O31 W39 121.1(7) . .
Se6 O31 W79 119.8(7) . .
W39 O31 W79 92.9(4) . .
Se6 O31 W39' 131.7(9) . .
W39 O31 W39' 44.7(4) . .
W79 O31 W39' 107.9(7) . .
Se6 O31 W80' 113.2(7) . .
W39 O31 W80' 52.3(4) . .
W79 O31 W80' 49.7(4) . .
W39' O31 W80' 90.7(6) . .
Se6 O31 W79' 130.2(8) . .
W39 O31 W79' 108.1(6) . .
W79 O31 W79' 45.6(4) . .
W39' O31 W79' 88.8(7) . .
W80' O31 W79' 89.6(6) . .
Se6 O31 W80 133.3(7) . .
W39 O31 W80 89.3(4) . .
W79 O31 W80 89.9(5) . .
W39' O31 W80 49.0(4) . .
W80' O31 W80 113.4(6) . .
W79' O31 W80 48.9(4) . .
Se6 O32 W25 119.8(6) . .
Se6 O32 W18 120.5(6) . .
W25 O32 W18 90.8(5) . .
Se6 O32 W22 135.1(8) . .
W25 O32 W22 89.7(4) . .
W18 O32 W22 89.2(4) . .
Se6 O33 W49 121.6(7) . .
Se6 O33 W33 121.9(7) . .
W49 O33 W33 91.3(5) . .
W72 O34 K44 92.4(10) . .
W51 O37 W72 152.1(9) . .
W72 O38 W87 155.3(10) . .
W72 O38 W66' 124.0(11) . .
W87 O38 W66' 66.3(8) . .
W51 O39 W87 150.1(9) . .
W87 O40 W29 133.0(8) . .
W51 O41 W77 126.4(8) . .
W51 O42 W78 125.2(8) . .
W72 O43 W28 127.3(7) . .
W72 O43 K44 105.6(10) . .
W28 O43 K44 118.3(11) . .
W72 O44 W19 126.5(9) . .
W66' O45 W87 98.2(18) . .
W66' O45 W66 67.4(17) . .
W87 O45 W66 127.9(9) . .
W19 O46 K22 171.8(11) . 1_655
W19 O46 K22' 159.8(10) . 1_655
K22 O46 K22' 17.2(5) 1_655 1_655
W19 O46 K37 105.7(10) . 1_655
K22 O46 K37 81.8(9) 1_655 1_655
K22' O46 K37 91.2(9) 1_655 1_655
W28 O47 K14 132.7(9) . .
W28 O47 K45 133.3(10) . 2_765
K14 O47 K45 92.8(7) . 2_765
W78 O48 K33 135.7(9) . .
W77 O49 K40 156.3(13) . .
W77 O49 K42 118.6(12) . .
K40 O49 K42 73.4(12) . .
W66 O51 K19 140.2(9) . 1_655
W66 O51 K37 103.3(9) . 1_655
K19 O51 K37 69.4(8) 1_655 1_655
W29' O52 W29 83.1(14) . .
W29' O52 W66 80.6(15) . .
W29 O52 W66 125.9(8) . .
W29' O52 K16 38.2(12) . .
W29 O52 K16 99.2(6) . .
W66 O52 K16 98.7(6) . .
W77 O53 W29 146.5(9) . .
W77 O54 W78 125.9(8) . .
W77 O54 K6 103.9(6) . .
W78 O54 K6 97.2(5) . .
W78 O55 W28 147.0(9) . .
W19 O56 W28 125.1(7) . .
W19 O56 K43 117.5(10) . .
W28 O56 K43 114.6(10) . .
W19 O56 K1 94.2(5) . .
W28 O56 K1 94.4(5) . .
K43 O56 K1 98.2(9) . .
W66' O57 W66 57.5(9) . .
W66' O57 W19 137.7(12) . .
W66 O57 W19 148.1(8) . .
W66' O57 K37 102.6(11) . 1_655
W66 O57 K37 102.3(9) . 1_655
W19 O57 K37 99.9(9) . 1_655
W19 O58 W12 136.4(7) . .
W19 O58 K1 115.5(6) . .
W12 O58 K1 101.8(6) . .
W66 O59 W29' 67.4(8) . .
W66 O59 W12 133.1(8) . .
W29' O59 W12 152.4(11) . .
W66 O59 K16 104.7(6) . .
W29' O59 K16 49.5(8) . .
W12 O59 K16 103.1(6) . .
W29 O60 W29' 67.1(8) . .
W29 O60 W23 139.1(9) . .
W29' O60 W23 153.4(11) . .
W29 O60 K16 103.1(6) . .
W29' O60 K16 47.2(7) . .
W23 O60 K16 109.9(6) . .
W77 O61 W23 143.2(8) . .
W77 O61 K6 109.3(6) . .
W23 O61 K6 97.3(6) . .
W78 O62 W16 131.8(8) . .
W78 O62 K6 111.0(7) . .
W16 O62 K6 100.8(6) . .
W28 O63 W16 133.6(7) . .
W28 O63 K1 118.6(6) . .
W16 O63 K1 100.5(5) . .
Se7 O64 W66 122.5(9) . .
Se7 O64 W29 119.4(7) . .
W66 O64 W29 92.1(5) . .
Se7 O64 W66' 126.1(10) . .
W66 O64 W66' 43.7(6) . .
W29 O64 W66' 113.4(8) . .
Se7 O64 W29' 111.3(9) . .
W66 O64 W29' 51.6(6) . .
W29 O64 W29' 51.6(6) . .
W66' O64 W29' 92.9(9) . .
Se7 O65 W19 121.2(7) . .
Se7 O65 W28 120.1(7) . .
W19 O65 W28 91.6(5) . .
Se7 O65 W72 133.7(8) . .
W19 O65 W72 89.7(5) . .
W28 O65 W72 89.4(4) . .
Se7 O66 W78 121.9(8) . .
Se7 O66 W77 121.6(7) . .
W78 O66 W77 92.7(6) . .
Se7 O66 W51 132.3(8) . .
W78 O66 W51 89.0(5) . .
W77 O66 W51 88.3(5) . .
W5 O67 K9 140.8(8) . .
W12 O68 K19 133.1(8) . 1_655
W5 O69 K23 103.6(6) . .
W12 O70 K16 103.3(7) . .
W2 O71 W2' 2.1(11) . .
W2 O71 W12 170.1(7) . .
W2' O71 W12 170.6(13) . .
W2 O71 K1 98.2(5) . .
W2' O71 K1 97.0(12) . .
W12 O71 K1 91.4(5) . .
W1 O72 W1' 4.0(12) . .
W1 O72 W5 165.8(8) . .
W1' O72 W5 169.3(13) . .
W1 O72 K1 101.6(5) . .
W1' O72 K1 97.9(12) . .
W5 O72 K1 92.6(5) . .
W16 O73 K33 122.5(8) . .
W16 O73 K14 125.2(7) . .
K33 O73 K14 104.5(6) . .
W10 O74 K36 110.8(7) . .
W10 O74 K36 155.6(8) . 2_765
K36 O74 K36 83.9(6) . 2_765
W10 O74 K14 123.3(7) . .
K36 O74 K14 104.8(5) . .
K36 O74 K14 67.7(5) 2_765 .
W10 O75 K3 104.5(6) . .
W10 O75 K24' 123.0(9) . .
K3 O75 K24' 93.8(8) . .
W10 O75 K36 93.5(6) . .
K3 O75 K36 104.9(5) . .
K24' O75 K36 133.2(8) . .
W16 O76 K6 104.4(7) . .
W16 O76 K24' 125.0(9) . .
K6 O76 K24' 95.0(8) . .
W1' O77 W1 14.8(15) . .
W1' O77 W10 153.8(17) . .
W1 O77 W10 164.9(8) . .
W1' O77 K1 112.7(16) . .
W1 O77 K1 99.3(5) . .
W10 O77 K1 93.5(5) . .
W2' O78 W2 15.7(14) . .
W2' O78 W16 150.6(16) . .
W2 O78 W16 163.9(7) . .
W2' O78 K1 114.7(15) . .
W2 O78 K1 99.8(5) . .
W16 O78 K1 94.8(4) . .
W10 O79 W16 148.3(8) . .
W10 O79 K1 105.2(6) . .
W16 O79 K1 103.1(6) . .
W12 O80 W5 146.0(7) . .
W12 O80 K1 107.7(6) . .
W5 O80 K1 105.7(5) . .
W23 O81 K11 94.1(8) . .
W2' O82 W2 16.0(14) . .
W2' O82 W23 144.2(17) . .
W2 O82 W23 153.6(8) . .
W2 O83 W8 108.8(6) . .
W2 O83 W8' 103.8(11) . .
W8 O83 W8' 16.0(10) . .
W2 O83 W1 141.5(6) . .
W8 O83 W1 106.3(5) . .
W8' O83 W1 105.8(11) . .
W2 O83 W2' 13.3(11) . .
W8 O83 W2' 108.0(13) . .
W8' O83 W2' 106.7(16) . .
W1 O83 W2' 145.6(13) . .
W2 O83 W1' 143.6(13) . .
W8 O83 W1' 107.5(13) . .
W8' O83 W1' 110.5(16) . .
W1 O83 W1' 12.6(11) . .
W2' O83 W1' 142.8(17) . .
W1 O84 W1' 15.0(13) . .
W1 O84 W31 153.7(7) . .
W1' O84 W31 146.6(16) . .
W31 O85 K12 95.4(7) . .
W31 O86 K3 113.2(7) . .
W31 O86 K12 105.8(8) . .
K3 O86 K12 114.9(5) . .
W3 O87 W31 151.0(7) . .
W3 O87 K23 91.6(5) . .
W31 O87 K23 106.7(6) . .
W1 O88 W8 110.0(6) . .
W1 O88 W8' 109.5(11) . .
W8 O88 W8' 16.1(10) . .
W1 O88 W3 144.7(7) . .
W8 O88 W3 105.3(5) . .
W8' O88 W3 105.0(11) . .
W1 O88 W1' 12.3(11) . .
W8 O88 W1' 107.4(13) . .
W8' O88 W1' 110.5(16) . .
W3 O88 W1' 144.2(13) . .
W8' O89 W8 16.6(11) . .
W8' O89 W2 110.9(12) . .
W8 O89 W2 110.8(6) . .
W8' O89 W2' 114.3(17) . .
W8 O89 W2' 110.1(13) . .
W2 O89 W2' 13.4(11) . .
W8' O89 W6 103.5(12) . .
W8 O89 W6 105.2(5) . .
W2 O89 W6 144.0(8) . .
W2' O89 W6 142.1(14) . .
W6 O90 W23 149.9(7) . .
W6 O90 K16 90.5(5) . .
W23 O90 K16 106.1(5) . .
W34' O91 W34 18.9(3) . .
W34' O91 W6 141.4(8) . .
W34 O91 W6 150.6(7) . .
W6 O92 K16 116.7(8) . .
W8 O93 W8' 1.9(9) . .
W8 O93 K24 134.9(7) . .
W8' O93 K24 134.3(10) . .
W8 O93 K24' 118.4(9) . .
W8' O93 K24' 117.8(12) . .
K24 O93 K24' 16.5(6) . .
W8' O94 W8 2.5(12) . .
W8' O94 K35 103.4(13) . .
W8 O94 K35 102.5(6) . .
W67' O95 W67 20.9(2) . .
W67' O95 W3 135.3(7) . .
W67 O95 W3 146.7(7) . .
W3 O96 K23 117.9(7) . .
W3 O96 K35 107.5(7) . .
K23 O96 K35 134.2(7) . .
W6 O97 W8' 106.3(12) . .
W6 O97 W8 112.0(6) . .
W8' O97 W8 16.8(11) . .
W6 O97 W99 137.4(7) . .
W8' O97 W99 112.9(12) . .
W8 O97 W99 110.4(6) . .
W3 O98 W8 112.0(6) . .
W3 O98 W8' 110.0(11) . .
W8 O98 W8' 16.4(10) . .
W3 O98 W99 138.9(7) . .
W8 O98 W99 109.0(6) . .
W8' O98 W99 108.6(12) . .
W3 O98 K35 95.3(6) . .
W8 O98 K35 108.1(7) . .
W8' O98 K35 92.5(12) . .
W99 O98 K35 69.3(5) . .
W6 O99 Fe2 145.5(8) . .
W3 O100 Fe1 145.1(7) . .
W23 O101 K11 109.3(7) . .
W23 O101 K6 112.6(7) . .
K11 O101 K6 113.0(5) . .
W2' O102 W2 3.8(13) . .
W2' O102 K24' 114.2(16) . .
W2 O102 K24' 114.2(9) . .
W2' O102 K24 129.9(15) . .
W2 O102 K24 129.2(6) . .
K24' O102 K24 17.7(8) . .
W2' O102 K6 104.3(14) . .
W2 O102 K6 107.9(5) . .
K24' O102 K6 102.3(8) . .
K24 O102 K6 102.6(5) . .
W1' O103 W1 5.4(13) . .
W1' O103 K24' 110.2(16) . .
W1 O103 K24' 112.8(9) . .
W1' O103 K24 126.8(15) . .
W1 O103 K24 128.7(6) . .
K24' O103 K24 17.9(7) . .
W1' O103 K3 101.8(14) . .
W1 O103 K3 105.3(5) . .
K24' O103 K3 103.0(8) . .
K24 O103 K3 103.1(4) . .
W34 O104 W34' 0.8(4) . .
W34 O104 Na4 148.7(9) . .
W34' O104 Na4 148.1(9) . .
W34' O105 W34 18.0(3) . .
W34' O105 W36 154.5(9) . .
W34 O105 W36 138.7(8) . .
W34' O105 K11 89.3(6) . .
W34 O105 K11 107.3(5) . .
W36 O105 K11 110.5(6) . .
W34 O106 W34' 16.8(2) . .
W34 O106 Fe2 142.0(7) . .
W34' O106 Fe2 131.8(7) . .
W34 O106 W14 108.8(6) . .
W34' O106 W14 111.4(6) . .
Fe2 O106 W14 107.5(5) . .
W34' O107 W30 143.8(10) . .
W34' O107 W34 4.4(4) . .
W30 O107 W34 140.5(8) . .
W34' O107 K11 108.3(8) . .
W30 O107 K11 107.5(7) . .
W34 O107 K11 111.1(6) . .
W14 O108 W11 111.6(6) . .
W14 O108 W34 107.2(6) . .
W11 O108 W34 141.3(6) . .
W14 O108 W11' 110.3(9) . .
W11 O108 W11' 17.6(7) . .
W34 O108 W11' 138.1(9) . .
W14 O108 W34' 108.1(6) . .
W11 O108 W34' 137.3(7) . .
W34 O108 W34' 15.6(2) . .
W11' O108 W34' 141.5(9) . .
W11 O109 W11' 21.0(8) . .
W11 O109 W36 152.7(8) . .
W11' O109 W36 142.1(11) . .
W11 O109 K26 104.8(7) . .
W11' O109 K26 85.8(10) . .
W36 O109 K26 82.0(5) . .
W36 O110 Na4 144.6(9) . .
W36 O110 K26 102.7(7) . .
Na4 O110 K26 112.2(8) . .
W36 O111 K6 138.4(7) . .
W56 O112 W36 146.2(8) . .
W56 O112 K26 114.0(7) . .
W36 O112 K26 96.1(6) . .
W53 O113 W36 137.4(8) . .
W53 O113 K11 99.4(7) . .
W36 O113 K11 110.1(5) . .
W53 O114 K6 133.0(9) . .
W56 O115 Na1 174.0(10) . .
W53 O116 W56 146.6(8) . .
W53 O117 W76 125.4(9) . .
W53 O117 K11 98.4(6) . .
W76 O117 K11 104.6(7) . .
W53 O117 K40 108.1(11) . .
W76 O117 K40 108.0(11) . .
K11 O117 K40 111.9(10) . .
W88 O118 W53 127.9(8) . .
W100 O119 W56 129.2(8) . .
W47 O120 W56 125.5(8) . .
W47 O120 K26 95.2(5) . .
W56 O120 K26 102.0(5) . .
W88 O124 W100 150.3(10) . .
W83 O125 W88 152.5(11) . .
W100 O126 W83 153.1(11) . .
W83 O128 W50 126.9(9) . .
W83 O129 W70 127.7(8) . .
W100 O130 W47 127.6(8) . .
W76 O131 W88 126.0(9) . .
W76 O133 W50 148.6(10) . .
W50 O134 K32 136.4(10) . .
W50 O135 W70 127.4(8) . .
W50 O135 K29 124.9(11) . .
W70 O135 K29 103.5(10) . .
W50 O135 K4 94.5(6) . .
W70 O135 K4 95.1(6) . .
K29 O135 K4 101.3(9) . .
W70 O136 K30 169.5(11) . .
W70 O136 K30' 148.7(13) . .
K30 O136 K30' 20.8(7) . .
W70 O136 K29 102.1(11) . .
K30 O136 K29 67.4(9) . .
K30' O136 K29 46.6(11) . .
W70 O137 W47 146.7(10) . .
W70 O138 W42 134.0(9) . .
W70 O138 K4 117.2(7) . .
W42 O138 K4 101.8(6) . .
W47 O139 W42 131.3(7) . .
W47 O139 K26 110.5(6) . .
W42 O139 K26 102.0(7) . .
W50 O140 W68' 150.0(15) . .
W50 O140 W68 135.6(9) . .
W68' O140 W68 18.6(12) . .
W50 O140 K4 114.3(7) . .
W68' O140 K4 94.7(12) . .
W68 O140 K4 103.0(5) . .
W68' O141 W76 146.4(15) . .
W68' O141 W68 20.0(12) . .
W76 O141 W68 131.8(9) . .
W68' O141 K11 105.8(12) . .
W76 O141 K11 103.5(6) . .
W68 O141 K11 107.3(6) . .
Se4 O142 W50 121.3(8) . .
Se4 O142 W70 121.6(8) . .
W50 O142 W70 91.8(5) . .
Se4 O143 W76 120.4(8) . .
Se4 O143 W53 119.6(8) . .
W76 O143 W53 91.8(6) . .
Se4 O143 W88 135.3(8) . .
W76 O143 W88 88.6(6) . .
W53 O143 W88 89.7(5) . .
Se4 O144 W47 120.8(7) . .
Se4 O144 W56 122.5(7) . .
W47 O144 W56 92.2(6) . .
W68 O145 W68' 5.9(8) . .
W68 O145 K32 132.0(10) . .
W68' O145 K32 130.9(12) . .
W68 O145 Na9 102.6(12) . 2_766
W68' O145 Na9 106.3(14) . 2_766
K32 O145 Na9 118.8(11) . 2_766
W68' O146 W11 169.0(18) . .
W68' O146 W68 7.3(13) . .
W11 O146 W68 175.0(10) . .
W68' O146 W11' 169.0(18) . .
W11 O146 W11' 1.0(6) . .
W68 O146 W11' 175.4(10) . .
W68' O146 K4 89.5(15) . .
W11 O146 K4 94.3(6) . .
W68 O146 K4 89.8(5) . .
W11' O146 K4 93.3(7) . .
W68 O147 W68' 20.4(12) . .
W68 O147 W30 159.9(12) . .
W68' O147 W30 142.5(16) . .
W68 O147 K11 105.2(9) . .
W68' O147 K11 96.2(13) . .
W30 O147 K11 82.3(5) . .
W68 O148 W57 148.1(9) . .
W68 O148 W68' 19.8(11) . .
W57 O148 W68' 161.1(13) . .
W68 O148 K4 106.7(6) . .
W57 O148 K4 105.1(6) . .
W68' O148 K4 91.3(12) . .
W57 O149 K32 132.8(9) . .
W74 O150 W57 135.1(8) . .
W74 O150 K4 115.4(6) . .
W57 O150 K4 102.4(6) . .
W45 O151 W57 175.0(9) . .
W45 O151 W45' 0.6(5) . .
W57 O151 W45' 175.0(9) . .
W45 O151 K4 95.3(6) . .
W57 O151 K4 89.3(5) . .
W45' O151 K4 95.1(7) . .
W57 O152 W30' 153.2(11) . .
W57 O152 K15 108.1(10) . .
W30' O152 K15 84.8(5) . .
W93 O153 W57 132.4(8) . .
W93 O153 K15 103.7(5) . .
W57 O153 K15 104.8(7) . .
W74 O154 K32 134.4(10) . .
W74 O155 W43 125.2(8) . .
W74 O155 K29 124.4(11) . .
W43 O155 K29 106.4(10) . .
W74 O155 K4 93.1(6) . .
W43 O155 K4 95.2(6) . .
K29 O155 K4 101.8(9) . .
W93 O156 W74 146.2(9) . .
W82 O157 W74 126.2(9) . .
W82 O158 K20 149.2(11) . 2_666
W82 O158 K30 112.8(10) . 2_666
K20 O158 K30 97.8(7) 2_666 2_666
W82 O158 K30' 103.4(11) . 2_666
K20 O158 K30' 106.9(9) 2_666 2_666
K30 O158 K30' 18.4(7) 2_666 2_666
W93 O159 K42 104.2(11) . 2_766
W95 O160 W93 127.4(9) . .
W95 O160 K42 128.7(12) . 2_766
W93 O160 K42 102.0(13) . 2_766
W82 O161 W43 126.5(9) . .
W91 O162 W82 152.0(10) . .
W91 O162 K30' 98.3(9) . 2_666
W82 O162 K30' 98.9(9) . 2_666
W91 O162 K30 103.6(7) . 2_666
W82 O162 K30 87.8(7) . 2_666
K30' O162 K30 16.5(7) 2_666 2_666
W82 O163 W95 152.1(11) . .
W91 O165 K30' 105.0(11) . 2_666
W95 O166 W91 151.7(10) . .
W95 O167 W73 127.4(8) . .
W91 O168 W54 128.1(9) . .
W91 O169 W81 127.6(9) . .
W43 O170 W81 146.4(8) . .
W43 O170 K20 96.7(6) . .
W81 O170 K20 98.8(7) . .
W81 O171 K20 107.6(8) . .
W81 O172 W54 126.8(9) . .
W81 O172 K28 97.3(6) . .
W54 O172 K28 102.3(6) . .
W54 O173 Na2 170.3(11) . .
W54 O174 W73 146.4(7) . .
W73 O175 K7 132.8(9) . .
W73 O176 W93 125.1(8) . .
W73 O176 K15 98.3(6) . .
W93 O176 K15 103.0(6) . .
W54 O177 W17 145.6(9) . .
W54 O177 K28 114.1(7) . .
W17 O177 K28 97.3(6) . .
W73 O178 W17 137.8(8) . .
W73 O178 K15 99.5(7) . .
W17 O178 K15 109.5(6) . .
W81 O179 W58 130.6(7) . .
W81 O179 K28 109.5(6) . .
W58 O179 K28 103.1(6) . .
W43 O180 W58 135.2(9) . .
W43 O180 K4 117.6(7) . .
W58 O180 K4 99.9(6) . .
Se8 O181 W74 121.0(9) . .
Se8 O181 W43 121.9(8) . .
W74 O181 W43 91.1(5) . .
Se8 O181 W82 133.3(7) . .
W74 O181 W82 88.8(5) . .
W43 O181 W82 89.1(5) . .
Se8 O182 W93 120.2(8) . .
Se8 O182 W73 118.1(7) . .
W93 O182 W73 91.4(5) . .
Se8 O182 W95 136.4(8) . .
W93 O182 W95 89.3(5) . .
W73 O182 W95 89.9(5) . .
Se8 O183 W81 121.3(7) . .
Se8 O183 W54 123.6(7) . .
W81 O183 W54 92.3(5) . .
W58 O184 K20 153.5(9) . .
W45' O185 W45 20.8(7) . .
W45' O185 W58 139.8(11) . .
W45 O185 W58 157.2(8) . .
W45' O185 K4 124.3(10) . .
W45 O185 K4 105.5(7) . .
W58 O185 K4 95.9(5) . .
W45' O186 W45 20.8(7) . .
W45' O186 W17 141.7(10) . .
W45 O186 W17 152.7(7) . .
W45' O186 K28 86.4(9) . .
W45 O186 K28 104.9(6) . .
W17 O186 K28 81.9(4) . .
W58 O187 W42 154.6(11) . .
W58 O187 K4 100.8(6) . .
W42 O187 K4 99.6(6) . .
W42 O189 K26 105.4(8) . .
W11' O190 W11 20.8(8) . .
W11' O190 W42 139.1(12) . .
W11 O190 W42 156.9(9) . .
W11' O190 K4 124.7(11) . .
W11 O190 K4 106.2(7) . .
W42 O190 K4 96.0(5) . .
W58 O191 K28 104.4(8) . .
W43 O192 K30' 145.3(13) . .
W43 O192 K30 164.0(12) . .
K30' O192 K30 20.0(8) . .
W43 O192 K20 107.6(8) . .
K30' O192 K20 106.3(10) . .
K30 O192 K20 88.3(7) . .
W45' O193 W45 2.5(7) . .
W45' O193 K28 102.9(10) . .
W45 O193 K28 105.3(6) . .
W11' O194 W11 3.1(8) . .
W11' O194 K26 102.1(11) . .
W11 O194 K26 104.9(7) . .
W14 O195 W45 110.3(6) . .
W14 O195 W59 105.7(6) . .
W45 O195 W59 144.0(7) . .
W14 O195 W45' 108.9(8) . .
W45 O195 W45' 18.0(6) . .
W59 O195 W45' 139.8(9) . .
W14 O195 W59' 106.2(6) . .
W45 O195 W59' 139.8(7) . .
W59 O195 W59' 18.14(17) . .
W45' O195 W59' 144.9(9) . .
W14 O196 W11 108.8(6) . .
W14 O196 W45 107.3(5) . .
W11 O196 W45 142.5(7) . .
W14 O196 W11' 106.8(8) . .
W11 O196 W11' 17.5(7) . .
W45 O196 W11' 145.0(9) . .
W14 O196 W45' 104.4(7) . .
W11 O196 W45' 146.0(8) . .
W45 O196 W45' 17.3(6) . .
W11' O196 W45' 139.8(10) . .
W59 O197 W59' 20.8(2) . .
W59 O197 W17 139.8(8) . .
W59' O197 W17 157.6(8) . .
W59 O197 K15 106.0(6) . .
W59' O197 K15 85.2(6) . .
W17 O197 K15 110.2(6) . .
W17 O198 Na3 142.4(9) . .
W17 O198 K28 104.7(7) . .
Na3 O198 K28 112.8(7) . .
W17 O199 K7 137.6(8) . .
W59 O200 Na3 149.5(8) . .
W59 O200 W59' 1.2(2) . .
Na3 O200 W59' 149.3(8) . .
W59' O201 W59 22.0(2) . .
W59' O201 W7 136.1(8) . .
W59 O201 W7 147.8(7) . .
W59' O202 W30' 138.0(11) . .
W59' O202 W59 4.7(3) . .
W30' O202 W59 134.9(9) . .
W59' O202 K15 110.5(9) . .
W30' O202 K15 110.1(7) . .
W59 O202 K15 112.4(7) . .
W59 O203 W14 108.8(6) . .
W59 O203 W59' 19.31(19) . .
W14 O203 W59' 112.3(6) . .
W59 O203 Fe2 141.0(7) . .
W14 O203 Fe2 108.8(6) . .
W59' O203 Fe2 128.9(7) . .
W30' O205 W30 72.2(4) . .
W30' O205 W14 123.8(6) . .
W30 O205 W14 125.6(6) . .
W30 O206 Fe2 131.3(10) . .
W30 O206 W30' 75.6(6) . .
Fe2 O206 W30' 118.0(10) . .
W7 O207 Fe2 145.8(8) . .
W7 O208 K17 116.2(8) . .
W7 O208 K35' 108.7(9) . .
K17 O208 K35' 135.2(9) . .
W7 O208 K35" 138.2(13) . .
K17 O208 K35" 105.2(13) . .
K35' O208 K35" 30.5(13) . .
W7 O209 W13 112.1(6) . .
W7 O209 W13' 107.3(11) . .
W13 O209 W13' 13.9(8) . .
W7 O209 W99' 138.4(7) . .
W13 O209 W99' 108.8(6) . .
W13' O209 W99' 110.6(11) . .
W7 O209 K35' 92.6(8) . .
W13 O209 K35' 107.3(8) . .
W13' O209 K35' 95.0(12) . .
W99' O209 K35' 68.2(7) . .
W7 O210 W40 149.2(8) . .
W7 O210 K17 91.3(5) . .
W40 O210 K17 107.6(5) . .
W13' O211 W13 13.8(9) . .
W13' O211 W9 111.4(11) . .
W13 O211 W9 111.3(6) . .
W13' O211 W7 105.5(11) . .
W13 O211 W7 106.0(5) . .
W9 O211 W7 142.6(8) . .
W13' O211 W9' 111.0(13) . .
W13 O211 W9' 106.7(9) . .
W9 O211 W9' 17.0(8) . .
W7 O211 W9' 141.6(10) . .
W40 O212 K7 112.3(6) . .
W40 O212 K15 107.9(8) . .
K7 O212 K15 114.4(5) . .
W40 O213 K41' 150.7(10) . .
W40 O213 K15 95.7(7) . .
K41' O213 K15 105.5(8) . .
W46 O214 W40 145.4(9) . .
W46 O214 K7 110.7(6) . .
W40 O214 K7 96.2(5) . .
W71 O215 W40 137.3(8) . .
W71 O215 K17 102.7(6) . .
W40 O215 K17 110.1(6) . .
W9 O216 W9' 19.7(9) . .
W9 O216 W40 154.8(7) . .
W9' O216 W40 141.5(11) . .
W71 O218 K41' 121.7(11) . .
W46 O219 W71 146.6(10) . .
W117 O220 W46 129.4(10) . .
W106 O221 W71 132.6(9) . .
W117 O222 W106 149.2(11) . .
W117 O225 W94 153.5(11) . .
W94 O226 W106 152.7(9) . .
W94 O228 W55 128.1(9) . .
W94 O229 W69 127.1(9) . .
W69 O230 W55 125.0(9) . .
W69 O230 K5 93.7(6) . .
W55 O230 K5 93.6(5) . .
W96 O231 W106 129.5(8) . .
W96 O232 W69 148.3(9) . .
W69 O233 Na11 174.0(15) . .
W69 O233 K38 132.7(9) . .
Na11 O233 K38 48.4(11) . .
W96 O235 W71 126.4(9) . .
W96 O235 K17 101.4(8) . .
W71 O235 K17 100.4(7) . .
W69 O236 W41' 147.3(13) . .
W69 O236 W41 135.3(8) . .
W41' O236 W41 14.1(9) . .
W69 O236 K5 117.3(7) . .
W41' O236 K5 94.1(10) . .
W41 O236 K5 102.6(6) . .
W96 O237 W41' 146.7(13) . .
W96 O237 W41 133.1(9) . .
W41' O237 W41 15.2(10) . .
W96 O237 K17 102.5(8) . .
W41' O237 K17 101.0(12) . .
W41 O237 K17 104.0(7) . .
W117 O238 W61 128.5(7) . .
W117 O238 K39 114.3(8) . 2_656
W61 O238 K39 117.0(9) . 2_656
W61 O239 W55 148.1(7) . .
W61 O239 K34 100.6(6) . 2_656
W55 O239 K34 97.3(7) . 2_656
W55 O240 K10 136.6(7) . .
W55 O240 K34 107.5(8) . 2_656
K10 O240 K34 64.3(5) . 2_656
W61 O241 K10 156.9(8) . 2_656
W61 O241 K34 105.6(7) . 2_656
K10 O241 K34 97.5(6) 2_656 2_656
W61 O241 K34 127.1(8) . .
K10 O241 K34 62.3(5) 2_656 .
K34 O241 K34 69.8(6) 2_656 .
W61 O242 W46 124.7(8) . .
W61 O242 K7 98.3(6) . .
W46 O242 K7 101.9(5) . .
W55 O243 W27 132.7(8) . .
W55 O243 K5 118.0(6) . .
W27 O243 K5 101.2(6) . .
W61 O244 W27 131.8(7) . .
W61 O244 K7 111.4(6) . .
W27 O244 K7 101.5(6) . .
W27 O245 K34 111.7(7) . .
W27 O245 K34 154.1(9) . 2_656
K34 O245 K34 86.0(6) . 2_656
W27 O245 K10 121.5(7) . .
K34 O245 K10 105.5(6) . .
K34 O245 K10 67.7(5) 2_656 .
Se2 O246 W55 121.5(7) . .
Se2 O246 W69 120.1(8) . .
W55 O246 W69 91.9(6) . .
Se2 O246 W94 133.1(9) . .
W55 O246 W94 90.3(5) . .
W69 O246 W94 88.9(4) . .
Se2 O247 W96 123.2(10) . .
Se2 O247 W71 120.4(8) . .
W96 O247 W71 91.0(5) . .
Se2 O248 W61 121.6(9) . .
Se2 O248 W46 122.4(7) . .
W61 O248 W46 92.9(5) . .
W27 O249 K18' 123.8(10) . .
W27 O249 K7 104.5(7) . .
K18' O249 K7 94.5(8) . .
W27 O249 K34 92.5(6) . .
K18' O249 K34 133.3(10) . .
K7 O249 K34 104.3(5) . .
W9' O250 W9 20.5(10) . .
W9' O250 W27 149.2(13) . .
W9 O250 W27 164.6(8) . .
W9' O250 K5 117.2(12) . .
W9 O250 K5 99.4(5) . .
W27 O250 K5 93.5(4) . .
W119 O251 W27 148.9(9) . .
W119 O251 K5 103.8(6) . .
W27 O251 K5 103.9(7) . .
W9' O252 W9 4.4(9) . .
W9' O252 K18' 110.5(14) . .
W9 O252 K18' 113.5(10) . .
W9' O252 K7 106.2(11) . .
W9 O252 K7 108.0(5) . .
K18' O252 K7 102.3(10) . .
W9' O252 K18 126.9(11) . .
W9 O252 K18 129.3(6) . .
K18' O252 K18 19.1(8) . .
K7 O252 K18 103.3(5) . .
W41' O253 W9 166.0(15) . .
W41' O253 W41 1.5(12) . .
W9 O253 W41 167.5(10) . .
W41' O253 W9' 168.6(16) . .
W9 O253 W9' 2.6(6) . .
W41 O253 W9' 170.1(10) . .
W41' O253 K5 94.3(13) . .
W9 O253 K5 99.7(6) . .
W41 O253 K5 92.8(5) . .
W9' O253 K5 97.1(8) . .
W41 O254 W41' 1.6(9) . .
W41 O254 K38 126.7(10) . .
W41' O254 K38 126.1(12) . .
W13 O255 W13' 13.6(8) . .
W13 O255 W4 109.1(6) . .
W13' O255 W4 107.9(11) . .
W13 O255 W9 107.2(6) . .
W13' O255 W9 103.8(11) . .
W4 O255 W9 140.5(6) . .
W13 O255 W9' 106.1(9) . .
W13' O255 W9' 106.8(13) . .
W4 O255 W9' 144.7(9) . .
W9 O255 W9' 17.0(8) . .
W13 O255 W4' 107.4(9) . .
W13' O255 W4' 109.9(13) . .
W4 O255 W4' 14.8(7) . .
W9 O255 W4' 145.3(9) . .
W9' O255 W4' 142.3(12) . .
W13 O256 W13' 1.5(9) . .
W13 O256 K18 134.3(7) . .
W13' O256 K18 133.4(10) . .
W13 O256 K18' 117.1(9) . .
W13' O256 K18' 116.2(12) . .
K18 O256 K18' 17.1(6) . .
W13' O257 W13 1.6(10) . .
W13' O257 K35' 105.1(13) . .
W13 O257 K35' 104.4(8) . .
W15 O258 W13 112.2(6) . .
W15 O258 W13' 109.6(11) . .
W13 O258 W13' 13.6(8) . .
W15 O258 W99' 138.0(7) . .
W13 O258 W99' 109.3(6) . .
W13' O258 W99' 109.2(11) . .
W13' O259 W13 13.8(8) . .
W13' O259 W4 109.7(11) . .
W13 O259 W4 110.6(6) . .
W13' O259 W15 106.7(11) . .
W13 O259 W15 106.4(5) . .
W4 O259 W15 143.0(7) . .
W13' O259 W4' 112.2(13) . .
W13 O259 W4' 109.2(9) . .
W4 O259 W4' 14.9(7) . .
W15 O259 W4' 140.2(10) . .
W4' O260 W4 4.0(9) . .
W4' O260 K18' 113.1(14) . .
W4 O260 K18' 113.1(10) . .
W4' O260 K18 130.0(12) . .
W4 O260 K18 129.3(6) . .
K18' O260 K18 19.3(8) . .
W4' O260 K8 103.8(10) . .
W4 O260 K8 107.6(5) . .
K18' O260 K8 100.5(10) . .
K18 O260 K8 101.7(5) . .
W4' O261 W4 18.1(9) . .
W4' O261 W38 143.5(12) . .
W4 O261 W38 154.5(7) . .
W4' O262 W4 17.7(9) . .
W4' O262 W119 148.6(12) . .
W4 O262 W119 163.9(9) . .
W4' O262 K5 116.8(11) . .
W4 O262 K5 100.2(6) . .
W119 O262 K5 94.6(5) . .
W119 O263 K8 105.1(7) . .
W119 O263 K18' 125.2(10) . .
K8 O263 K18' 94.5(9) . .
W119 O264 K39 119.8(9) . .
W119 O264 K10 123.0(8) . .
K39 O264 K10 106.4(8) . .
W75 O265 W119 130.7(8) . .
W75 O265 K8 112.7(7) . .
W119 O265 K8 100.6(5) . .
W90 O266 W119 133.3(8) . .
W90 O266 K5 116.7(7) . .
W119 O266 K5 101.2(5) . .
W90 O267 K10 133.8(8) . .
W90 O268 W75 147.8(8) . .
W90 O268 K46 105.9(10) . .
W75 O268 K46 106.3(11) . .
W75 O269 K39 133.3(10) . .
W84 O270 W75 126.0(10) . .
W84 O270 K8 103.6(6) . .
W75 O270 K8 97.4(6) . .
W108 O271 W75 128.1(9) . .
W108 O271 K46 105.1(10) . .
W75 O271 K46 99.6(11) . .
W104 O272 W90 126.9(8) . .
W104 O272 K46 109.8(11) . .
W90 O272 K46 100.4(10) . .
W104 O273 W62 127.4(8) . .
W90 O274 W62 127.7(10) . .
W90 O274 K5 93.6(4) . .
W62 O274 K5 93.1(6) . .
W62 O275 Na11 169.8(13) . .
W62 O275 K38 130.7(10) . .
Na11 O275 K38 49.5(10) . .
W62 O276 W44 138.3(8) . .
W62 O276 K5 114.7(7) . .
W44 O276 K5 101.2(6) . .
W41 O277 W44 147.7(9) . .
W41 O277 W41' 15.9(10) . .
W44 O277 W41' 152.5(14) . .
W41 O277 K5 106.4(6) . .
W44 O277 K5 105.2(7) . .
W41' O277 K5 95.4(12) . .
W4 O278 W44 168.1(8) . .
W4 O278 W4' 2.1(7) . .
W44 O278 W4' 169.0(10) . .
W4 O278 K5 100.1(6) . .
W44 O278 K5 91.8(5) . .
W4' O278 K5 99.2(9) . .
W44 O279 K38 128.7(11) . .
W110 O280 W44 132.9(9) . .
W110 O280 K21 103.5(7) . .
W44 O280 K21 103.9(7) . .
W44 O281 K21 103.7(8) . .
W104 O282 Na7 161.3(15) . .
W104 O283 W109 154.0(12) . .
W104 O284 W108 153.9(10) . .
W104 O284 K46 102.9(10) . .
W108 O284 K46 102.0(11) . .
W109 O285 Na12 168(2) . .
W92 O287 W109 124.6(7) . .
W108 O288 W84 125.5(9) . .
W109 O289 W108 151.9(12) . .
W84 O291 W92 146.0(10) . .
W84 O292 W38 141.8(9) . .
W84 O292 K8 112.1(7) . .
W38 O292 K8 97.5(5) . .
W92 O294 W38 138.5(9) . .
W92 O294 K21 102.1(7) . .
W38 O294 K21 110.4(6) . .
W92 O295 W110 115.3(8) . .
W92 O295 K21 130.9(9) . .
W110 O295 K21 113.7(8) . .
W110 O297 W109 129.5(6) . .
W110 O298 W62 146.8(8) . .
Se1 O299 W62 121.2(8) . .
Se1 O299 W90 118.7(8) . .
W62 O299 W90 90.8(6) . .
Se1 O299 W104 135.3(9) . .
W62 O299 W104 89.9(5) . .
W90 O299 W104 89.1(5) . .
Se1 O300 W110 121.0(9) . .
Se1 O300 W92 120.0(8) . .
W110 O300 W92 92.1(6) . .
Se1 O300 W109 134.1(9) . .
W110 O300 W109 88.7(5) . .
W92 O300 W109 89.7(5) . .
Se1 O301 W75 121.1(8) . .
Se1 O301 W84 122.5(7) . .
W75 O301 W84 92.4(6) . .
W38 O302 K13 94.7(8) . .
W38 O303 K13 108.3(8) . .
W38 O303 K8 112.7(7) . .
K13 O303 K8 113.8(6) . .
W15 O304 W38 148.8(8) . .
W15 O304 K21 90.7(5) . .
W38 O304 K21 108.2(5) . .
W15 O305 K21 116.4(8) . .
W60' O306 W60 18.9(3) . .
W60' O306 W15 140.2(8) . .
W60 O306 W15 148.0(7) . .
W15 O307 Fe1 147.5(8) . .
W99 O308 W99' 67.9(5) . .
W99 O308 Fe1 144.6(8) . .
W99' O308 Fe1 145.3(7) . .
W60 O309 W21 109.8(6) . .
W60 O309 W60' 16.7(2) . .
W21 O309 W60' 111.4(7) . .
W60 O309 Fe1 139.5(7) . .
W21 O309 Fe1 108.5(6) . .
W60' O309 Fe1 129.7(7) . .
W60 O310 Na3 149.3(9) . .
W60 O310 W60' 1.5(3) . .
Na3 O310 W60' 147.9(9) . .
W60' O311 W20 142.7(11) . .
W60' O311 W60 4.4(4) . .
W20 O311 W60 138.6(9) . .
W60' O311 K13 107.8(8) . .
W20 O311 K13 108.6(8) . .
W60 O311 K13 111.3(7) . .
W60' O312 W60 18.3(3) . .
W60' O312 W26 155.3(8) . .
W60 O312 W26 140.3(7) . .
W60' O312 K13 87.1(5) . .
W60 O312 K13 105.5(5) . .
W26 O312 K13 109.9(6) . .
W26 O313 Na3 141.8(9) . .
W26 O313 K27 101.8(7) . .
Na3 O313 K27 116.1(8) . .
W26 O314 K8 137.2(8) . .
W97 O315 W26 138.5(10) . .
W97 O315 K13 98.1(7) . .
W26 O315 K13 109.3(7) . .
W86 O316 W26 145.9(8) . .
W86 O316 K27 114.2(7) . .
W26 O316 K27 96.4(6) . .
W35 O317 W35' 21.3(4) . .
W35 O317 W26 153.8(8) . .
W35' O317 W26 142.0(10) . .
W35 O317 K27 104.7(6) . .
W35' O317 K27 86.1(7) . .
W26 O317 K27 82.6(5) . .
W21 O318 W35 111.3(6) . .
W21 O318 W60 106.4(6) . .
W35 O318 W60 142.2(6) . .
W21 O318 W35' 109.4(7) . .
W35 O318 W35' 18.4(4) . .
W60 O318 W35' 138.7(7) . .
W21 O318 W60' 108.4(6) . .
W35 O318 W60' 137.5(7) . .
W60 O318 W60' 15.9(2) . .
W35' O318 W60' 142.0(7) . .
W97 O319 K8 133.2(8) . .
W86 O320 Na6 174.3(10) . .
W86 O321 W97 146.4(10) . .
W113 O322 W97 127.4(9) . .
W86 O323 W111 128.6(10) . .
W113 O324 W111 153.8(11) . .
W111 O327 W112 151.4(12) . .
W112 O328 W113 153.4(15) . .
W112 O330 W114 129.2(10) . .
W97 O331 W116 123.6(9) . .
W97 O331 K13 98.8(7) . .
W116 O331 K13 102.7(8) . .
W113 O332 W116 126.5(11) . .
W116 O333 W10' 143.4(12) . .
W116 O333 W101 130.3(9) . .
W10' O333 W101 24.8(8) . .
W116 O333 K13 103.4(6) . .
W10' O333 K13 111.0(9) . .
W101 O333 K13 108.3(7) . .
W116 O334 W115 148.0(11) . .
W112 O336 W115 127.0(11) . .
W115 O337 K41 133.7(13) . .
W115 O338 W114 125.5(8) . .
W115 O338 K2 95.4(7) . .
W114 O338 K2 94.9(6) . .
W114 O339 K9 157.6(14) . 1_455
W114 O340 W98 146.5(10) . .
W98 O341 K19 140.7(9) . .
W111 O342 W98 129.1(10) . .
W114 O343 W48 134.1(9) . .
W114 O343 K2 120.3(8) . .
W48 O343 K2 100.1(6) . .
W98 O344 W48 132.6(8) . .
W98 O344 K27 109.4(7) . .
W48 O344 K27 103.1(7) . .
W10' O345 W115 155.2(13) . .
W10' O345 W101 23.7(9) . .
W115 O345 W101 135.8(11) . .
W10' O345 K2 89.8(10) . .
W115 O345 K2 114.6(7) . .
W101 O345 K2 102.8(7) . .
W98 O346 W86 126.7(10) . .
W98 O346 K27 94.8(7) . .
W86 O346 K27 101.9(7) . .
Se3 O347 W114 122.1(9) . .
Se3 O347 W115 120.5(10) . .
W114 O347 W115 90.6(6) . .
Se3 O348 W98 121.4(8) . .
Se3 O348 W86 123.6(8) . .
W98 O348 W86 91.8(7) . .
Se3 O349 W116 120.6(11) . .
Se3 O349 W97 117.5(10) . .
W116 O349 W97 91.8(7) . .
Se3 O349 W113 135.8(12) . .
W116 O349 W113 90.2(7) . .
W97 O349 W113 89.6(5) . .
W101 O350 K41 130.1(11) . .
W101 O351 W10' 22.4(7) . .
W101 O351 W20 159.2(12) . .
W10' O351 W20 139.1(12) . .
W101 O351 K13 105.1(10) . .
W10' O351 K13 97.2(10) . .
W20 O351 K13 82.3(5) . .
W10' O352 W35 164.7(16) . .
W10' O352 W101 13.3(10) . .
W35 O352 W101 176.2(10) . .
W10' O352 W35' 165.1(15) . .
W35 O352 W35' 0.5(4) . .
W101 O352 W35' 176.6(9) . .
W10' O352 K2 80.1(11) . .
W35 O352 K2 93.8(6) . .
W101 O352 K2 87.9(5) . .
W35' O352 K2 93.9(6) . .
W101 O353 W89 149.5(9) . .
W101 O353 W89' 159.0(13) . .
W89 O353 W89' 21.9(10) . .
W101 O353 W10' 25.4(8) . .
W89 O353 W10' 164.3(12) . .
W89' O353 W10' 150.8(16) . .
W101 O353 K2 106.0(7) . .
W89 O353 K2 104.5(6) . .
W89' O353 K2 88.1(11) . .
W10' O353 K2 83.8(9) . .
W35 O354 W35' 21.5(4) . .
W35 O354 W48 157.7(9) . .
W35' O354 W48 139.8(10) . .
W35 O354 K2 107.1(7) . .
W35' O354 K2 125.9(8) . .
W48 O354 K2 94.0(5) . .
W48 O355 K19 132.6(11) . .
W48 O356 W52 152.2(10) . .
W48 O356 K2 99.9(6) . .
W52 O356 K2 101.4(6) . .
W35 O357 W21 108.7(6) . .
W35 O357 W32' 147.5(9) . .
W21 O357 W32' 103.7(8) . .
W35 O357 W32 142.0(7) . .
W21 O357 W32 107.3(6) . .
W32' O357 W32 15.0(5) . .
W35 O357 W35' 18.4(4) . .
W21 O357 W35' 105.7(7) . .
W32' O357 W35' 143.5(10) . .
W32 O357 W35' 146.3(8) . .
W35' O359 W35 1.3(5) . .
W35' O359 K27 102.4(9) . .
W35 O359 K27 103.7(7) . .
W20' O360 W20 70.8(4) . .
W20' O360 W21 124.5(7) . .
W20 O360 W21 124.8(6) . .
W89 O361 W89' 5.4(6) . .
W89 O361 K41 133.3(12) . .
W89' O361 K41 129.5(12) . .
W105 O362 W89' 153.3(13) . .
W105 O362 W89 136.1(9) . .
W89' O362 W89 19.7(10) . .
W105 O362 K2 115.6(7) . .
W89' O362 K2 90.5(11) . .
W89 O362 K2 103.1(7) . .
W89' O363 W32 173.9(15) . .
W89' O363 W89 5.0(10) . .
W32 O363 W89 175.4(10) . .
W89' O363 W32' 175.2(15) . .
W32 O363 W32' 1.5(7) . .
W89 O363 W32' 175.5(10) . .
W89' O363 K2 84.3(13) . .
W32 O363 K2 95.0(6) . .
W89 O363 K2 88.4(6) . .
W32' O363 K2 95.7(7) . .
W85 O364 W89 132.1(9) . .
W85 O364 W89' 147.7(12) . .
W89 O364 W89' 20.5(9) . .
W85 O364 K12 103.1(6) . .
W89 O364 K12 104.2(7) . .
W89' O364 K12 103.4(9) . .
W105 O365 K41 132.5(13) . .
W85 O366 W105 147.8(9) . .
W102 O367 W105 127.2(10) . .
W107 O368 W85 129.3(10) . .
W102 O370 W107 154.4(12) . .
W103 O372 W102 152.8(10) . .
W107 O373 W103 149.0(10) . .
W107 O373 K45 106.5(9) . .
W103 O373 K45 103.0(10) . .
W103 O374 K31 145.6(15) . .
W103 O375 W65 127.5(10) . .
W103 O375 K31 120.9(12) . 2_665
W65 O375 K31 102.6(13) . 2_665
W103 O376 W118 129.1(9) . .
W103 O376 K45 112.6(10) . .
W118 O376 K45 98.2(9) . .
W107 O377 W63 127.9(9) . .
W107 O377 K45 104.5(9) . .
W63 O377 K45 98.1(10) . .
W102 O378 W64 126.4(9) . .
W63 O379 K3 132.0(9) . .
W118 O381 Na5 174.3(10) . .
W65 O382 Na13 125.1(14) . 1_455
W65 O382 K22' 102.0(9) . .
Na13 O382 K22' 85.8(13) 1_455 .
W65 O382 K31 98.1(11) . 2_665
Na13 O382 K31 130.6(16) 1_455 2_665
K22' O382 K31 109.6(10) . 2_665
W64 O383 K22 116.7(10) . .
W64 O383 K9 153.3(10) . 1_455
K22 O383 K9 88.9(7) . 1_455
W64 O383 K22' 105.8(9) . .
K22 O383 K22' 15.8(5) . .
K9 O383 K22' 100.8(7) 1_455 .
W118 O384 W63 146.6(9) . .
W118 O384 K45 100.7(9) . .
W63 O384 K45 112.4(10) . .
W63 O385 W85 125.0(9) . .
W63 O385 K12 99.6(7) . .
W85 O385 K12 102.5(7) . .
W65 O386 W118 125.7(10) . .
W65 O386 K25 95.1(6) . .
W118 O386 K25 101.8(6) . .
W64 O387 W65 148.1(8) . .
W64 O387 K22' 94.1(7) . .
W65 O387 K22' 102.5(8) . .
W64 O387 K22 83.8(6) . .
W65 O387 K22 108.2(7) . .
K22' O387 K22 12.4(4) . .
W105 O388 W64 125.8(10) . .
W105 O388 K2 93.4(7) . .
W64 O388 K2 96.3(6) . .
W64 O389 W52 133.4(8) . .
W64 O389 K2 120.9(8) . .
W52 O389 K2 99.7(6) . .
W65 O390 W52 133.5(7) . .
W65 O390 K25 107.5(7) . .
W52 O390 K25 103.8(6) . .
W118 O391 W24 145.3(8) . .
W118 O391 K25 112.7(6) . .
W24 O391 K25 97.2(6) . .
W24 O392 K3 137.1(8) . .
W63 O393 W24 137.4(9) . .
W63 O393 K12 99.7(7) . .
W24 O393 K12 111.6(6) . .
Se5 O394 W65 120.6(7) . .
Se5 O394 W118 121.9(8) . .
W65 O394 W118 91.7(6) . .
Se5 O395 W85 121.0(7) . .
Se5 O395 W63 118.0(7) . .
W85 O395 W63 91.9(5) . .
Se5 O395 W107 135.2(7) . .
W85 O395 W107 89.7(5) . .
W63 O395 W107 89.7(4) . .
Se5 O396 W105 120.1(8) . .
Se5 O396 W64 121.5(8) . .
W105 O396 W64 91.1(5) . .
Se5 O396 W102 134.6(8) . .
W105 O396 W102 88.8(5) . .
W64 O396 W102 88.9(5) . .
W32 O397 W32' 17.5(6) . .
W32 O397 W24 152.3(8) . .
W32' O397 W24 141.2(11) . .
W32 O397 K25 104.3(7) . .
W32' O397 K25 89.7(9) . .
W24 O397 K25 80.3(5) . .
W32 O398 W32' 17.4(6) . .
W32 O398 W52 156.4(9) . .
W32' O398 W52 142.4(11) . .
W32 O398 K2 106.8(7) . .
W32' O398 K2 121.6(10) . .
W52 O398 K2 95.9(6) . .
W52 O399 K22 150.1(11) . .
W52 O399 K22' 148.0(10) . .
K22 O399 K22' 17.1(5) . .
W52 O399 Na13 102.7(14) . 1_455
K22 O399 Na13 106.1(14) . 1_455
K22' O399 Na13 98.4(13) . 1_455
W52 O399 K37 115.5(10) . .
K22 O399 K37 86.8(9) . .
K22' O399 K37 95.9(9) . .
Na13 O399 K37 59.5(15) 1_455 .
W52 O400 Na13 98.5(14) . 1_455
W52 O400 K25 105.2(8) . .
Na13 O400 K25 85.9(13) 1_455 .
W32' O401 W32 0.9(8) . .
W32' O401 K25 106.0(10) . .
W32 O401 K25 105.7(6) . .
W67 O403 W67' 1.2(2) . .
W67 O403 Na4 149.8(9) . .
W67' O403 Na4 148.8(8) . .
W21 O404 W32' 108.7(9) . .
W21 O404 W67 106.3(6) . .
W32' O404 W67 140.9(9) . .
W21 O404 W32 110.7(6) . .
W32' O404 W32 15.3(6) . .
W67 O404 W32 143.0(7) . .
W21 O404 W67' 107.8(6) . .
W32' O404 W67' 143.5(9) . .
W67 O404 W67' 17.72(17) . .
W32 O404 W67' 138.1(7) . .
W67' O405 W67 20.4(2) . .
W67' O405 W24 157.2(8) . .
W67 O405 W24 140.1(8) . .
W67' O405 K12 84.6(5) . .
W67 O405 K12 105.0(5) . .
W24 O405 K12 110.3(6) . .
W24 O406 Na4 143.2(10) . .
W24 O406 K25 103.1(8) . .
Na4 O406 K25 113.6(8) . .
W67 O407 W21 108.9(6) . .
W67 O407 Fe1 139.9(7) . .
W21 O407 Fe1 109.1(5) . .
W67 O407 W67' 18.62(17) . .
W21 O407 W67' 111.5(7) . .
Fe1 O407 W67' 128.4(6) . .
W20 O408 W20' 76.3(6) . .
W20 O408 Fe1 126.0(10) . .
W20' O408 Fe1 121.7(10) . .
W67' O409 W20' 140.7(12) . .
W67' O409 W67 4.9(3) . .
W20' O409 W67 136.6(10) . .
W67' O409 K12 109.8(9) . .
W20' O409 K12 108.2(8) . .
W67 O409 K12 112.9(7) . .
W89 O410 W89' 21.1(9) . .
W89 O410 W20' 152.7(12) . .
W89' O410 W20' 133.9(15) . .
W89 O410 K12 106.9(10) . .
W89' O410 K12 101.4(12) . .
W20' O410 K12 84.5(6) . .
W99' O411 W99 67.0(5) . .
W99' O411 Fe2 145.7(8) . .
W99 O411 Fe2 145.2(8) . .
W41 O412 W41' 17.4(11) . .
W41 O412 K17 102.9(8) . .
W41' O412 K17 99.1(13) . .
W48 O415 K27 104.4(6) . .
K22 O503 K9 87.2(7) . 1_455
K22 O503 K22' 0.7(6) . .
K9 O503 K22' 87.9(6) 1_455 .
K22 O503 K37 83.1(9) . .
K9 O503 K37 166.7(9) 1_455 .
K22' O503 K37 82.4(8) . .
K18' O505 K18 21.2(9) . .
K24' O506 K24 20.2(8) . .
K20 O509 K30 92.4(14) . .
Na1 O520 Na5 92.0(11) . .
K36 O522 K33 125.3(13) . .
K6 O523 K33 124.7(11) . .
K39 O525 K8 124.3(11) . .
K34 O526 K39 120.7(12) . .
Na7 O527 K30 108(3) . 1_545
Na7 O527 K30' 123(3) . 1_545
K30 O527 K30' 18.2(8) 1_545 1_545
Na2 O530 K18 152.0(13) . .
Na2 O531 Na6 90.5(11) . .
K32 O533 K41' 166(2) . 2_766
K41' O534 K40 126(2) . 2_766
K29 O540 K30' 47.0(11) . .
Na6 O543 Na2 92(2) . .
Na13 O548 K37 56.5(17) . 1_655
K7 O550 K34 121.8(12) . .
K7 O550 K10 134.9(12) . 2_656
K34 O550 K10 64.2(8) . 2_656
Na15 O553 Na15 180(3) . 2_655
K22' O559 K22 8.0(12) . .
K22' O559 K43 124(3) . 1_455
K22 O559 K43 116(2) . 1_455
K40 O563 K42 77.9(17) . .
K24 O570 Na4 79.9(17) . .
K24 O570 K24' 11.4(10) . .
Na4 O570 K24' 91.2(16) . .
K16 O577 K19 112(2) . 1_655
Na9 O579 K11 103.6(18) . 2_766
Na1 O580 Na14 87.1(18) . .
Na14 O581 Na1 103(2) . .
Na5 O583 Na1 92(2) . .
Na9 O585 K32 102.4(15) . .
K29 O588 K30' 45.5(13) 2_666 2_666
K28 O598 K27 94(3) . .
O613 O600 K35' 117(3) . .
O613 O600 W99' 104(2) . .
K35' O600 W99' 134(2) . .
O613 O600 W99 47.0(15) . .
K35' O600 W99 152(2) . .
W99' O600 W99 56.8(8) . .
O613 O600 K35 26.3(15) . .
K35' O600 K35 99.8(19) . .
W99' O600 K35 125.3(15) . .
W99 O600 K35 71.5(9) . .
O613 O600 K35" 106(2) . .
K35' O600 K35" 10.9(17) . .
W99' O600 K35" 143(2) . .
W99 O600 K35" 143.5(17) . .
K35 O600 K35" 89.9(15) . .
Na5 O601 K24 150.6(15) . .
K3 O602 K36 122.0(12) . .
K3 O602 K14 140.8(13) . 2_765
K36 O602 K14 64.2(8) . 2_765
Na5 O603 K45 127.5(17) . .
K14 O606 K33 85.3(14) 2_765 2_765
K35 O609 K35" 84(2) . .
K18 O610 Na3 81.0(18) . .
K18 O610 K18' 12.2(10) . .
Na3 O610 K18' 93.2(18) . .
K35 O613 O600 127(3) . .
K35 O613 W99 132(2) . .
O600 O613 W99 95(2) . .
K35 O613 W99' 154(2) . .
O600 O613 W99' 40.9(15) . .
W99 O613 W99' 54.0(10) . .
K35 O613 K35' 104.7(18) . .
O600 O613 K35' 32.4(15) . .
W99 O613 K35' 122.6(19) . .
W99' O613 K35' 71.7(12) . .
W20' O614 W20 76.2(15) . .
W20' O614 Na15 159(2) . .
W20 O614 Na15 120.1(18) . .
W30' O615 W30 78.1(14) . .

loop_
_geom_bond_atom_site_label_1
_geom_bond_atom_site_label_2
_geom_bond_distance
_geom_bond_site_symmetry_2
W1 O72 1.725(15) .
W1 O84 1.773(13) .
W1 O77 1.774(13) .
W1 O88 2.032(11) .
W1 O83 2.106(13) .
W1 O103 2.284(13) .
W1 K1 3.770(5) .
W1 K24' 4.13(3) .
W1' O77 1.60(5) .
W1' O84 1.79(4) .
W1' O103 1.86(4) .
W1' O83 2.14(5) .
W1' O88 2.16(4) .
W1' O72 2.17(4) .
W1' K24' 3.74(5) .
W1' K3 3.86(4) .
W1' K1 3.96(4) .
W2 O71 1.745(15) .
W2 O82 1.763(14) .
W2 O78 1.793(12) .
W2 O89 2.030(12) .
W2 O83 2.042(13) .
W2 O102 2.291(13) .
W2 K1 3.743(5) .
W2 K24' 4.12(3) .
W2' O78 1.70(4) .
W2' O82 1.71(4) .
W2' O102 1.82(4) .
W2' O89 2.09(4) .
W2' O83 2.11(4) .
W2' O71 2.23(4) .
W2' K24' 3.75(5) .
W2' K6 3.89(4) .
W2' K1 4.01(4) .
W3 O96 1.695(14) .
W3 O100 1.806(14) .
W3 O87 1.875(13) .
W3 O98 1.977(14) .
W3 O88 2.087(12) .
W3 O95 2.172(12) .
W3 K35 3.733(16) .
W3 K23 3.789(15) .
W4 W4' 0.54(3) .
W4 O278 1.720(15) .
W4 O261 1.744(14) .
W4 O262 1.785(13) .
W4 O259 2.049(12) .
W4 O255 2.053(15) .
W4 O260 2.273(13) .
W4 K5 3.750(5) .
W4 K18' 4.13(4) .
W4' O261 1.69(3) .
W4' O262 1.71(3) .
W4' O260 1.75(3) .
W4' O259 2.11(3) .
W4' O255 2.13(3) .
W4' O278 2.26(3) .
W4' K18' 3.72(5) .
W4' K8 3.82(3) .
W4' K5 4.07(3) .
W5 O67 1.712(16) .
W5 O69 1.758(14) .
W5 O80 1.938(14) .
W5 O28 1.970(15) .
W5 O30 2.141(13) .
W5 O72 2.237(14) .
W5 K23 3.835(15) .
W5 K1 3.842(4) .
W6 O92 1.746(16) .
W6 O99 1.786(14) .
W6 O90 1.892(14) .
W6 O97 1.973(13) .
W6 O89 2.104(13) .
W6 O91 2.199(13) .
W6 W8' 3.17(3) .
W6 K16 3.737(9) .
W7 O208 1.735(15) .
W7 O207 1.788(15) .
W7 O210 1.900(14) .
W7 O209 1.975(14) .
W7 O211 2.101(12) .
W7 O201 2.189(13) .
W7 W13' 3.20(3) .
W7 K35' 3.73(3) .
W7 K17 3.746(9) .
W8 W8' 0.58(4) .
W8 O93 1.701(14) .
W8 O98 1.980(13) .
W8 O97 1.984(12) .
W8 O89 2.025(15) .
W8 O88 2.040(14) .
W8 O83 2.062(11) .
W8 O94 2.307(13) .
W8 K35 4.067(15) .
W8' O94 1.74(4) .
W8' O89 1.93(4) .
W8' O97 1.98(4) .
W8' O98 2.05(4) .
W8' O88 2.07(4) .
W8' O83 2.10(4) .
W8' O93 2.28(4) .
W8' K35 3.70(4) .
W9 W9' 0.62(3) .
W9 O253 1.766(14) .
W9 O216 1.771(15) .
W9 O250 1.777(13) .
W9 O211 2.035(11) .
W9 O255 2.106(15) .
W9 O252 2.261(13) .
W9 K5 3.771(5) .
W9 K18' 4.13(4) .
W9' O252 1.66(3) .
W9' O250 1.67(3) .
W9' O216 1.84(3) .
W9' O255 2.11(3) .
W9' O211 2.13(3) .
W9' O253 2.38(3) .
W9' K18' 3.61(5) .
W9' K7 3.81(3) .
W9' K5 4.09(3) .
W10 O75 1.696(14) .
W10 O74 1.762(13) .
W10 O79 1.866(15) .
W10 O27 2.003(14) .
W10 O77 2.155(13) .
W10 O29 2.215(13) .
W10 K36 3.795(17) .
W10 K3 3.812(5) .
W10 K1 3.842(4) .
W10 K14 4.131(6) .
W10' W101 0.86(3) .
W10' O352 1.45(3) .
W10' O345 1.81(3) .
W10' O353 1.99(3) .
W10' O333 1.99(3) .
W10' O351 2.15(3) .
W10' W35 3.17(3) .
W10' K2 3.34(2) .
W10' K13 4.04(2) .
W11 W11' 0.64(3) .
W11 O109 1.755(14) .
W11 O146 1.784(16) .
W11 O190 1.792(16) .
W11 O196 2.057(12) .
W11 O108 2.061(12) .
W11 O194 2.21(2) .
W11 K4 3.788(5) .
W11 K26 4.132(11) .
W11' O194 1.58(3) .
W11' O190 1.76(3) .
W11' O109 1.76(3) .
W11' O108 2.11(2) .
W11' O196 2.13(2) .
W11' O146 2.42(3) .
W11' K26 3.64(3) .
W11' K4 4.13(3) .
W12 O68 1.695(17) .
W12 O70 1.737(14) .
W12 O80 1.868(13) .
W12 O59 2.008(15) .
W12 O58 2.118(14) .
W12 O71 2.226(14) .
W12 K16 3.796(9) .
W12 K1 3.838(4) .
W13 O256 1.680(14) .
W13 O209 1.986(13) .
W13 O258 1.992(13) .
W13 O259 2.009(13) .
W13 O211 2.011(15) .
W13 O255 2.042(12) .
W13 O257 2.305(13) .
W13 K35' 4.13(3) .
W13' O257 1.83(3) .
W13' O211 1.92(4) .
W13' O209 2.00(3) .
W13' O259 2.00(3) .
W13' O255 2.04(4) .
W13' O258 2.05(4) .
W13' O256 2.16(3) .
W13' K35' 3.82(4) .
W14 O204 1.695(13) .
W14 O108 1.973(12) .
W14 O203 2.007(13) .
W14 O195 2.024(13) .
W14 O196 2.048(12) .
W14 O106 2.048(13) .
W14 O205 2.232(14) .
W15 O305 1.698(16) .
W15 O307 1.785(13) .
W15 O304 1.894(13) .
W15 O258 1.960(14) .
W15 O259 2.089(13) .
W15 O306 2.196(13) .
W15 K21 3.721(12) .
W16 O76 1.738(15) .
W16 O73 1.747(13) .
W16 O79 1.920(14) .
W16 O62 1.984(15) .
W16 O78 2.150(12) .
W16 O63 2.180(13) .
W16 K6 3.770(5) .
W16 K1 3.828(4) .
W16 K33 3.963(18) .
W16 K14 4.011(5) .
W17 O198 1.732(17) .
W17 O199 1.742(14) .
W17 O197 1.948(14) .
W17 O177 1.984(16) .
W17 O186 2.126(13) .
W17 O178 2.179(16) .
W17 K28 3.712(10) .
W18 O17 1.696(16) .
W18 O30 1.813(14) .
W18 O23 1.906(13) .
W18 O22 1.933(15) .
W18 O11 1.983(12) .
W18 O32 2.414(14) .
W18 K9 3.729(5) .
W18 K1 3.947(4) .
W18 K43 4.11(4) .
W19 O46 1.732(16) .
W19 O58 1.828(14) .
W19 O57 1.921(15) .
W19 O56 1.939(14) .
W19 O44 1.991(14) .
W19 O65 2.392(15) .
W19 K1 3.945(5) .
W19 K37 4.01(3) 1_655
W19 K43 4.05(4) .
W20 O311 1.799(17) .
W20 O408 1.924(19) .
W20 O360 2.102(12) .
W20 O614 2.16(4) .
W20 O351 2.30(2) .
W20 W20' 2.407(3) .
W20 O500 2.430(16) .
W20 K13 3.646(7) .
W20' O614 1.70(4) .
W20' O409 1.804(17) .
W20' O408 1.97(2) .
W20' O360 2.051(14) .
W20' O410 2.38(2) .
W20' O417 2.451(11) .
W20' W67' 3.185(7) .
W20' K12 3.648(7) .
W21 O402 1.696(14) .
W21 O318 1.981(12) .
W21 O404 1.999(13) .
W21 O309 2.002(13) .
W21 O407 2.011(13) .
W21 O357 2.061(13) .
W21 O360 2.226(13) .
W22 O1 1.703(15) .
W22 O5 1.880(16) .
W22 O9 1.883(15) .
W22 O11 1.888(14) .
W22 O4 1.904(17) .
W22 O32 2.493(12) .
W23 O81 1.740(17) .
W23 O101 1.766(15) .
W23 O90 1.933(13) .
W23 O61 1.956(12) .
W23 O82 2.132(13) .
W23 O60 2.171(16) .
W23 K11 3.733(7) .
W23 K6 3.849(5) .
W24 O392 1.722(15) .
W24 O406 1.749(16) .
W24 O391 1.924(13) .
W24 O405 1.942(13) .
W24 O397 2.128(14) .
W24 O393 2.185(18) .
W24 K25 3.674(16) .
W25 O18 1.713(15) .
W25 O29 1.783(14) .
W25 O24 1.936(14) .
W25 O23 1.945(13) .
W25 O9 2.002(15) .
W25 O32 2.407(13) .
W25 K1 3.950(4) .
W25 K36 4.052(17) 2_765
W25 K43 4.09(4) .
W26 O314 1.757(14) .
W26 O313 1.771(19) .
W26 O312 1.946(12) .
W26 O316 1.956(15) .
W26 O317 2.114(14) .
W26 O315 2.179(18) .
W26 K27 3.673(10) .
W27 O249 1.717(14) .
W27 O245 1.761(13) .
W27 O251 1.893(15) .
W27 O244 1.993(16) .
W27 O250 2.146(13) .
W27 O243 2.174(14) .
W27 K34 3.748(18) .
W27 K5 3.836(5) .
W27 K7 3.839(5) .
W27 K10 4.121(6) .
W28 O47 1.718(16) .
W28 O63 1.788(14) .
W28 O55 1.939(16) .
W28 O56 1.948(14) .
W28 O43 1.980(15) .
W28 O65 2.422(15) .
W28 K1 3.955(5) .
W28 K43 4.00(4) .
W28 K44 4.12(4) .
W29 O50 1.757(17) .
W29 O60 1.790(16) .
W29 O52 1.920(17) .
W29 O53 1.936(15) .
W29 O40 1.958(14) .
W29 W29' 2.12(2) .
W29 O64 2.419(15) .
W29 K16 3.739(9) .
W29' O52 1.16(3) .
W29' O59 1.90(3) .
W29' O60 2.03(3) .
W29' W66 2.09(2) .
W29' K16 2.13(2) .
W29' O64 2.45(3) .
W30 O107 1.778(15) .
W30 O206 1.882(18) .
W30 O205 2.081(14) .
W30 O615 2.14(4) .
W30 O147 2.27(2) .
W30 W30' 2.434(4) .
W30 O501 2.461(19) .
W30 K11 3.620(6) .
W30' O615 1.68(4) .
W30' O202 1.801(17) .
W30' O205 2.050(13) .
W30' O206 2.08(2) .
W30' O152 2.40(2) .
W30' O418 2.424(10) .
W30' W59' 3.171(7) .
W30' K15 3.671(8) .
W31 O86 1.717(16) .
W31 O85 1.759(15) .
W31 O87 1.947(12) .
W31 O26 1.996(13) .
W31 O84 2.129(13) .
W31 O25 2.185(15) .
W31 K12 3.684(7) .
W31 K3 3.796(5) .
W32 W32' 0.546(19) .
W32 O363 1.761(18) .
W32 O398 1.785(16) .
W32 O397 1.790(14) .
W32 O404 2.068(14) .
W32 O357 2.093(13) .
W32 O401 2.263(18) .
W32 W89' 3.23(3) .
W32 K2 3.818(6) .
W32' O401 1.72(3) .
W32' O397 1.80(3) .
W32' O398 1.82(3) .
W32' O404 2.01(3) .
W32' O357 2.08(3) .
W32' O363 2.31(3) .
W32' K25 3.82(3) .
W33 O14 1.706(17) .
W33 O26 1.852(14) .
W33 O19 1.917(16) .
W33 O7 1.923(15) .
W33 O20 1.930(14) .
W33 O33 2.438(14) .
W33 K3 4.041(5) .
W34 W34' 0.579(8) .
W34 O104 1.737(15) .
W34 O91 1.772(14) .
W34 O105 1.859(14) .
W34 O106 1.956(11) .
W34 O108 2.072(13) .
W34 O107 2.231(15) .
W34 K11 4.044(8) .
W34' O107 1.670(16) .
W34' O91 1.745(16) .
W34' O105 1.830(16) .
W34' O106 1.995(15) .
W34' O108 2.150(17) .
W34' O104 2.315(17) .
W34' K11 3.563(11) .
W35 W35' 0.665(13) .
W35 O352 1.753(19) .
W35 O354 1.775(14) .
W35 O317 1.790(14) .
W35 O357 2.053(14) .
W35 O318 2.068(13) .
W35 O359 2.306(18) .
W35 K2 3.815(5) .
W35 K27 4.123(11) .
W35' O359 1.64(2) .
W35' O354 1.79(2) .
W35' O317 1.800(18) .
W35' O318 2.084(18) .
W35' O357 2.100(18) .
W35' O352 2.42(2) .
W35' K27 3.641(16) .
W36 O111 1.708(14) .
W36 O110 1.740(16) .
W36 O105 1.961(12) .
W36 O112 1.965(15) .
W36 O109 2.150(14) .
W36 O113 2.183(17) .
W36 K26 3.695(11) .
W37 O3 1.726(14) .
W37 O6 1.888(15) .
W37 O8 1.907(16) .
W37 O4 1.912(18) .
W37 O7 1.928(16) .
W37 K33 3.965(18) 2_765
W38 O303 1.755(15) .
W38 O302 1.765(16) .
W38 O304 1.936(13) .
W38 O292 1.978(13) .
W38 O261 2.148(14) .
W38 O294 2.158(15) .
W38 K13 3.695(7) .
W38 K8 3.842(6) .
W39 O16 1.688(17) .
W39 W39' 1.814(15) .
W39 O28 1.918(16) .
W39 O22 1.925(15) .
W39 O21 1.934(18) .
W39 O12 1.95(2) .
W39 W80' 2.105(12) .
W39 O31 2.345(13) .
W39 K9 3.712(6) .
W39 K23 3.724(15) .
W39' O12 0.72(2) .
W39' O22 2.03(2) .
W39' W80 2.055(15) .
W39' O5 2.23(2) .
W39' O31 2.426(19) .
W39' K9 4.084(17) .
W40 O212 1.749(16) .
W40 O213 1.767(18) .
W40 O210 1.939(14) .
W40 O214 1.970(12) .
W40 O216 2.122(14) .
W40 O215 2.182(14) .
W40 K15 3.722(7) .
W40 K7 3.812(6) .
W41 W41' 0.52(3) .
W41 O254 1.694(16) .
W41 O412 1.722(18) .
W41 O277 1.883(18) .
W41 O237 1.98(2) .
W41 O236 2.149(15) .
W41 O253 2.203(14) .
W41 K17 3.846(13) .
W41 K5 3.849(5) .
W41' O253 1.68(4) .
W41' O412 1.74(4) .
W41' O277 1.91(4) .
W41' O237 1.98(4) .
W41' O236 2.11(4) .
W41' O254 2.22(4) .
W41' K5 3.59(3) .
W41' K17 3.77(3) .
W42 O188 1.746(18) .
W42 O189 1.759(18) .
W42 O187 1.883(14) .
W42 O139 2.021(13) .
W42 O138 2.089(17) .
W42 O190 2.160(16) .
W42 K26 3.762(11) .
W42 K4 3.769(5) .
W43 O192 1.707(16) .
W43 O180 1.808(15) .
W43 O170 1.914(17) .
W43 O155 1.970(19) .
W43 O161 1.972(16) .
W43 O181 2.419(16) .
W43 K4 3.994(5) .
W43 K20 4.041(12) .
W44 O279 1.700(17) .
W44 O281 1.720(16) .
W44 O277 1.897(17) .
W44 O280 1.958(17) .
W44 O276 2.113(17) .
W44 O278 2.235(15) .
W44 K21 3.797(12) .
W44 K5 3.830(5) .
W44 K38 4.04(2) .
W45 W45' 0.64(2) .
W45 O151 1.773(18) .
W45 O186 1.781(13) .
W45 O185 1.784(13) .
W45 O195 2.042(13) .
W45 O196 2.093(13) .
W45 O193 2.236(15) .
W45 K4 3.796(5) .
W45' O193 1.60(3) .
W45' O185 1.77(2) .
W45' O186 1.77(2) .
W45' O195 2.07(2) .
W45' O196 2.17(2) .
W45' O151 2.41(3) .
W45' K28 3.70(2) .
W46 O217 1.690(18) .
W46 O214 1.862(13) .
W46 O219 1.888(18) .
W46 O220 1.930(16) .
W46 O242 1.956(16) .
W46 O248 2.401(17) .
W46 K7 4.105(6) .
W47 O121 1.70(2) .
W47 O139 1.874(13) .
W47 O120 1.927(15) .
W47 O137 1.930(17) .
W47 O130 1.950(16) .
W47 O144 2.363(15) .
W47 K26 3.860(11) .
W48 O415 1.689(18) .
W48 O355 1.72(2) .
W48 O356 1.880(14) .
W48 O344 2.032(14) .
W48 O343 2.117(17) .
W48 O354 2.182(14) .
W48 K2 3.744(5) .
W48 K27 3.817(11) .
W49 O13 1.716(13) .
W49 O24 1.887(15) .
W49 O27 1.892(14) .
W49 O8 1.943(15) .
W49 O19 1.960(15) .
W49 O33 2.386(13) .
W49 K3 3.955(5) .
W49 K33 4.090(19) 2_765
W49 K36 4.095(18) 2_765
W50 O134 1.735(19) .
W50 O140 1.832(14) .
W50 O135 1.909(17) .
W50 O133 1.934(18) .
W50 O128 1.980(17) .
W50 O142 2.378(16) .
W50 K4 3.928(5) .
W51 O35 1.68(2) .
W51 O39 1.878(15) .
W51 O37 1.885(18) .
W51 O42 1.891(19) .
W51 O41 1.910(18) .
W51 O66 2.529(15) .
W52 O400 1.721(18) .
W52 O399 1.746(16) .
W52 O356 1.901(14) .
W52 O390 2.040(14) .
W52 O389 2.134(17) .
W52 O398 2.172(15) .
W52 Na13 3.69(6) 1_455
W52 K2 3.797(5) .
W52 K25 3.878(16) .
W52 K37 4.03(4) .
W52 K22 4.071(16) .
W53 O114 1.689(18) .
W53 O113 1.806(15) .
W53 O116 1.897(18) .
W53 O117 1.937(18) .
W53 O118 1.995(16) .
W53 O143 2.405(15) .
W53 K11 3.664(6) .
W53 K40 3.99(4) .
W54 O173 1.680(19) .
W54 O177 1.843(16) .
W54 O174 1.912(18) .
W54 O172 1.943(16) .
W54 O168 1.960(18) .
W54 O183 2.418(15) .
W54 K28 4.015(11) .
W55 O240 1.734(16) .
W55 O243 1.800(14) .
W55 O239 1.938(15) .
W55 O230 1.943(15) .
W55 O228 1.976(17) .
W55 O246 2.366(17) .
W55 K5 3.944(5) .
W55 K34 4.025(18) 2_656
W56 O115 1.734(16) .
W56 O112 1.858(14) .
W56 O119 1.922(17) .
W56 O116 1.946(18) .
W56 O120 1.950(15) .
W56 O144 2.419(15) .
W56 K26 4.056(11) .
W57 O152 1.734(18) .
W57 O149 1.776(18) .
W57 O148 1.902(15) .
W57 O153 1.957(13) .
W57 O150 2.150(15) .
W57 O151 2.181(18) .
W57 K4 3.846(5) .
W57 K15 3.902(7) .
W58 O184 1.735(16) .
W58 O191 1.76(2) .
W58 O187 1.883(14) .
W58 O179 2.035(14) .
W58 O180 2.108(17) .
W58 O185 2.168(14) .
W58 K4 3.800(5) .
W58 K28 3.839(11) .
W59 W59' 0.675(5) .
W59 O200 1.747(15) .
W59 O201 1.789(13) .
W59 O197 1.850(14) .
W59 O203 1.987(13) .
W59 O195 2.048(13) .
W59 O202 2.252(16) .
W59 K15 4.069(9) .
W59' O202 1.596(17) .
W59' O201 1.748(14) .
W59' O197 1.878(15) .
W59' O203 2.028(14) .
W59' O195 2.167(14) .
W59' O200 2.420(16) .
W59' K15 3.530(10) .
W60 W60' 0.587(7) .
W60 O310 1.761(15) .
W60 O306 1.793(13) .
W60 O312 1.856(13) .
W60 O309 1.964(12) .
W60 O318 2.070(12) .
W60 O311 2.235(16) .
W60 K13 4.040(8) .
W60' O311 1.667(18) .
W60' O306 1.780(16) .
W60' O312 1.814(16) .
W60' O309 2.041(15) .
W60' O318 2.135(15) .
W60' O310 2.345(17) .
W60' K13 3.535(11) .
W61 O241 1.751(15) .
W61 O244 1.882(14) .
W61 O239 1.883(15) .
W61 O242 1.937(15) .
W61 O238 1.963(15) .
W61 O248 2.357(16) .
W61 K7 3.999(5) .
W61 K39 4.07(3) 2_656
W61 K34 4.079(18) 2_656
W62 O275 1.68(2) .
W62 O276 1.812(15) .
W62 O274 1.926(16) .
W62 O298 1.945(18) .
W62 O273 1.984(16) .
W62 O299 2.389(18) .
W62 K5 3.930(5) .
W63 O379 1.714(16) .
W63 O393 1.795(16) .
W63 O385 1.911(18) .
W63 O384 1.960(18) .
W63 O377 2.011(18) .
W63 O395 2.433(14) .
W63 K12 3.691(7) .
W64 O383 1.702(16) .
W64 O389 1.806(16) .
W64 O387 1.90(2) .
W64 O388 1.97(2) .
W64 O378 1.973(19) .
W64 O396 2.410(15) .
W64 K22' 3.712(17) .
W64 K22 3.732(17) .
W64 K2 4.036(5) .
W65 O382 1.710(19) .
W65 O390 1.837(13) .
W65 O387 1.92(2) .
W65 O386 1.917(17) .
W65 O375 1.990(15) .
W65 O394 2.352(15) .
W65 K25 3.826(15) .
W65 K22' 3.941(18) .
W65 K31 3.95(5) 2_665
W66 O51 1.721(17) .
W66 W66' 1.79(2) .
W66 O59 1.873(14) .
W66 O57 1.917(16) .
W66 O45 1.918(19) .
W66 O52 1.945(17) .
W66 O64 2.359(15) .
W66 K16 3.741(9) .
W66 K37 4.06(4) 1_655
W66' O45 0.98(3) .
W66' O57 1.79(3) .
W66' O38 2.20(3) .
W66' W87 2.26(2) .
W66' O64 2.44(3) .
W66' K37 3.99(4) 1_655
W67 W67' 0.656(5) .
W67 O403 1.755(16) .
W67 O95 1.816(13) .
W67 O405 1.852(13) .
W67 O407 1.976(11) .
W67 O404 2.055(14) .
W67 O409 2.212(17) .
W67 K12 4.066(8) .
W67' O409 1.576(18) .
W67' O95 1.809(14) .
W67' O405 1.851(14) .
W67' O407 2.053(13) .
W67' O404 2.156(15) .
W67' O403 2.410(17) .
W67' K12 3.519(9) .
W68 W68' 0.68(4) .
W68 O147 1.742(17) .
W68 O145 1.75(2) .
W68 O148 1.883(15) .
W68 O141 1.983(15) .
W68 O140 2.116(15) .
W68 O146 2.177(16) .
W68 K4 3.871(5) .
W68 K11 3.971(7) .
W68' O146 1.54(4) .
W68' O141 1.88(4) .
W68' O147 1.93(4) .
W68' O140 1.96(4) .
W68' O148 2.00(4) .
W68' O145 2.40(4) .
W68' K4 3.55(4) .
W68' K11 3.86(4) .
W69 O233 1.726(17) .
W69 O236 1.821(14) .
W69 O232 1.93(2) .
W69 O230 1.934(17) .
W69 O229 1.982(17) .
W69 O246 2.417(15) .
W69 K5 3.941(5) .
W70 O136 1.715(18) .
W70 O138 1.864(15) .
W70 O137 1.902(15) .
W70 O135 1.927(18) .
W70 O129 1.976(19) .
W70 O142 2.410(17) .
W70 K4 3.955(4) .
W70 K29 4.13(5) .
W71 O218 1.707(19) .
W71 O215 1.787(15) .
W71 O235 1.942(18) .
W71 O219 1.948(17) .
W71 O221 1.957(13) .
W71 O247 2.434(17) .
W71 K17 3.742(10) .
W71 K41' 4.03(3) .
W72 O34 1.722(15) .
W72 O44 1.871(17) .
W72 O43 1.885(16) .
W72 O38 1.904(16) .
W72 O37 1.931(18) .
W72 O65 2.500(14) .
W72 K44 3.77(4) .
W73 O175 1.700(16) .
W73 O178 1.787(16) .
W73 O176 1.933(18) .
W73 O174 1.937(19) .
W73 O167 2.004(14) .
W73 O182 2.431(14) .
W73 K15 3.720(8) .
W74 O154 1.71(2) .
W74 O150 1.813(15) .
W74 O155 1.901(16) .
W74 O156 1.957(15) .
W74 O157 1.992(17) .
W74 O181 2.394(17) .
W74 K4 3.899(5) .
W75 O269 1.705(19) .
W75 O265 1.876(14) .
W75 O268 1.942(18) .
W75 O271 1.944(19) .
W75 O270 1.952(17) .
W75 O301 2.374(14) .
W75 K8 3.990(5) .
W75 K46 4.05(4) .
W76 O132 1.718(19) .
W76 O133 1.902(18) .
W76 O141 1.902(15) .
W76 O131 1.908(18) .
W76 O117 1.941(18) .
W76 O143 2.392(17) .
W76 K11 3.822(6) .
W76 K40 4.00(5) .
W77 O49 1.709(17) .
W77 O61 1.882(13) .
W77 O53 1.902(16) .
W77 O54 1.920(15) .
W77 O41 1.944(15) .
W77 O66 2.407(15) .
W77 K6 4.101(6) .
W78 O48 1.735(15) .
W78 O62 1.885(14) .
W78 O55 1.895(16) .
W78 O54 1.955(15) .
W78 O42 1.971(18) .
W78 O66 2.360(15) .
W78 K6 3.947(5) .
W79 O15 1.714(18) .
W79 O25 1.788(15) .
W79 W79' 1.882(14) .
W79 O20 1.916(13) .
W79 O21 1.936(16) .
W79 O10 2.00(2) .
W79 W80' 2.027(11) .
W79 O31 2.389(14) .
W79 K23 3.792(15) .
W79' O10 0.75(2) .
W79' O20 1.95(2) .
W79' W80 2.068(16) .
W79' O6 2.25(2) .
W79' O31 2.47(2) .
W80 O2 1.693(17) .
W80 O10 1.88(2) .
W80 O12 1.89(2) .
W80 O6 1.923(16) .
W80 O5 1.925(18) .
W80 O31 2.527(13) .
W80' O21 1.068(18) .
W80' O25 1.934(19) .
W80' O28 2.033(19) .
W80' K23 2.210(18) .
W80' O31 2.430(16) .
W81 O171 1.707(18) .
W81 O179 1.867(15) .
W81 O170 1.922(16) .
W81 O172 1.924(15) .
W81 O169 1.970(16) .
W81 O183 2.374(15) .
W81 K28 3.873(11) .
W81 K20 4.103(11) .
W82 O158 1.721(17) .
W82 O157 1.86(2) .
W82 O161 1.908(18) .
W82 O163 1.914(18) .
W82 O162 1.96(2) .
W82 O181 2.516(14) .
W82 K30 3.85(2) 2_666
W82 K30' 3.88(3) 2_666
W83 O127 1.722(19) .
W83 O128 1.868(18) .
W83 O125 1.884(17) .
W83 O129 1.898(18) .
W83 O126 1.921(19) .
W84 O290 1.71(2) .
W84 O292 1.877(14) .
W84 O291 1.914(19) .
W84 O270 1.925(18) .
W84 O288 1.947(16) .
W84 O301 2.410(17) .
W84 K8 4.137(5) .
W85 O380 1.72(2) .
W85 O364 1.894(15) .
W85 O366 1.906(17) .
W85 O368 1.93(2) .
W85 O385 1.963(18) .
W85 O395 2.346(16) .
W85 K12 3.798(7) .
W86 O320 1.72(2) .
W86 O316 1.865(14) .
W86 O321 1.91(2) .
W86 O323 1.92(2) .
W86 O346 1.932(16) .
W86 O348 2.437(19) .
W86 K27 4.039(11) .
W87 O36 1.705(19) .
W87 O40 1.825(14) .
W87 O45 1.902(18) .
W87 O38 1.910(17) .
W87 O39 1.932(16) .
W88 O123 1.723(19) .
W88 O118 1.862(16) .
W88 O124 1.88(2) .
W88 O131 1.932(18) .
W88 O125 1.940(16) .
W88 O143 2.509(16) .
W89 W89' 0.72(3) .
W89 O410 1.753(19) .
W89 O361 1.77(2) .
W89 O353 1.896(16) .
W89 O364 1.988(16) .
W89 O362 2.132(16) .
W89 O363 2.179(18) .
W89 K2 3.853(5) .
W89 K12 3.890(7) .
W89' O363 1.48(4) .
W89' O353 1.90(3) .
W89' O410 1.98(3) .
W89' O362 2.00(3) .
W89' O364 2.05(3) .
W89' O361 2.46(4) .
W89' K2 3.42(3) .
W89' K12 3.91(3) .
W90 O267 1.680(19) .
W90 O266 1.814(13) .
W90 O268 1.89(2) .
W90 O274 1.909(19) .
W90 O272 1.997(14) .
W90 O299 2.446(16) .
W90 K5 3.935(5) .
W90 K46 4.01(4) .
W91 O165 1.686(18) .
W91 O169 1.865(19) .
W91 O162 1.869(18) .
W91 O168 1.884(18) .
W91 O166 1.93(2) .
W91 K30' 3.81(3) 2_666
W92 O293 1.775(19) .
W92 O294 1.799(14) .
W92 O295 1.854(17) .
W92 O291 1.93(2) .
W92 O287 1.952(10) .
W92 O300 2.400(17) .
W92 K21 3.750(12) .
W93 O159 1.69(2) .
W93 O156 1.904(16) .
W93 O153 1.909(14) .
W93 O176 1.938(16) .
W93 O160 1.94(2) .
W93 O182 2.370(17) .
W93 K15 3.842(8) .
W93 K42 3.99(5) 2_766
W94 O227 1.726(13) .
W94 O228 1.87(2) .
W94 O229 1.88(2) .
W94 O226 1.877(19) .
W94 O225 1.904(17) .
W94 O246 2.513(14) .
W95 O164 1.745(17) .
W95 O160 1.86(2) .
W95 O167 1.866(14) .
W95 O166 1.88(2) .
W95 O163 1.919(16) .
W95 O182 2.481(15) .
W96 O234 1.698(19) .
W96 O231 1.877(15) .
W96 O237 1.88(2) .
W96 O232 1.90(2) .
W96 O235 1.90(2) .
W96 O247 2.375(17) .
W96 K17 3.741(9) .
W97 O319 1.697(15) .
W97 O315 1.794(16) .
W97 O331 1.92(2) .
W97 O321 1.93(2) .
W97 O322 2.030(19) .
W97 O349 2.434(17) .
W97 K13 3.663(8) .
W98 O341 1.72(2) .
W98 O344 1.863(15) .
W98 O346 1.930(17) .
W98 O340 1.96(2) .
W98 O342 2.002(19) .
W98 O348 2.367(18) .
W98 K27 3.847(11) .
W99 O613 1.77(3) .
W99 O308 1.833(13) .
W99 O411 1.886(15) .
W99 W99' 2.057(2) .
W99 O97 2.070(13) .
W99 O98 2.107(12) .
W99 O600 2.42(3) .
W99 O414 2.441(10) .
W99 K35 2.987(16) .
W99 K35' 3.89(3) .
W99' O600 1.69(3) .
W99' O411 1.842(14) .
W99' O308 1.852(14) .
W99' O258 2.090(13) .
W99' O209 2.109(14) .
W99' O413 2.408(10) .
W99' O613 2.52(4) .
W99' K35' 3.02(3) .
W99' K35 3.915(16) .
W100 O122 1.709(17) .
W100 O126 1.882(18) .
W100 O130 1.898(19) .
W100 O119 1.917(17) .
W100 O124 1.94(2) .
W101 O351 1.73(2) .
W101 O350 1.80(2) .
W101 O353 1.877(16) .
W101 O333 1.994(17) .
W101 O345 2.110(17) .
W101 O352 2.196(19) .
W101 K2 3.876(5) .
W101 K13 3.976(7) .
W102 O369 1.742(17) .
W102 O367 1.85(2) .
W102 O370 1.883(18) .
W102 O378 1.90(2) .
W102 O372 1.91(2) .
W102 O396 2.524(14) .
W103 O374 1.728(18) .
W103 O375 1.86(2) .
W103 O372 1.90(2) .
W103 O376 1.91(2) .
W103 O373 1.93(2) .
W104 O282 1.730(17) .
W104 O273 1.86(2) .
W104 O272 1.868(16) .
W104 O284 1.89(3) .
W104 O283 1.90(2) .
W104 O299 2.483(13) .
W105 O365 1.72(2) .
W105 O362 1.825(17) .
W105 O388 1.89(2) .
W105 O366 1.937(17) .
W105 O367 2.002(18) .
W105 O396 2.405(17) .
W105 K2 3.914(5) .
W106 O224 1.717(19) .
W106 O221 1.831(15) .
W106 O231 1.911(16) .
W106 O222 1.921(17) .
W106 O226 1.95(2) .
W107 O371 1.72(2) .
W107 O368 1.85(2) .
W107 O377 1.857(19) .
W107 O373 1.89(2) .
W107 O370 1.929(19) .
W107 O395 2.494(13) .
W108 O286 1.74(2) .
W108 O271 1.878(19) .
W108 O289 1.91(2) .
W108 O284 1.92(3) .
W108 O288 1.932(17) .
W109 O285 1.73(2) .
W109 O289 1.88(2) .
W109 O297 1.899(15) .
W109 O283 1.91(2) .
W109 O287 1.959(13) .
W109 O300 2.507(13) .
W110 O296 1.72(2) .
W110 O297 1.874(12) .
W110 O298 1.888(18) .
W110 O280 1.895(14) .
W110 O295 2.208(16) .
W110 O300 2.375(19) .
W110 K21 3.743(12) .
W111 O325 1.72(2) .
W111 O342 1.81(2) .
W111 O327 1.91(2) .
W111 O323 1.93(2) .
W111 O324 2.05(3) .
W112 O329 1.67(2) .
W112 O336 1.82(3) .
W112 O330 1.84(2) .
W112 O328 1.89(2) .
W112 O327 1.92(3) .
W113 O326 1.71(2) .
W113 O324 1.73(3) .
W113 O322 1.83(2) .
W113 O332 1.91(3) .
W113 O328 1.92(2) .
W113 O349 2.475(19) .
W114 O339 1.718(17) .
W114 O343 1.828(17) .
W114 O340 1.88(2) .
W114 O338 1.97(2) .
W114 O330 2.00(2) .
W114 O347 2.410(19) .
W114 K2 3.988(5) .
W115 O337 1.71(2) .
W115 O345 1.840(17) .
W115 O338 1.889(17) .
W115 O334 1.935(16) .
W115 O336 2.02(2) .
W115 O347 2.421(19) .
W115 K2 3.955(5) .
W116 O335 1.68(2) .
W116 O334 1.901(17) .
W116 O333 1.924(16) .
W116 O332 1.93(2) .
W116 O331 1.987(19) .
W116 O349 2.36(2) .
W116 K13 3.809(8) .
W117 O223 1.724(16) .
W117 O238 1.868(17) .
W117 O220 1.893(18) .
W117 O225 1.897(18) .
W117 O222 1.904(18) .
W117 K39 3.94(3) 2_656
W118 O381 1.70(2) .
W118 O384 1.877(18) .
W118 O391 1.884(13) .
W118 O376 1.924(15) .
W118 O386 1.946(17) .
W118 O394 2.437(17) .
W118 K45 3.85(4) .
W118 K25 4.022(16) .
W119 O263 1.714(14) .
W119 O264 1.770(14) .
W119 O251 1.892(16) .
W119 O265 2.006(15) .
W119 O262 2.155(14) .
W119 O266 2.165(13) .
W119 K8 3.792(5) .
W119 K5 3.831(5) .
W119 K39 3.89(3) .
W119 K10 4.002(6) .
Se1 O300 1.705(15) .
Se1 O299 1.708(14) .
Se1 O301 1.717(18) .
Se2 O247 1.665(16) .
Se2 O246 1.713(14) .
Se2 O248 1.721(15) .
Se3 O348 1.688(18) .
Se3 O347 1.689(16) .
Se3 O349 1.725(17) .
Se4 O143 1.703(17) .
Se4 O142 1.716(15) .
Se4 O144 1.718(14) .
Se5 O396 1.703(14) .
Se5 O395 1.714(13) .
Se5 O394 1.725(15) .
Se6 O33 1.698(13) .
Se6 O32 1.706(13) .
Se6 O31 1.723(13) .
Se7 O64 1.707(15) .
Se7 O65 1.714(15) .
Se7 O66 1.719(16) .
Se8 O181 1.696(14) .
Se8 O183 1.704(14) .
Se8 O182 1.713(16) .
Fe1 O307 1.991(14) .
Fe1 O100 2.000(14) .
Fe1 O408 2.011(17) .
Fe1 O308 2.013(14) .
Fe1 O407 2.037(12) .
Fe1 O309 2.062(13) .
Fe2 O206 1.974(18) .
Fe2 O411 1.985(15) .
Fe2 O207 1.999(13) .
Fe2 O99 2.012(16) .
Fe2 O106 2.038(12) .
Fe2 O203 2.047(13) .
K1 O29 2.760(16) .
K1 O63 2.775(15) .
K1 O58 2.796(15) .
K1 O30 2.816(15) .
K1 O80 2.833(13) .
K1 O79 2.904(14) .
K1 O78 2.994(13) .
K1 O72 3.024(14) .
K1 O77 3.053(14) .
K1 O71 3.073(13) .
K1 O56 3.295(16) .
K1 O23 3.297(14) .
K2 O343 2.740(18) .
K2 O362 2.763(17) .
K2 O389 2.799(16) .
K2 O345 2.817(19) .
K2 O354 2.894(17) .
K2 O398 2.900(18) .
K2 O353 2.913(17) .
K2 O356 2.932(17) .
K2 O363 3.239(18) .
K2 O352 3.274(15) .
K2 O338 3.302(19) .
K2 O388 3.315(19) .
K3 O86 2.776(16) .
K3 O392 2.781(16) .
K3 O602 2.79(3) .
K3 O27 2.845(15) .
K3 O379 2.900(19) .
K3 O26 2.988(16) .
K3 O75 3.015(17) .
K3 O103 3.021(14) .
K3 O19 3.181(15) .
K4 O138 2.739(16) .
K4 O150 2.760(16) .
K4 O140 2.802(16) .
K4 O180 2.821(17) .
K4 O190 2.874(16) .
K4 O148 2.884(16) .
K4 O185 2.907(16) .
K4 O187 2.967(17) .
K4 O151 3.196(16) .
K4 O146 3.210(16) .
K4 O135 3.287(16) .
K4 O155 3.302(16) .
K5 O236 2.760(17) .
K5 O243 2.765(15) .
K5 O266 2.770(17) .
K5 O276 2.811(16) .
K5 O277 2.867(16) .
K5 O251 2.911(16) .
K5 O262 2.998(15) .
K5 O278 3.043(15) .
K5 O253 3.049(17) .
K5 O250 3.050(14) .
K5 O230 3.311(16) .
K5 O274 3.324(16) .
K6 O111 2.798(16) .
K6 O101 2.807(16) .
K6 O523 2.81(3) .
K6 O62 2.856(17) .
K6 O114 2.94(2) .
K6 O76 2.940(16) .
K6 O102 3.012(16) .
K6 O61 3.074(17) .
K6 O54 3.193(17) .
K7 O212 2.788(17) .
K7 O550 2.79(3) .
K7 O199 2.813(15) .
K7 O244 2.907(15) .
K7 O175 2.984(18) .
K7 O252 2.998(15) .
K7 O249 3.031(16) .
K7 O214 3.058(16) .
K7 O242 3.229(16) .
K8 O314 2.791(15) .
K8 O303 2.807(16) .
K8 O525 2.86(3) .
K8 O265 2.870(15) .
K8 O319 2.930(19) .
K8 O263 2.965(17) .
K8 O260 3.002(16) .
K8 O292 3.047(17) .
K8 O270 3.236(17) .
K9 O339 2.647(19) 1_655
K9 O383 2.668(17) 1_655
K9 O67 2.779(18) .
K9 O554 2.89(6) .
K9 O22 2.902(14) .
K9 O16 2.928(19) .
K9 O17 2.982(16) .
K9 O503 2.983(19) 1_655
K9 K22 3.719(19) 1_655
K10 O241 2.712(16) 2_656
K10 O264 2.752(17) .
K10 O267 2.798(19) .
K10 O568 2.81(5) .
K10 O240 2.873(18) .
K10 O245 2.918(16) .
K10 O550 3.14(3) 2_656
K10 K34 3.21(2) 2_656
K10 K39 4.36(3) .
K10 K34 4.491(18) .
K11 O579 2.66(5) 2_766
K11 O107 2.665(16) .
K11 O101 2.756(17) .
K11 O117 2.841(17) .
K11 O141 2.900(17) .
K11 O113 2.906(17) .
K11 O105 3.080(17) .
K11 O147 3.14(2) .
K11 O81 3.18(2) .
K12 O409 2.66(2) .
K12 O86 2.824(17) .
K12 O385 2.856(18) .
K12 O364 2.892(17) .
K12 O393 2.935(17) .
K12 O410 3.00(2) .
K12 O85 3.076(19) .
K12 O405 3.172(16) .
K13 O311 2.649(18) .
K13 O303 2.746(19) .
K13 O331 2.84(2) .
K13 O333 2.870(19) .
K13 O315 2.95(2) .
K13 O302 3.10(2) .
K13 O312 3.127(16) .
K13 O351 3.16(2) .
K14 O73 2.741(15) .
K14 O13 2.764(14) 2_765
K14 O47 2.803(18) .
K14 O18 2.884(16) .
K14 O74 2.892(15) .
K14 O606 3.03(6) 2_765
K14 O602 3.06(4) 2_765
K14 K36 3.183(19) 2_765
K14 K33 4.33(2) .
K14 K45 4.47(4) 2_765
K15 O202 2.639(18) .
K15 O212 2.793(18) .
K15 O176 2.911(17) .
K15 O153 2.912(17) .
K15 O178 2.982(18) .
K15 O152 3.00(2) .
K15 O213 3.104(19) .
K15 O197 3.151(17) .
K16 O92 2.612(19) .
K16 O59 2.799(17) .
K16 O571 2.83(7) .
K16 O60 2.903(18) .
K16 O52 2.915(17) .
K16 O577 2.97(7) .
K16 O70 3.000(18) .
K16 O90 3.205(15) .
K17 O208 2.641(18) .
K17 O237 2.85(2) .
K17 O235 2.868(19) .
K17 O215 2.917(18) .
K17 O412 3.08(2) .
K17 O210 3.185(17) .
K17 K35" 4.38(6) .
K18 K18' 1.00(4) .
K18 O610 1.84(5) .
K18 O505 2.71(2) .
K18 Na3 2.75(2) .
K18 O260 2.992(18) .
K18 O252 3.013(18) .
K18 O256 3.235(18) .
K18 O530 3.36(3) .
K18' O505 2.32(4) .
K18' O260 2.67(4) .
K18' O252 2.67(4) .
K18' O610 2.72(6) .
K18' O263 2.98(4) .
K18' O249 2.99(4) .
K18' O256 3.39(4) .
K18' Na3 3.70(4) .
K19 O355 2.80(2) .
K19 O51 2.81(2) 1_455
K19 O341 2.83(3) .
K19 O68 2.884(19) 1_455
K19 O577 3.16(7) 1_455
K19 O539 3.36(4) 1_455
K19 K37 3.50(4) .
K20 O545 2.72(5) .
K20 O184 2.72(2) .
K20 O158 2.77(2) 2_666
K20 O546 2.78(6) .
K20 O509 2.92(5) .
K20 O192 3.18(2) .
K20 O171 3.25(2) .
K20 O170 3.342(19) .
K20 K30 4.23(2) .
K20 K30' 4.72(4) .
K21 O295 2.26(2) .
K21 O305 2.641(18) .
K21 O280 2.82(2) .
K21 O294 2.94(2) .
K21 O281 3.00(2) .
K21 O304 3.178(17) .
K22 K22' 0.79(2) .
K22 O559 2.14(5) .
K22 O503 2.37(3) .
K22 O399 2.46(2) .
K22 O46 2.48(2) 1_455
K22 O17 2.53(2) 1_455
K22 O383 2.64(3) .
K22 O387 3.42(2) .
K22 K9 3.719(19) 1_455
K22 K37 3.74(4) .
K22' O559 1.38(5) .
K22' O46 2.66(2) 1_455
K22' O399 2.67(2) .
K22' O17 2.73(2) 1_455
K22' O383 2.87(3) .
K22' O387 3.05(2) .
K22' O503 3.16(3) .
K22' O382 3.21(3) .
K22' O594 3.43(7) .
K22' K43 3.78(4) 1_455
K23 O96 2.69(2) .
K23 O28 2.83(2) .
K23 O21 2.91(2) .
K23 O25 2.94(2) .
K23 O69 3.02(2) .
K23 O87 3.24(2) .
K24 K24' 0.94(3) .
K24 O570 1.81(4) .
K24 O506 2.68(2) .
K24 Na4 2.73(2) .
K24 O102 2.990(18) .
K24 O103 2.990(18) .
K24 O93 3.216(17) .
K24 O601 3.31(4) .
K24' O506 2.37(4) .
K24' O102 2.61(4) .
K24' O570 2.65(6) .
K24' O103 2.67(4) .
K24' O76 3.01(4) .
K24' O75 3.09(4) .
K24' O93 3.29(3) .
K24' Na4 3.60(4) .
K25 O390 2.85(2) .
K25 O406 2.86(2) .
K25 O391 2.90(2) .
K25 O401 2.97(2) .
K25 O400 3.05(2) .
K25 O386 3.14(2) .
K25 O397 3.37(2) .
K26 O139 2.781(19) .
K26 O189 2.89(2) .
K26 O110 2.899(19) .
K26 O112 2.928(19) .
K26 O194 2.969(19) .
K26 O120 3.173(17) .
K26 O109 3.319(19) .
K27 O344 2.80(2) .
K27 O313 2.876(19) .
K27 O316 2.898(19) .
K27 O359 2.92(2) .
K27 O598 2.96(10) .
K27 O415 3.028(18) .
K27 O346 3.17(2) .
K27 O317 3.289(19) .
K28 O179 2.828(17) .
K28 O198 2.874(18) .
K28 O598 2.89(10) .
K28 O177 2.894(19) .
K28 O193 2.99(2) .
K28 O191 3.00(2) .
K28 O172 3.13(2) .
K28 O186 3.355(18) .
K29 K30' 2.51(5) .
K29 O540 2.80(5) .
K29 O595 3.00(11) .
K29 O588 3.05(7) 2_666
K29 O155 3.19(5) .
K29 O135 3.23(5) .
K29 O136 3.42(5) .
K29 K30 3.44(5) .
K30' K30 0.98(4) .
K30' O192 2.71(4) .
K30' O136 2.74(4) .
K30' O165 3.01(4) 2_666
K30' O162 3.06(4) 2_666
K30' O158 3.10(4) 2_666
K30' O527 3.11(8) 1_565
K30' O540 3.37(4) .
K30' O588 3.40(7) 2_666
K30' W91 3.81(3) 2_666
K30' W82 3.88(3) 2_666
K30 O136 2.69(3) .
K30 O527 2.80(8) 1_565
K30 O573 2.84(5) .
K30 O158 2.84(3) 2_666
K30 O192 2.88(2) .
K30 O509 2.94(5) .
K30 O162 3.39(3) 2_666
K30 W82 3.85(2) 2_666
K30 Na7 4.22(3) 1_565
K31 O374 2.70(5) .
K31 O375 3.01(5) 2_665
K31 O382 3.33(5) 2_665
K31 K31 3.56(10) 2_665
K31 W65 3.95(5) 2_665
K31 K44 4.61(6) 2_765
K32 O586 2.16(4) .
K32 O134 2.79(2) .
K32 O145 2.86(3) .
K32 O149 2.87(3) .
K32 O533 2.90(6) .
K32 O551 2.92(9) .
K32 O154 2.98(3) .
K32 O585 3.02(4) .
K32 Na9 4.49(4) .
K33 O73 2.74(2) .
K33 O8 2.79(2) 2_765
K33 O523 2.89(4) .
K33 O48 2.92(3) .
K33 O522 3.01(4) .
K33 O578 3.03(6) .
K33 O606 3.36(6) 2_765
K33 W37 3.965(18) 2_765
K33 W49 4.090(19) 2_765
K34 O526 2.69(4) .
K34 O245 2.72(2) .
K34 O245 2.85(2) 2_656
K34 O550 2.90(4) .
K34 O240 3.15(2) 2_656
K34 K10 3.21(2) 2_656
K34 O241 3.24(2) 2_656
K34 O249 3.26(2) .
K34 O239 3.29(2) 2_656
K34 O241 3.39(2) .
K34 K34 3.80(3) 2_656
K35 O613 1.49(4) .
K35 O600 2.68(4) .
K35 O590 2.81(4) .
K35 O609 2.82(7) .
K35 O96 2.86(2) .
K35 O591 2.88(7) .
K35 O94 2.89(2) .
K35 O98 2.99(2) .
K35 K35' 3.34(4) .
K35' K35" 1.49(6) .
K35' O600 1.58(4) .
K35' O613 2.64(5) .
K35' O208 2.80(4) .
K35' O257 2.91(3) .
K35' O209 3.08(3) .
K35" O208 2.87(6) .
K35" O600 3.02(6) .
K35" O609 3.17(9) .
K36 O522 2.68(4) .
K36 O74 2.79(2) .
K36 O74 2.82(2) 2_765
K36 O602 2.93(4) .
K36 O18 3.18(2) 2_765
K36 K14 3.183(19) 2_765
K36 O75 3.29(2) .
K36 O13 3.30(2) 2_765
K36 O24 3.33(2) 2_765
K36 O13 3.40(2) .
K36 K36 3.76(4) 2_765
K37 Na13 2.90(7) 1_455
K37 O399 2.96(4) .
K37 O46 3.17(4) 1_455
K37 O503 3.19(4) .
K37 O57 3.20(4) 1_455
K37 O51 3.31(4) 1_455
K37 O548 3.32(5) 1_455
K37 W66' 3.99(4) 1_455
K37 W19 4.01(3) 1_455
K38 Na11 2.29(4) .
K38 O279 2.75(3) .
K38 O275 2.89(3) .
K38 O254 2.93(3) .
K38 O233 3.02(3) .
K39 O264 2.69(3) .
K39 O238 2.79(3) 2_656
K39 O525 2.83(4) .
K39 O526 2.96(4) .
K39 O269 3.06(3) .
K39 O565 3.32(7) 2_656
K39 W117 3.94(3) 2_656
K39 W61 4.07(3) 2_656
K40 O49 2.84(5) .
K40 O563 2.93(7) .
K40 O117 2.94(5) .
K40 O534 3.36(7) 2_766
K40 K42 3.72(6) .
K41 O605 2.25(4) .
K41 O361 2.80(4) .
K41 O350 2.82(4) .
K41 O337 2.92(4) .
K41 Na15 3.02(6) 2_655
K41 O365 3.06(4) .
K41' O218 2.86(4) .
K41' O604 2.88(5) .
K41' O213 2.89(4) .
K41' O534 2.90(7) .
K41' O533 3.31(6) 2_766
K42 O511 2.73(7) .
K42 O574 2.86(7) .
K42 O563 2.99(7) .
K42 O160 3.10(5) 2_766
K42 O159 3.22(5) 2_766
K42 O49 3.35(5) .
K42 W93 3.99(5) 2_766
K43 O56 2.77(4) .
K43 O559 2.83(6) 1_655
K43 O23 2.88(4) .
K43 K22' 3.78(4) 1_655
K43 K44 3.81(6) .
K43 K45 4.08(5) 2_765
K43 K22 4.23(4) 1_655
K44 K45 2.74(5) 2_765
K44 O43 2.80(4) .
K44 O34 3.28(5) .
K44 K31 4.61(6) 2_765
K45 K44 2.74(5) 2_765
K45 O603 3.00(5) .
K45 O384 3.03(4) .
K45 O376 3.07(4) .
K45 O373 3.32(4) .
K45 O47 3.35(4) 2_765
K45 O377 3.40(4) .
K45 K43 4.08(5) 2_765
K45 K14 4.47(4) 2_765
K46 O528 2.61(6) .
K46 O529 2.79(6) .
K46 O268 3.05(4) .
K46 O272 3.13(5) .
K46 O271 3.25(4) .
K46 O284 3.31(5) .
Na1 O115 2.33(2) .
Na1 O580 2.36(5) .
Na1 O581 2.39(4) .
Na1 O521 2.40(3) .
Na1 O520 2.40(3) .
Na1 O583 2.43(7) .
Na1 Na5 3.46(3) .
Na1 Na14 3.48(4) .
Na2 O530 2.30(3) .
Na2 O173 2.39(2) .
Na2 O531 2.40(3) .
Na2 O543 2.45(6) .
Na2 O532 2.49(4) .
Na2 O544 2.50(6) .
Na2 Na6 3.43(3) .
Na3 O310 2.32(2) .
Na3 O507 2.35(3) .
Na3 O610 2.36(5) .
Na3 O200 2.39(2) .
Na3 O313 2.41(3) .
Na3 O198 2.48(2) .
Na4 O508 2.34(3) .
Na4 O104 2.36(2) .
Na4 O570 2.38(5) .
Na4 O110 2.40(3) .
Na4 O403 2.41(2) .
Na4 O406 2.45(3) .
Na5 O381 2.34(3) .
Na5 O603 2.37(4) .
Na5 O601 2.38(4) .
Na5 O583 2.38(7) .
Na5 O582 2.39(5) .
Na5 O520 2.41(3) .
Na6 O543 2.30(6) .
Na6 O569 2.37(7) .
Na6 O320 2.37(3) .
Na6 O536 2.38(3) .
Na6 O531 2.43(3) .
Na6 O542 2.46(5) .
Na7 O611 2.31(4) .
Na7 O282 2.32(3) .
Na7 O612 2.34(4) .
Na7 O527 2.40(8) .
Na7 O567 2.41(6) .
Na7 O584 2.56(6) .
Na7 K30 4.22(3) 1_545
Na8 O562 2.35(7) .
Na8 O560 2.37(5) .
Na8 O561 2.49(6) .
Na9 O579 2.58(6) .
Na9 O585 2.73(5) .
Na9 O145 2.93(4) 2_766
Na9 K11 4.11(4) 2_766
Na10 O607 2.83(9) 2_655
Na10 O558 2.88(8) .
Na10 O592 3.02(9) .
Na11 O566 2.02(7) .
Na11 O233 2.37(4) .
Na11 O275 2.52(4) .
Na12 O285 2.32(4) .
Na13 O548 2.69(8) .
Na13 O399 2.89(7) 1_655
Na13 K37 2.90(7) 1_655
Na13 O382 2.97(7) 1_655
Na13 O400 3.01(6) 1_655
Na13 W52 3.69(6) 1_655
Na13 K25 4.13(6) 1_655
Na13 K22' 4.21(7) 1_655
Na13 K22 4.28(7) 1_655
Na14 O581 2.06(6) .
Na14 O596 2.31(8) .
Na14 O1 2.42(4) 2_765
Na14 O580 2.69(6) .
Na15 O553 2.16(5) .
Na15 O614 2.87(6) .
Na15 K41 3.02(6) 2_655
O1 Na14 2.42(4) 2_765
O8 K33 2.79(2) 2_765
O13 K14 2.764(14) 2_765
O13 K36 3.30(2) 2_765
O17 K22 2.53(2) 1_655
O17 K22' 2.73(2) 1_655
O18 K36 3.18(2) 2_765
O24 K36 3.33(2) 2_765
O46 K22 2.48(2) 1_655
O46 K22' 2.66(2) 1_655
O46 K37 3.17(4) 1_655
O47 K45 3.35(4) 2_765
O51 K19 2.81(2) 1_655
O51 K37 3.31(4) 1_655
O57 K37 3.20(4) 1_655
O68 K19 2.884(19) 1_655
O74 K36 2.82(2) 2_765
O145 Na9 2.93(4) 2_766
O158 K20 2.77(2) 2_666
O158 K30 2.84(3) 2_666
O158 K30' 3.10(4) 2_666
O159 K42 3.22(5) 2_766
O160 K42 3.10(5) 2_766
O162 K30' 3.06(4) 2_666
O162 K30 3.39(3) 2_666
O165 K30' 3.01(4) 2_666
O238 K39 2.79(3) 2_656
O239 K34 3.29(2) 2_656
O240 K34 3.15(2) 2_656
O241 K10 2.712(16) 2_656
O241 K34 3.24(2) 2_656
O245 K34 2.85(2) 2_656
O339 K9 2.647(19) 1_455
O375 K31 3.01(5) 2_665
O382 Na13 2.97(7) 1_455
O382 K31 3.33(5) 2_665
O383 K9 2.668(17) 1_455
O399 Na13 2.89(7) 1_455
O400 Na13 3.01(6) 1_455
O503 K9 2.983(19) 1_455
O527 K30 2.80(8) 1_545
O527 K30' 3.11(8) 1_545
O533 K41' 3.31(6) 2_766
O534 K40 3.36(7) 2_766
O539 K19 3.36(4) 1_655
O548 K37 3.32(5) 1_655
O550 K10 3.14(3) 2_656
O553 Na15 2.16(5) 2_655
O559 K43 2.83(6) 1_455
O565 K39 3.32(7) 2_656
O577 K19 3.16(7) 1_655
O579 K11 2.66(5) 2_766
O587 O597 0.52(12) .
O588 K29 3.05(7) 2_666
O588 K30' 3.40(7) 2_666
O600 O613 1.51(5) .
O602 K14 3.06(4) 2_765
O606 K14 3.03(6) 2_765
O606 K33 3.36(6) 2_765
O607 Na10 2.83(9) 2_655
